data_7711923
loop_
_publ_author_name
'Sullivan, Meghan G.'
'Sokolow, Gregory E.'
'Jensen, Eric T.'
'Crawley, Matthew R.'
'MacMillan, Samantha N.'
'Cook, Timothy R.'

_publ_section_title
;
 Altering the solubility of metal-organic polyhedra <i>via</i> pendant
 functionalization of Cp<sub>3</sub>Zr<sub>3</sub>O(OH)<sub>3</sub> nodes.
;
_journal_issue 2
_journal_name_full 'Dalton transactions (Cambridge, England : 2003)'
_journal_page_first 338
_journal_page_last 346
_journal_paper_doi 10.1039/d2dt03401h
_journal_volume 52
_journal_year 2023
_chemical_formula_moiety 'C124 H110 O40 Zr12, C147 H124 O40 Zr12, C142.5 H122 O40 Zr12, 12(Cl), 4(O), C6, 47[C3H7NO]'
_chemical_formula_sum 'C141 Cl4 O41.33 Zr12'
_chemical_formula_weight 3591.18
_space_group_crystal_system triclinic
_space_group_IT_number 2
_space_group_name_Hall '-P 1'
_space_group_name_H-M_alt 'P -1'
_atom_sites_solution_primary dual
_audit_creation_date 2022-12-01
_audit_creation_method
;
Olex2 1.5
(compiled 2022.04.07 svn.rca3783a0 for OlexSys, GUI svn.r6498)
;
_audit_update_record
;
2022-12-02 deposited with the CCDC.	2022-12-08 downloaded from the CCDC.
;
_cell_angle_alpha 86.1600(10)
_cell_angle_beta 86.3290(10)
_cell_angle_gamma 63.7150(10)
_cell_formula_units_Z 6
_cell_length_a 31.9619(3)
_cell_length_b 35.5863(3)
_cell_length_c 42.8112(4)
_cell_measurement_reflns_used 147874
_cell_measurement_temperature 101(2)
_cell_measurement_theta_max 66.0010
_cell_measurement_theta_min 2.4380
_cell_volume 43528.7(8)
_computing_cell_refinement 'CrysAlisPro 1.171.42.58a (Rigaku OD, 2022)'
_computing_data_collection 'CrysAlisPro 1.171.42.58a (Rigaku OD, 2022)'
_computing_data_reduction 'CrysAlisPro 1.171.42.58a (Rigaku OD, 2022)'
_computing_molecular_graphics 'Olex2 1.5 (Dolomanov et al., 2009)'
_computing_publication_material 'Olex2 1.5 (Dolomanov et al., 2009)'
_computing_structure_refinement 'XL  (Sheldrick, 2008)'
_computing_structure_solution 'SHELXT 2018/2 (Sheldrick, 2018)'
_diffrn_ambient_temperature 101.15
_diffrn_detector_area_resol_mean 10.0000
_diffrn_detector_type HyPix
_diffrn_measured_fraction_theta_full 0.973
_diffrn_measured_fraction_theta_max 0.973
_diffrn_measurement_details
;
List of Runs (angles in degrees, time in seconds):

  # Type    Start    End  Width  t~exp~   \w     \q     \k     \f   Frames
#--------------------------------------------------------------------------
  1  \w    -28.00  43.00   0.50    5.06    --   -0.78  89.00 139.00  142
  2  \w    -20.00  26.00   0.50    5.06    --   -0.78 -89.00  23.00   92
  3  \w    101.00 156.00   0.50   71.90    --   83.87  89.00 139.00  110
  4  \w     12.00 105.00   0.50   71.90    --   83.87 -89.00  23.00  186
  5  \w    -79.00 -13.00   0.50   71.90    --  -85.43  89.00 139.00  132
  6  \w   -157.00 -79.00   0.50   71.90    --  -85.43 -89.00  23.00  156
  7  \w    -73.00  10.00   0.50    5.06    --   -0.78 -37.00-180.00  166
  8  \w    -12.00  72.00   0.50    5.06    --   -0.78  37.00 150.00  168
  9  \w    -72.00  13.00   0.50    5.06    --   -0.78 -57.00   0.00  170
 10  \w    -12.00  72.00   0.50    5.06    --   -0.78  37.00-150.00  168
 11  \w     12.00  66.00   0.50   71.90    --   83.87 -57.00-120.00  108
 12  \w     12.00  42.00   0.50   71.90    --   83.87 -37.00 -60.00   60
 13  \w     34.00 111.00   0.50   71.90    --   83.87-125.00 -90.00  154
 14  \w     12.00 106.00   0.50   71.90    --   83.87 -99.00   0.00  188
 15  \w     12.00  66.00   0.50   71.90    --   83.87 -57.00   0.00  108
 16  \w     34.00 111.00   0.50   71.90    --   83.87-125.00  30.00  154
 17  \w     34.00 111.00   0.50   71.90    --   83.87-125.00-150.00  154
 18  \w     12.00  42.00   0.50   71.90    --   83.87 -37.00-120.00   60
 19  \w     34.00 111.00   0.50   71.90    --   83.87-125.00   0.00  154
 20  \w     12.00  42.00   0.50   71.90    --   83.87 -37.00-150.00   60
 21  \w     12.00  42.00   0.50   71.90    --   83.87 -37.00 -90.00   60
 22  \w     34.00 111.00   0.50   71.90    --   83.87-125.00 120.00  154
 23  \w   -160.00 -74.00   0.50   71.90    --  -85.43 -19.00-120.00  172
 24  \w    -42.00 -13.00   0.50   71.90    --  -85.43  37.00  60.00   58
 25  \w    -86.00 -13.00   0.50   71.90    --  -85.43 125.00 150.00  146
 26  \w    -66.00 -13.00   0.50   71.90    --  -85.43  57.00 -60.00  106
 27  \w    -42.00 -13.00   0.50   71.90    --  -85.43  37.00  90.00   58
 28  \w    -42.00 -13.00   0.50   71.90    --  -85.43  37.00 120.00   58
 29  \w   -105.00 -13.00   0.50   71.90    --  -85.43  77.00 -60.00  184
 30  \w   -157.00 -71.00   0.50   71.90    --  -85.43 -57.00  30.00  172
 31  \w    -42.00 -13.00   0.50   71.90    --  -85.43  37.00-180.00   58
 32  \w   -157.00 -86.00   0.50   71.90    --  -85.43 -99.00   0.00  142
 33  \w    -66.00 -13.00   0.50   71.90    --  -85.43  57.00 120.00  106
 34  \w    -74.00  10.00   0.50    5.06    --   -0.78 -19.00  60.00  168
 35  \w    -72.00  21.00   0.50    5.06    --   -0.78 -77.00 -30.00  186
 36  \w    -12.00  74.00   0.50    5.06    --   -0.78  19.00 120.00  172
 37  \w    -12.00  74.00   0.50    5.06    --   -0.78  19.00   0.00  172
;
_diffrn_measurement_device 'four-circle diffractometer'
_diffrn_measurement_device_type 'XtaLAB Synergy, Dualflex, HyPix'
_diffrn_measurement_method '\w scans'
_diffrn_radiation_type CuK\a
_diffrn_radiation_wavelength 1.54184
_diffrn_reflns_av_R_equivalents 0.0889
_diffrn_reflns_av_unetI/netI 0.0531
_diffrn_reflns_Laue_measured_fraction_full 0.973
_diffrn_reflns_Laue_measured_fraction_max 0.973
_diffrn_reflns_limit_h_max 38
_diffrn_reflns_limit_h_min -37
_diffrn_reflns_limit_k_max 42
_diffrn_reflns_limit_k_min -41
_diffrn_reflns_limit_l_max 50
_diffrn_reflns_limit_l_min -50
_diffrn_reflns_number 701220
_diffrn_reflns_point_group_measured_fraction_full 0.973
_diffrn_reflns_point_group_measured_fraction_max 0.973
_diffrn_reflns_theta_full 66.950
_diffrn_reflns_theta_max 66.950
_diffrn_reflns_theta_min 2.070
_exptl_absorpt_coefficient_mu 4.050
_exptl_absorpt_correction_T_max 1.000
_exptl_absorpt_correction_T_min 0.172
_exptl_absorpt_correction_type gaussian
_exptl_absorpt_process_details
;
CrysAlisPro 1.171.42.58a (Rigaku Oxford Diffraction, 2022)
Numerical absorption correction based on gaussian integration over
a multifaceted crystal model
Empirical absorption correction using spherical harmonics,
implemented in SCALE3 ABSPACK scaling algorithm.
;
_exptl_crystal_colour 'clear colourless'
_exptl_crystal_colour_lustre clear
_exptl_crystal_colour_primary colourless
_exptl_crystal_density_diffrn 0.822
_exptl_crystal_description block
_exptl_crystal_F_000 10348
_exptl_crystal_size_max 0.403
_exptl_crystal_size_mid 0.26
_exptl_crystal_size_min 0.225
_refine_diff_density_max 1.628
_refine_diff_density_min -0.787
_refine_diff_density_rms 0.135
_refine_ls_extinction_method none
_refine_ls_goodness_of_fit_ref 1.275
_refine_ls_hydrogen_treatment undef
_refine_ls_matrix_type full
_refine_ls_number_parameters 4854
_refine_ls_number_reflns 150901
_refine_ls_number_restraints 8818
_refine_ls_restrained_S_all 1.260
_refine_ls_R_factor_all 0.1620
_refine_ls_R_factor_gt 0.1233
_refine_ls_shift/su_max 0.420
_refine_ls_shift/su_mean 0.021
_refine_ls_structure_factor_coef Fsqd
_refine_ls_weighting_details 'w=1/[\s^2^(Fo^2^)+(0.2000P)^2^] where P=(Fo^2^+2Fc^2^)/3'
_refine_ls_weighting_scheme calc
_refine_ls_wR_factor_gt 0.3593
_refine_ls_wR_factor_ref 0.3956
_reflns_Friedel_coverage 0.000
_reflns_number_gt 75073
_reflns_number_total 150901
_reflns_threshold_expression 'I > 2\s(I)'
_cod_data_source_file d2dt03401h2.cif
_cod_data_source_block rmc24_abs
_cod_depositor_comments 'Adding full bibliography for 7711919--7711923.cif.'
_cod_database_code 7711923
_shelx_shelxl_version_number 2019/1
_shelx_space_group_comment
;
The symmetry employed for this shelxl refinement is uniquely defined
by the following loop, which should always be used as a source of
symmetry information in preference to the above space-group names.
They are only intended as comments.
;
_shelx_estimated_absorpt_t_max 0.463
_shelx_estimated_absorpt_t_min 0.292
_olex2_refinement_description
;
1. Fixed Uiso
 At 1.2 times of:
  All C(H) groups, All C(H,H) groups, All O(H) groups
2. Restrained distances
 C1G-C1H = C1J-C1K = C1K-C1L
 1.37 with sigma of 0.02
 C1H-C1I = C1I-C1J
 1.36 with sigma of 0.02
 C1G-C1L
 1.38 with sigma of 0.02
 C1M-C1R
 1.38 with sigma of 0.02
 C1M-C1N = C1P-C1Q = C1Q-C1R
 1.37 with sigma of 0.02
 C1N-C1O = C1O-C1P
 1.36 with sigma of 0.02
 C1T-C1U = C1U-C1V
 1.36 with sigma of 0.02
 C1S-C1T = C1V-C1W = C1W-C1X
 1.37 with sigma of 0.02
 C1S-C1X
 1.38 with sigma of 0.02
 C1Y-C1Z = C2B-C2C = C2C-C2D
 1.37 with sigma of 0.02
 C1Y-C2D
 1.38 with sigma of 0.02
 C1Z-C2A = C2A-C2B
 1.36 with sigma of 0.02
 C2A-C95
 1.5 with sigma of 0.2
 C2F-C2G = C2G-C2H
 1.36 with sigma of 0.02
 C2E-C2F = C2H-C2I = C2I-C2J
 1.37 with sigma of 0.02
 C2E-C2J
 1.38 with sigma of 0.02
 C1A-C1B = C1D-C1E = C1E-C1F
 1.37 with sigma of 0.02
 C1A-C1F
 1.38 with sigma of 0.02
 C1B-C1C = C1C-C1D
 1.36 with sigma of 0.02
 C0GD-C1C
 1.5 with sigma of 0.1
 C2L-C2M = C2M-C2N
 1.36 with sigma of 0.02
 C2K-C2L = C2N-C2O = C2O-C2P
 1.37 with sigma of 0.02
 C2K-C2P
 1.38 with sigma of 0.02
 C2Q-C2V
 1.38 with sigma of 0.02
 C2R-C2S = C2S-C2T
 1.36 with sigma of 0.02
 C2Q-C2R = C2T-C2U = C2U-C2V
 1.37 with sigma of 0.02
 C38-C0E0
 1.74 with sigma of 0.02
 C73-C39
 3.13 with sigma of 0.02
 C1G-C1I = C1I-C1K = C1J-C1L
 2.37 with sigma of 0.04
 C1G-C1K
 2.38 with sigma of 0.04
 C1H-C1J
 2.36 with sigma of 0.04
 C1M-C1Q
 2.38 with sigma of 0.04
 C1M-C1O = C1O-C1Q = C1P-C1R
 2.37 with sigma of 0.04
 C1N-C1P
 2.36 with sigma of 0.04
 C1S-C1U = C1U-C1W = C1V-C1X
 2.37 with sigma of 0.04
 C1S-C1W
 2.38 with sigma of 0.04
 C1T-C1V
 2.36 with sigma of 0.04
 C1Y-C2C
 2.38 with sigma of 0.04
 C1Z-C2B
 2.36 with sigma of 0.04
 C1Y-C2A = C2A-C2C = C2B-C2D
 2.37 with sigma of 0.04
 C2F-C2H
 2.36 with sigma of 0.04
 C2E-C2G = C2G-C2I = C2H-C2J
 2.37 with sigma of 0.04
 C2E-C2I
 2.38 with sigma of 0.04
 C1A-C1C = C1C-C1E = C1D-C1F
 2.37 with sigma of 0.04
 C1B-C1D
 2.36 with sigma of 0.04
 C1A-C1E
 2.38 with sigma of 0.04
 C2K-C2O
 2.38 with sigma of 0.04
 C2K-C2M = C2M-C2O = C2N-C2P
 2.37 with sigma of 0.04
 C2L-C2N
 2.36 with sigma of 0.04
 C2Q-C2S = C2S-C2U = C2T-C2V
 2.37 with sigma of 0.04
 C2Q-C2U
 2.38 with sigma of 0.04
 C2R-C2T
 2.36 with sigma of 0.04
 C1G-C1K \\sim C1G-C1I \\sim C1K-C1I \\sim C1J-C1H \\sim C1J-C1L \\sim C1L-C1H
 with sigma of 0.04
 C1G-C1H \\sim C1H-C1I \\sim C1I-C1J \\sim C1J-C1K \\sim C1K-C1L \\sim C1L-C1G
 with sigma of 0.02
 C1M-C1Q \\sim C1M-C1O \\sim C1Q-C1O \\sim C1P-C1N \\sim C1P-C1R \\sim C1R-C1N
 with sigma of 0.04
 C1M-C1N \\sim C1N-C1O \\sim C1O-C1P \\sim C1P-C1Q \\sim C1Q-C1R \\sim C1R-C1M
 with sigma of 0.02
 C1S-C1T \\sim C1T-C1U \\sim C1U-C1V \\sim C1V-C1W \\sim C1W-C1X \\sim C1X-C1S
 with sigma of 0.02
 C1S-C1W \\sim C1S-C1U \\sim C1W-C1U \\sim C1V-C1T \\sim C1V-C1X \\sim C1X-C1T
 with sigma of 0.04
 C1Y-C1Z \\sim C1Z-C2A \\sim C2A-C2B \\sim C2B-C2C \\sim C2C-C2D \\sim C2D-C1Y
 with sigma of 0.02
 C1Y-C2C \\sim C1Y-C2A \\sim C2C-C2A \\sim C2B-C1Z \\sim C2B-C2D \\sim C2D-C1Z
 with sigma of 0.04
 C2E-C2F \\sim C2F-C2G \\sim C2G-C2H \\sim C2H-C2I \\sim C2I-C2J \\sim C2J-C2E
 with sigma of 0.02
 C2E-C2I \\sim C2E-C2G \\sim C2I-C2G \\sim C2H-C2F \\sim C2H-C2J \\sim C2J-C2F
 with sigma of 0.04
 C1A-C1E \\sim C1A-C1C \\sim C1E-C1C \\sim C1D-C1B \\sim C1D-C1F \\sim C1F-C1B
 with sigma of 0.04
 C1A-C1B \\sim C1B-C1C \\sim C1C-C1D \\sim C1D-C1E \\sim C1E-C1F \\sim C1F-C1A
 with sigma of 0.02
 C2K-C2O \\sim C2K-C2M \\sim C2O-C2M \\sim C2N-C2L \\sim C2N-C2P \\sim C2P-C2L
 with sigma of 0.04
 C2K-C2L \\sim C2L-C2M \\sim C2M-C2N \\sim C2N-C2O \\sim C2O-C2P \\sim C2P-C2K
 with sigma of 0.02
 C2Q-C2U \\sim C2Q-C2S \\sim C2U-C2S \\sim C2T-C2R \\sim C2T-C2V \\sim C2V-C2R
 with sigma of 0.04
 C2Q-C2R \\sim C2R-C2S \\sim C2S-C2T \\sim C2T-C2U \\sim C2U-C2V \\sim C2V-C2Q
 with sigma of 0.02
3. Restrained planarity
 C1G, C1H, C1I, C1J, C1K, C1L
 with sigma of 0.1
 C1M, C1N, C1O, C1P, C1Q, C1R
 with sigma of 0.1
 C1S, C1T, C1U, C1V, C1W, C1X
 with sigma of 0.1
 C1Y, C1Z, C2A, C2B, C2C, C2D
 with sigma of 0.1
 C2E, C2F, C2G, C2H, C2I, C2J
 with sigma of 0.1
 C0A7, C085, C0A0, C23, C08U
 with sigma of 0.1
 C1A, C1B, C1C, C1D, C1E, C1F
 with sigma of 0.1
 C2K, C2L, C2M, C2N, C2O, C2P
 with sigma of 0.1
 C2Q, C2R, C2S, C2T, C2U, C2V
 with sigma of 0.1
 C1K_$1, C1L_$1, C1G_$1, C1H_$1, C1I_$1, C1J_$1, C0FB_$1
 with sigma of 0.1
 C2N, C2O, C2P, C2K, C0AI
 with sigma of 0.1
4. Uiso/Uaniso restraints and constraints
C1G \\sim C1H \\sim C1I \\sim C1J \\sim C1K \\sim C1L: within 2A with sigma of
0.04 and sigma for terminal atoms of 0.08 within 2A
C1M \\sim C1N \\sim C1O \\sim C1P \\sim C1Q \\sim C1R: within 2A with sigma of
0.04 and sigma for terminal atoms of 0.08 within 2A
C1S \\sim C1T \\sim C1U \\sim C1V \\sim C1W \\sim C1X: within 2A with sigma of
0.04 and sigma for terminal atoms of 0.08 within 2A
C1Y \\sim C1Z \\sim C2A \\sim C2B \\sim C2C \\sim C2D: within 2A with sigma of
0.04 and sigma for terminal atoms of 0.08 within 2A
C2E \\sim C2F \\sim C2G \\sim C2H \\sim C2I \\sim C2J: within 2A with sigma of
0.04 and sigma for terminal atoms of 0.08 within 2A
C1A \\sim C1B \\sim C1C \\sim C1D \\sim C1E \\sim C1F: within 2A with sigma of
0.04 and sigma for terminal atoms of 0.08 within 2A
C2K \\sim C2L \\sim C2M \\sim C2N \\sim C2O \\sim C2P: within 2A with sigma of
0.04 and sigma for terminal atoms of 0.08 within 2A
C2Q \\sim C2R \\sim C2S \\sim C2T \\sim C2U \\sim C2V: within 2A with sigma of
0.04 and sigma for terminal atoms of 0.08 within 2A
Uanis(C43) \\sim Ueq: with sigma of 0.1 and sigma for terminal atoms of 0.2
5. Rigid body (RIGU) restrains
 All non-hydrogen atoms
 with sigma for 1-2 distances of 0.004 and sigma for 1-3 distances of 0.004
6. Others
 Fixed Sof: C46(0.5) C2E(0.5) C2F(0.5) H2F(0.5) C2G(0.5) H2G(0.5) C2H(0.5)
 C2I(0.5) H2I(0.5) C2J(0.5) H2J(0.5)
7.a Ternary CH refined with riding coordinates:
 C05E(H05E), C083(H083), C08C(H08C), C08S(H08S), C094(H094), C0AT(H0AT),
 C0C9(H0C9), C0D2(H0D2), C0DO(H0DO)
7.b Secondary CH2 refined with riding coordinates:
 C0AI(H0AA,H0AE), C0BF(H0BB,H0BC), C0DC(H0DB,H0DC), C0DK(H0DE,H0DF), C0EJ(H0EA,
 H0EB), C0ET(H0EE,H0EF), C0FB(H0FA,H0FB), C0FI(H0FC,H0FD), C0GD(H0GA,H0GB),
 C36(H36A,H36B), C95(H95A,H95B), C11(H11A,H11B), C77(H77A,H77B)
7.c Aromatic/amide H refined with riding coordinates:
 O01D(H01D), O01E(H01E), O1K(H1K), O01L(H01L), O1W(H1WA), O01X(H01X),
 O01Y(H01Y), O022(H022), O025(H025), O29(H29), O02F(H02F), O02H(H02H),
 O02J(H02J), O02K(H02K), O02L(H02L), O2R(H2R), O02T(H02T), O02U(H02U),
 O02V(H02V), O2W(H2W), C030(H030), O36(H36), O039(H039), O03E(H03E), O03J(H03J),
  O03L(H03L), O03N(H03N), O03R(H03R), O03U(H03U), O041(H041), O042(H042),
 C048(H048), C049(H049), O04E(H04E), C04Q(H04Q), C04V(H04V), O04W(H04W),
 O050(H050), C052(H052), C28(H28), C05A(H05A), C31(H31), O05I(H05I), C05J(H05J),
  C05K(H05K), C29(H29A), O05M(H05M), C05N(H05N), C05P(H05P), C05T(H05T),
 C05U(H05U), C05V(H05V), C05X(H05X), C32(H32), C05Z(H05Z), C063(H063),
 C064(H064), C066(H066), C067(H067), C07R(H07R), C0AJ(H0AJ), C09O(H09O),
 C06A(H06A), O06B(H06B), C06D(H06D), C06G(H06G), C06J(H06J), C06L(H06L),
 C06M(H06M), C06P(H06P), C06Q(H06Q), C06S(H06S), C06V(H06V), C06W(H06W),
 C06X(H06X), C06Y(H06Y), C070(H070), C072(H072), C073(H073), C074(H074),
 C076(H076), C07C(H07C), C07D(H07D), C07F(H07F), C07I(H07I), C07K(H07K),
 C07N(H07N), C07O(H07O), C07S(H07S), C07T(H07T), C4(H4), C07V(H07V), C09I(H09I),
  C0DI(H0DI), C8(H8), C0AR(H0AR), C07W(H07W), C22(H22), C07Z(H07Z), C080(H080),
 C082(H082), C084(H084), C085(H085), C086(H086), C088(H088), C08A(H08A),
 C08B(H08B), C08E(H08E), C08F(H08F), C08I(H08I), C08K(H08K), C08L(H08L),
 C08M(H08M), C08Q(H08Q), C08O(H08O), C0CI(H0CI), C16(H16), C66(H66), C08T(H08T),
  C08U(H08U), C08V(H08V), C08W(H08W), C08X(H08X), C090(H090), C3(H3),
 C093(H093), C095(H095), C097(H097), C098(H098), C099(H099), C09A(H09A),
 C09B(H09B), C09C(H09C), C09E(H09E), C09H(H09H), C09J(H09J), C09K(H09K),
 C09M(H09M), C09N(H09N), C09P(H09P), C09Q(H09Q), C09R(H09R), C09S(H09S),
 C24(H24), C09W(H09W), C09X(H09X), C09Y(H09Y), C09Z(H09Z), C0A0(H0A0),
 C0A1(H0A1), C0A2(H0A2), C0A3(H0A3), C0A4(H0A4), C0A7(H0A7), C0A8(H0A8),
 C19(H19), C0AB(H0AB), C0AC(H0AC), C0AD(H0AD), C0AF(H0AF), C1(H1), C0AK(H0AK),
 C0AM(H0AM), C0AN(H0AN), C0AO(H0AO), C0AP(H0AP), C0AS(H0AS), C0AV(H0AV),
 C0AW(H0AW), C0AX(H0AX), C0AY(H0AY), C0AZ(H0AZ), C0B0(H0B0), C0B1(H0B1),
 C0B2(H0B2), C0B3(H0B3), C18(H18), C6(H6), C5(H5), C0B7(H0B7), C0B9(H0B9),
 C0BA(H0BA), C0BC(H0BD), C0BE(H0BF), C0BG(H0BG), C0BH(H0BH), C0BI(H0BI),
 C0BJ(H0BJ), C0BK(H0BK), C0BL(H0BL), C0BM(H0BM), C0BN(H0BN), C0BP(H0BP),
 C0BS(H0BS), C0BU(H0BU), C0BV(H0BV), C0BW(H0BW), C0AG(H0AG), C0BB(H0BE),
 C0D8(H0D8), C0C1(H0C1), C0BX(H0BX), C0BY(H0BY), C0CV(H0CV), C096(H096),
 C08N(H08N), C0C4(H0C4), C0C5(H0C5), C0C6(H0C6), C0CA(H0CA), C0CN(H0CN),
 C092(H092), C14(H14), C07Q(H07Q), C0CC(H0CC), C0CD(H0CD), C0CG(H0CG),
 C0CJ(H0CJ), C0CK(H0CK), C0CL(H0CL), C0CM(H0CM), C0CQ(H0CQ), C0CU(H0CU),
 C0CX(H0CX), C0CZ(H0CZ), C0D0(H0D0), C0D1(H0D1), C0D4(H0D4), C0D6(H0D6),
 C0D7(H0D7), C0E2(H0E2), C0FL(H0FL), C0DR(H0DR), C61(H61), C0DA(H0DA),
 C0DD(H0DD), C0DH(H0DH), C0DJ(H0DJ), C0DL(H0DL), C0DM(H0DM), C0DP(H0DP),
 C0DU(H0DU), C0DW(H0DW), C0DX(H0DX), C0F3(H0F3), C43(H43), C34(H34), C0DG(H0DG),
  C0E7(H0E7), C0E8(H0E8), C0DZ(H0DZ), C0CP(H0CP), C0CT(H0CT), C0EH(H0EH),
 C0EP(H0EP), C0EK(H0EK), C73(H73), C47(H47), C0FC(H0FE), C0ED(H0EG), C0E5(H0E5),
  C0EC(H0EI), C96(H96), C99(H99), C59(H59), C7(H7), C56(H56), C82(H82),
 C0F4(H0F4), C0CR(H0CR), C0CE(H0CE), C087(H087), C48(H48), C13(H13), C23(H23),
 C35(H35), C21(H21), C12(H12), C90(H90), C55(H55), C42(H42), C50(H50), C1G(H1G),
  C1I(H1I), C1J(H1J), C1K(H1KA), C1L(H1L), C1N(H1N), C1O(H1O), C1P(H1P),
 C1Q(H1Q), C1R(H1R), C1S(H1S), C1T(H1T), C1V(H1V), C1W(H1W), C1X(H1X), C1Y(H1Y),
  C1Z(H1Z), C2B(H2B), C2C(H2C), C2D(H2D), C60(H60), C2F(H2F), C2G(H2G),
 C2I(H2I), C2J(H2J), C1A(H1A), C1B(H1B), C1D(H1D), C1E(H1E), C1F(H1F), C2K(H2K),
  C2L(H2L), C2M(H2M), C2N(H2N), C2P(H2P), C38(H38), C41(H41)
7.d Fitted pentagon refined as free rotating group:
 C067(C06T,C07R,C0AJ,C09O), C07V(C09I,C0DI,C8,C0AR), C08Q(C08O,C0CI,C16,C66),
 C0BW(C0AG,C0BB,C0D8,C0C1), C0BY(C0CV,C079,C096,C08N), C0CA(C0CN,C092,C14,C07Q),
  C82(C0F4,C0CR,C0CE,C087)
7.e Fitted hexagon refined as free rotating group:
 C0D9(C0E2,C0FL,C0CW,C0DR,C61), C0DX(C0F3,C43,C34,C0E3,C0DG), C0E8(C0DZ,C0CS,
 C0CP,C0CT,C0E0), C0EP(C0EB,C0EK,C73,C49,C47), C0FC(C0ED,C0DS,C0E5,C0EC,C0CY)
7.f X=CH2 refined with riding coordinates:
 C0E1(H0EC,H0ED), C0GI(H0GC,H0GD)
;
_olex2_submission_special_instructions 'No special instructions were received'
_oxdiff_exptl_absorpt_empirical_details
;
Empirical correction (ABSPACK) includes:
- Absorption correction using spherical harmonics
- Frame scaling
;

loop_
_space_group_symop_operation_xyz
'x, y, z'
'-x, -y, -z'

loop_
_atom_site_label
_atom_site_type_symbol
_atom_site_fract_x
_atom_site_fract_y
_atom_site_fract_z
_atom_site_U_iso_or_equiv
_atom_site_adp_type
_atom_site_occupancy
_atom_site_site_symmetry_order
_atom_site_calc_flag
_atom_site_refinement_flags_posn
_atom_site_refinement_flags_adp
_atom_site_refinement_flags_occupancy
_atom_site_disorder_assembly
_atom_site_disorder_group
Zr01 Zr -0.20732(3) 0.59642(3) 0.30375(2) 0.0992(2) Uani 1 1 d . . . . .
Zr02 Zr 0.40166(3) 0.32832(2) 0.63360(2) 0.0990(2) Uani 1 1 d . . . . .
Zr03 Zr 0.14897(3) 0.23099(2) 0.31824(2) 0.1068(3) Uani 1 1 d . . . . .
Zr04 Zr 0.38934(3) 0.24215(3) 0.61944(2) 0.1055(2) Uani 1 1 d . . . . .
Zr05 Zr 0.43212(3) 0.24853(3) 0.68703(2) 0.1086(3) Uani 1 1 d . . . . .
Zr06 Zr -0.17460(3) 0.51634(3) 0.35719(2) 0.1102(3) Uani 1 1 d . . . . .
Zr07 Zr 0.16997(3) 0.52667(3) 0.36291(2) 0.1095(3) Uani 1 1 d . . . . .
Zr08 Zr 0.13271(3) 0.60553(3) 0.30860(2) 0.1120(3) Uani 1 1 d . . . . .
Zr09 Zr -0.21668(3) 0.50913(3) 0.28923(2) 0.1083(3) Uani 1 1 d . . . . .
Zr0A Zr 0.23098(3) 0.51782(3) 0.29543(2) 0.1162(3) Uani 1 1 d . . . . .
Zr0B Zr 0.60704(4) 0.19944(3) 0.40172(2) 0.1135(3) Uani 1 1 d . . . . .
Zr0C Zr -0.00186(4) 0.47862(3) 0.06966(2) 0.1157(3) Uani 1 1 d . . . . .
Zr0D Zr 0.00261(4) 0.56860(4) 0.08243(2) 0.1237(3) Uani 1 1 d . . . . .
Zr0E Zr 0.11440(4) 0.21434(3) 0.25027(3) 0.1236(3) Uani 1 1 d . . . . .
Zr0F Zr 0.21505(4) 0.22085(3) 0.25224(3) 0.1212(3) Uani 1 1 d . . . . .
Zr0G Zr 0.74845(4) 0.32394(3) 0.63775(3) 0.1310(4) Uani 1 1 d . . . . .
Zr0H Zr 0.63504(4) 0.21550(3) 0.26103(2) 0.1205(3) Uani 1 1 d . . . . .
Zr0I Zr 0.10113(4) 0.48073(4) 0.07268(2) 0.1259(3) Uani 1 1 d . . . . .
Zr0J Zr 0.74936(4) -0.04452(2) 0.65146(3) 0.1308(4) Uani 1 1 d . . . . .
Zr0K Zr 0.61840(4) 0.12930(3) 0.25706(2) 0.1185(3) Uani 1 1 d . . . . .
Zr0L Zr 0.71283(4) -0.06066(3) 0.58423(3) 0.1301(3) Uani 1 1 d . . . . .
Zr0M Zr 0.52815(4) 0.22395(3) 0.25041(3) 0.1206(3) Uani 1 1 d . . . . .
Zr0N Zr 0.61470(5) 0.28865(3) 0.41124(2) 0.1323(3) Uani 1 1 d . . . . .
Zr0O Zr 0.52597(4) 0.41321(3) 0.02951(3) 0.1368(4) Uani 1 1 d . . . . .
Zr0P Zr 0.78339(4) 0.24476(3) 0.69223(3) 0.1464(4) Uani 1 1 d . . . . .
Zr0Q Zr 0.81742(4) -0.06031(3) 0.58612(3) 0.1417(4) Uani 1 1 d . . . . .
Zr0R Zr 0.71207(4) 0.19840(4) 0.40448(3) 0.1367(4) Uani 1 1 d . . . . .
Zr0S Zr 0.62996(5) 0.40538(3) 0.04772(3) 0.1478(4) Uani 1 1 d . . . . .
Zr0T Zr 0.54915(5) 0.04100(4) 0.03101(3) 0.1428(4) Uani 1 1 d . . . . .
Zr0U Zr 0.84502(4) 0.23514(3) 0.62434(4) 0.1521(5) Uani 1 1 d . . . . .
Zr0V Zr 0.61703(5) 0.37517(3) -0.02179(3) 0.1543(4) Uani 1 1 d . . . . .
Zr0W Zr 0.46117(5) 0.13617(4) 0.01773(3) 0.1508(4) Uani 1 1 d . . . . .
Zr0X Zr 0.90097(4) 0.06102(4) 0.01417(4) 0.1548(4) Uani 1 1 d . . . . .
Zr0Y Zr 0.54813(6) 0.09498(4) -0.03633(4) 0.1611(5) Uani 1 1 d . . . . .
Zr0Z Zr 0.92771(4) 0.08273(5) 0.08302(4) 0.1671(5) Uani 1 1 d . . . . .
Zr10 Zr 0.90297(4) 0.00087(4) 0.07853(4) 0.1672(5) Uani 1 1 d . . . . .
Cl11 Cl 0.64631(10) 0.62514(9) 0.26570(7) 0.1355(10) Uani 1 1 d . . . . .
Cl12 Cl 0.74543(11) -0.35931(10) 0.40545(8) 0.1463(11) Uani 1 1 d . . . . .
Cl13 Cl 0.71960(12) 0.10690(11) 0.33332(8) 0.1494(10) Uiso 1 1 d . . . . .
Cl14 Cl 0.12795(15) 0.65149(11) 0.40938(9) 0.1581(12) Uani 1 1 d . . . . .
Cl15 Cl 0.48595(16) 0.46440(11) -0.07275(10) 0.1730(14) Uani 1 1 d . . . . .
Cl16 Cl 0.30648(11) 0.14636(11) 0.33583(11) 0.1691(15) Uani 1 1 d . . . . .
Cl17 Cl 0.10757(13) 0.40613(13) -0.01084(9) 0.1659(13) Uani 1 1 d . . . . .
Cl18 Cl 1.09491(13) 0.12743(13) 0.32796(12) 0.1821(17) Uani 1 1 d . . . . .
Cl19 Cl 0.25287(17) 0.63322(13) 0.26081(10) 0.1747(14) Uani 1 1 d . . . . .
Cl1A Cl 0.52308(15) 0.30818(11) 0.32914(9) 0.1724(14) Uani 1 1 d . . . . .
Cl1B Cl 0.96219(16) -0.08022(15) -0.00768(12) 0.1922(17) Uani 1 1 d . . . . .
Cl1C Cl 0.40104(17) 0.04430(15) 0.05397(13) 0.1963(17) Uani 1 1 d . . . . .
O01D O -0.2170(2) 0.5823(2) 0.35188(16) 0.1101(17) Uani 1 1 d . . . . .
O01E O 0.1468(2) 0.59304(19) 0.35700(16) 0.1108(18) Uani 1 1 d . . . . .
O01F O -0.1740(2) 0.5798(2) 0.25719(15) 0.1063(16) Uani 1 1 d . . . . .
O01G O -0.17604(18) 0.53190(18) 0.30977(14) 0.0979(15) Uani 1 1 d . . . . .
O01H O 0.0761(2) 0.27980(18) 0.31442(17) 0.1121(18) Uani 1 1 d . . . . .
O01I O 0.5592(3) 0.2277(2) 0.44109(16) 0.123(2) Uani 1 1 d . . . . .
O01J O 0.1468(2) 0.24393(18) 0.26996(18) 0.1173(18) Uani 1 1 d . . . . .
O1K O 0.3910(2) 0.31527(19) 0.68218(16) 0.1093(17) Uani 1 1 d . . . . .
O01L O -0.2258(2) 0.5019(2) 0.33869(18) 0.1155(18) Uani 1 1 d . . . . .
O01M O 0.4248(2) 0.2533(2) 0.57828(18) 0.1156(18) Uani 1 1 d . . . . .
O01N O 0.43207(19) 0.26318(17) 0.63993(16) 0.1013(15) Uani 1 1 d . . . . .
O01O O 0.2213(2) 0.4612(2) 0.30024(18) 0.1201(19) Uani 1 1 d . . . . .
O01P O 0.0531(2) 0.2691(2) 0.26844(19) 0.1152(19) Uani 1 1 d . . . . .
O01Q O -0.1233(2) 0.4572(2) 0.3398(2) 0.122(2) Uani 1 1 d . . . . .
O01R O 0.1630(2) 0.5417(2) 0.31546(15) 0.1070(16) Uani 1 1 d . . . . .
O01T O 0.6442(3) 0.2251(2) 0.42251(17) 0.131(2) Uani 1 1 d . . . . .
O01U O -0.1382(2) 0.5856(2) 0.31665(17) 0.1134(18) Uani 1 1 d . . . . .
O01V O -0.1817(2) 0.5220(2) 0.24733(16) 0.1090(17) Uani 1 1 d . . . . .
O1W O -0.2576(2) 0.5768(2) 0.28903(16) 0.1098(17) Uani 1 1 d . . . . .
O01X O 0.7227(2) -0.08231(17) 0.6320(2) 0.126(2) Uani 1 1 d . . . . .
O01Y O 0.2181(2) 0.19754(16) 0.29985(17) 0.1116(17) Uani 1 1 d . . . . .
O01Z O 0.4711(2) 0.31674(19) 0.64734(17) 0.1096(17) Uani 1 1 d . . . . .
O020 O -0.0508(3) 0.5048(3) 0.11110(16) 0.121(2) Uani 1 1 d . . . . .
O021 O -0.1148(2) 0.5314(2) 0.35214(16) 0.1106(18) Uani 1 1 d . . . . .
O022 O 0.3522(2) 0.30902(18) 0.61907(15) 0.1019(16) Uani 1 1 d . . . . .
O023 O 0.0327(2) 0.5057(2) 0.09159(14) 0.1190(18) Uani 1 1 d . . . . .
O024 O 0.4806(3) 0.1883(2) 0.6694(2) 0.130(2) Uani 1 1 d . . . . .
O025 O 0.3792(2) 0.23623(18) 0.66852(16) 0.1052(16) Uani 1 1 d . . . . .
O026 O 0.1099(3) 0.2606(2) 0.21269(19) 0.131(2) Uani 1 1 d . . . . .
O027 O 0.1649(2) 0.28507(18) 0.31686(18) 0.1150(18) Uani 1 1 d . . . . .
O028 O 0.5379(3) 0.2665(2) 0.21293(17) 0.1201(19) Uani 1 1 d . . . . .
O29 O 0.6737(3) 0.1773(2) 0.37769(16) 0.1215(19) Uani 1 1 d . . . . .
O02A O 0.1902(3) 0.5291(2) 0.25384(17) 0.124(2) Uani 1 1 d . . . . .
O02B O -0.0458(3) 0.5635(3) 0.11893(16) 0.130(2) Uani 1 1 d . . . . .
O02C O 0.4935(2) 0.2623(2) 0.68259(18) 0.1197(19) Uani 1 1 d . . . . .
O02D O 0.1095(3) 0.5069(3) 0.11558(19) 0.136(2) Uani 1 1 d . . . . .
O02E O 0.6533(3) -0.0042(2) 0.6024(2) 0.132(2) Uani 1 1 d . . . . .
O02F O 0.5660(3) 0.2426(2) 0.27964(18) 0.128(2) Uani 1 1 d . . . . .
O02G O 0.4525(2) 0.1839(2) 0.62336(18) 0.1157(18) Uani 1 1 d . . . . .
O02H O 0.0634(2) 0.4614(3) 0.04450(15) 0.122(2) Uani 1 1 d . . . . .
O02I O 0.6886(3) 0.1781(3) 0.22768(19) 0.130(2) Uani 1 1 d . . . . .
O02J O 0.8191(3) -0.08103(17) 0.6336(2) 0.135(2) Uani 1 1 d . . . . .
O02K O 0.1867(3) 0.1820(2) 0.2370(2) 0.133(2) Uani 1 1 d . . . . .
O02L O 0.5843(3) 0.2617(2) 0.38242(17) 0.129(2) Uani 1 1 d . . . . .
O02M O 0.4356(2) 0.30999(19) 0.58759(18) 0.1152(18) Uani 1 1 d . . . . .
O02N O 0.1257(3) 0.5873(3) 0.26158(19) 0.124(2) Uani 1 1 d . . . . .
O02O O 0.1068(3) 0.4274(3) 0.10393(16) 0.123(2) Uani 1 1 d . . . . .
O02P O -0.1515(2) 0.4516(2) 0.29324(19) 0.1177(19) Uani 1 1 d . . . . .
O02Q O 0.0376(3) 0.4264(2) 0.10213(16) 0.124(2) Uani 1 1 d . . . . .
O2R O 0.7636(2) 0.3108(2) 0.6857(2) 0.129(2) Uani 1 1 d . . . . .
O02S O 0.6789(3) 0.0059(2) 0.6466(2) 0.148(3) Uani 1 1 d . . . . .
O02T O -0.0285(3) 0.5422(2) 0.05341(14) 0.1193(19) Uani 1 1 d . . . . .
O02U O 0.8213(3) 0.3006(2) 0.6234(2) 0.134(2) Uani 1 1 d . . . . .
O02V O 0.6481(3) 0.1571(2) 0.28554(17) 0.124(2) Uani 1 1 d . . . . .
O2W O 0.5475(3) 0.42014(19) -0.01771(19) 0.139(2) Uani 1 1 d . . . . .
O02X O 0.1798(2) 0.4665(2) 0.34572(18) 0.1158(18) Uani 1 1 d . . . . .
O02Y O 0.1772(3) 0.2641(2) 0.21431(19) 0.127(2) Uani 1 1 d . . . . .
O02Z O 0.6868(3) 0.3143(2) 0.6512(2) 0.151(3) Uani 1 1 d . . . . .
C030 C 0.0143(3) 0.5317(3) 0.3566(2) 0.102(2) Uani 1 1 d . . . . .
O031 O 0.7490(3) -0.03269(17) 0.6035(2) 0.135(2) Uani 1 1 d . . . . .
O032 O 0.7775(3) 0.2595(2) 0.6444(2) 0.142(2) Uani 1 1 d . . . . .
O033 O 0.7685(3) 0.0068(2) 0.6492(3) 0.153(3) Uani 1 1 d . . . . .
O034 O 0.6444(3) 0.1481(2) 0.43579(19) 0.132(2) Uani 1 1 d . . . . .
C035 C 0.0479(4) 0.2890(3) 0.2926(3) 0.111(3) Uani 1 1 d . . . . .
O36 O 0.5493(3) 0.1651(2) 0.27505(18) 0.125(2) Uani 1 1 d . . . . .
O037 O 0.0724(2) 0.5943(2) 0.32096(18) 0.1182(19) Uani 1 1 d . . . . .
O038 O 0.0446(3) 0.5648(3) 0.12213(16) 0.131(2) Uani 1 1 d . . . . .
O039 O 0.2042(2) 0.5840(2) 0.29425(18) 0.1216(19) Uani 1 1 d . . . . .
O03A O 0.5836(3) 0.1290(2) 0.21446(18) 0.1206(19) Uani 1 1 d . . . . .
O03B O 0.5980(3) 0.1903(2) 0.23986(16) 0.1224(19) Uani 1 1 d . . . . .
O03C O 0.5652(3) 0.2871(2) 0.44825(16) 0.124(2) Uani 1 1 d . . . . .
O03D O 0.6557(4) 0.2859(3) 0.4520(2) 0.152(3) Uani 1 1 d . . . . .
O03E O 0.2387(2) 0.5110(2) 0.34477(18) 0.1243(19) Uani 1 1 d . . . . .
O03F O 0.7399(3) 0.3065(3) 0.5910(2) 0.155(3) Uani 1 1 d . . . . .
O03G O 0.0951(2) 0.5432(2) 0.35831(17) 0.1181(19) Uani 1 1 d . . . . .
O03H O 0.6779(3) 0.1191(2) 0.22467(19) 0.135(2) Uani 1 1 d . . . . .
O03I O 0.7101(3) 0.2618(2) 0.6863(2) 0.151(3) Uani 1 1 d . . . . .
O03J O 0.0673(3) 0.5433(3) 0.05549(16) 0.130(2) Uani 1 1 d . . . . .
O03K O 0.5285(3) 0.3550(2) 0.0147(2) 0.142(2) Uani 1 1 d . . . . .
O03L O 0.7839(3) -0.0964(2) 0.5714(2) 0.135(2) Uani 1 1 d . . . . .
O03M O 0.5240(3) 0.1910(3) 0.2099(2) 0.134(2) Uani 1 1 d . . . . .
O03N O 0.5570(3) 0.4496(2) 0.04604(19) 0.135(2) Uani 1 1 d . . . . .
C03O C 0.8177(5) 0.0401(4) 0.0347(4) 0.145(3) Uani 1 1 d . . . . .
O03P O 0.7160(3) 0.1458(3) 0.43695(19) 0.133(2) Uani 1 1 d . . . . .
O03Q O 0.6085(3) 0.2604(2) 0.22246(17) 0.124(2) Uani 1 1 d . . . . .
O03R O 0.4770(3) 0.0716(3) 0.0312(2) 0.151(2) Uani 1 1 d . . . . .
O03S O 0.7210(4) 0.2250(3) 0.4445(2) 0.154(3) Uani 1 1 d . . . . .
O03T O 0.6171(4) 0.0391(3) 0.0263(3) 0.164(3) Uani 1 1 d . . . . .
O03U O 0.5569(3) 0.0344(3) -0.0188(2) 0.143(2) Uani 1 1 d . . . . .
C03V C -0.0767(3) 0.4033(3) 0.3069(3) 0.119(3) Uani 1 1 d . . . . .
O03W O 0.7842(3) -0.0169(3) 0.5467(2) 0.158(3) Uani 1 1 d . . . . .
O03X O 0.5370(3) 0.3830(2) 0.0769(2) 0.140(2) Uani 1 1 d . . . . .
O03Y O 0.8139(4) -0.0032(3) 0.6049(3) 0.159(3) Uani 1 1 d . . . . .
O03Z O 0.5274(3) 0.1035(2) 0.0106(2) 0.149(2) Uani 1 1 d . . . . .
O040 O 0.5980(3) 0.3769(2) 0.0249(2) 0.148(2) Uani 1 1 d . . . . .
O041 O 0.1248(2) 0.19153(18) 0.29710(18) 0.1203(19) Uani 1 1 d . . . . .
O042 O 0.9513(3) 0.0712(3) 0.0350(3) 0.169(3) Uani 1 1 d . . . . .
O043 O 0.8020(4) 0.2482(3) 0.5830(2) 0.159(3) Uani 1 1 d . . . . .
O044 O 0.8359(3) 0.0568(3) 0.0153(3) 0.167(3) Uani 1 1 d . . . . .
O045 O 0.7929(4) 0.1847(3) 0.6751(3) 0.162(3) Uani 1 1 d . . . . .
C27 C 0.1852(4) 0.3391(3) 0.3012(3) 0.109(2) Uani 1 1 d . . . . .
C047 C 0.4851(4) 0.1726(3) 0.6434(3) 0.122(3) Uani 1 1 d . . . . .
C048 C 0.5855(4) 0.2537(3) 0.6816(3) 0.124(3) Uani 1 1 d . . . . .
C049 C -0.0256(4) 0.5286(3) 0.3538(3) 0.114(3) Uani 1 1 d . . . . .
C26 C 0.1859(4) 0.2981(3) 0.2958(3) 0.108(2) Uani 1 1 d . . . . .
C04B C -0.0610(3) 0.5584(3) 0.3344(3) 0.109(3) Uani 1 1 d . . . . .
C04C C 0.6087(4) 0.0584(3) 0.6280(3) 0.133(3) Uani 1 1 d . . . . .
O04D O 0.6876(3) 0.3424(3) 0.0443(2) 0.156(3) Uani 1 1 d . . . . .
O04E O 0.6794(3) 0.2610(3) 0.38574(18) 0.141(2) Uani 1 1 d . . . . .
O04F O 0.5428(3) 0.0757(3) 0.0734(2) 0.146(2) Uani 1 1 d . . . . .
O04G O 0.5896(3) 0.3284(2) -0.0192(2) 0.142(2) Uani 1 1 d . . . . .
C04H C -0.1094(3) 0.5588(3) 0.3344(2) 0.102(3) Uani 1 1 d . . . . .
C04I C 0.5486(4) 0.2850(3) 0.6643(3) 0.121(3) Uani 1 1 d . . . . .
C04J C -0.1215(4) 0.4404(3) 0.3147(3) 0.118(3) Uani 1 1 d . . . . .
C04K C 0.5008(4) 0.2883(4) 0.6640(3) 0.126(3) Uani 1 1 d . . . . .
O04L O 0.8374(3) 0.0163(3) 0.0582(3) 0.176(3) Uani 1 1 d . . . . .
O04M O 0.4828(3) 0.1390(3) 0.0638(2) 0.151(3) Uani 1 1 d . . . . .
O04N O 0.6066(4) 0.3772(3) 0.0865(2) 0.156(3) Uani 1 1 d . . . . .
C04O C -0.0563(4) 0.5329(5) 0.1260(3) 0.124(3) Uani 1 1 d . . . . .
C04P C 0.6507(4) 0.0164(3) 0.6232(4) 0.126(3) Uani 1 1 d . . . . .
C04Q C 0.6246(4) 0.2544(3) 0.6845(3) 0.122(3) Uani 1 1 d . . . . .
C04R C 0.5538(4) 0.2580(3) 0.4556(3) 0.114(3) Uani 1 1 d . . . . .
O04S O 0.8893(3) 0.0619(3) 0.0635(2) 0.159(3) Uani 1 1 d . . . . .
O04T O 0.6794(4) 0.3225(3) -0.0025(3) 0.167(3) Uani 1 1 d . . . . .
O04U O 0.8741(3) 0.1429(3) 0.0654(3) 0.164(3) Uani 1 1 d . . . . .
C04V C -0.0133(4) 0.5923(3) 0.3148(3) 0.113(3) Uani 1 1 d . . . . .
O04W O 0.8535(3) 0.2272(2) 0.6727(2) 0.154(2) Uani 1 1 d . . . . .
C04X C 0.5294(4) 0.1313(3) 0.6368(3) 0.125(3) Uani 1 1 d . . . . .
C04Y C -0.1365(4) 0.5435(4) 0.2136(3) 0.113(3) Uani 1 1 d . . . . .
C04Z C 0.6969(4) 0.1445(4) 0.2168(3) 0.131(3) Uani 1 1 d . . . . .
O050 O 0.9275(3) -0.0042(3) 0.0303(3) 0.168(3) Uani 1 1 d . . . . .
O051 O 0.7131(3) -0.0173(2) 0.5463(2) 0.144(2) Uani 1 1 d . . . . .
C052 C 0.3409(5) 0.3992(3) 0.6490(3) 0.131(3) Uani 1 1 d . . . . .
C053 C -0.1666(4) 0.5490(4) 0.2412(3) 0.115(3) Uani 1 1 d . . . . .
C054 C 0.5242(4) 0.2642(3) 0.4878(2) 0.115(3) Uani 1 1 d . . . . .
C28 C 0.1619(4) 0.3625(3) 0.3283(3) 0.122(3) Uani 1 1 d . . . . .
C057 C 0.0913(4) 0.3795(4) 0.1382(3) 0.126(3) Uani 1 1 d . . . . .
O058 O 0.8754(3) 0.0900(3) 0.1198(3) 0.168(3) Uani 1 1 d . . . . .
C25 C 0.0833(6) 0.5366(5) 0.1307(3) 0.130(3) Uani 1 1 d . . . . .
C05A C 0.5981(5) 0.3196(4) 0.6461(4) 0.153(4) Uani 1 1 d . . . . .
C05B C 0.1375(5) 0.2782(4) 0.2043(3) 0.125(3) Uani 1 1 d . . . . .
O05C O 0.4818(4) 0.1849(3) 0.0080(3) 0.171(3) Uani 1 1 d . . . . .
C05D C 0.4438(3) 0.2777(3) 0.5703(3) 0.109(2) Uani 1 1 d . . . . .
C05E C -0.0691(5) 0.4622(5) 0.0685(3) 0.149(4) Uani 1 1 d . . . . .
C05F C 0.3740(5) 0.3979(3) 0.6001(3) 0.127(3) Uani 1 1 d . . . . .
C31 C 0.2119(5) 0.3903(4) 0.2853(3) 0.134(3) Uani 1 1 d . . . . .
C05H C 0.4716(3) 0.2740(3) 0.5436(3) 0.107(2) Uani 1 1 d . . . . .
O05I O 0.4780(4) 0.1205(3) -0.0310(2) 0.167(3) Uani 1 1 d . . . . .
C05J C -0.0525(3) 0.5877(3) 0.3134(3) 0.117(3) Uani 1 1 d . . . . .
C05K C 0.5580(5) 0.3188(4) 0.6459(4) 0.149(4) Uani 1 1 d . . . . .
C29 C 0.1645(4) 0.3978(3) 0.3342(3) 0.118(3) Uani 1 1 d . . . . .
O05M O 0.6413(3) 0.4143(2) -0.0008(2) 0.165(3) Uani 1 1 d . . . . .
C05N C 0.5358(4) 0.1112(3) 0.6100(3) 0.135(3) Uani 1 1 d . . . . .
O05O O 0.8351(3) 0.1784(3) 0.6294(3) 0.162(3) Uani 1 1 d . . . . .
C05P C 0.5178(4) 0.2955(3) 0.5061(3) 0.113(3) Uani 1 1 d . . . . .
O05Q O 0.5432(4) 0.1570(4) -0.0289(3) 0.173(3) Uani 1 1 d . . . . .
C05R C 0.0782(5) 0.4147(4) 0.1122(3) 0.124(3) Uani 1 1 d . . . . .
O05S O 0.8570(3) 0.1274(3) 0.0196(3) 0.172(3) Uani 1 1 d . . . . .
C05T C 0.3421(5) 0.1992(4) 0.6211(4) 0.147(3) Uani 1 1 d . . . . .
C05U C 0.0030(4) 0.3530(4) 0.3226(4) 0.149(4) Uani 1 1 d . . . . .
C05V C 0.5380(5) 0.2086(4) 0.3687(3) 0.142(3) Uani 1 1 d . . . . .
C05W C 0.7027(5) 0.2326(5) 0.2660(3) 0.149(4) Uani 1 1 d . . . . .
C05X C 0.5335(5) 0.1885(5) 0.3975(3) 0.144(3) Uani 1 1 d . . . . .
C32 C 0.2119(4) 0.3529(3) 0.2807(3) 0.127(3) Uani 1 1 d . . . . .
C05Z C 0.0734(6) 0.6729(4) 0.2860(5) 0.160(4) Uani 1 1 d . . . . .
C30 C 0.1908(4) 0.4129(3) 0.3125(3) 0.116(3) Uani 1 1 d . . . . .
O061 O 0.3174(4) 0.4802(4) 0.3754(3) 0.196(4) Uani 1 1 d . . . . .
O062 O 0.8585(3) 0.0358(3) 0.1162(3) 0.172(3) Uani 1 1 d . . . . .
C063 C 0.1338(6) 0.6761(4) 0.3020(5) 0.153(4) Uani 1 1 d . . . . .
C064 C -0.0407(4) 0.3913(3) 0.3275(3) 0.132(3) Uani 1 1 d . . . . .
C065 C 0.3710(4) 0.1879(4) 0.5946(4) 0.137(3) Uani 1 1 d . . . . .
C066 C 0.1082(5) 0.2328(4) 0.3738(3) 0.145(3) Uani 1 1 d . . . . .
C067 C 0.1841(4) 0.4684(4) 0.0722(2) 0.173(4) Uani 1 1 d G . . . .
C06T C 0.1881(4) 0.4275(4) 0.0688(3) 0.171(4) Uani 1 1 d G . . . .
C07R C 0.1705(4) 0.4269(4) 0.0393(3) 0.168(4) Uani 1 1 d G . . . .
C0AJ C 0.1557(4) 0.4674(4) 0.0245(2) 0.165(4) Uani 1 1 d G . . . .
C09O C 0.1641(4) 0.4931(3) 0.0448(3) 0.186(5) Uani 1 1 d G . . . .
C06A C 0.2207(5) 0.5012(5) 0.4105(3) 0.143(3) Uani 1 1 d . . . . .
O06B O 0.9523(3) 0.0152(3) 0.0942(3) 0.179(3) Uani 1 1 d . . . . .
C06C C -0.0820(4) 0.5346(4) 0.1576(3) 0.126(3) Uani 1 1 d . . . . .
C06D C 0.4924(4) 0.3003(3) 0.5336(3) 0.123(3) Uani 1 1 d . . . . .
C06E C 0.7640(6) 0.2738(5) 0.5775(4) 0.153(4) Uani 1 1 d . . . . .
C06F C 0.6999(5) 0.1001(4) 0.4712(3) 0.149(4) Uani 1 1 d . . . . .
C06G C -0.1281(5) 0.5112(4) 0.1931(3) 0.137(4) Uani 1 1 d . . . . .
O06H O 0.6149(4) 0.0775(3) -0.0182(3) 0.174(3) Uani 1 1 d . . . . .
C06I C 0.5735(5) 0.2715(4) 0.2063(3) 0.132(3) Uani 1 1 d . . . . .
C06J C -0.0685(4) 0.3811(4) 0.2799(3) 0.137(4) Uani 1 1 d . . . . .
C06K C 0.3099(4) 0.2463(4) 0.6118(4) 0.136(3) Uani 1 1 d . . . . .
C06L C 0.1326(6) 0.1928(4) 0.3667(3) 0.145(3) Uani 1 1 d . . . . .
C06M C 0.5747(4) 0.0730(3) 0.6056(3) 0.127(3) Uani 1 1 d . . . . .
C06O C -0.0290(6) 0.4235(5) 0.0603(3) 0.148(4) Uani 1 1 d . . . . .
C06P C 0.1849(6) 0.5414(5) 0.4174(3) 0.155(4) Uani 1 1 d . . . . .
C06Q C 0.3350(4) 0.3991(3) 0.6178(3) 0.122(3) Uani 1 1 d . . . . .
C06S C 0.6816(6) 0.3952(5) 0.6321(5) 0.172(4) Uani 1 1 d . . . . .
C06U C 0.0058(4) 0.3298(3) 0.2977(3) 0.118(3) Uani 1 1 d . . . . .
C06V C 0.3223(5) 0.2541(4) 0.5844(4) 0.143(3) Uani 1 1 d . . . . .
C06W C 0.6031(5) 0.0791(4) 0.6564(4) 0.162(5) Uani 1 1 d . . . . .
C06X C 0.6631(5) 0.0912(4) 0.4868(3) 0.141(4) Uani 1 1 d . . . . .
C06Y C 0.6799(5) 0.2940(4) 0.5115(3) 0.146(4) Uani 1 1 d . . . . .
C06Z C 0.5732(6) 0.3700(4) 0.0931(4) 0.151(4) Uani 1 1 d . . . . .
C070 C 0.6988(6) 0.2100(5) 0.2960(3) 0.152(4) Uani 1 1 d . . . . .
C071 C 0.5758(5) 0.1443(4) 0.3952(3) 0.132(3) Uani 1 1 d . . . . .
C072 C 0.6963(6) -0.0921(5) 0.5378(4) 0.161(4) Uani 1 1 d . . . . .
C073 C 0.1357(5) 0.2506(4) 0.3743(3) 0.135(3) Uani 1 1 d . . . . .
C074 C 0.5069(5) 0.2358(4) 0.4953(3) 0.141(4) Uani 1 1 d . . . . .
C075 C 0.6086(6) 0.0615(4) 0.2637(4) 0.148(4) Uani 1 1 d . . . . .
C076 C -0.0904(5) 0.5700(5) 0.1780(3) 0.143(4) Uani 1 1 d . . . . .
C077 C 0.0226(3) 0.5623(3) 0.3377(3) 0.113(3) Uani 1 1 d . . . . .
C078 C 0.7069(6) 0.2634(5) 0.4922(4) 0.160(4) Uani 1 1 d . . . . .
C07A C 0.5713(4) 0.2978(3) 0.1770(3) 0.122(3) Uani 1 1 d . . . . .
C07C C 0.1987(6) 0.4748(5) 0.4089(3) 0.154(4) Uani 1 1 d . . . . .
C07D C 0.5384(5) 0.3062(4) 0.1543(3) 0.144(4) Uani 1 1 d . . . . .
C07F C 0.7429(6) 0.3945(4) 0.6464(4) 0.150(4) Uani 1 1 d . . . . .
C2 C 0.1206(4) 0.3148(4) 0.1833(3) 0.128(3) Uani 1 1 d . . . . .
C07H C 0.5521(5) 0.1571(4) 0.1996(3) 0.123(3) Uani 1 1 d . . . . .
C07I C -0.1603(6) 0.5235(5) 0.4132(3) 0.158(4) Uani 1 1 d . . . . .
C07J C 0.6348(6) 0.0569(5) 0.0061(4) 0.161(4) Uani 1 1 d . . . . .
C07K C -0.1132(4) 0.5693(4) 0.2050(3) 0.133(3) Uani 1 1 d . . . . .
C07L C 0.5306(5) 0.1253(4) 0.1092(3) 0.141(3) Uani 1 1 d . . . . .
C07M C 0.6805(5) 0.2882(4) 0.6676(4) 0.148(4) Uani 1 1 d . . . . .
C07N C -0.2945(4) 0.5163(4) 0.2717(4) 0.148(4) Uani 1 1 d . . . . .
C07O C -0.2237(5) 0.6683(4) 0.3181(4) 0.144(3) Uani 1 1 d . . . . .
C07P C 0.7412(5) -0.0014(4) 0.5374(3) 0.136(3) Uani 1 1 d . . . . .
C07S C -0.2109(6) 0.4977(6) 0.4072(4) 0.162(4) Uani 1 1 d . . . . .
C07T C 0.6443(6) -0.0733(5) 0.5799(5) 0.174(4) Uani 1 1 d . . . . .
C4 C 0.1334(5) 0.3678(5) 0.1508(3) 0.147(4) Uani 1 1 d . . . . .
C07V C 0.0518(3) 0.1899(4) 0.2482(3) 0.174(5) Uiso 1 1 d G . . . .
C09I C 0.0953(4) 0.1535(3) 0.2480(2) 0.143(4) Uiso 1 1 d G . . . .
C0DI C 0.1201(3) 0.1547(4) 0.2195(3) 0.186(6) Uiso 1 1 d G . . . .
C8 C 0.0918(5) 0.1919(4) 0.2021(2) 0.208(7) Uiso 1 1 d G . . . .
C0AR C 0.0496(4) 0.2136(3) 0.2198(3) 0.173(5) Uiso 1 1 d G . . . .
C07W C 0.7109(6) -0.1235(4) 0.5636(4) 0.160(4) Uani 1 1 d . . . . .
C22 C 0.0724(5) 0.5700(5) 0.1800(3) 0.153(4) Uani 1 1 d . . . . .
C07Y C 0.6353(4) 0.2861(4) 0.6661(3) 0.139(4) Uani 1 1 d . . . . .
C07Z C 0.7708(6) 0.0821(4) 0.6582(5) 0.176(5) Uani 1 1 d . . . . .
C080 C -0.2296(5) 0.4634(5) 0.2517(4) 0.149(3) Uani 1 1 d . . . . .
C081 C 0.7922(5) 0.0591(4) 0.6342(5) 0.170(4) Uani 1 1 d . . . . .
C082 C -0.0989(5) 0.5048(5) 0.1648(3) 0.142(4) Uani 1 1 d . . . . .
C083 C -0.0353(5) 0.4697(5) 0.0215(3) 0.138(3) Uani 1 1 d . . . . .
C084 C 0.4810(5) 0.2408(4) 0.5235(3) 0.134(4) Uani 1 1 d . . . . .
C085 C 0.6505(8) 0.4328(6) 0.0945(5) 0.202(5) Uani 1 1 d . . . . .
C086 C 0.6368(6) 0.2728(5) 0.2902(4) 0.161(4) Uani 1 1 d . . . . .
C088 C 0.6546(6) 0.0498(4) 0.2517(4) 0.150(4) Uani 1 1 d . . . . .
C089 C 0.0674(4) 0.5668(4) 0.3384(3) 0.121(3) Uani 1 1 d . . . . .
C08A C 0.6025(5) 0.0760(4) 0.2940(3) 0.147(4) Uani 1 1 d . . . . .
C08B C 0.4546(6) 0.2483(5) 0.7449(3) 0.158(4) Uani 1 1 d . . . . .
C08C C -0.0703(6) 0.4825(5) 0.0404(4) 0.160(4) Uani 1 1 d . . . . .
C08D C 0.8952(7) -0.0697(6) 0.0781(6) 0.201(5) Uani 1 1 d . . . . .
C08E C 0.7461(6) 0.3921(4) 0.6138(4) 0.159(4) Uani 1 1 d . . . . .
C08F C 0.1828(5) 0.2239(4) 0.3720(3) 0.139(3) Uani 1 1 d . . . . .
C08G C 0.4469(5) 0.4409(5) 0.0584(4) 0.160(4) Uani 1 1 d . . . . .
C08H C 0.8026(6) 0.1296(4) 0.6439(5) 0.185(5) Uani 1 1 d . . . . .
C08I C -0.2639(5) 0.5058(5) 0.2445(4) 0.153(4) Uani 1 1 d . . . . .
C08J C 0.7427(7) 0.2692(5) 0.5480(4) 0.174(4) Uani 1 1 d . . . . .
C08K C 0.7440(5) 0.0819(4) 0.4806(3) 0.149(4) Uani 1 1 d . . . . .
C08L C 0.5386(5) 0.3299(4) 0.1265(3) 0.146(4) Uani 1 1 d . . . . .
C08M C 0.6811(5) 0.0543(4) 0.5070(3) 0.141(4) Uani 1 1 d . . . . .
C20 C 0.0979(5) 0.5396(5) 0.1618(3) 0.139(3) Uani 1 1 d . . . . .
C08Q C 0.3005(4) 0.1791(5) 0.2553(3) 0.191(5) Uani 1 1 d G . . . .
C08O C 0.2918(4) 0.1606(3) 0.2296(4) 0.187(5) Uani 1 1 d G . . . .
C0CI C 0.2772(4) 0.1911(5) 0.2045(3) 0.194(5) Uani 1 1 d G . . . .
C16 C 0.2768(4) 0.2285(4) 0.2146(4) 0.196(5) Uani 1 1 d G . . . .
C66 C 0.2912(4) 0.2210(4) 0.2460(4) 0.187(5) Uani 1 1 d G . . . .
C08R C 0.3560(5) 0.2211(5) 0.5734(4) 0.149(4) Uani 1 1 d . . . . .
C08S C 0.7748(6) 0.2000(6) 0.3650(4) 0.166(4) Uani 1 1 d . . . . .
C08T C 0.4710(5) 0.2073(5) 0.7352(3) 0.158(4) Uani 1 1 d . . . . .
C08U C 0.6324(7) 0.4687(6) 0.0710(6) 0.202(5) Uani 1 1 d . . . . .
C08V C -0.2365(5) 0.6651(4) 0.2710(3) 0.135(3) Uani 1 1 d . . . . .
C08W C 0.2976(5) 0.5272(6) 0.2659(5) 0.173(4) Uani 1 1 d . . . . .
C08X C 0.4463(5) 0.2325(5) 0.2586(5) 0.171(4) Uani 1 1 d . . . . .
C08Y C 0.7690(5) 0.0471(5) 0.0301(5) 0.170(4) Uani 1 1 d . . . . .
C08Z C 0.8497(5) 0.0707(6) 0.1263(4) 0.171(5) Uani 1 1 d . . . . .
C090 C 0.9447(6) 0.0737(7) -0.0339(5) 0.189(5) Uani 1 1 d . . . . .
C3 C 0.1473(5) 0.3340(5) 0.1731(4) 0.166(5) Uani 1 1 d . . . . .
C093 C 0.6540(5) -0.0623(4) 0.5486(4) 0.158(4) Uani 1 1 d . . . . .
C094 C 0.7874(7) 0.1994(7) 0.3978(4) 0.179(5) Uani 1 1 d . . . . .
C095 C 0.4046(4) 0.3968(3) 0.6215(3) 0.130(3) Uani 1 1 d . . . . .
C097 C 0.4026(6) 0.2663(5) 0.7437(3) 0.158(4) Uani 1 1 d . . . . .
C098 C 0.4596(5) 0.2402(5) 0.2865(4) 0.154(4) Uani 1 1 d . . . . .
C099 C 0.5770(6) 0.2564(4) -0.0219(4) 0.172(5) Uani 1 1 d . . . . .
C09A C 0.7600(7) 0.2230(6) 0.7459(5) 0.186(5) Uani 1 1 d . . . . .
C09B C -0.1334(6) 0.4819(6) 0.4066(4) 0.165(4) Uani 1 1 d . . . . .
C09C C 0.6484(6) 0.0730(4) 0.2994(4) 0.153(4) Uani 1 1 d . . . . .
C09D C 0.5308(6) 0.2197(4) -0.0063(4) 0.160(4) Uani 1 1 d . . . . .
C09E C 0.0026(6) 0.6405(5) 0.0799(4) 0.165(4) Uani 1 1 d . . . . .
C09F C 0.6787(6) 0.0565(5) 0.0143(5) 0.169(4) Uani 1 1 d . . . . .
C15 C 0.1295(4) 0.5498(4) 0.2189(3) 0.124(3) Uani 1 1 d . . . . .
C09H C -0.2711(5) 0.6682(4) 0.3153(4) 0.141(3) Uani 1 1 d . . . . .
C09J C 0.1811(5) 0.1823(4) 0.3653(3) 0.154(4) Uani 1 1 d . . . . .
C09K C 0.6814(5) 0.0556(4) 0.2746(4) 0.146(3) Uani 1 1 d . . . . .
C09L C 0.7361(4) 0.1250(4) 0.1913(3) 0.141(4) Uani 1 1 d . . . . .
C09M C 0.7572(6) 0.2613(5) 0.0563(5) 0.171(5) Uani 1 1 d . . . . .
C09N C 0.9451(7) -0.0784(6) 0.0727(5) 0.194(5) Uani 1 1 d . . . . .
C09P C 0.4289(6) 0.2018(5) 0.7333(4) 0.158(4) Uani 1 1 d . . . . .
C09Q C 0.7039(6) 0.0329(5) 0.0403(5) 0.181(5) Uani 1 1 d . . . . .
C09R C -0.2385(5) 0.4521(5) 0.2832(4) 0.157(4) Uani 1 1 d . . . . .
C09S C -0.2058(5) 0.5305(5) 0.4120(3) 0.153(4) Uani 1 1 d . . . . .
C09T C 0.5434(4) 0.1466(4) 0.1672(3) 0.129(3) Uani 1 1 d . . . . .
C24 C 0.0842(5) 0.5808(5) 0.2085(3) 0.146(4) Uani 1 1 d . . . . .
C09W C 0.5791(5) 0.1831(4) 0.3531(3) 0.137(3) Uani 1 1 d . . . . .
C09X C 0.6638(6) 0.2706(5) 0.2658(4) 0.150(4) Uani 1 1 d . . . . .
C09Y C -0.0680(7) 0.6396(5) 0.0767(5) 0.180(4) Uani 1 1 d . . . . .
C09Z C 0.6021(5) 0.1451(4) 0.3678(3) 0.139(3) Uani 1 1 d . . . . .
C0A0 C 0.6995(7) 0.4211(6) 0.0535(5) 0.196(5) Uani 1 1 d . . . . .
C0A1 C -0.1654(6) 0.4644(5) 0.4028(3) 0.163(4) Uani 1 1 d . . . . .
C0A2 C 0.6978(6) 0.2985(5) 0.5396(4) 0.157(4) Uani 1 1 d . . . . .
C0A3 C 0.1492(6) 0.4994(5) 0.4158(3) 0.152(4) Uani 1 1 d . . . . .
C0A4 C 0.3791(7) 0.1403(7) 0.0282(6) 0.215(6) Uani 1 1 d . . . . .
C0A6 C 0.7273(5) 0.0339(4) 0.5150(3) 0.146(4) Uani 1 1 d . . . . .
C0A7 C 0.6929(7) 0.4042(5) 0.0832(5) 0.184(5) Uani 1 1 d . . . . .
C0A8 C 0.5005(5) 0.1645(4) 0.1210(3) 0.143(4) Uani 1 1 d . . . . .
C19 C 0.1390(6) 0.5111(5) 0.1733(3) 0.159(4) Uani 1 1 d . . . . .
C0AB C 0.7339(6) -0.0839(4) 0.6991(4) 0.163(4) Uani 1 1 d . . . . .
C0AC C 0.6747(7) -0.1102(5) 0.5875(4) 0.168(4) Uani 1 1 d . . . . .
C0AD C 0.5617(6) 0.1185(4) 0.6599(4) 0.185(6) Uani 1 1 d . . . . .
C0AE C 0.5485(6) 0.2881(4) -0.0045(4) 0.164(5) Uani 1 1 d . . . . .
C0AF C 0.4458(6) 0.4421(6) 0.0084(5) 0.183(5) Uani 1 1 d . . . . .
C1 C 0.0750(5) 0.3300(5) 0.1724(3) 0.161(5) Uani 1 1 d . . . . .
C0AI C 0.5714(7) 0.0562(7) 0.2427(5) 0.206(7) Uiso 1 1 d . . . . .
C0AK C 0.5669(6) 0.0945(5) 0.1273(4) 0.179(6) Uani 1 1 d . . . . .
C0AM C 0.3154(5) 0.5037(6) 0.2953(5) 0.175(4) Uani 1 1 d . . . . .
C0AN C 0.6116(5) 0.3058(5) 0.1697(3) 0.154(4) Uani 1 1 d . . . . .
C0AO C 0.7556(8) 0.2320(6) 0.5005(5) 0.195(5) Uani 1 1 d . . . . .
C0AP C -0.0331(7) 0.6443(5) 0.0980(4) 0.171(4) Uani 1 1 d . . . . .
C0AQ C 0.5145(6) 0.1153(5) 0.0809(4) 0.159(4) Uani 1 1 d . . . . .
C0AS C 0.4539(6) 0.4772(5) 0.0469(4) 0.166(4) Uani 1 1 d . . . . .
C0AT C -0.0066(5) 0.4306(5) 0.0307(3) 0.150(4) Uani 1 1 d . . . . .
C0AU C 0.8094(5) 0.1938(5) 0.0388(5) 0.172(5) Uani 1 1 d . . . . .
C0AV C 0.5757(5) 0.1087(4) 0.1558(4) 0.152(4) Uani 1 1 d . . . . .
C0AW C 0.1382(6) 0.5434(5) 0.4191(3) 0.166(4) Uani 1 1 d . . . . .
C0AX C 0.7550(7) 0.2603(6) 0.7490(4) 0.181(4) Uani 1 1 d . . . . .
C0AY C 0.7827(7) -0.0497(6) 0.7036(4) 0.184(5) Uani 1 1 d . . . . .
C0AZ C 0.7096(6) -0.0454(5) 0.7055(4) 0.174(4) Uani 1 1 d . . . . .
C0B0 C 0.5083(5) 0.1761(4) 0.1499(3) 0.140(4) Uani 1 1 d . . . . .
C0B1 C 0.7320(6) -0.0227(4) 0.7077(4) 0.172(4) Uani 1 1 d . . . . .
C0B2 C -0.2725(5) 0.6648(4) 0.2840(4) 0.139(3) Uani 1 1 d . . . . .
C0B3 C 0.7592(5) 0.0471(5) 0.5002(4) 0.167(5) Uani 1 1 d . . . . .
C18 C 0.1564(6) 0.5149(5) 0.2019(4) 0.167(5) Uani 1 1 d . . . . .
C6 C 0.8295(7) 0.1078(5) 0.6137(6) 0.200(6) Uani 1 1 d . . . . .
C5 C 0.0610(5) 0.3631(5) 0.1475(3) 0.147(4) Uani 1 1 d . . . . .
C0B7 C 0.5707(6) 0.2208(4) -0.0259(4) 0.176(5) Uani 1 1 d . . . . .
C0B8 C 0.7351(6) 0.2718(5) 0.0287(5) 0.166(4) Uani 1 1 d . . . . .
C0B9 C -0.2757(5) 0.4791(6) 0.2912(4) 0.164(4) Uani 1 1 d . . . . .
C0BA C 0.8051(7) 0.1934(6) 0.7412(5) 0.196(5) Uani 1 1 d . . . . .
C0BC C 0.9002(7) 0.0938(6) -0.0423(5) 0.189(5) Uani 1 1 d . . . . .
C0BD C 0.8105(5) 0.0891(5) 0.1489(4) 0.160(4) Uani 1 1 d . . . . .
C0BE C -0.0289(4) 0.3458(4) 0.2760(3) 0.148(4) Uani 1 1 d . . . . .
C0BF C 0.5847(6) 0.1080(5) 0.4203(4) 0.170(5) Uani 1 1 d . . . . .
C0BG C 0.2878(6) 0.5024(6) 0.2494(4) 0.177(4) Uani 1 1 d . . . . .
C0BH C 0.7742(6) 0.1182(4) 0.6651(5) 0.188(5) Uani 1 1 d . . . . .
C0BI C 0.5496(7) -0.0294(5) 0.0326(5) 0.177(4) Uani 1 1 d . . . . .
C0BJ C 0.4433(6) 0.4235(5) 0.0355(5) 0.173(5) Uani 1 1 d . . . . .
C0BK C 0.5217(7) -0.0092(6) 0.0629(5) 0.184(5) Uani 1 1 d . . . . .
C0BL C 0.6561(6) 0.2375(5) 0.3085(4) 0.153(4) Uani 1 1 d . . . . .
C0BM C -0.0025(6) 0.6338(5) 0.0505(4) 0.167(4) Uani 1 1 d . . . . .
C0BN C 0.3006(6) 0.4657(6) 0.2648(5) 0.173(4) Uani 1 1 d . . . . .
C0BO C 0.4859(14) -0.0076(13) 0.3689(10) 0.339(18) Uiso 1 1 d . . . . .
C0BP C 0.7955(5) 0.2226(5) 0.0610(5) 0.170(4) Uani 1 1 d . . . . .
C0BQ C 0.5736(5) 0.3428(4) 0.1214(3) 0.140(4) Uani 1 1 d . . . . .
C0BS C 0.7599(6) 0.1478(6) 0.1809(4) 0.184(6) Uani 1 1 d . . . . .
C0BU C 0.8857(7) -0.0541(6) 0.1111(5) 0.200(5) Uani 1 1 d . . . . .
C0BV C 0.7449(6) 0.0712(6) 0.0033(5) 0.196(6) Uani 1 1 d . . . . .
C0BW C 0.6052(4) 0.4056(4) -0.0779(3) 0.186(5) Uani 1 1 d G . . . .
C0AG C 0.6119(5) 0.3635(5) -0.0792(3) 0.195(5) Uani 1 1 d G . . . .
C0BB C 0.6583(6) 0.3366(3) -0.0708(4) 0.215(6) Uani 1 1 d G . . . .
C0D8 C 0.6804(4) 0.3620(5) -0.0643(3) 0.217(6) Uani 1 1 d G . . . .
C0C1 C 0.6476(6) 0.4046(4) -0.0686(3) 0.185(5) Uani 1 1 d G . . . .
C0BX C 0.7817(6) -0.0884(5) 0.7020(4) 0.163(4) Uani 1 1 d . . . . .
C0BY C 0.5530(5) 0.3531(4) 0.3819(3) 0.184(5) Uani 1 1 d G . . . .
C0CV C 0.5468(5) 0.3656(4) 0.4134(3) 0.208(5) Uani 1 1 d G . . . .
C079 C 0.5883(6) 0.3670(3) 0.4218(2) 0.188(5) Uani 1 1 d G . . . .
C096 C 0.6202(4) 0.3554(3) 0.3955(4) 0.185(5) Uani 1 1 d G . . . .
C08N C 0.5984(6) 0.3469(3) 0.3709(2) 0.181(4) Uani 1 1 d G . . . .
C0C0 C 0.9715(6) 0.1280(7) 0.0836(5) 0.198(5) Uani 1 1 d . . . . .
C0C4 C -0.0446(7) 0.6334(5) 0.0486(4) 0.169(4) Uani 1 1 d . . . . .
C0C5 C 0.7457(6) 0.0318(5) 0.0475(5) 0.178(5) Uani 1 1 d . . . . .
C0C6 C 0.9608(8) -0.0677(6) 0.1013(6) 0.209(5) Uani 1 1 d . . . . .
C0C8 C 0.4435(5) 0.2657(5) 0.2369(4) 0.163(4) Uani 1 1 d . . . . .
C0C9 C 0.7994(6) 0.1640(7) 0.4103(4) 0.184(5) Uani 1 1 d . . . . .
C0CA C 0.8773(4) -0.0890(5) 0.5408(3) 0.188(5) Uani 1 1 d G . . . .
C0CN C 0.8852(5) -0.0570(3) 0.5537(3) 0.202(5) Uani 1 1 d G . . . .
C092 C 0.9009(4) -0.0706(4) 0.5845(3) 0.177(4) Uani 1 1 d G . . . .
C14 C 0.9027(4) -0.1110(4) 0.5908(3) 0.177(4) Uani 1 1 d G . . . .
C07Q C 0.8881(4) -0.1223(3) 0.5637(4) 0.180(4) Uani 1 1 d G . . . .
C0CC C 0.5522(7) -0.0066(6) 0.0777(5) 0.185(5) Uani 1 1 d . . . . .
C0CD C 0.5999(7) -0.0245(5) 0.0622(5) 0.185(5) Uani 1 1 d . . . . .
C0CG C 0.5022(7) 0.2516(5) 0.0147(5) 0.185(6) Uani 1 1 d . . . . .
C0CH C 0.5655(9) 0.0554(7) -0.0868(4) 0.198(5) Uani 1 1 d . . . . .
C0CJ C 0.8787(6) 0.0705(7) -0.0432(5) 0.193(5) Uani 1 1 d . . . . .
C0CK C 0.6087(5) 0.3322(5) 0.1430(3) 0.157(5) Uani 1 1 d . . . . .
C0CL C 0.9271(8) -0.0550(6) 0.1229(5) 0.206(5) Uani 1 1 d . . . . .
C0CM C 0.9081(8) 0.0284(7) -0.0414(5) 0.211(5) Uani 1 1 d . . . . .
C0CQ C 0.8036(7) 0.2541(6) 0.7460(5) 0.190(5) Uani 1 1 d . . . . .
C0CU C 0.7743(8) 0.2343(6) 0.5278(5) 0.207(6) Uani 1 1 d . . . . .
C0CX C 0.6043(9) 0.0591(8) -0.0847(5) 0.209(6) Uani 1 1 d . . . . .
C0CZ C 0.8330(7) 0.2166(6) 0.7415(5) 0.195(5) Uani 1 1 d . . . . .
C0D0 C 0.5118(6) 0.2864(4) 0.0144(4) 0.167(5) Uani 1 1 d . . . . .
C0D1 C 0.8212(5) 0.0711(4) 0.6105(5) 0.182(5) Uani 1 1 d . . . . .
C0D2 C 0.7866(6) 0.1391(6) 0.3901(5) 0.188(5) Uani 1 1 d . . . . .
C0D4 C 0.7854(6) 0.0677(5) 0.1594(4) 0.185(6) Uani 1 1 d . . . . .
C0D5 C 0.4251(11) 0.1357(10) 0.1860(8) 0.284(12) Uiso 1 1 d . . . . .
C0D6 C 0.5978(8) -0.0381(5) 0.0339(5) 0.195(5) Uani 1 1 d . . . . .
C0D7 C 0.3783(8) 0.1665(8) -0.0013(6) 0.222(6) Uani 1 1 d . . . . .
C0D9 C 0.3783(4) 0.3096(5) 0.2017(4) 0.217(7) Uani 1 1 d G . . . .
C0E2 C 0.3682(5) 0.3517(6) 0.2026(4) 0.225(7) Uani 1 1 d G . . . .
C0FL C 0.3223(7) 0.3823(4) 0.2010(4) 0.262(10) Uani 1 1 d G . . . .
C0CW C 0.2865(4) 0.3708(5) 0.1984(4) 0.232(8) Uani 1 1 d G . . . .
C0DR C 0.2965(5) 0.3287(6) 0.1975(4) 0.236(8) Uani 1 1 d G . . . .
C61 C 0.3424(7) 0.2981(4) 0.1992(5) 0.36(2) Uani 1 1 d G . . . .
C0DA C 0.7472(6) 0.2455(6) 0.0070(5) 0.200(6) Uani 1 1 d . . . . .
C0DC C 0.7806(8) 0.2031(6) 0.0102(6) 0.227(8) Uani 1 1 d . . . . .
C0DD C 0.7442(6) 0.0878(5) 0.1796(4) 0.186(6) Uani 1 1 d . . . . .
C0DF C 0.5936(9) 0.0978(8) -0.0882(5) 0.217(6) Uani 1 1 d . . . . .
C0DH C 0.3841(7) 0.2044(7) 0.0053(6) 0.218(6) Uani 1 1 d . . . . .
C0DJ C 0.4619(5) 0.2757(6) 0.2866(4) 0.169(4) Uani 1 1 d . . . . .
C0DK C 0.2099(6) 0.3924(6) 0.0937(4) 0.196(6) Uani 1 1 d . . . . .
C0DL C 0.7006(7) 0.0738(7) -0.0046(6) 0.217(7) Uani 1 1 d . . . . .
C0DM C 0.7942(5) 0.1328(5) 0.1600(4) 0.168(5) Uani 1 1 d . . . . .
C0DO C 0.7770(5) 0.1597(6) 0.3622(4) 0.167(4) Uani 1 1 d . . . . .
C0DP C 0.4525(6) 0.2927(5) 0.2567(5) 0.175(4) Uani 1 1 d . . . . .
C0DU C 0.5261(9) 0.0937(8) -0.0919(4) 0.207(5) Uani 1 1 d . . . . .
C0DW C 0.9629(7) 0.0949(9) 0.1281(6) 0.221(6) Uani 1 1 d . . . . .
C0DX C 0.6726(7) 0.5089(5) 0.5429(5) 0.304(14) Uani 1 1 d G . . . .
C0F3 C 0.6251(7) 0.5270(4) 0.5378(4) 0.259(9) Uani 1 1 d G . . . .
C43 C 0.6003(5) 0.5033(6) 0.5431(5) 0.298(12) Uani 1 1 d G U . . .
C34 C 0.6231(6) 0.4615(6) 0.5536(5) 0.320(13) Uani 1 1 d G . . . .
C0E3 C 0.6707(6) 0.4435(3) 0.5588(3) 0.225(7) Uani 1 1 d G . . . .
C0DG C 0.6954(5) 0.4672(5) 0.5534(4) 0.261(9) Uani 1 1 d G . . . .
C0E1 C 0.2041(7) 0.3979(8) 0.2009(5) 0.216(8) Uani 1 1 d . . . . .
C0E7 C 1.0063(7) 0.0851(8) 0.0838(6) 0.214(6) Uani 1 1 d . . . . .
C0E8 C 0.5051(6) 0.0553(6) 0.4268(4) 0.336(16) Uiso 1 1 d G . . . .
C0DZ C 0.5287(6) 0.0784(5) 0.4333(3) 0.278(12) Uiso 1 1 d G . . . .
C0CS C 0.5578(5) 0.0851(4) 0.4103(4) 0.175(5) Uiso 1 1 d G . . . .
C0CP C 0.5632(5) 0.0687(5) 0.3810(3) 0.200(7) Uiso 1 1 d G . . . .
C0CT C 0.5396(6) 0.0456(4) 0.3745(3) 0.211(7) Uiso 1 1 d G . . . .
C0E0 C 0.5105(6) 0.0388(5) 0.3974(5) 0.260(10) Uiso 1 1 d DG . . . .
C0EG C 0.9991(8) 0.0699(8) 0.1110(7) 0.229(6) Uani 1 1 d . . . . .
C0EH C 0.5432(9) 0.1280(7) -0.0907(5) 0.206(5) Uani 1 1 d . . . . .
C0EJ C 0.4046(7) 0.1418(7) 0.5880(5) 0.208(7) Uiso 1 1 d . . . . .
C0EP C 0.4044(5) 0.0733(7) 0.5824(4) 0.238(9) Uiso 1 1 d G . . . .
C0EB C 0.3816(7) 0.1167(7) 0.5782(4) 0.229(8) Uiso 1 1 d G . . . .
C0EK C 0.3395(7) 0.1355(4) 0.5630(5) 0.316(14) Uiso 1 1 d G . . . .
C73 C 0.3202(5) 0.1109(8) 0.5522(4) 0.293(13) Uiso 1 1 d DG . . . .
C49 C 0.3430(8) 0.0675(7) 0.5565(4) 0.251(10) Uiso 1 1 d G . . . .
C47 C 0.3851(8) 0.0487(4) 0.5716(5) 0.295(13) Uiso 1 1 d G . . . .
C0ET C 0.4321(7) 0.2769(8) 0.2042(5) 0.240(7) Uani 1 1 d . . . . .
C0FB C 0.5834(10) 0.3861(10) 0.4559(7) 0.283(12) Uiso 1 1 d . . . . .
C0FC C 0.2870(6) 0.3478(7) 0.1163(4) 0.305(14) Uani 1 1 d G . . . .
C0ED C 0.3354(6) 0.3265(7) 0.1146(4) 0.37(2) Uani 1 1 d G . . . .
C0DS C 0.3595(4) 0.3241(6) 0.0860(5) 0.269(10) Uani 1 1 d G . . . .
C0E5 C 0.3351(6) 0.3429(6) 0.0591(4) 0.261(9) Uani 1 1 d G . . . .
C0EC C 0.2866(6) 0.3643(5) 0.0608(4) 0.256(10) Uani 1 1 d G . . . .
C0CY C 0.2626(4) 0.3667(5) 0.0894(4) 0.240(9) Uani 1 1 d G . . . .
C0FE C 0.4257(16) 0.1390(14) 0.2172(12) 0.39(2) Uiso 1 1 d . . . . .
C0FI C 0.7529(8) 0.2128(7) 0.2467(5) 0.222(8) Uiso 1 1 d . . . . .
C0GA C 0.501(2) 0.438(2) 0.0948(15) 0.30(3) Uiso 0.5 1 d . . P . .
C0GD C 0.0043(17) 0.3744(16) 0.0739(12) 0.42(2) Uiso 1 1 d D . . . .
C0GI C 0.4401(13) 0.2880(9) 0.1090(10) 0.327(15) Uani 1 1 d . . . . .
C33 C 0.1972(4) 0.4490(4) 0.3193(3) 0.117(3) Uani 1 1 d . . . . .
C63 C 0.7918(5) 0.0173(4) 0.6276(5) 0.148(4) Uani 1 1 d . . . . .
C68 C 0.8120(6) 0.1676(5) 0.6481(5) 0.166(4) Uani 1 1 d . . . . .
C71 C 0.6968(6) 0.3162(5) 0.0233(5) 0.154(4) Uani 1 1 d . . . . .
C87 C 0.8471(5) 0.1538(6) 0.0411(5) 0.171(5) Uani 1 1 d . . . . .
C96 C 0.3910(8) 0.2043(7) 0.0364(6) 0.218(6) Uani 1 1 d . . . . .
C99 C 0.3873(7) 0.1639(7) 0.0511(5) 0.206(5) Uani 1 1 d . . . . .
C51 C 0.6958(6) 0.2557(5) 0.4604(3) 0.139(3) Uani 1 1 d . . . . .
C59 C 0.7042(7) 0.3970(4) 0.6581(4) 0.168(4) Uani 1 1 d . . . . .
C64 C 0.7059(6) 0.3945(4) 0.6073(4) 0.158(4) Uani 1 1 d . . . . .
C7 C -0.2076(5) 0.6659(4) 0.2893(4) 0.146(4) Uani 1 1 d . . . . .
C58 C 0.5563(6) 0.3273(4) -0.0019(4) 0.149(4) Uani 1 1 d . . . . .
C9 C 0.5169(7) 0.1847(5) -0.0106(5) 0.173(5) Uani 1 1 d . . . . .
C56 C 0.3936(6) 0.2372(6) 0.7373(4) 0.160(4) Uani 1 1 d . . . . .
C82 C 0.9312(5) 0.2118(5) 0.6283(3) 0.203(5) Uani 1 1 d G . . . .
C0F4 C 0.9275(5) 0.1762(3) 0.6183(4) 0.200(5) Uani 1 1 d G . . . .
C0CR C 0.9107(5) 0.1855(4) 0.5874(4) 0.204(5) Uani 1 1 d G . . . .
C0CE C 0.9040(5) 0.2268(4) 0.5784(3) 0.201(5) Uani 1 1 d G . . . .
C087 C 0.9166(5) 0.2431(3) 0.6037(4) 0.194(5) Uani 1 1 d G . . . .
C10 C 0.6854(5) 0.1340(4) 0.4474(3) 0.144(4) Uani 1 1 d . . . . .
C48 C 0.0650(6) 0.6772(5) 0.3170(5) 0.169(4) Uani 1 1 d . . . . .
C13 C 0.1165(7) 0.6707(5) 0.2749(5) 0.176(4) Uani 1 1 d . . . . .
C23 C 0.6665(9) 0.4568(7) 0.0451(6) 0.212(5) Uani 1 1 d . . . . .
C35 C 0.4535(6) 0.4758(5) 0.0156(4) 0.170(4) Uani 1 1 d . . . . .
C21 C 0.1085(6) 0.6795(4) 0.3260(4) 0.157(4) Uani 1 1 d . . . . .
C12 C 0.3835(5) 0.3996(3) 0.6511(3) 0.133(3) Uani 1 1 d . . . . .
C17 C 0.1464(5) 0.5578(4) 0.2486(3) 0.124(3) Uani 1 1 d . . . . .
C36 C 0.6915(9) 0.3963(6) 0.5730(5) 0.240(7) Uani 1 1 d . . . . .
C90 C 0.9424(7) 0.1370(8) 0.1124(6) 0.227(6) Uani 1 1 d . . . . .
C55 C 0.9512(7) 0.0319(7) -0.0336(5) 0.206(5) Uani 1 1 d . . . . .
C42 C 0.3157(5) 0.4689(6) 0.2939(5) 0.170(4) Uani 1 1 d . . . . .
C46 C 0.241(2) 0.526(2) 0.1348(15) 0.30(3) Uiso 0.5 1 d . . P . .
C95 C 0.8669(11) -0.0725(10) 0.0527(7) 0.278(12) Uiso 1 1 d D . . . .
C11 C 0.3845(8) 0.3995(8) 0.5649(6) 0.229(8) Uiso 1 1 d . . . . .
O3 O 0.2091(2) 0.2789(2) 0.27155(19) 0.1176(19) Uani 1 1 d . . . . .
C50 C 0.3232(14) 0.0350(11) 0.5484(8) 0.303(15) Uiso 1 1 d . . . . .
C1G C 0.5519(11) 0.4596(13) 0.4747(6) 0.46(2) Uiso 1 1 d D U . . .
C1H C 0.5529(8) 0.4381(7) 0.4493(9) 0.287(11) Uiso 1 1 d D U . . .
C1I C 0.5322(10) 0.4594(10) 0.4226(6) 0.300(12) Uiso 1 1 d D U . . .
C1J C 0.5106(9) 0.5026(11) 0.4197(6) 0.285(11) Uiso 1 1 d D U . . .
C1K C 0.5084(8) 0.5238(7) 0.4455(9) 0.334(14) Uiso 1 1 d D U . . .
C1L C 0.5288(12) 0.5026(13) 0.4724(7) 0.43(2) Uiso 1 1 d D U . . .
C1M C 0.3792(13) 0.4496(10) 0.5576(8) 0.48(2) Uiso 1 1 d D U . . .
C1N C 0.3320(11) 0.4697(10) 0.5537(5) 0.257(10) Uiso 1 1 d D U . . .
C1O C 0.3104(9) 0.5112(11) 0.5432(7) 0.322(14) Uiso 1 1 d D U . . .
C1P C 0.3378(17) 0.5316(9) 0.5364(9) 0.43(2) Uiso 1 1 d D U . . .
C1Q C 0.3849(17) 0.5123(17) 0.5419(13) 0.57(3) Uiso 1 1 d D U . . .
C1R C 0.4065(10) 0.4703(17) 0.5505(13) 0.62(3) Uiso 1 1 d D U . . .
C1S C 0.8298(11) 0.2459(13) 0.2914(8) 0.43(2) Uiso 1 1 d D U . . .
C1T C 0.8105(9) 0.2203(9) 0.2835(5) 0.381(17) Uiso 1 1 d D U . . .
C1U C 0.7889(6) 0.2267(6) 0.2558(5) 0.184(6) Uiso 1 1 d D U . . .
C1V C 0.7859(12) 0.2596(10) 0.2360(6) 0.373(16) Uiso 1 1 d D U . . .
C1W C 0.8044(16) 0.2860(10) 0.2435(10) 0.47(2) Uiso 1 1 d D U . . .
C1X C 0.8294(15) 0.2772(13) 0.2703(11) 0.49(2) Uiso 1 1 d D U . . .
C1Y C 0.916(2) -0.202(2) 0.0407(19) 0.68(3) Uiso 1 1 d D U . . .
C1Z C 0.897(2) -0.160(3) 0.0318(9) 0.62(3) Uiso 1 1 d D U . . .
C2A C 0.8842(14) -0.1298(13) 0.053(2) 0.45(2) Uiso 1 1 d D U . . .
C2B C 0.888(2) -0.143(2) 0.0845(16) 0.54(3) Uiso 1 1 d D U . . .
C2C C 0.912(2) -0.185(3) 0.0935(11) 0.58(3) Uiso 1 1 d D U . . .
C2D C 0.923(2) -0.2144(13) 0.072(2) 0.67(3) Uiso 1 1 d D U . . .
C60 C 0.2405(9) 0.3991(8) 0.1958(7) 0.254(10) Uani 1 1 d . . . . .
C2E C 0.3912(8) 0.4495(9) 0.1088(7) 0.181(11) Uiso 0.5 1 d D U P . .
C2F C 0.3673(12) 0.4260(8) 0.1141(7) 0.212(13) Uiso 0.5 1 d D U P . .
C2G C 0.3212(12) 0.4436(10) 0.1227(9) 0.261(17) Uiso 0.5 1 d D U P . .
C2H C 0.2977(9) 0.4861(11) 0.1252(8) 0.205(13) Uiso 0.5 1 d D U P . .
C2I C 0.3227(10) 0.5090(8) 0.1228(8) 0.191(12) Uiso 0.5 1 d D U P . .
C2J C 0.3675(10) 0.4923(9) 0.1104(8) 0.198(12) Uiso 0.5 1 d D U P . .
C1A C -0.041(2) 0.3079(14) 0.0290(9) 0.42(2) Uiso 1 1 d D U . . .
C1B C -0.0225(11) 0.3346(19) 0.0347(12) 0.388(18) Uiso 1 1 d D U . . .
C1C C -0.038(2) 0.3588(13) 0.0603(17) 0.53(3) Uiso 1 1 d D U . . .
C1D C -0.072(2) 0.3563(19) 0.0801(11) 0.65(3) Uiso 1 1 d D U . . .
C1E C -0.0908(16) 0.329(2) 0.0749(15) 0.59(3) Uiso 1 1 d D U . . .
C1F C -0.076(2) 0.3061(16) 0.0488(18) 0.53(2) Uiso 1 1 d D U . . .
C94 C 0.4664(13) 0.5980(15) 0.4337(11) 0.42(2) Uiso 1 1 d . . . . .
C2K C 0.5957(11) -0.0573(8) 0.2690(8) 0.401(18) Uiso 1 1 d D U . . .
C2L C 0.5531(13) -0.0484(10) 0.2836(6) 0.304(12) Uiso 1 1 d D U . . .
C2M C 0.5180(10) -0.0083(12) 0.2846(7) 0.363(16) Uiso 1 1 d D U . . .
C2N C 0.5257(10) 0.0245(8) 0.2709(7) 0.317(13) Uiso 1 1 d D U . . .
C2O C 0.5678(11) 0.0159(8) 0.2563(5) 0.250(9) Uiso 1 1 d D U . . .
C2P C 0.6027(9) -0.0242(11) 0.2548(7) 0.367(16) Uiso 1 1 d D U . . .
C2Q C 0.3500(10) 0.3496(10) 0.2941(6) 0.429(19) Uiso 1 1 d D U . . .
C2R C 0.3399(9) 0.3803(7) 0.3157(7) 0.270(10) Uiso 1 1 d D U . . .
C2S C 0.3133(10) 0.3786(8) 0.3421(6) 0.299(12) Uiso 1 1 d D U . . .
C2T C 0.2939(10) 0.3504(11) 0.3441(6) 0.337(14) Uiso 1 1 d D U . . .
C2U C 0.3113(11) 0.3159(8) 0.3256(8) 0.315(13) Uiso 1 1 d D U . . .
C2V C 0.3351(10) 0.3182(8) 0.2981(6) 0.268(10) Uiso 1 1 d D U . . .
C38 C 0.4870(9) 0.0047(8) 0.3895(7) 0.247(10) Uiso 1 1 d D . . . .
C39 C 0.286(2) 0.0440(14) 0.5416(13) 0.43(3) Uiso 1 1 d D . . . .
C77 C 0.4407(15) 0.4211(13) 0.0933(10) 0.363(18) Uiso 1 1 d . . . . .
C41 C 0.4144(10) 0.3016(12) 0.0856(10) 0.338(17) Uani 1 1 d . . . . .
O1 O 0.8961(5) 0.4125(5) -0.0159(5) 0.267(8) Uani 1 1 d . . . . .
O2 O 0.7166(6) 0.4714(4) 0.3699(3) 0.228(6) Uani 1 1 d . . . . .
O O 0.8220(5) -0.1552(6) 0.5296(5) 0.292(9) Uani 1 1 d . . . . .

loop_
_atom_site_aniso_label
_atom_site_aniso_U_11
_atom_site_aniso_U_22
_atom_site_aniso_U_33
_atom_site_aniso_U_23
_atom_site_aniso_U_13
_atom_site_aniso_U_12
Zr01 0.0833(4) 0.0970(5) 0.1152(6) 0.0060(4) -0.0024(4) -0.0394(4)
Zr02 0.0947(5) 0.0836(4) 0.1190(6) -0.0009(4) -0.0058(4) -0.0399(4)
Zr03 0.1148(6) 0.0625(4) 0.1340(7) 0.0089(4) -0.0223(5) -0.0302(4)
Zr04 0.0974(5) 0.0890(5) 0.1343(7) -0.0037(4) -0.0081(5) -0.0445(4)
Zr05 0.1029(5) 0.0895(5) 0.1352(7) 0.0097(5) -0.0180(5) -0.0442(4)
Zr06 0.0902(5) 0.1076(6) 0.1260(7) 0.0179(5) -0.0013(4) -0.0408(4)
Zr07 0.1210(6) 0.1047(5) 0.1259(7) 0.0138(5) -0.0450(5) -0.0680(5)
Zr08 0.1298(6) 0.1067(5) 0.1308(7) 0.0166(5) -0.0510(5) -0.0775(5)
Zr09 0.0831(4) 0.1014(5) 0.1427(7) 0.0072(5) -0.0047(4) -0.0443(4)
Zr0A 0.1248(6) 0.1152(6) 0.1341(7) 0.0087(5) -0.0357(5) -0.0738(5)
Zr0B 0.1425(7) 0.1134(6) 0.1044(6) 0.0038(5) -0.0009(5) -0.0761(6)
Zr0C 0.1355(7) 0.1570(8) 0.0749(5) 0.0143(5) -0.0179(4) -0.0836(6)
Zr0D 0.1511(8) 0.1542(8) 0.0876(5) 0.0202(5) -0.0237(5) -0.0878(7)
Zr0E 0.1401(7) 0.0802(5) 0.1477(8) -0.0030(5) -0.0276(6) -0.0433(5)
Zr0F 0.1233(6) 0.0863(5) 0.1385(8) -0.0027(5) -0.0119(6) -0.0316(5)
Zr0G 0.1413(7) 0.1057(6) 0.1814(10) 0.0180(6) -0.0662(7) -0.0819(6)
Zr0H 0.1384(7) 0.1259(7) 0.1172(7) 0.0045(5) 0.0009(5) -0.0785(6)
Zr0I 0.1368(7) 0.1707(9) 0.0885(5) 0.0153(6) -0.0167(5) -0.0854(7)
Zr0J 0.1373(7) 0.0594(4) 0.1878(10) 0.0111(5) -0.0354(7) -0.0347(4)
Zr0K 0.1276(7) 0.1126(6) 0.1262(7) 0.0018(5) 0.0036(5) -0.0648(5)
Zr0L 0.1408(7) 0.0741(5) 0.1803(10) 0.0071(5) -0.0226(7) -0.0512(5)
Zr0M 0.1246(7) 0.1182(6) 0.1282(7) 0.0068(5) 0.0002(5) -0.0642(5)
Zr0N 0.1933(10) 0.1223(7) 0.1133(7) 0.0105(5) -0.0080(7) -0.1001(7)
Zr0O 0.1753(9) 0.0850(5) 0.1551(9) 0.0222(5) 0.0013(7) -0.0666(6)
Zr0P 0.1432(8) 0.1099(6) 0.2185(12) 0.0343(7) -0.0741(8) -0.0820(6)
Zr0Q 0.1444(8) 0.0883(5) 0.1980(11) 0.0249(6) -0.0282(7) -0.0577(6)
Zr0R 0.1622(9) 0.1546(9) 0.1287(8) 0.0117(7) -0.0107(7) -0.1037(8)
Zr0S 0.1741(10) 0.0927(6) 0.1897(11) 0.0119(6) 0.0097(8) -0.0753(6)
Zr0T 0.1720(10) 0.1292(7) 0.1677(10) -0.0068(7) -0.0249(8) -0.1006(7)
Zr0U 0.1582(9) 0.1094(7) 0.2207(13) 0.0051(7) -0.0571(9) -0.0830(7)
Zr0V 0.1917(11) 0.0904(6) 0.1828(11) 0.0048(6) 0.0210(9) -0.0691(7)
Zr0W 0.1689(10) 0.1307(8) 0.1834(11) -0.0012(7) -0.0346(8) -0.0910(8)
Zr0X 0.1057(6) 0.1324(8) 0.2090(13) -0.0082(8) 0.0191(7) -0.0400(6)
Zr0Y 0.2100(13) 0.1408(9) 0.1775(11) 0.0019(8) -0.0198(9) -0.1176(9)
Zr0Z 0.1059(7) 0.1779(11) 0.2073(14) -0.0164(10) 0.0245(8) -0.0563(7)
Zr10 0.1191(8) 0.1449(9) 0.2111(14) -0.0018(9) 0.0288(8) -0.0395(7)
Cl11 0.1232(18) 0.1257(19) 0.134(2) -0.0142(16) -0.0422(16) -0.0271(15)
Cl12 0.140(2) 0.137(2) 0.141(2) -0.0118(18) -0.0510(19) -0.0345(18)
Cl14 0.211(3) 0.145(2) 0.151(3) -0.011(2) -0.003(2) -0.108(2)
Cl15 0.220(4) 0.130(2) 0.160(3) -0.021(2) -0.018(3) -0.066(2)
Cl16 0.126(2) 0.151(3) 0.241(4) 0.068(3) -0.053(2) -0.075(2)
Cl17 0.159(3) 0.179(3) 0.144(3) -0.018(2) -0.036(2) -0.055(2)
Cl18 0.156(3) 0.174(3) 0.249(4) 0.066(3) -0.063(3) -0.105(2)
Cl19 0.242(4) 0.167(3) 0.169(3) 0.014(2) -0.005(3) -0.142(3)
Cl1A 0.198(3) 0.124(2) 0.158(3) -0.003(2) -0.040(3) -0.033(2)
Cl1B 0.189(3) 0.181(3) 0.232(5) -0.036(3) 0.047(3) -0.109(3)
Cl1C 0.188(4) 0.176(3) 0.244(5) -0.009(3) 0.032(3) -0.103(3)
O01D 0.091(3) 0.107(4) 0.127(4) 0.015(3) -0.005(3) -0.042(3)
O01E 0.126(4) 0.104(4) 0.127(4) 0.012(3) -0.039(3) -0.071(3)
O01F 0.102(4) 0.123(4) 0.103(4) 0.006(3) 0.003(3) -0.060(3)
O01G 0.083(3) 0.101(3) 0.112(4) 0.006(3) -0.003(3) -0.045(3)
O01H 0.120(4) 0.074(3) 0.133(4) 0.001(3) -0.020(3) -0.033(3)
O01I 0.169(5) 0.119(4) 0.103(4) 0.002(3) 0.004(4) -0.085(4)
O01J 0.118(4) 0.072(3) 0.148(4) 0.012(3) -0.018(3) -0.029(3)
O1K 0.107(4) 0.099(4) 0.124(4) 0.011(3) -0.026(3) -0.048(3)
O01L 0.085(3) 0.101(4) 0.156(5) 0.024(3) -0.013(3) -0.040(3)
O01M 0.117(4) 0.094(4) 0.143(5) -0.017(3) -0.005(3) -0.051(3)
O01N 0.085(3) 0.089(3) 0.138(4) -0.006(3) -0.004(3) -0.045(3)
O01O 0.122(4) 0.110(4) 0.138(5) 0.008(3) -0.029(4) -0.060(3)
O01P 0.102(4) 0.092(4) 0.147(5) -0.003(3) -0.021(3) -0.037(3)
O01Q 0.097(4) 0.108(4) 0.154(5) 0.019(3) -0.009(4) -0.042(3)
O01R 0.118(4) 0.114(4) 0.114(4) 0.015(3) -0.036(3) -0.072(3)
O01T 0.174(5) 0.136(4) 0.115(4) 0.011(3) -0.005(4) -0.100(4)
O01U 0.099(3) 0.113(4) 0.133(5) 0.018(3) -0.014(3) -0.053(3)
O01V 0.096(4) 0.119(4) 0.118(4) -0.001(3) -0.010(3) -0.052(3)
O1W 0.095(3) 0.113(4) 0.119(4) 0.011(3) 0.003(3) -0.047(3)
O01X 0.125(4) 0.060(3) 0.182(5) 0.002(3) -0.007(4) -0.031(3)
O01Y 0.122(4) 0.062(3) 0.142(4) 0.007(3) -0.017(3) -0.033(3)
O01Z 0.103(4) 0.090(3) 0.142(5) 0.000(3) -0.015(3) -0.047(3)
O020 0.135(5) 0.158(5) 0.080(4) 0.007(3) -0.014(3) -0.075(4)
O021 0.087(3) 0.110(4) 0.131(4) 0.017(3) -0.010(3) -0.041(3)
O022 0.095(3) 0.098(3) 0.115(4) -0.011(3) 0.005(3) -0.044(3)
O023 0.139(4) 0.165(5) 0.071(3) 0.008(3) -0.012(3) -0.084(4)
O024 0.131(5) 0.099(4) 0.161(5) 0.008(3) -0.036(4) -0.049(4)
O025 0.098(3) 0.087(3) 0.136(4) 0.010(3) -0.011(3) -0.047(3)
O026 0.135(5) 0.110(4) 0.143(5) -0.005(4) -0.013(4) -0.048(4)
O027 0.131(4) 0.075(3) 0.138(5) 0.010(3) -0.025(3) -0.044(3)
O028 0.125(4) 0.119(4) 0.124(5) 0.016(4) -0.011(3) -0.063(4)
O29 0.143(4) 0.134(5) 0.105(4) 0.004(3) 0.003(3) -0.080(4)
O02A 0.145(4) 0.130(5) 0.130(5) 0.011(4) -0.031(4) -0.088(4)
O02B 0.154(5) 0.153(5) 0.097(4) -0.002(4) -0.001(4) -0.081(4)
O02C 0.123(4) 0.097(4) 0.152(5) 0.012(3) -0.035(4) -0.058(3)
O02D 0.156(5) 0.174(6) 0.109(5) 0.022(4) -0.024(4) -0.101(5)
O02E 0.131(5) 0.075(3) 0.191(6) -0.001(3) -0.030(4) -0.043(3)
O02F 0.155(5) 0.116(4) 0.129(5) 0.018(3) -0.008(4) -0.075(4)
O02G 0.106(4) 0.094(4) 0.151(5) -0.001(3) -0.008(3) -0.048(3)
O02H 0.125(4) 0.161(5) 0.092(4) 0.019(3) -0.015(3) -0.075(4)
O02I 0.130(5) 0.135(5) 0.144(5) 0.000(4) 0.003(4) -0.077(4)
O02J 0.137(5) 0.059(3) 0.199(6) 0.011(3) -0.016(4) -0.036(3)
O02K 0.134(5) 0.095(4) 0.158(6) -0.010(4) -0.016(4) -0.035(3)
O02L 0.165(5) 0.122(4) 0.121(4) 0.001(3) 0.008(4) -0.084(4)
O02M 0.107(4) 0.086(3) 0.145(5) -0.009(3) 0.006(3) -0.037(3)
O02N 0.161(5) 0.119(4) 0.131(5) 0.016(3) -0.050(4) -0.094(4)
O02O 0.119(4) 0.152(5) 0.103(4) 0.007(4) -0.007(3) -0.064(4)
O02P 0.092(3) 0.099(4) 0.167(5) 0.009(3) -0.017(3) -0.047(3)
O02Q 0.136(4) 0.149(5) 0.095(4) 0.010(4) -0.019(3) -0.069(4)
O2R 0.118(4) 0.110(4) 0.188(6) 0.025(4) -0.054(4) -0.073(3)
O02S 0.157(5) 0.071(3) 0.206(6) -0.002(4) -0.046(4) -0.035(4)
O02T 0.142(5) 0.147(5) 0.083(3) 0.017(3) -0.020(3) -0.077(4)
O02U 0.143(4) 0.111(4) 0.186(6) 0.005(4) -0.054(4) -0.085(3)
O02V 0.133(5) 0.118(4) 0.125(5) -0.003(3) 0.011(4) -0.061(4)
O2W 0.193(6) 0.078(3) 0.148(5) 0.013(3) 0.016(4) -0.066(4)
O02X 0.129(4) 0.113(4) 0.133(4) 0.014(3) -0.037(4) -0.076(4)
O02Y 0.133(4) 0.097(4) 0.140(5) -0.012(4) -0.005(4) -0.041(4)
O02Z 0.144(5) 0.115(4) 0.225(7) 0.029(4) -0.067(5) -0.082(4)
C030 0.101(5) 0.100(5) 0.111(6) -0.014(4) -0.022(4) -0.047(4)
O031 0.156(5) 0.062(3) 0.190(5) 0.012(3) -0.027(4) -0.051(3)
O032 0.148(5) 0.105(4) 0.206(6) 0.017(3) -0.066(4) -0.081(3)
O033 0.169(6) 0.095(4) 0.214(7) 0.019(4) -0.052(5) -0.073(4)
O034 0.167(5) 0.128(5) 0.140(5) 0.009(4) -0.017(4) -0.100(4)
C035 0.119(6) 0.075(4) 0.136(6) 0.015(4) -0.018(4) -0.041(4)
O36 0.131(4) 0.131(4) 0.132(5) 0.007(4) 0.003(3) -0.077(4)
O037 0.126(4) 0.115(4) 0.140(5) 0.013(3) -0.049(4) -0.074(4)
O038 0.158(5) 0.169(6) 0.088(4) 0.015(4) -0.020(4) -0.093(4)
O039 0.133(4) 0.121(4) 0.146(5) 0.003(3) -0.034(3) -0.085(3)
O03A 0.134(5) 0.116(4) 0.130(5) -0.002(3) -0.002(4) -0.071(4)
O03B 0.153(4) 0.116(4) 0.115(4) 0.006(3) 0.012(3) -0.077(3)
O03C 0.165(5) 0.116(4) 0.107(4) 0.000(3) -0.005(4) -0.077(4)
O03D 0.211(7) 0.142(5) 0.143(5) 0.014(4) -0.020(5) -0.114(5)
O03E 0.131(4) 0.117(4) 0.149(5) 0.018(3) -0.053(3) -0.073(4)
O03F 0.183(6) 0.117(5) 0.202(6) 0.008(4) -0.078(5) -0.092(4)
O03G 0.133(4) 0.121(4) 0.134(5) 0.018(4) -0.045(3) -0.084(4)
O03H 0.149(5) 0.119(4) 0.146(5) -0.009(4) 0.012(4) -0.070(4)
O03I 0.154(5) 0.118(5) 0.212(7) 0.025(5) -0.063(5) -0.084(4)
O03J 0.150(5) 0.174(5) 0.094(4) 0.017(4) -0.018(3) -0.099(4)
O03K 0.158(6) 0.101(4) 0.169(6) 0.020(4) -0.001(4) -0.061(4)
O03L 0.144(5) 0.098(4) 0.168(6) 0.011(4) -0.021(4) -0.060(4)
O03M 0.145(5) 0.118(4) 0.145(5) 0.009(4) -0.004(4) -0.067(4)
O03N 0.173(5) 0.086(3) 0.143(5) 0.028(3) 0.003(4) -0.060(4)
C03O 0.113(6) 0.098(6) 0.203(9) -0.039(6) 0.043(5) -0.030(5)
O03P 0.155(5) 0.137(5) 0.133(5) 0.005(4) -0.010(4) -0.087(4)
O03Q 0.145(5) 0.129(5) 0.114(4) 0.005(4) -0.001(4) -0.078(4)
O03R 0.195(6) 0.159(5) 0.156(6) -0.003(4) -0.029(4) -0.127(5)
O03S 0.191(6) 0.158(6) 0.151(6) 0.004(4) -0.017(4) -0.110(5)
O03T 0.178(6) 0.140(6) 0.199(7) -0.011(5) -0.003(5) -0.092(5)
O03U 0.158(6) 0.138(5) 0.166(5) -0.016(4) -0.008(4) -0.093(4)
C03V 0.096(5) 0.093(5) 0.165(7) 0.024(4) -0.017(4) -0.040(4)
O03W 0.170(5) 0.120(5) 0.202(7) 0.031(5) -0.034(5) -0.081(4)
O03X 0.174(6) 0.101(4) 0.160(5) 0.032(4) -0.008(4) -0.077(4)
O03Y 0.170(6) 0.094(4) 0.226(7) 0.023(4) -0.038(5) -0.069(4)
O03Z 0.198(6) 0.124(4) 0.175(5) -0.016(4) -0.012(4) -0.116(4)
O040 0.188(5) 0.089(4) 0.168(5) 0.024(3) 0.012(4) -0.069(4)
O041 0.128(4) 0.078(3) 0.148(5) 0.008(3) -0.032(4) -0.038(3)
O042 0.120(5) 0.135(6) 0.232(7) -0.009(5) 0.024(4) -0.042(4)
O043 0.185(6) 0.111(5) 0.205(7) -0.010(4) -0.055(5) -0.082(5)
O044 0.122(5) 0.137(6) 0.233(7) -0.012(5) 0.026(5) -0.053(4)
O045 0.168(6) 0.111(5) 0.234(7) 0.029(4) -0.055(5) -0.086(5)
C27 0.115(6) 0.084(4) 0.131(6) 0.016(4) -0.029(5) -0.046(4)
C047 0.121(6) 0.086(5) 0.163(7) 0.002(5) -0.017(5) -0.050(4)
C048 0.116(6) 0.109(6) 0.158(8) -0.021(5) -0.018(5) -0.056(5)
C049 0.116(5) 0.120(6) 0.123(7) -0.006(5) -0.007(5) -0.067(5)
C26 0.105(6) 0.083(5) 0.135(6) 0.014(4) -0.030(4) -0.040(4)
C04B 0.100(5) 0.108(6) 0.125(6) -0.013(5) -0.004(4) -0.052(4)
C04C 0.139(6) 0.067(4) 0.193(8) -0.003(4) -0.037(5) -0.042(4)
O04D 0.185(6) 0.103(4) 0.192(7) 0.013(4) 0.006(5) -0.077(4)
O04E 0.197(6) 0.148(5) 0.119(5) 0.009(4) -0.011(4) -0.115(4)
O04F 0.159(6) 0.143(5) 0.160(6) -0.007(4) -0.020(4) -0.086(4)
O04G 0.171(6) 0.085(4) 0.168(6) -0.001(4) 0.013(5) -0.057(4)
C04H 0.082(4) 0.102(5) 0.125(6) 0.014(5) -0.014(4) -0.044(4)
C04I 0.123(5) 0.099(5) 0.160(8) -0.010(5) -0.032(5) -0.061(4)
C04J 0.100(5) 0.090(5) 0.159(7) 0.026(4) -0.020(5) -0.041(4)
C04K 0.133(6) 0.117(6) 0.154(8) 0.013(6) -0.035(5) -0.077(5)
O04L 0.128(5) 0.159(7) 0.227(7) -0.010(5) 0.032(5) -0.057(5)
O04M 0.149(5) 0.143(6) 0.183(6) -0.018(4) -0.020(4) -0.081(5)
O04N 0.191(6) 0.127(5) 0.166(6) 0.038(5) -0.021(5) -0.088(5)
C04O 0.138(7) 0.159(7) 0.090(5) 0.003(5) -0.007(5) -0.080(6)
C04P 0.130(6) 0.073(5) 0.182(7) 0.007(4) -0.030(5) -0.048(4)
C04Q 0.116(6) 0.089(5) 0.174(9) -0.011(5) -0.034(5) -0.052(5)
C04R 0.140(7) 0.095(5) 0.110(5) 0.003(4) -0.002(5) -0.057(5)
O04S 0.113(4) 0.132(5) 0.200(6) -0.017(4) 0.040(4) -0.028(4)
O04T 0.192(7) 0.110(5) 0.209(7) -0.003(5) 0.017(5) -0.080(5)
O04U 0.112(5) 0.156(6) 0.224(7) -0.028(5) 0.024(4) -0.059(4)
C04V 0.112(5) 0.131(7) 0.119(6) -0.017(5) 0.001(4) -0.072(5)
O04W 0.137(5) 0.113(5) 0.226(6) 0.022(4) -0.059(4) -0.065(4)
C04X 0.119(6) 0.088(5) 0.167(8) 0.004(5) -0.019(5) -0.046(4)
C04Y 0.107(6) 0.129(6) 0.108(5) 0.005(4) -0.012(4) -0.057(5)
C04Z 0.128(7) 0.132(6) 0.144(8) -0.008(5) 0.017(6) -0.071(6)
O050 0.116(5) 0.141(5) 0.223(7) -0.003(4) 0.031(4) -0.039(4)
O051 0.157(5) 0.103(4) 0.181(6) 0.016(4) -0.030(4) -0.066(4)
C052 0.143(6) 0.081(5) 0.141(6) 0.010(5) -0.003(5) -0.026(5)
C053 0.103(6) 0.127(6) 0.121(6) -0.002(4) -0.013(4) -0.057(5)
C054 0.134(7) 0.114(6) 0.105(5) -0.008(4) 0.007(5) -0.064(5)
C28 0.122(7) 0.095(5) 0.161(7) -0.001(5) -0.015(5) -0.057(5)
C057 0.139(7) 0.147(7) 0.103(6) 0.010(5) -0.021(5) -0.072(6)
O058 0.119(5) 0.173(7) 0.204(7) -0.018(5) 0.025(5) -0.060(5)
C25 0.160(7) 0.165(7) 0.101(6) 0.025(5) -0.020(5) -0.108(6)
C05A 0.146(7) 0.115(7) 0.222(12) 0.007(7) -0.049(7) -0.075(6)
C05B 0.131(6) 0.105(6) 0.127(7) -0.015(5) -0.004(5) -0.041(5)
O05C 0.201(7) 0.140(6) 0.202(8) -0.003(5) -0.030(5) -0.099(5)
C05D 0.096(5) 0.096(5) 0.128(6) -0.011(4) -0.005(4) -0.036(4)
C05E 0.153(7) 0.204(9) 0.116(6) 0.003(6) -0.011(5) -0.103(7)
C05F 0.150(7) 0.097(6) 0.125(6) -0.011(5) 0.013(5) -0.048(5)
C31 0.165(9) 0.119(6) 0.143(7) -0.003(5) -0.007(6) -0.086(6)
C05H 0.098(5) 0.098(5) 0.124(5) -0.009(4) -0.002(4) -0.043(4)
O05I 0.235(7) 0.149(5) 0.172(6) 0.011(4) -0.051(4) -0.132(5)
C05J 0.087(5) 0.119(6) 0.146(7) 0.008(6) -0.025(5) -0.046(5)
C05K 0.151(7) 0.130(7) 0.199(10) 0.016(7) -0.063(7) -0.087(6)
C29 0.126(7) 0.101(5) 0.144(7) 0.002(5) -0.019(5) -0.062(5)
O05M 0.196(7) 0.096(4) 0.211(6) 0.014(4) 0.021(5) -0.078(5)
C05N 0.124(6) 0.086(5) 0.177(8) -0.004(5) -0.024(6) -0.028(5)
O05O 0.159(6) 0.108(5) 0.238(8) 0.009(5) -0.051(5) -0.074(4)
C05P 0.117(6) 0.096(5) 0.133(6) -0.010(5) 0.006(5) -0.053(5)
O05Q 0.206(8) 0.155(6) 0.198(7) 0.014(5) -0.033(6) -0.115(6)
C05R 0.134(6) 0.154(7) 0.092(6) 0.003(5) -0.012(5) -0.071(6)
O05S 0.133(6) 0.158(6) 0.223(7) -0.009(5) 0.011(5) -0.063(5)
C05T 0.155(8) 0.150(7) 0.176(8) -0.011(6) -0.026(6) -0.101(6)
C05U 0.124(7) 0.107(6) 0.176(9) -0.001(6) -0.049(6) -0.011(5)
C05V 0.175(7) 0.135(7) 0.141(7) -0.004(5) -0.008(5) -0.093(6)
C05W 0.169(8) 0.161(8) 0.138(7) -0.021(6) 0.038(6) -0.096(6)
C05X 0.161(7) 0.158(7) 0.145(7) -0.011(5) 0.003(5) -0.099(6)
C32 0.143(8) 0.100(5) 0.150(8) 0.003(5) -0.009(6) -0.066(5)
C05Z 0.174(8) 0.111(7) 0.198(9) 0.013(6) -0.052(7) -0.063(6)
C30 0.130(7) 0.099(5) 0.132(6) 0.011(4) -0.035(5) -0.060(5)
O061 0.205(10) 0.188(9) 0.176(9) 0.033(7) -0.078(8) -0.066(8)
O062 0.147(6) 0.157(6) 0.205(7) -0.019(5) 0.043(5) -0.065(5)
C063 0.168(8) 0.116(7) 0.201(9) 0.011(6) -0.028(7) -0.086(6)
C064 0.113(6) 0.098(6) 0.164(8) 0.012(5) -0.030(5) -0.027(5)
C065 0.127(7) 0.124(6) 0.172(8) -0.013(5) -0.028(6) -0.063(5)
C066 0.163(7) 0.130(7) 0.142(7) 0.017(5) -0.021(5) -0.066(6)
C067 0.167(8) 0.223(9) 0.147(8) 0.025(6) -0.009(6) -0.106(7)
C06T 0.156(8) 0.215(8) 0.149(7) 0.021(6) -0.001(5) -0.092(6)
C07R 0.134(7) 0.224(9) 0.157(7) 0.003(6) 0.001(6) -0.090(7)
C0AJ 0.151(8) 0.226(10) 0.133(7) 0.008(6) 0.003(6) -0.101(7)
C09O 0.181(9) 0.217(9) 0.171(8) 0.022(7) -0.002(6) -0.101(7)
C06A 0.162(7) 0.163(8) 0.114(6) 0.010(6) -0.044(5) -0.078(6)
O06B 0.108(5) 0.173(6) 0.225(8) -0.002(5) 0.033(5) -0.040(4)
C06C 0.130(7) 0.158(8) 0.104(5) 0.004(5) 0.000(5) -0.079(6)
C06D 0.134(7) 0.105(6) 0.139(7) -0.015(5) 0.011(5) -0.061(6)
C06E 0.180(8) 0.121(6) 0.205(9) 0.011(6) -0.051(6) -0.107(6)
C06F 0.171(8) 0.150(8) 0.151(8) 0.029(7) -0.035(6) -0.095(7)
C06G 0.162(9) 0.155(8) 0.122(6) -0.010(6) 0.017(6) -0.096(7)
O06H 0.201(7) 0.152(6) 0.209(7) 0.002(5) -0.010(5) -0.117(6)
C06I 0.150(7) 0.134(8) 0.131(6) 0.004(6) -0.001(5) -0.082(6)
C06J 0.105(6) 0.111(6) 0.176(8) -0.002(5) -0.025(6) -0.028(5)
C06K 0.118(6) 0.139(7) 0.177(8) -0.016(6) -0.027(5) -0.076(5)
C06L 0.173(8) 0.131(6) 0.136(7) 0.009(5) -0.008(6) -0.073(6)
C06M 0.119(6) 0.082(5) 0.178(8) 0.004(5) -0.023(5) -0.042(4)
C06O 0.172(8) 0.177(8) 0.125(7) 0.011(6) -0.038(6) -0.102(6)
C06P 0.203(9) 0.155(7) 0.128(7) 0.018(5) -0.049(6) -0.096(7)
C06Q 0.124(6) 0.077(5) 0.153(7) -0.003(5) -0.002(5) -0.035(4)
C06S 0.194(8) 0.124(7) 0.223(9) 0.029(6) -0.069(6) -0.090(6)
C06U 0.116(5) 0.083(5) 0.147(7) 0.010(4) -0.021(5) -0.037(4)
C06V 0.148(7) 0.133(7) 0.175(8) -0.011(6) -0.038(6) -0.082(6)
C06W 0.152(8) 0.095(6) 0.212(9) -0.033(6) -0.053(7) -0.023(6)
C06X 0.185(8) 0.135(7) 0.129(8) 0.023(6) -0.027(6) -0.095(7)
C06Y 0.194(9) 0.132(7) 0.159(8) 0.010(6) -0.044(6) -0.110(7)
C06Z 0.188(8) 0.123(8) 0.165(8) 0.036(7) -0.024(6) -0.093(7)
C070 0.176(8) 0.168(8) 0.143(7) -0.004(6) -0.007(6) -0.104(6)
C071 0.167(7) 0.135(6) 0.126(6) 0.001(5) 0.000(5) -0.096(6)
C072 0.164(8) 0.127(7) 0.203(8) -0.008(6) -0.013(6) -0.072(6)
C073 0.169(7) 0.105(6) 0.128(7) 0.013(5) -0.016(5) -0.058(5)
C074 0.182(10) 0.137(7) 0.126(7) -0.020(6) 0.029(7) -0.093(7)
C075 0.179(8) 0.131(7) 0.152(7) 0.006(5) 0.007(6) -0.087(6)
C076 0.164(9) 0.184(9) 0.109(6) -0.011(6) 0.013(6) -0.105(8)
C077 0.110(5) 0.119(6) 0.130(7) -0.001(5) -0.027(5) -0.066(5)
C078 0.227(10) 0.133(8) 0.160(7) -0.001(6) -0.045(7) -0.113(7)
C07A 0.145(7) 0.099(6) 0.129(6) 0.016(5) -0.010(5) -0.061(6)
C07C 0.201(8) 0.149(7) 0.127(7) 0.033(5) -0.052(6) -0.089(6)
C07D 0.156(8) 0.151(9) 0.145(7) 0.032(7) -0.015(6) -0.089(8)
C07F 0.182(8) 0.095(6) 0.194(8) 0.027(5) -0.076(6) -0.077(6)
C2 0.135(6) 0.122(6) 0.123(7) -0.005(5) -0.006(5) -0.052(5)
C07H 0.135(7) 0.113(6) 0.138(6) 0.005(5) -0.005(5) -0.072(5)
C07I 0.157(8) 0.177(8) 0.136(7) 0.021(6) -0.012(6) -0.073(7)
C07J 0.195(9) 0.139(9) 0.186(9) -0.029(7) 0.004(6) -0.106(7)
C07K 0.151(8) 0.171(9) 0.108(6) -0.010(6) 0.002(5) -0.098(7)
C07L 0.138(7) 0.141(7) 0.162(7) -0.026(6) -0.007(6) -0.076(6)
C07M 0.144(6) 0.119(7) 0.211(10) 0.034(7) -0.065(6) -0.084(6)
C07N 0.112(6) 0.144(7) 0.205(9) -0.009(6) -0.026(5) -0.069(6)
C07O 0.159(7) 0.097(6) 0.160(7) 0.009(5) -0.032(6) -0.040(5)
C07P 0.153(7) 0.101(6) 0.162(8) 0.010(6) -0.021(6) -0.063(5)
C07S 0.171(8) 0.171(9) 0.142(8) 0.025(6) -0.006(6) -0.079(7)
C07T 0.182(8) 0.145(8) 0.213(9) -0.023(7) -0.001(7) -0.086(7)
C4 0.147(7) 0.165(9) 0.144(9) 0.023(7) -0.035(6) -0.082(7)
C07W 0.180(8) 0.093(6) 0.211(9) -0.015(6) -0.019(6) -0.059(6)
C22 0.163(9) 0.178(9) 0.127(7) 0.009(6) -0.058(6) -0.078(7)
C07Y 0.138(6) 0.114(6) 0.190(9) 0.001(6) -0.042(6) -0.076(5)
C07Z 0.182(11) 0.082(6) 0.280(12) 0.007(6) -0.044(8) -0.071(7)
C080 0.126(7) 0.147(7) 0.194(8) -0.005(6) -0.024(6) -0.076(6)
C081 0.147(9) 0.086(6) 0.287(12) 0.010(6) -0.055(8) -0.056(6)
C082 0.156(9) 0.167(9) 0.116(7) 0.001(6) 0.013(6) -0.086(7)
C083 0.163(8) 0.182(8) 0.096(6) 0.001(5) -0.022(5) -0.101(7)
C084 0.159(9) 0.129(7) 0.133(7) -0.030(5) 0.030(6) -0.082(7)
C085 0.221(10) 0.172(10) 0.237(10) -0.018(7) 0.004(8) -0.108(8)
C086 0.186(9) 0.171(8) 0.153(8) -0.019(6) -0.002(6) -0.103(7)
C088 0.176(8) 0.120(7) 0.165(8) -0.006(5) 0.012(6) -0.077(6)
C089 0.123(6) 0.120(6) 0.139(7) 0.009(5) -0.041(5) -0.069(5)
C08A 0.177(8) 0.117(7) 0.148(7) 0.020(5) 0.004(6) -0.071(6)
C08B 0.195(8) 0.158(8) 0.144(8) 0.021(6) -0.028(6) -0.100(7)
C08C 0.179(8) 0.192(9) 0.132(7) 0.001(6) -0.020(6) -0.102(7)
C08D 0.191(10) 0.158(9) 0.236(11) 0.002(7) 0.014(8) -0.066(8)
C08E 0.197(8) 0.115(7) 0.191(8) 0.021(6) -0.061(6) -0.090(6)
C08F 0.157(7) 0.144(7) 0.117(7) 0.021(5) -0.027(5) -0.066(6)
C08G 0.169(9) 0.133(8) 0.160(8) 0.019(6) 0.004(6) -0.055(6)
C08H 0.193(11) 0.111(7) 0.282(12) 0.019(7) -0.060(9) -0.092(8)
C08I 0.139(7) 0.146(7) 0.192(8) 0.011(6) -0.029(6) -0.080(6)
C08J 0.233(10) 0.141(8) 0.204(9) 0.007(6) -0.065(7) -0.128(7)
C08K 0.179(8) 0.130(7) 0.159(9) 0.025(7) -0.038(7) -0.089(7)
C08L 0.167(8) 0.131(8) 0.152(8) 0.036(7) -0.025(6) -0.081(7)
C08M 0.179(8) 0.131(7) 0.134(8) 0.015(6) -0.026(6) -0.088(6)
C20 0.163(8) 0.169(8) 0.115(6) 0.018(5) -0.046(5) -0.098(6)
C08Q 0.144(8) 0.186(9) 0.206(10) -0.021(7) 0.010(6) -0.041(7)
C08O 0.149(9) 0.176(9) 0.213(10) -0.028(7) 0.016(7) -0.050(7)
C0CI 0.157(9) 0.184(10) 0.208(9) -0.023(7) 0.013(7) -0.046(7)
C16 0.165(9) 0.197(10) 0.207(9) -0.016(7) 0.017(7) -0.065(7)
C66 0.151(8) 0.180(9) 0.211(10) -0.034(7) 0.016(7) -0.058(7)
C08R 0.147(8) 0.155(7) 0.171(7) -0.015(6) -0.028(6) -0.085(6)
C08S 0.167(9) 0.194(9) 0.158(8) -0.006(7) 0.017(6) -0.103(7)
C08T 0.171(8) 0.138(7) 0.150(8) 0.029(6) -0.056(6) -0.053(6)
C08U 0.222(11) 0.143(8) 0.251(11) -0.022(7) -0.004(8) -0.089(8)
C08V 0.137(7) 0.114(6) 0.139(7) 0.008(5) 0.001(5) -0.045(5)
C08W 0.139(8) 0.173(9) 0.215(9) 0.006(7) -0.002(7) -0.079(7)
C08X 0.158(8) 0.166(8) 0.197(9) -0.015(6) -0.004(6) -0.078(7)
C08Y 0.138(7) 0.124(9) 0.246(12) -0.031(8) 0.020(6) -0.057(6)
C08Z 0.124(8) 0.161(8) 0.220(11) -0.030(8) 0.045(8) -0.061(7)
C090 0.153(8) 0.202(10) 0.202(10) -0.008(7) 0.028(7) -0.074(8)
C3 0.170(9) 0.187(10) 0.164(10) 0.051(9) -0.060(8) -0.099(8)
C093 0.160(8) 0.107(7) 0.210(9) -0.002(6) -0.023(6) -0.060(6)
C094 0.203(10) 0.217(10) 0.150(8) -0.008(7) 0.014(6) -0.125(8)
C095 0.137(7) 0.092(5) 0.159(7) -0.005(5) 0.004(5) -0.051(5)
C097 0.182(8) 0.138(7) 0.149(8) 0.025(5) -0.030(6) -0.067(6)
C098 0.131(7) 0.158(8) 0.168(8) -0.008(6) 0.016(6) -0.061(6)
C099 0.192(10) 0.113(7) 0.231(13) -0.007(7) -0.009(9) -0.085(7)
C09A 0.186(9) 0.173(9) 0.220(10) 0.031(7) -0.063(7) -0.095(7)
C09B 0.156(8) 0.176(8) 0.147(8) 0.036(6) -0.023(6) -0.062(6)
C09C 0.188(8) 0.124(7) 0.151(7) 0.023(5) 0.001(6) -0.078(6)
C09D 0.182(9) 0.123(7) 0.194(11) 0.017(6) -0.037(7) -0.084(7)
C09E 0.201(9) 0.164(9) 0.151(8) 0.018(6) -0.022(7) -0.102(7)
C09F 0.164(8) 0.134(9) 0.233(11) -0.031(8) 0.007(7) -0.086(7)
C15 0.150(7) 0.146(7) 0.120(6) 0.015(5) -0.039(5) -0.103(6)
C09H 0.144(7) 0.104(6) 0.158(7) 0.004(5) 0.000(6) -0.042(5)
C09J 0.169(7) 0.111(6) 0.152(8) 0.023(5) -0.018(6) -0.037(6)
C09K 0.168(7) 0.128(7) 0.150(8) 0.010(5) 0.005(6) -0.076(6)
C09L 0.131(7) 0.149(8) 0.154(8) -0.021(6) 0.022(6) -0.073(6)
C09M 0.151(9) 0.118(7) 0.228(11) -0.003(7) 0.028(7) -0.051(6)
C09N 0.182(9) 0.163(9) 0.217(10) 0.008(7) 0.018(8) -0.063(7)
C09P 0.202(9) 0.127(7) 0.158(8) 0.025(6) -0.031(6) -0.086(6)
C09Q 0.169(9) 0.162(11) 0.237(12) -0.032(9) -0.003(8) -0.093(9)
C09R 0.140(7) 0.147(7) 0.207(9) 0.008(6) -0.022(6) -0.083(6)
C09S 0.151(7) 0.157(8) 0.137(7) 0.021(6) 0.000(5) -0.060(6)
C09T 0.130(7) 0.125(6) 0.144(6) 0.000(5) -0.009(5) -0.069(5)
C24 0.158(7) 0.187(9) 0.125(7) 0.016(6) -0.051(6) -0.101(7)
C09W 0.170(8) 0.148(7) 0.128(6) 0.001(5) -0.005(5) -0.102(6)
C09X 0.176(8) 0.151(7) 0.155(8) -0.014(6) 0.001(6) -0.102(6)
C09Y 0.203(9) 0.172(9) 0.177(9) 0.021(7) -0.016(7) -0.097(7)
C09Z 0.178(8) 0.143(6) 0.134(6) -0.007(5) 0.006(5) -0.108(6)
C0A0 0.223(10) 0.162(9) 0.236(10) -0.014(7) 0.009(7) -0.116(8)
C0A1 0.187(9) 0.158(8) 0.134(7) 0.024(6) -0.002(6) -0.072(6)
C0A2 0.208(10) 0.157(9) 0.162(8) 0.012(6) -0.051(7) -0.128(8)
C0A3 0.192(8) 0.178(8) 0.114(7) 0.032(6) -0.038(6) -0.108(7)
C0A4 0.200(11) 0.234(11) 0.231(12) -0.015(9) -0.015(8) -0.112(9)
C0A6 0.189(8) 0.127(7) 0.157(8) 0.014(6) -0.038(6) -0.099(6)
C0A7 0.200(9) 0.144(9) 0.230(10) -0.007(7) 0.005(7) -0.098(7)
C0A8 0.136(8) 0.143(7) 0.161(8) -0.025(6) -0.010(6) -0.070(6)
C19 0.189(9) 0.171(9) 0.135(7) 0.006(6) -0.061(7) -0.091(7)
C0AB 0.183(8) 0.104(6) 0.186(9) 0.019(6) -0.021(6) -0.052(6)
C0AC 0.202(9) 0.137(7) 0.204(9) -0.020(6) -0.015(7) -0.108(7)
C0AD 0.170(9) 0.117(7) 0.223(11) -0.035(7) -0.062(8) -0.011(7)
C0AE 0.198(10) 0.099(6) 0.214(11) 0.008(6) -0.009(8) -0.084(7)
C0AF 0.180(9) 0.167(9) 0.190(9) 0.001(7) -0.003(6) -0.068(7)
C1 0.153(7) 0.179(10) 0.160(10) 0.054(9) -0.034(7) -0.086(7)
C0AK 0.171(10) 0.171(9) 0.183(9) -0.046(7) -0.026(8) -0.058(8)
C0AM 0.131(8) 0.188(10) 0.216(9) -0.005(7) -0.015(6) -0.078(7)
C0AN 0.169(8) 0.169(10) 0.149(8) 0.038(8) -0.020(7) -0.103(8)
C0AO 0.249(11) 0.165(10) 0.212(11) 0.002(8) -0.068(8) -0.122(8)
C0AP 0.210(9) 0.159(8) 0.151(8) 0.026(6) -0.019(6) -0.092(7)
C0AQ 0.176(9) 0.138(7) 0.180(8) -0.027(6) -0.025(7) -0.079(6)
C0AS 0.177(9) 0.132(7) 0.186(9) -0.005(6) 0.003(7) -0.067(7)
C0AT 0.166(8) 0.184(8) 0.129(7) -0.009(6) -0.023(6) -0.099(6)
C0AU 0.126(7) 0.136(7) 0.244(11) -0.021(7) 0.008(7) -0.049(6)
C0AV 0.160(9) 0.134(7) 0.159(8) -0.013(6) -0.024(7) -0.058(6)
C0AW 0.188(8) 0.177(8) 0.139(8) 0.016(6) -0.038(6) -0.086(7)
C0AX 0.203(9) 0.166(8) 0.192(9) 0.040(6) -0.064(6) -0.097(7)
C0AY 0.186(8) 0.166(9) 0.195(10) 0.003(7) -0.009(7) -0.074(7)
C0AZ 0.169(8) 0.125(7) 0.214(10) 0.014(6) -0.027(6) -0.052(6)
C0B0 0.144(8) 0.132(7) 0.151(7) -0.001(6) -0.021(6) -0.066(6)
C0B1 0.191(9) 0.110(7) 0.207(10) -0.013(6) -0.013(6) -0.057(6)
C0B2 0.131(6) 0.114(6) 0.164(7) 0.014(5) -0.016(5) -0.049(5)
C0B3 0.155(8) 0.147(9) 0.212(12) 0.063(9) -0.046(7) -0.082(7)
C18 0.190(9) 0.181(9) 0.143(8) -0.010(7) -0.053(7) -0.087(8)
C6 0.222(13) 0.124(8) 0.279(13) 0.015(8) -0.059(10) -0.095(9)
C5 0.152(8) 0.168(9) 0.138(8) 0.035(7) -0.037(7) -0.087(7)
C0B7 0.218(11) 0.127(8) 0.222(13) -0.016(8) -0.009(9) -0.111(8)
C0B8 0.163(9) 0.117(6) 0.234(11) -0.002(6) 0.020(7) -0.079(6)
C0B9 0.135(7) 0.170(8) 0.210(9) 0.004(6) -0.012(6) -0.091(6)
C0BA 0.205(10) 0.149(8) 0.243(11) 0.040(7) -0.058(7) -0.086(7)
C0BC 0.151(8) 0.164(9) 0.224(10) -0.008(7) 0.021(7) -0.049(7)
C0BD 0.123(7) 0.166(8) 0.190(10) -0.023(7) 0.034(7) -0.065(6)
C0BE 0.128(6) 0.116(7) 0.173(9) -0.010(6) -0.041(6) -0.025(5)
C0BF 0.214(13) 0.169(9) 0.178(10) 0.034(8) -0.025(9) -0.133(9)
C0BG 0.159(8) 0.178(9) 0.197(8) 0.011(7) -0.020(7) -0.079(7)
C0BH 0.195(11) 0.104(7) 0.291(13) 0.021(7) -0.058(9) -0.086(7)
C0BI 0.237(10) 0.124(7) 0.208(9) 0.016(6) -0.043(8) -0.113(7)
C0BJ 0.203(10) 0.145(8) 0.186(9) -0.013(7) 0.013(7) -0.091(7)
C0BK 0.219(10) 0.170(9) 0.208(10) 0.021(7) -0.039(7) -0.127(8)
C0BL 0.173(8) 0.171(8) 0.153(7) -0.014(6) 0.003(6) -0.110(7)
C0BM 0.200(9) 0.167(9) 0.147(7) 0.023(6) -0.016(7) -0.096(7)
C0BN 0.157(8) 0.176(8) 0.199(9) -0.006(7) -0.005(7) -0.086(7)
C0BP 0.149(9) 0.120(7) 0.238(11) -0.013(7) 0.029(7) -0.060(6)
C0BQ 0.175(8) 0.108(7) 0.152(7) 0.028(6) -0.018(6) -0.080(7)
C0BS 0.174(10) 0.194(10) 0.220(13) -0.060(9) 0.076(10) -0.119(9)
C0BU 0.194(10) 0.164(10) 0.232(10) -0.001(8) 0.035(8) -0.076(8)
C0BV 0.158(9) 0.182(13) 0.264(13) 0.002(10) -0.006(8) -0.092(9)
C0BW 0.228(10) 0.163(8) 0.167(9) 0.007(6) 0.032(7) -0.096(8)
C0AG 0.230(11) 0.160(9) 0.193(10) 0.004(7) 0.028(7) -0.092(8)
C0BB 0.238(11) 0.176(9) 0.220(10) -0.005(7) 0.028(8) -0.088(8)
C0D8 0.237(10) 0.202(10) 0.212(11) -0.007(8) 0.034(8) -0.102(8)
C0C1 0.224(10) 0.178(9) 0.165(9) 0.000(7) 0.040(7) -0.106(8)
C0BX 0.170(8) 0.125(7) 0.165(9) 0.021(6) -0.015(6) -0.040(6)
C0BY 0.255(10) 0.134(8) 0.180(9) 0.017(6) -0.018(7) -0.101(7)
C0CV 0.292(11) 0.141(8) 0.197(10) 0.035(6) -0.021(7) -0.107(8)
C079 0.285(11) 0.142(8) 0.157(8) 0.020(6) -0.018(7) -0.115(8)
C096 0.278(11) 0.126(7) 0.184(9) 0.027(6) -0.018(7) -0.122(7)
C08N 0.269(11) 0.125(7) 0.171(8) 0.028(6) -0.019(7) -0.111(7)
C0C0 0.141(9) 0.218(10) 0.245(11) -0.029(8) 0.005(7) -0.085(8)
C0C4 0.203(9) 0.159(8) 0.152(8) 0.040(6) -0.044(7) -0.087(7)
C0C5 0.148(8) 0.153(10) 0.245(12) -0.024(9) 0.008(7) -0.078(8)
C0C6 0.203(10) 0.172(10) 0.230(11) 0.012(8) 0.009(8) -0.066(8)
C0C8 0.155(8) 0.171(8) 0.159(7) -0.019(6) 0.004(5) -0.066(6)
C0C9 0.182(9) 0.218(10) 0.170(9) -0.004(7) 0.007(6) -0.107(8)
C0CA 0.147(8) 0.180(9) 0.235(9) -0.002(7) -0.002(7) -0.072(7)
C0CN 0.184(10) 0.180(10) 0.254(10) 0.015(7) -0.023(7) -0.093(8)
C092 0.158(9) 0.143(8) 0.236(10) 0.002(7) -0.017(7) -0.072(7)
C14 0.150(8) 0.130(7) 0.236(10) 0.001(6) -0.009(6) -0.049(6)
C07Q 0.144(8) 0.136(7) 0.259(10) -0.011(6) 0.000(7) -0.061(6)
C0CC 0.214(10) 0.171(9) 0.205(9) 0.000(7) -0.027(7) -0.115(8)
C0CD 0.209(9) 0.153(9) 0.222(10) 0.010(7) -0.031(7) -0.106(7)
C0CG 0.212(12) 0.139(8) 0.243(13) -0.005(8) -0.004(10) -0.114(9)
C0CH 0.267(12) 0.209(10) 0.158(9) -0.001(7) -0.015(8) -0.142(9)
C0CJ 0.138(8) 0.190(10) 0.235(11) -0.006(7) 0.019(7) -0.062(7)
C0CK 0.184(9) 0.158(10) 0.154(8) 0.044(7) -0.024(7) -0.102(9)
C0CL 0.200(11) 0.169(10) 0.231(10) 0.001(8) 0.014(8) -0.070(8)
C0CM 0.195(11) 0.200(10) 0.229(11) 0.001(7) 0.021(8) -0.084(8)
C0CQ 0.216(10) 0.166(9) 0.217(10) 0.047(7) -0.075(7) -0.110(8)
C0CU 0.237(12) 0.188(11) 0.227(11) -0.029(9) -0.062(9) -0.112(9)
C0CX 0.250(11) 0.217(11) 0.196(11) -0.005(8) -0.024(8) -0.132(9)
C0CZ 0.191(9) 0.179(9) 0.223(10) 0.048(7) -0.083(7) -0.086(7)
C0D0 0.199(10) 0.129(7) 0.205(12) 0.007(7) -0.015(8) -0.103(8)
C0D1 0.160(10) 0.103(7) 0.298(13) 0.014(7) -0.048(9) -0.068(7)
C0D2 0.184(10) 0.208(9) 0.183(9) -0.003(7) 0.008(7) -0.098(8)
C0D4 0.179(10) 0.171(9) 0.214(14) -0.053(9) 0.075(10) -0.089(8)
C0D6 0.238(10) 0.149(9) 0.222(10) 0.004(7) -0.021(8) -0.106(7)
C0D7 0.219(11) 0.249(12) 0.216(11) -0.012(8) -0.025(8) -0.118(9)
C0D9 0.174(9) 0.249(13) 0.178(14) -0.019(11) -0.014(9) -0.045(8)
C0E2 0.177(10) 0.256(13) 0.198(17) -0.021(12) 0.006(10) -0.055(9)
C0FL 0.187(10) 0.259(14) 0.30(3) -0.018(13) 0.015(12) -0.066(9)
C0CW 0.173(9) 0.240(13) 0.24(2) -0.008(13) 0.016(10) -0.056(9)
C0DR 0.179(10) 0.236(13) 0.25(2) -0.011(13) -0.003(11) -0.057(9)
C61 0.200(11) 0.261(15) 0.57(6) -0.056(16) -0.038(14) -0.053(10)
C0DA 0.158(11) 0.143(8) 0.269(12) -0.032(8) -0.021(9) -0.033(8)
C0DC 0.201(13) 0.166(9) 0.274(14) -0.027(9) -0.037(11) -0.039(9)
C0DD 0.180(10) 0.175(9) 0.219(14) -0.065(9) 0.087(11) -0.098(9)
C0DF 0.258(11) 0.225(11) 0.212(11) 0.001(8) -0.037(8) -0.145(9)
C0DH 0.207(11) 0.223(10) 0.232(11) -0.005(8) -0.025(8) -0.102(9)
C0DJ 0.147(8) 0.173(8) 0.189(8) -0.016(7) 0.015(6) -0.073(7)
C0DK 0.157(8) 0.205(11) 0.202(11) 0.043(9) -0.025(7) -0.065(8)
C0DL 0.202(11) 0.216(16) 0.277(14) 0.009(12) -0.007(9) -0.136(11)
C0DM 0.137(8) 0.160(8) 0.204(12) -0.017(8) 0.043(8) -0.069(7)
C0DO 0.157(8) 0.189(9) 0.161(8) -0.008(7) 0.015(6) -0.085(7)
C0DP 0.176(9) 0.164(8) 0.185(8) -0.014(6) 0.022(6) -0.078(7)
C0DU 0.262(11) 0.227(11) 0.166(10) -0.002(7) -0.027(7) -0.137(9)
C0DW 0.158(9) 0.275(13) 0.253(10) -0.030(8) 0.018(8) -0.115(9)
C0DX 0.34(2) 0.155(11) 0.41(4) 0.059(15) -0.106(18) -0.097(12)
C0F3 0.338(19) 0.203(14) 0.213(19) 0.038(13) -0.075(17) -0.095(12)
C43 0.353(18) 0.222(15) 0.31(3) 0.084(16) -0.125(17) -0.112(12)
C34 0.358(17) 0.219(14) 0.38(3) 0.103(16) -0.173(15) -0.120(11)
C0E3 0.346(17) 0.141(9) 0.203(13) 0.018(8) -0.135(12) -0.108(10)
C0DG 0.353(17) 0.152(10) 0.28(2) 0.024(12) -0.116(14) -0.109(11)
C0E1 0.165(11) 0.27(2) 0.189(16) 0.033(15) -0.019(11) -0.077(12)
C0E7 0.153(9) 0.234(11) 0.254(12) -0.020(9) 0.022(8) -0.086(8)
C0EG 0.171(9) 0.255(12) 0.261(11) -0.013(9) 0.009(8) -0.096(8)
C0EH 0.259(12) 0.213(10) 0.182(10) 0.013(7) -0.032(8) -0.136(9)
C0ET 0.179(10) 0.274(15) 0.191(9) -0.013(9) -0.004(8) -0.032(9)
C0FC 0.162(10) 0.35(3) 0.310(16) 0.080(14) -0.027(9) -0.038(12)
C0ED 0.168(11) 0.45(5) 0.38(2) 0.066(18) -0.009(10) -0.032(14)
C0DS 0.181(11) 0.22(2) 0.357(19) 0.018(15) 0.006(10) -0.055(11)
C0E5 0.180(11) 0.197(18) 0.364(19) 0.014(14) 0.015(10) -0.051(11)
C0EC 0.180(10) 0.230(19) 0.295(15) 0.047(13) 0.027(9) -0.046(11)
C0CY 0.164(9) 0.224(16) 0.287(15) 0.061(12) -0.004(8) -0.055(9)
C0GI 0.29(2) 0.19(2) 0.47(3) -0.04(2) -0.08(2) -0.066(18)
C33 0.133(7) 0.113(6) 0.125(6) 0.014(4) -0.033(5) -0.071(5)
C63 0.143(8) 0.082(5) 0.224(9) 0.023(5) -0.055(6) -0.051(5)
C68 0.179(10) 0.110(7) 0.237(9) 0.026(6) -0.059(7) -0.087(7)
C71 0.162(8) 0.109(6) 0.203(8) 0.004(6) 0.020(6) -0.075(6)
C87 0.119(7) 0.153(8) 0.232(10) -0.028(6) 0.013(7) -0.053(6)
C96 0.219(11) 0.227(10) 0.230(11) -0.001(8) -0.023(8) -0.118(9)
C99 0.186(10) 0.230(11) 0.221(10) -0.008(8) -0.023(7) -0.106(8)
C51 0.184(8) 0.148(7) 0.139(7) 0.010(5) -0.013(6) -0.122(6)
C59 0.199(9) 0.113(7) 0.210(8) 0.018(6) -0.050(6) -0.085(7)
C64 0.187(8) 0.114(7) 0.192(8) 0.021(6) -0.078(6) -0.078(6)
C7 0.144(7) 0.125(7) 0.174(8) 0.008(6) -0.002(6) -0.066(6)
C58 0.191(9) 0.088(5) 0.181(9) 0.007(6) 0.012(7) -0.077(6)
C9 0.202(10) 0.139(8) 0.204(11) 0.013(7) -0.036(8) -0.099(8)
C56 0.172(8) 0.160(8) 0.153(8) 0.022(6) -0.024(6) -0.080(7)
C82 0.154(9) 0.182(9) 0.286(11) -0.009(8) -0.027(7) -0.084(7)
C0F4 0.170(9) 0.154(8) 0.286(11) 0.004(7) -0.039(7) -0.078(7)
C0CR 0.194(10) 0.161(8) 0.271(11) -0.010(7) -0.029(8) -0.090(8)
C0CE 0.190(10) 0.166(9) 0.270(10) -0.003(7) -0.035(8) -0.099(8)
C087 0.173(9) 0.147(8) 0.277(11) -0.019(7) -0.012(7) -0.081(7)
C10 0.170(7) 0.139(8) 0.156(8) 0.026(7) -0.028(6) -0.098(6)
C48 0.184(8) 0.130(8) 0.210(9) 0.008(6) -0.028(7) -0.085(6)
C13 0.211(10) 0.124(7) 0.202(9) 0.017(6) -0.034(7) -0.082(7)
C23 0.245(11) 0.168(9) 0.252(11) -0.007(8) 0.002(8) -0.121(9)
C35 0.172(9) 0.139(7) 0.176(8) 0.030(6) -0.002(6) -0.055(7)
C21 0.192(9) 0.109(7) 0.179(8) 0.019(6) -0.049(6) -0.073(6)
C12 0.155(7) 0.086(5) 0.142(7) -0.011(5) -0.006(5) -0.039(5)
C17 0.154(6) 0.127(6) 0.133(6) 0.017(5) -0.045(5) -0.097(5)
C36 0.355(18) 0.156(9) 0.223(10) 0.027(8) -0.135(11) -0.115(11)
C90 0.164(10) 0.262(11) 0.267(12) -0.041(9) 0.024(8) -0.106(9)
C55 0.169(9) 0.190(10) 0.230(11) 0.000(7) 0.024(7) -0.058(8)
C42 0.126(7) 0.174(9) 0.202(9) 0.005(7) -0.010(6) -0.061(6)
O3 0.115(4) 0.084(3) 0.147(5) 0.010(3) -0.013(4) -0.038(3)
C60 0.170(10) 0.239(15) 0.32(3) 0.000(15) 0.008(11) -0.064(10)
C41 0.183(12) 0.35(4) 0.41(3) -0.02(2) -0.004(12) -0.058(13)
O1 0.241(13) 0.230(13) 0.40(2) 0.076(14) -0.071(14) -0.168(12)
O2 0.371(18) 0.180(9) 0.193(10) 0.028(8) -0.007(11) -0.181(11)
O 0.239(13) 0.324(19) 0.38(2) -0.202(18) 0.098(14) -0.173(14)

loop_
_atom_type_symbol
_atom_type_description
_atom_type_scat_dispersion_real
_atom_type_scat_dispersion_imag
_atom_type_scat_source
C C 0.0181 0.0091 'International Tables Vol C Tables 4.2.6.8 and 6.1.1.4'
Cl Cl 0.3639 0.7018 'International Tables Vol C Tables 4.2.6.8 and 6.1.1.4'
O O 0.0492 0.0322 'International Tables Vol C Tables 4.2.6.8 and 6.1.1.4'
Zr Zr -0.1862 2.2449 'International Tables Vol C Tables 4.2.6.8 and 6.1.1.4'

loop_
_exptl_crystal_face_index_h
_exptl_crystal_face_index_k
_exptl_crystal_face_index_l
_exptl_crystal_face_perp_dist
9 -6 -21 0.1236
-9 -23 3 0.0879
-20 -14 -9 0.0986
-1 19 -8 0.1465
14 -6 12 0.2107
6 -3 -25 0.0998
-12 11 0 0.1370
-10 8 17 0.1182
3 -5 26 0.1634
-2 -21 -8 0.0971
-13 -14 -21 0.1112
17 15 -12 0.1332
-19 -11 8 0.1058
-17 -15 12 0.1052
-1 -17 16 0.1388
-11 1 21 0.1016
10 10 24 0.1606
5 18 19 0.1373
18 19 5 0.1352
11 23 -1 0.1324
14 7 -19 0.1068

loop_
_geom_angle_atom_site_label_1
_geom_angle_atom_site_label_2
_geom_angle_atom_site_label_3
_geom_angle
_geom_angle_site_symmetry_1
_geom_angle_site_symmetry_3
_geom_angle_publ_flag
Zr09 Zr01 Zr06 60.03(3) . . ?
O01D Zr01 Zr06 38.16(17) . . ?
O01D Zr01 Zr09 86.57(19) . . ?
O01D Zr01 O01F 152.7(2) . . ?
O01D Zr01 O01U 84.8(2) . . ?
O01D Zr01 O1W 93.4(2) . . ?
O01D Zr01 C07O 88.2(4) . . ?
O01D Zr01 C08V 132.5(4) . . ?
O01D Zr01 C09H 84.3(4) . . ?
O01D Zr01 C0B2 112.7(4) . . ?
O01D Zr01 C7 117.8(5) . . ?
O01F Zr01 Zr06 114.68(18) . . ?
O01F Zr01 Zr09 75.68(18) . . ?
O01F Zr01 C07O 114.1(4) . . ?
O01F Zr01 C08V 74.4(4) . . ?
O01F Zr01 C09H 122.9(4) . . ?
O01F Zr01 C0B2 93.7(4) . . ?
O01F Zr01 C7 83.9(4) . . ?
O01G Zr01 Zr06 35.74(17) . . ?
O01G Zr01 Zr09 35.94(16) . . ?
O01G Zr01 O01D 73.2(2) . . ?
O01G Zr01 O01F 80.4(2) . . ?
O01G Zr01 O01U 79.7(2) . . ?
O01G Zr01 O1W 74.7(2) . . ?
O01G Zr01 C07O 153.6(4) . . ?
O01G Zr01 C08V 153.9(4) . . ?
O01G Zr01 C09H 152.3(4) . . ?
O01G Zr01 C0B2 151.7(4) . . ?
O01G Zr01 C7 154.0(4) . . ?
O01U Zr01 Zr06 74.84(17) . . ?
O01U Zr01 Zr09 114.31(18) . . ?
O01U Zr01 O01F 83.9(3) . . ?
O01U Zr01 C07O 80.0(4) . . ?
O01U Zr01 C08V 103.9(4) . . ?
O01U Zr01 C09H 114.7(4) . . ?
O01U Zr01 C0B2 127.5(4) . . ?
O01U Zr01 C7 78.1(4) . . ?
O1W Zr01 Zr06 87.58(17) . . ?
O1W Zr01 Zr09 39.46(17) . . ?
O1W Zr01 O01F 85.9(2) . . ?
O1W Zr01 O01U 153.7(3) . . ?
O1W Zr01 C07O 126.2(4) . . ?
O1W Zr01 C08V 96.6(4) . . ?
O1W Zr01 C09H 91.1(4) . . ?
O1W Zr01 C0B2 77.3(4) . . ?
O1W Zr01 C7 124.8(4) . . ?
C07O Zr01 Zr06 121.4(3) . . ?
C07O Zr01 Zr09 164.2(4) . . ?
C07O Zr01 C08V 49.4(5) . . ?
C07O Zr01 C09H 35.5(4) . . ?
C07O Zr01 C0B2 53.3(4) . . ?
C07O Zr01 C7 30.2(4) . . ?
C08V Zr01 Zr06 170.3(3) . . ?
C08V Zr01 Zr09 127.8(4) . . ?
C09H Zr01 Zr06 122.1(3) . . ?
C09H Zr01 Zr09 128.9(3) . . ?
C09H Zr01 C08V 49.3(4) . . ?
C09H Zr01 C0B2 31.2(4) . . ?
C0B2 Zr01 Zr06 146.8(4) . . ?
C0B2 Zr01 Zr09 115.7(3) . . ?
C0B2 Zr01 C08V 28.4(4) . . ?
C7 Zr01 Zr06 144.8(4) . . ?
C7 Zr01 Zr09 154.4(4) . . ?
C7 Zr01 C08V 28.8(4) . . ?
C7 Zr01 C09H 52.5(5) . . ?
C7 Zr01 C0B2 49.7(5) . . ?
Zr05 Zr02 Zr04 59.77(3) . . ?
O1K Zr02 Zr04 86.84(17) . . ?
O1K Zr02 Zr05 38.77(17) . . ?
O1K Zr02 O01Z 84.2(3) . . ?
O1K Zr02 O02M 152.3(2) . . ?
O1K Zr02 C052 79.9(3) . . ?
O1K Zr02 C05F 132.1(3) . . ?
O1K Zr02 C06Q 108.0(3) . . ?
O1K Zr02 C095 114.9(4) . . ?
O1K Zr02 C12 84.1(4) . . ?
O01N Zr02 Zr04 36.33(16) . . ?
O01N Zr02 Zr05 35.54(19) . . ?
O01N Zr02 O1K 73.7(3) . . ?
O01N Zr02 O01Z 80.0(2) . . ?
O01N Zr02 O022 73.8(2) . . ?
O01N Zr02 O02M 79.5(2) . . ?
O01N Zr02 C052 150.0(3) . . ?
O01N Zr02 C05F 153.9(3) . . ?
O01N Zr02 C06Q 153.0(3) . . ?
O01N Zr02 C095 153.3(3) . . ?
O01N Zr02 C12 151.8(4) . . ?
O01Z Zr02 Zr04 115.14(16) . . ?
O01Z Zr02 Zr05 74.99(17) . . ?
O01Z Zr02 C052 111.7(4) . . ?
O01Z Zr02 C05F 103.6(4) . . ?
O01Z Zr02 C06Q 126.9(3) . . ?
O01Z Zr02 C095 76.0(3) . . ?
O01Z Zr02 C12 80.8(4) . . ?
O022 Zr02 Zr04 38.14(16) . . ?
O022 Zr02 Zr05 86.59(17) . . ?
O022 Zr02 O1K 93.5(2) . . ?
O022 Zr02 O01Z 153.2(2) . . ?
O022 Zr02 O02M 85.5(2) . . ?
O022 Zr02 C052 94.0(4) . . ?
O022 Zr02 C05F 97.7(4) . . ?
O022 Zr02 C06Q 79.2(3) . . ?
O022 Zr02 C095 128.0(4) . . ?
O022 Zr02 C12 125.6(4) . . ?
O02M Zr02 Zr04 75.38(18) . . ?
O02M Zr02 Zr05 113.68(17) . . ?
O02M Zr02 O01Z 84.4(3) . . ?
O02M Zr02 C052 127.8(3) . . ?
O02M Zr02 C05F 75.2(3) . . ?
O02M Zr02 C06Q 99.0(3) . . ?
O02M Zr02 C095 86.5(4) . . ?
O02M Zr02 C12 118.8(4) . . ?
C052 Zr02 Zr04 129.5(3) . . ?
C052 Zr02 Zr05 118.4(3) . . ?
C052 Zr02 C05F 53.0(4) . . ?
C052 Zr02 C06Q 31.2(4) . . ?
C05F Zr02 Zr04 127.9(3) . . ?
C05F Zr02 Zr05 170.5(3) . . ?
C06Q Zr02 Zr04 116.9(3) . . ?
C06Q Zr02 Zr05 143.1(3) . . ?
C06Q Zr02 C05F 31.5(4) . . ?
C095 Zr02 Zr04 157.2(3) . . ?
C095 Zr02 Zr05 142.4(3) . . ?
C095 Zr02 C052 53.6(4) . . ?
C095 Zr02 C05F 31.1(4) . . ?
C095 Zr02 C06Q 51.6(4) . . ?
C12 Zr02 Zr04 160.8(4) . . ?
C12 Zr02 Zr05 118.8(3) . . ?
C12 Zr02 C052 31.9(4) . . ?
C12 Zr02 C05F 52.0(4) . . ?
C12 Zr02 C06Q 51.1(4) . . ?
C12 Zr02 C095 32.2(4) . . ?
Zr0E Zr03 Zr0F 59.53(3) . . ?
O01H Zr03 Zr0E 75.22(19) . . ?
O01H Zr03 Zr0F 113.91(19) . . ?
O01H Zr03 C066 73.8(4) . . ?
O01H Zr03 C06L 95.4(4) . . ?
O01H Zr03 C073 83.0(4) . . ?
O01H Zr03 C08F 114.3(4) . . ?
O01H Zr03 C09J 125.3(4) . . ?
O01J Zr03 Zr0E 34.57(19) . . ?
O01J Zr03 Zr0F 36.04(18) . . ?
O01J Zr03 O01H 79.6(3) . . ?
O01J Zr03 O01Y 73.4(3) . . ?
O01J Zr03 O027 81.4(3) . . ?
O01J Zr03 O041 71.3(3) . . ?
O01J Zr03 C066 151.9(4) . . ?
O01J Zr03 C06L 150.2(4) . . ?
O01J Zr03 C073 154.1(3) . . ?
O01J Zr03 C08F 153.5(4) . . ?
O01J Zr03 C09J 151.5(4) . . ?
O01Y Zr03 Zr0E 86.27(19) . . ?
O01Y Zr03 Zr0F 38.19(18) . . ?
O01Y Zr03 O01H 152.0(3) . . ?
O01Y Zr03 O027 85.5(3) . . ?
O01Y Zr03 O041 93.0(3) . . ?
O01Y Zr03 C066 134.0(3) . . ?
O01Y Zr03 C06L 111.7(4) . . ?
O01Y Zr03 C073 119.6(4) . . ?
O01Y Zr03 C08F 88.3(4) . . ?
O01Y Zr03 C09J 82.7(4) . . ?
O027 Zr03 Zr0E 114.63(19) . . ?
O027 Zr03 Zr0F 75.8(2) . . ?
O027 Zr03 O01H 83.5(2) . . ?
O027 Zr03 C066 103.9(4) . . ?
O027 Zr03 C06L 127.5(4) . . ?
O027 Zr03 C073 77.7(4) . . ?
O027 Zr03 C08F 78.0(4) . . ?
O027 Zr03 C09J 112.6(4) . . ?
O041 Zr03 Zr0E 37.36(19) . . ?
O041 Zr03 Zr0F 85.7(2) . . ?
O041 Zr03 O01H 85.0(2) . . ?
O041 Zr03 O027 151.9(3) . . ?
O041 Zr03 C066 97.3(4) . . ?
O041 Zr03 C06L 79.1(4) . . ?
O041 Zr03 C073 126.1(4) . . ?
O041 Zr03 C08F 130.0(4) . . ?
O041 Zr03 C09J 95.0(4) . . ?
C066 Zr03 Zr0E 126.5(3) . . ?
C066 Zr03 Zr0F 172.0(3) . . ?
C06L Zr03 Zr0E 115.7(3) . . ?
C06L Zr03 Zr0F 145.6(3) . . ?
C06L Zr03 C066 29.7(4) . . ?
C073 Zr03 Zr0E 153.0(4) . . ?
C073 Zr03 Zr0F 146.4(4) . . ?
C073 Zr03 C066 29.1(4) . . ?
C073 Zr03 C06L 50.3(4) . . ?
C073 Zr03 C08F 31.6(4) . . ?
C073 Zr03 C09J 53.5(4) . . ?
C08F Zr03 Zr0E 165.7(3) . . ?
C08F Zr03 Zr0F 121.1(3) . . ?
C08F Zr03 C066 51.6(4) . . ?
C08F Zr03 C06L 54.6(5) . . ?
C09J Zr03 Zr0E 130.3(4) . . ?
C09J Zr03 Zr0F 120.7(4) . . ?
C09J Zr03 C066 51.8(5) . . ?
C09J Zr03 C06L 32.6(4) . . ?
C09J Zr03 C08F 35.6(4) . . ?
Zr05 Zr04 Zr02 59.97(3) . . ?
O01M Zr04 Zr02 75.04(17) . . ?
O01M Zr04 Zr05 114.74(19) . . ?
O01M Zr04 O02G 83.6(3) . . ?
O01M Zr04 C05T 124.4(4) . . ?
O01M Zr04 C065 94.6(4) . . ?
O01M Zr04 C06K 116.2(4) . . ?
O01M Zr04 C06V 87.2(4) . . ?
O01M Zr04 C08R 75.3(4) . . ?
O01N Zr04 Zr02 36.35(15) . . ?
O01N Zr04 Zr05 35.69(18) . . ?
O01N Zr04 O01M 80.2(3) . . ?
O01N Zr04 O022 73.6(2) . . ?
O01N Zr04 O025 73.3(2) . . ?
O01N Zr04 O02G 80.0(2) . . ?
O01N Zr04 C05T 151.8(4) . . ?
O01N Zr04 C065 154.9(3) . . ?
O01N Zr04 C06K 150.6(4) . . ?
O01N Zr04 C06V 151.4(4) . . ?
O01N Zr04 C08R 155.5(4) . . ?
O022 Zr04 Zr02 37.84(16) . . ?
O022 Zr04 Zr05 86.55(17) . . ?
O022 Zr04 O01M 84.2(2) . . ?
O022 Zr04 O02G 152.4(2) . . ?
O022 Zr04 C05T 118.4(4) . . ?
O022 Zr04 C065 130.7(3) . . ?
O022 Zr04 C06K 83.6(3) . . ?
O022 Zr04 C06V 79.7(4) . . ?
O022 Zr04 C08R 104.3(4) . . ?
O025 Zr04 Zr02 86.10(16) . . ?
O025 Zr04 Zr05 38.41(16) . . ?
O025 Zr04 O01M 153.1(2) . . ?
O025 Zr04 O022 92.6(2) . . ?
O025 Zr04 O02G 87.3(3) . . ?
O025 Zr04 C05T 80.4(4) . . ?
O025 Zr04 C065 107.4(4) . . ?
O025 Zr04 C06K 89.8(4) . . ?
O025 Zr04 C06V 118.5(4) . . ?
O025 Zr04 C08R 131.0(4) . . ?
O02G Zr04 Zr02 114.76(18) . . ?
O02G Zr04 Zr05 76.3(2) . . ?
O02G Zr04 C05T 88.8(4) . . ?
O02G Zr04 C065 75.0(3) . . ?
O02G Zr04 C06K 124.0(3) . . ?
O02G Zr04 C06V 124.2(4) . . ?
O02G Zr04 C08R 96.3(4) . . ?
C05T Zr04 Zr02 152.3(4) . . ?
C05T Zr04 Zr05 116.5(3) . . ?
C05T Zr04 C08R 51.0(5) . . ?
C065 Zr04 Zr02 164.2(3) . . ?
C065 Zr04 Zr05 135.8(3) . . ?
C065 Zr04 C05T 31.2(4) . . ?
C065 Zr04 C08R 30.6(4) . . ?
C06K Zr04 Zr02 120.8(3) . . ?
C06K Zr04 Zr05 126.7(4) . . ?
C06K Zr04 C05T 35.9(4) . . ?
C06K Zr04 C065 52.8(4) . . ?
C06K Zr04 C06V 28.9(4) . . ?
C06K Zr04 C08R 48.3(5) . . ?
C06V Zr04 Zr02 115.5(3) . . ?
C06V Zr04 Zr05 152.8(4) . . ?
C06V Zr04 C05T 53.4(5) . . ?
C06V Zr04 C065 51.0(4) . . ?
C06V Zr04 C08R 28.8(4) . . ?
C08R Zr04 Zr02 133.6(4) . . ?
C08R Zr04 Zr05 166.3(4) . . ?
Zr04 Zr05 Zr02 60.26(3) . . ?
O1K Zr05 Zr02 38.57(19) . . ?
O1K Zr05 Zr04 87.14(18) . . ?
O1K Zr05 O024 152.9(3) . . ?
O1K Zr05 O02C 85.7(2) . . ?
O1K Zr05 C08B 95.5(4) . . ?
O1K Zr05 C08T 126.9(4) . . ?
O1K Zr05 C097 78.9(4) . . ?
O1K Zr05 C09P 126.0(4) . . ?
O1K Zr05 C56 97.1(5) . . ?
O01N Zr05 Zr02 36.27(16) . . ?
O01N Zr05 Zr04 36.40(15) . . ?
O01N Zr05 O1K 74.2(2) . . ?
O01N Zr05 O024 79.3(3) . . ?
O01N Zr05 O025 73.6(2) . . ?
O01N Zr05 O02C 80.3(2) . . ?
O01N Zr05 C08B 154.4(4) . . ?
O01N Zr05 C08T 152.1(4) . . ?
O01N Zr05 C097 152.6(4) . . ?
O01N Zr05 C09P 152.1(4) . . ?
O01N Zr05 C56 152.1(4) . . ?
O024 Zr05 Zr02 114.4(2) . . ?
O024 Zr05 Zr04 74.8(2) . . ?
O024 Zr05 O02C 84.1(3) . . ?
O024 Zr05 C08B 106.1(4) . . ?
O024 Zr05 C08T 76.6(4) . . ?
O024 Zr05 C097 128.0(4) . . ?
O024 Zr05 C09P 80.9(5) . . ?
O024 Zr05 C56 109.2(5) . . ?
O025 Zr05 Zr02 86.06(16) . . ?
O025 Zr05 Zr04 38.00(18) . . ?
O025 Zr05 O1K 92.6(2) . . ?
O025 Zr05 O024 85.5(3) . . ?
O025 Zr05 O02C 153.4(3) . . ?
O025 Zr05 C08B 131.1(4) . . ?
O025 Zr05 C08T 118.0(4) . . ?
O025 Zr05 C097 102.8(4) . . ?
O025 Zr05 C09P 85.5(4) . . ?
O025 Zr05 C56 80.4(4) . . ?
O02C Zr05 Zr02 76.08(17) . . ?
O02C Zr05 Zr04 115.4(2) . . ?
O02C Zr05 C08B 75.4(4) . . ?
O02C Zr05 C08T 83.3(4) . . ?
O02C Zr05 C097 102.9(5) . . ?
O02C Zr05 C09P 116.8(4) . . ?
O02C Zr05 C56 126.2(4) . . ?
C08B Zr05 Zr02 126.9(3) . . ?
C08B Zr05 Zr04 169.1(3) . . ?
C08T Zr05 Zr02 155.0(4) . . ?
C08T Zr05 Zr04 143.6(4) . . ?
C08T Zr05 C08B 31.5(4) . . ?
C08T Zr05 C097 53.8(5) . . ?
C08T Zr05 C09P 33.5(5) . . ?
C08T Zr05 C56 52.6(5) . . ?
C097 Zr05 Zr02 117.4(3) . . ?
C097 Zr05 Zr04 138.0(4) . . ?
C097 Zr05 C08B 33.5(5) . . ?
C09P Zr05 Zr02 161.9(4) . . ?
C09P Zr05 Zr04 118.7(4) . . ?
C09P Zr05 C08B 51.5(5) . . ?
C09P Zr05 C097 49.6(5) . . ?
C56 Zr05 Zr02 133.0(4) . . ?
C56 Zr05 Zr04 118.4(4) . . ?
C56 Zr05 C08B 50.8(5) . . ?
C56 Zr05 C097 28.4(5) . . ?
C56 Zr05 C09P 29.4(5) . . ?
Zr01 Zr06 Zr09 59.96(3) . . ?
O01D Zr06 Zr01 37.94(18) . . ?
O01D Zr06 Zr09 86.35(19) . . ?
O01D Zr06 O01Q 152.1(3) . . ?
O01D Zr06 O021 85.9(2) . . ?
O01D Zr06 C07I 90.9(4) . . ?
O01D Zr06 C07S 101.6(4) . . ?
O01D Zr06 C09B 122.7(5) . . ?
O01D Zr06 C09S 81.0(4) . . ?
O01D Zr06 C0A1 131.8(4) . . ?
O01G Zr06 Zr01 35.69(17) . . ?
O01G Zr06 Zr09 35.91(16) . . ?
O01G Zr06 O01D 72.9(3) . . ?
O01G Zr06 O01L 73.3(2) . . ?
O01G Zr06 O01Q 80.2(3) . . ?
O01G Zr06 O021 80.1(2) . . ?
O01G Zr06 C07I 153.3(4) . . ?
O01G Zr06 C07S 150.9(4) . . ?
O01G Zr06 C09B 153.0(4) . . ?
O01G Zr06 C09S 152.5(4) . . ?
O01G Zr06 C0A1 151.7(4) . . ?
O01L Zr06 Zr01 86.34(17) . . ?
O01L Zr06 Zr09 38.15(19) . . ?
O01L Zr06 O01D 92.8(2) . . ?
O01L Zr06 O01Q 86.7(3) . . ?
O01L Zr06 O021 152.5(3) . . ?
O01L Zr06 C07I 129.8(4) . . ?
O01L Zr06 C07S 78.5(4) . . ?
O01L Zr06 C09B 123.0(5) . . ?
O01L Zr06 C09S 100.1(5) . . ?
O01L Zr06 C0A1 89.9(5) . . ?
O01Q Zr06 Zr01 114.3(2) . . ?
O01Q Zr06 Zr09 76.1(2) . . ?
O01Q Zr06 O021 82.0(3) . . ?
O01Q Zr06 C07I 110.8(4) . . ?
O01Q Zr06 C07S 105.6(5) . . ?
O01Q Zr06 C09B 79.6(5) . . ?
O01Q Zr06 C09S 126.7(4) . . ?
O01Q Zr06 C0A1 76.1(4) . . ?
O021 Zr06 Zr01 75.84(16) . . ?
O021 Zr06 Zr09 114.48(19) . . ?
O021 Zr06 C07I 77.6(4) . . ?
O021 Zr06 C07S 128.6(4) . . ?
O021 Zr06 C09B 79.4(4) . . ?
O021 Zr06 C09S 106.8(5) . . ?
O021 Zr06 C0A1 111.2(5) . . ?
C07I Zr06 Zr01 122.9(4) . . ?
C07I Zr06 Zr09 167.3(4) . . ?
C07I Zr06 C07S 51.8(5) . . ?
C07I Zr06 C0A1 53.0(5) . . ?
C07S Zr06 Zr01 136.2(4) . . ?
C07S Zr06 Zr09 116.6(4) . . ?
C09B Zr06 Zr01 149.2(4) . . ?
C09B Zr06 Zr09 149.6(5) . . ?
C09B Zr06 C07I 31.9(5) . . ?
C09B Zr06 C07S 53.6(5) . . ?
C09B Zr06 C0A1 33.1(5) . . ?
C09S Zr06 Zr01 118.9(3) . . ?
C09S Zr06 Zr09 135.7(4) . . ?
C09S Zr06 C07I 31.7(5) . . ?
C09S Zr06 C07S 29.3(5) . . ?
C09S Zr06 C09B 52.3(5) . . ?
C09S Zr06 C0A1 51.3(5) . . ?
C0A1 Zr06 Zr01 168.7(4) . . ?
C0A1 Zr06 Zr09 121.4(4) . . ?
C0A1 Zr06 C07S 32.4(5) . . ?
Zr0A Zr07 Zr08 60.27(3) . . ?
O01E Zr07 Zr08 38.08(18) . . ?
O01E Zr07 Zr0A 87.3(2) . . ?
O01E Zr07 O02X 151.4(2) . . ?
O01E Zr07 O03G 83.7(2) . . ?
O01E Zr07 C06A 107.6(4) . . ?
O01E Zr07 C06P 80.9(4) . . ?
O01E Zr07 C07C 133.7(4) . . ?
O01E Zr07 C0A3 116.7(4) . . ?
O01E Zr07 C0AW 84.1(4) . . ?
O01R Zr07 Zr08 35.24(18) . . ?
O01R Zr07 Zr0A 37.19(18) . . ?
O01R Zr07 O01E 72.9(3) . . ?
O01R Zr07 O02X 79.8(3) . . ?
O01R Zr07 O03E 74.9(3) . . ?
O01R Zr07 O03G 79.3(3) . . ?
O01R Zr07 C06A 150.1(4) . . ?
O01R Zr07 C06P 150.8(4) . . ?
O01R Zr07 C07C 152.3(4) . . ?
O01R Zr07 C0A3 153.9(4) . . ?
O01R Zr07 C0AW 149.4(4) . . ?
O02X Zr07 Zr08 113.66(18) . . ?
O02X Zr07 Zr0A 75.7(2) . . ?
O02X Zr07 O03G 83.0(3) . . ?
O02X Zr07 C06A 100.3(4) . . ?
O02X Zr07 C06P 127.6(4) . . ?
O02X Zr07 C07C 74.6(4) . . ?
O02X Zr07 C0A3 84.9(4) . . ?
O02X Zr07 C0AW 117.6(4) . . ?
O03E Zr07 Zr08 87.41(18) . . ?
O03E Zr07 Zr0A 38.41(19) . . ?
O03E Zr07 O01E 94.8(3) . . ?
O03E Zr07 O02X 86.1(3) . . ?
O03E Zr07 O03G 153.4(3) . . ?
O03E Zr07 C06A 75.2(4) . . ?
O03E Zr07 C06P 95.1(5) . . ?
O03E Zr07 C07C 92.7(4) . . ?
O03E Zr07 C0A3 125.2(4) . . ?
O03E Zr07 C0AW 128.0(4) . . ?
O03G Zr07 Zr08 75.05(17) . . ?
O03G Zr07 Zr0A 115.1(2) . . ?
O03G Zr07 C06A 130.6(4) . . ?
O03G Zr07 C06P 110.8(5) . . ?
O03G Zr07 C07C 107.5(4) . . ?
O03G Zr07 C0A3 77.9(4) . . ?
O03G Zr07 C0AW 78.3(4) . . ?
C06A Zr07 Zr08 140.7(3) . . ?
C06A Zr07 Zr0A 113.4(3) . . ?
C06A Zr07 C0A3 53.7(5) . . ?
C06A Zr07 C0AW 56.3(5) . . ?
C06P Zr07 Zr08 118.7(3) . . ?
C06P Zr07 Zr0A 130.8(4) . . ?
C06P Zr07 C06A 32.3(4) . . ?
C06P Zr07 C0A3 52.3(5) . . ?
C06P Zr07 C0AW 33.3(5) . . ?
C07C Zr07 Zr08 171.7(3) . . ?
C07C Zr07 Zr0A 123.6(4) . . ?
C07C Zr07 C06A 32.2(4) . . ?
C07C Zr07 C06P 53.0(5) . . ?
C07C Zr07 C0A3 33.1(5) . . ?
C07C Zr07 C0AW 56.3(5) . . ?
C0A3 Zr07 Zr08 144.6(4) . . ?
C0A3 Zr07 Zr0A 154.6(4) . . ?
C0AW Zr07 Zr08 117.6(4) . . ?
C0AW Zr07 Zr0A 163.1(4) . . ?
C0AW Zr07 C0A3 33.1(5) . . ?
Zr07 Zr08 Zr0A 59.61(3) . . ?
O01E Zr08 Zr07 38.44(17) . . ?
O01E Zr08 Zr0A 86.96(19) . . ?
O01E Zr08 O02N 153.1(2) . . ?
O01E Zr08 O037 85.1(2) . . ?
O01E Zr08 O039 93.9(3) . . ?
O01E Zr08 C05Z 124.5(5) . . ?
O01E Zr08 C063 99.0(5) . . ?
O01E Zr08 C48 93.9(5) . . ?
O01E Zr08 C13 130.0(5) . . ?
O01E Zr08 C21 79.7(4) . . ?
O01R Zr08 Zr07 35.66(18) . . ?
O01R Zr08 Zr0A 36.48(19) . . ?
O01R Zr08 O01E 73.7(2) . . ?
O01R Zr08 O02N 80.1(3) . . ?
O01R Zr08 O037 78.6(3) . . ?
O01R Zr08 O039 73.6(3) . . ?
O01R Zr08 C05Z 153.1(4) . . ?
O01R Zr08 C063 153.9(4) . . ?
O01R Zr08 C48 150.8(4) . . ?
O01R Zr08 C13 151.4(5) . . ?
O01R Zr08 C21 153.0(4) . . ?
O02N Zr08 Zr07 114.72(19) . . ?
O02N Zr08 Zr0A 75.0(2) . . ?
O02N Zr08 C05Z 78.5(5) . . ?
O02N Zr08 C063 107.3(5) . . ?
O02N Zr08 C48 106.7(5) . . ?
O02N Zr08 C13 76.8(5) . . ?
O02N Zr08 C21 126.9(4) . . ?
O037 Zr08 Zr07 75.33(17) . . ?
O037 Zr08 Zr0A 113.67(19) . . ?
O037 Zr08 O02N 84.1(3) . . ?
O037 Zr08 C05Z 83.2(5) . . ?
O037 Zr08 C063 126.4(4) . . ?
O037 Zr08 C48 74.0(4) . . ?
O037 Zr08 C13 115.1(5) . . ?
O037 Zr08 C21 103.9(5) . . ?
O039 Zr08 Zr07 86.04(19) . . ?
O039 Zr08 Zr0A 37.65(17) . . ?
O039 Zr08 O02N 84.0(3) . . ?
O039 Zr08 O037 151.2(3) . . ?
O039 Zr08 C05Z 119.8(5) . . ?
O039 Zr08 C063 82.2(4) . . ?
O039 Zr08 C48 134.6(4) . . ?
O039 Zr08 C13 87.5(5) . . ?
O039 Zr08 C21 104.2(5) . . ?
C05Z Zr08 Zr07 153.0(5) . . ?
C05Z Zr08 Zr0A 146.5(5) . . ?
C05Z Zr08 C063 50.6(5) . . ?
C05Z Zr08 C48 30.9(5) . . ?
C05Z Zr08 C13 32.5(5) . . ?
C05Z Zr08 C21 51.5(5) . . ?
C063 Zr08 Zr07 134.8(4) . . ?
C063 Zr08 Zr0A 119.9(4) . . ?
C063 Zr08 C48 52.4(5) . . ?
C063 Zr08 C21 28.4(5) . . ?
C48 Zr08 Zr07 124.6(4) . . ?
C48 Zr08 Zr0A 172.3(4) . . ?
C48 Zr08 C21 34.4(5) . . ?
C13 Zr08 Zr07 166.1(4) . . ?
C13 Zr08 Zr0A 119.6(5) . . ?
C13 Zr08 C063 31.7(5) . . ?
C13 Zr08 C48 54.5(6) . . ?
C13 Zr08 C21 51.9(6) . . ?
C21 Zr08 Zr07 118.1(4) . . ?
C21 Zr08 Zr0A 138.8(4) . . ?
Zr01 Zr09 Zr06 60.01(3) . . ?
O01G Zr09 Zr01 35.78(15) . . ?
O01G Zr09 Zr06 35.80(16) . . ?
O01G Zr09 O01L 73.1(2) . . ?
O01G Zr09 O01V 80.4(2) . . ?
O01G Zr09 O1W 74.1(2) . . ?
O01G Zr09 O02P 80.0(2) . . ?
O01G Zr09 C07N 152.1(4) . . ?
O01G Zr09 C080 153.3(4) . . ?
O01G Zr09 C08I 152.9(4) . . ?
O01G Zr09 C09R 149.7(4) . . ?
O01G Zr09 C0B9 152.9(4) . . ?
O01L Zr09 Zr01 86.34(18) . . ?
O01L Zr09 Zr06 38.08(17) . . ?
O01L Zr09 O01V 153.0(2) . . ?
O01L Zr09 O1W 93.1(2) . . ?
O01L Zr09 O02P 86.4(3) . . ?
O01L Zr09 C07N 100.1(4) . . ?
O01L Zr09 C080 121.6(4) . . ?
O01L Zr09 C08I 130.7(4) . . ?
O01L Zr09 C09R 88.4(5) . . ?
O01L Zr09 C0B9 79.9(4) . . ?
O01V Zr09 Zr01 74.93(18) . . ?
O01V Zr09 Zr06 114.92(17) . . ?
O01V Zr09 O02P 83.8(3) . . ?
O01V Zr09 C07N 105.9(4) . . ?
O01V Zr09 C080 81.0(4) . . ?
O01V Zr09 C08I 76.3(4) . . ?
O01V Zr09 C09R 113.1(5) . . ?
O01V Zr09 C0B9 126.7(4) . . ?
O1W Zr09 Zr01 39.07(17) . . ?
O1W Zr09 Zr06 87.28(19) . . ?
O1W Zr09 O01V 84.6(2) . . ?
O1W Zr09 O02P 153.1(2) . . ?
O1W Zr09 C07N 79.4(4) . . ?
O1W Zr09 C080 122.8(4) . . ?
O1W Zr09 C08I 89.9(4) . . ?
O1W Zr09 C09R 131.9(4) . . ?
O1W Zr09 C0B9 105.7(4) . . ?
O02P Zr09 Zr01 114.18(17) . . ?
O02P Zr09 Zr06 75.8(2) . . ?
O02P Zr09 C07N 127.2(4) . . ?
O02P Zr09 C080 79.1(4) . . ?
O02P Zr09 C08I 110.8(4) . . ?
O02P Zr09 C09R 75.0(4) . . ?
O02P Zr09 C0B9 100.7(4) . . ?
C07N Zr09 Zr01 118.5(3) . . ?
C07N Zr09 Zr06 135.5(4) . . ?
C07N Zr09 C08I 32.5(5) . . ?
C07N Zr09 C0B9 32.6(5) . . ?
C080 Zr09 Zr01 150.7(4) . . ?
C080 Zr09 Zr06 148.2(3) . . ?
C080 Zr09 C07N 52.9(5) . . ?
C080 Zr09 C08I 33.0(4) . . ?
C080 Zr09 C0B9 49.0(5) . . ?
C08I Zr09 Zr01 122.6(3) . . ?
C08I Zr09 Zr06 168.0(4) . . ?
C09R Zr09 Zr01 169.1(4) . . ?
C09R Zr09 Zr06 119.5(4) . . ?
C09R Zr09 C07N 53.2(5) . . ?
C09R Zr09 C080 33.2(5) . . ?
C09R Zr09 C08I 55.4(5) . . ?
C09R Zr09 C0B9 27.7(5) . . ?
C0B9 Zr09 Zr01 141.5(4) . . ?
C0B9 Zr09 Zr06 117.7(4) . . ?
C0B9 Zr09 C08I 52.1(5) . . ?
Zr07 Zr0A Zr08 60.12(3) . . ?
O01O Zr0A Zr07 75.6(2) . . ?
O01O Zr0A Zr08 113.7(2) . . ?
O01O Zr0A O02A 82.7(3) . . ?
O01O Zr0A C08W 126.9(5) . . ?
O01O Zr0A C0AM 113.0(5) . . ?
O01O Zr0A C0BG 101.5(5) . . ?
O01O Zr0A C0BN 76.7(4) . . ?
O01O Zr0A C42 84.7(5) . . ?
O01R Zr0A Zr07 36.53(16) . . ?
O01R Zr0A Zr08 35.42(16) . . ?
O01R Zr0A O01O 79.7(3) . . ?
O01R Zr0A O02A 79.1(3) . . ?
O01R Zr0A O039 72.7(3) . . ?
O01R Zr0A O03E 74.2(3) . . ?
O01R Zr0A C08W 151.9(4) . . ?
O01R Zr0A C0AM 152.3(5) . . ?
O01R Zr0A C0BG 152.3(4) . . ?
O01R Zr0A C0BN 154.3(4) . . ?
O01R Zr0A C42 153.5(5) . . ?
O02A Zr0A Zr07 114.2(2) . . ?
O02A Zr0A Zr08 74.7(2) . . ?
O02A Zr0A C08W 94.4(5) . . ?
O02A Zr0A C0AM 125.5(5) . . ?
O02A Zr0A C0BG 73.8(5) . . ?
O02A Zr0A C0BN 87.9(5) . . ?
O02A Zr0A C42 120.1(5) . . ?
O039 Zr0A Zr07 86.6(2) . . ?
O039 Zr0A Zr08 37.82(19) . . ?
O039 Zr0A O01O 151.3(3) . . ?
O039 Zr0A O02A 84.3(3) . . ?
O039 Zr0A O03E 94.1(3) . . ?
O039 Zr0A C08W 79.5(5) . . ?
O039 Zr0A C0AM 95.4(5) . . ?
O039 Zr0A C0BG 99.3(5) . . ?
O039 Zr0A C0BN 128.3(5) . . ?
O039 Zr0A C42 123.9(5) . . ?
O03E Zr0A Zr07 38.3(2) . . ?
O03E Zr0A Zr08 87.2(2) . . ?
O03E Zr0A O01O 85.8(3) . . ?
O03E Zr0A O02A 152.3(3) . . ?
O03E Zr0A C08W 112.6(5) . . ?
O03E Zr0A C0AM 82.2(5) . . ?
O03E Zr0A C0BG 133.4(4) . . ?
O03E Zr0A C0BN 113.8(5) . . ?
O03E Zr0A C42 83.6(5) . . ?
C08W Zr0A Zr07 146.9(5) . . ?
C08W Zr0A Zr08 116.5(4) . . ?
C0AM Zr0A Zr07 120.2(5) . . ?
C0AM Zr0A Zr08 131.0(5) . . ?
C0AM Zr0A C08W 33.6(5) . . ?
C0AM Zr0A C0BN 50.6(6) . . ?
C0BG Zr0A Zr07 170.7(4) . . ?
C0BG Zr0A Zr08 128.4(4) . . ?
C0BG Zr0A C08W 30.3(5) . . ?
C0BG Zr0A C0AM 52.4(6) . . ?
C0BG Zr0A C0BN 30.5(5) . . ?
C0BN Zr0A Zr07 141.6(4) . . ?
C0BN Zr0A Zr08 157.8(4) . . ?
C0BN Zr0A C08W 50.2(6) . . ?
C42 Zr0A Zr07 118.6(4) . . ?
C42 Zr0A Zr08 158.8(5) . . ?
C42 Zr0A C08W 51.4(6) . . ?
C42 Zr0A C0AM 28.7(5) . . ?
C42 Zr0A C0BG 52.2(6) . . ?
C42 Zr0A C0BN 32.3(5) . . ?
Zr0N Zr0B Zr0R 60.12(3) . . ?
O01I Zr0B Zr0N 75.33(19) . . ?
O01I Zr0B Zr0R 115.2(2) . . ?
O01I Zr0B O034 84.7(3) . . ?
O01I Zr0B C05V 90.4(4) . . ?
O01I Zr0B C05X 70.9(4) . . ?
O01I Zr0B C071 93.6(4) . . ?
O01I Zr0B C09W 121.2(4) . . ?
O01I Zr0B C09Z 123.9(4) . . ?
O01T Zr0B Zr0N 35.9(2) . . ?
O01T Zr0B Zr0R 35.7(2) . . ?
O01T Zr0B O01I 80.8(3) . . ?
O01T Zr0B O29 73.1(3) . . ?
O01T Zr0B O02L 73.1(3) . . ?
O01T Zr0B O034 80.7(3) . . ?
O01T Zr0B C05V 149.9(4) . . ?
O01T Zr0B C05X 151.5(4) . . ?
O01T Zr0B C071 155.4(3) . . ?
O01T Zr0B C09W 149.9(3) . . ?
O01T Zr0B C09Z 151.9(4) . . ?
O29 Zr0B Zr0N 87.5(2) . . ?
O29 Zr0B Zr0R 37.9(2) . . ?
O29 Zr0B O01I 152.8(3) . . ?
O29 Zr0B O034 83.7(3) . . ?
O29 Zr0B C05V 116.1(4) . . ?
O29 Zr0B C05X 135.3(4) . . ?
O29 Zr0B C071 107.0(4) . . ?
O29 Zr0B C09W 85.9(4) . . ?
O29 Zr0B C09Z 80.1(4) . . ?
O02L Zr0B Zr0N 38.2(2) . . ?
O02L Zr0B Zr0R 85.8(2) . . ?
O02L Zr0B O01I 86.0(3) . . ?
O02L Zr0B O29 93.5(3) . . ?
O02L Zr0B O034 153.3(3) . . ?
O02L Zr0B C05V 77.6(4) . . ?
O02L Zr0B C05X 101.1(4) . . ?
O02L Zr0B C071 130.6(4) . . ?
O02L Zr0B C09W 87.2(4) . . ?
O02L Zr0B C09Z 117.7(4) . . ?
O034 Zr0B Zr0N 115.09(19) . . ?
O034 Zr0B Zr0R 75.7(2) . . ?
O034 Zr0B C05V 127.4(3) . . ?
O034 Zr0B C05X 99.4(4) . . ?
O034 Zr0B C071 75.0(3) . . ?
O034 Zr0B C09W 118.9(4) . . ?
O034 Zr0B C09Z 88.1(4) . . ?
C05V Zr0B Zr0N 114.0(3) . . ?
C05V Zr0B Zr0R 148.5(3) . . ?
C05V Zr0B C071 53.1(4) . . ?
C05X Zr0B Zr0N 128.5(3) . . ?
C05X Zr0B Zr0R 171.3(3) . . ?
C05X Zr0B C05V 31.9(4) . . ?
C05X Zr0B C071 35.1(4) . . ?
C071 Zr0B Zr0N 163.6(3) . . ?
C071 Zr0B Zr0R 136.2(3) . . ?
C09W Zr0B Zr0N 124.3(3) . . ?
C09W Zr0B Zr0R 122.4(3) . . ?
C09W Zr0B C05V 31.4(4) . . ?
C09W Zr0B C05X 53.4(4) . . ?
C09W Zr0B C071 51.5(4) . . ?
C09W Zr0B C09Z 30.9(4) . . ?
C09Z Zr0B Zr0N 152.5(3) . . ?
C09Z Zr0B Zr0R 116.5(3) . . ?
C09Z Zr0B C05V 52.7(5) . . ?
C09Z Zr0B C05X 55.6(4) . . ?
C09Z Zr0B C071 31.6(4) . . ?
Zr0I Zr0C Zr0D 59.93(3) . . ?
O020 Zr0C Zr0D 75.0(2) . . ?
O020 Zr0C Zr0I 115.0(2) . . ?
O020 Zr0C C05E 69.6(4) . . ?
O020 Zr0C C06O 95.0(4) . . ?
O020 Zr0C C083 117.6(4) . . ?
O020 Zr0C C08C 88.6(4) . . ?
O020 Zr0C C0AT 126.3(4) . . ?
O023 Zr0C Zr0D 34.6(2) . . ?
O023 Zr0C Zr0I 36.8(2) . . ?
O023 Zr0C O020 79.6(3) . . ?
O023 Zr0C O02H 73.7(3) . . ?
O023 Zr0C O02Q 81.2(3) . . ?
O023 Zr0C O02T 72.3(3) . . ?
O023 Zr0C C05E 149.2(4) . . ?
O023 Zr0C C06O 156.7(4) . . ?
O023 Zr0C C083 149.5(4) . . ?
O023 Zr0C C08C 152.4(4) . . ?
O023 Zr0C C0AT 153.0(4) . . ?
O02H Zr0C Zr0D 86.2(2) . . ?
O02H Zr0C Zr0I 37.7(2) . . ?
O02H Zr0C O020 152.7(3) . . ?
O02H Zr0C O02Q 85.2(3) . . ?
O02H Zr0C C05E 136.7(4) . . ?
O02H Zr0C C06O 107.0(5) . . ?
O02H Zr0C C083 89.0(4) . . ?
O02H Zr0C C08C 118.1(4) . . ?
O02H Zr0C C0AT 79.6(4) . . ?
O02Q Zr0C Zr0D 114.6(2) . . ?
O02Q Zr0C Zr0I 75.5(2) . . ?
O02Q Zr0C O020 84.9(3) . . ?
O02Q Zr0C C05E 95.3(4) . . ?
O02Q Zr0C C06O 75.7(4) . . ?
O02Q Zr0C C083 123.0(4) . . ?
O02Q Zr0C C08C 122.8(4) . . ?
O02Q Zr0C C0AT 92.7(4) . . ?
O02T Zr0C Zr0D 38.19(18) . . ?
O02T Zr0C Zr0I 86.66(19) . . ?
O02T Zr0C O020 84.1(3) . . ?
O02T Zr0C O02H 93.3(3) . . ?
O02T Zr0C O02Q 152.7(3) . . ?
O02T Zr0C C05E 104.1(4) . . ?
O02T Zr0C C06O 130.1(4) . . ?
O02T Zr0C C083 84.1(4) . . ?
O02T Zr0C C08C 81.8(4) . . ?
O02T Zr0C C0AT 113.8(4) . . ?
C05E Zr0C Zr0D 130.8(4) . . ?
C05E Zr0C Zr0I 168.9(4) . . ?
C05E Zr0C C06O 33.7(5) . . ?
C05E Zr0C C083 54.8(4) . . ?
C05E Zr0C C08C 31.4(4) . . ?
C05E Zr0C C0AT 57.2(5) . . ?
C06O Zr0C Zr0D 164.3(4) . . ?
C06O Zr0C Zr0I 135.8(4) . . ?
C06O Zr0C C08C 48.4(5) . . ?
C083 Zr0C Zr0D 121.5(3) . . ?
C083 Zr0C Zr0I 125.1(3) . . ?
C083 Zr0C C06O 52.3(4) . . ?
C083 Zr0C C08C 29.1(4) . . ?
C083 Zr0C C0AT 30.8(4) . . ?
C08C Zr0C Zr0D 118.1(4) . . ?
C08C Zr0C Zr0I 152.6(4) . . ?
C0AT Zr0C Zr0D 148.0(4) . . ?
C0AT Zr0C Zr0I 116.2(3) . . ?
C0AT Zr0C C06O 34.0(4) . . ?
C0AT Zr0C C08C 48.9(5) . . ?
Zr0I Zr0D Zr0C 59.83(3) . . ?
O023 Zr0D Zr0C 35.14(18) . . ?
O023 Zr0D Zr0I 36.51(19) . . ?
O023 Zr0D O02B 79.5(3) . . ?
O023 Zr0D O02T 72.4(3) . . ?
O023 Zr0D O038 80.3(3) . . ?
O023 Zr0D O03J 73.3(3) . . ?
O023 Zr0D C09E 152.8(4) . . ?
O023 Zr0D C09Y 152.5(5) . . ?
O023 Zr0D C0AP 153.6(4) . . ?
O023 Zr0D C0BM 151.5(5) . . ?
O023 Zr0D C0C4 152.1(4) . . ?
O02B Zr0D Zr0C 75.3(2) . . ?
O02B Zr0D Zr0I 114.6(2) . . ?
O02B Zr0D O038 83.8(3) . . ?
O02B Zr0D C09E 112.2(5) . . ?
O02B Zr0D C09Y 77.9(5) . . ?
O02B Zr0D C0AP 83.1(5) . . ?
O02B Zr0D C0BM 128.8(5) . . ?
O02B Zr0D C0C4 106.2(5) . . ?
O02T Zr0D Zr0C 37.85(18) . . ?
O02T Zr0D Zr0I 86.3(2) . . ?
O02T Zr0D O02B 84.7(3) . . ?
O02T Zr0D O038 151.9(3) . . ?
O02T Zr0D O03J 92.3(3) . . ?
O02T Zr0D C09E 131.2(4) . . ?
O02T Zr0D C09Y 90.0(5) . . ?
O02T Zr0D C0AP 125.6(5) . . ?
O02T Zr0D C0BM 103.5(4) . . ?
O02T Zr0D C0C4 80.9(4) . . ?
O038 Zr0D Zr0C 114.2(2) . . ?
O038 Zr0D Zr0I 75.4(2) . . ?
O038 Zr0D C09E 76.8(4) . . ?
O038 Zr0D C09Y 112.4(5) . . ?
O038 Zr0D C0AP 78.2(5) . . ?
O038 Zr0D C0BM 103.7(5) . . ?
O038 Zr0D C0C4 127.0(5) . . ?
O03J Zr0D Zr0C 85.5(2) . . ?
O03J Zr0D Zr0I 37.7(2) . . ?
O03J Zr0D O02B 152.3(3) . . ?
O03J Zr0D O038 86.2(3) . . ?
O03J Zr0D C09E 90.4(5) . . ?
O03J Zr0D C09Y 129.7(5) . . ?
O03J Zr0D C0AP 119.9(5) . . ?
O03J Zr0D C0BM 78.7(5) . . ?
O03J Zr0D C0C4 100.4(5) . . ?
C09E Zr0D Zr0C 167.9(4) . . ?
C09E Zr0D Zr0I 121.5(4) . . ?
C09E Zr0D C0BM 30.2(5) . . ?
C09Y Zr0D Zr0C 122.3(4) . . ?
C09Y Zr0D Zr0I 166.5(4) . . ?
C09Y Zr0D C09E 53.2(6) . . ?
C09Y Zr0D C0BM 52.1(6) . . ?
C0AP Zr0D Zr0C 153.3(4) . . ?
C0AP Zr0D Zr0I 145.9(4) . . ?
C0AP Zr0D C09E 29.6(5) . . ?
C0AP Zr0D C09Y 35.6(5) . . ?
C0AP Zr0D C0BM 50.7(5) . . ?
C0AP Zr0D C0C4 52.8(5) . . ?
C0BM Zr0D Zr0C 137.7(4) . . ?
C0BM Zr0D Zr0I 116.3(4) . . ?
C0C4 Zr0D Zr0C 118.7(4) . . ?
C0C4 Zr0D Zr0I 135.7(5) . . ?
C0C4 Zr0D C09E 50.8(5) . . ?
C0C4 Zr0D C09Y 30.8(5) . . ?
C0C4 Zr0D C0BM 31.0(5) . . ?
Zr0F Zr0E Zr03 60.26(3) . . ?
O01J Zr0E Zr03 35.9(2) . . ?
O01J Zr0E Zr0F 36.0(2) . . ?
O01J Zr0E O01P 80.0(3) . . ?
O01J Zr0E O026 79.9(3) . . ?
O01J Zr0E O02K 73.4(3) . . ?
O01J Zr0E O041 73.5(3) . . ?
O01J Zr0E C07V 153.7(3) . . ?
O01J Zr0E C09I 151.2(3) . . ?
O01J Zr0E C0DI 148.9(3) . . ?
O01J Zr0E C8 149.8(3) . . ?
O01J Zr0E C0AR 152.7(3) . . ?
O01P Zr0E Zr03 75.96(19) . . ?
O01P Zr0E Zr0F 114.36(18) . . ?
O01P Zr0E C07V 79.3(3) . . ?
O01P Zr0E C09I 110.1(3) . . ?
O01P Zr0E C0DI 131.1(3) . . ?
O01P Zr0E C8 108.6(4) . . ?
O01P Zr0E C0AR 78.5(3) . . ?
O026 Zr0E Zr03 114.0(2) . . ?
O026 Zr0E Zr0F 76.0(2) . . ?
O026 Zr0E O01P 81.0(3) . . ?
O026 Zr0E C07V 112.5(3) . . ?
O026 Zr0E C09I 127.5(3) . . ?
O026 Zr0E C0DI 101.1(4) . . ?
O026 Zr0E C8 73.3(3) . . ?
O026 Zr0E C0AR 80.3(3) . . ?
O02K Zr0E Zr03 86.8(2) . . ?
O02K Zr0E Zr0F 38.0(2) . . ?
O02K Zr0E O01P 152.2(3) . . ?
O02K Zr0E O026 86.6(3) . . ?
O02K Zr0E C07V 128.5(3) . . ?
O02K Zr0E C09I 97.2(3) . . ?
O02K Zr0E C0DI 75.6(3) . . ?
O02K Zr0E C8 91.2(4) . . ?
O02K Zr0E C0AR 123.8(4) . . ?
O041 Zr0E Zr03 38.31(18) . . ?
O041 Zr0E Zr0F 87.0(2) . . ?
O041 Zr0E O01P 86.3(3) . . ?
O041 Zr0E O026 152.1(3) . . ?
O041 Zr0E O02K 93.6(3) . . ?
O041 Zr0E C07V 89.1(3) . . ?
O041 Zr0E C09I 80.2(3) . . ?
O041 Zr0E C0DI 106.0(3) . . ?
O041 Zr0E C8 134.6(3) . . ?
O041 Zr0E C0AR 121.4(4) . . ?
C07V Zr0E Zr03 122.1(2) . . ?
C07V Zr0E Zr0F 165.5(3) . . ?
C07V Zr0E C0AR 32.67(14) . . ?
C09I Zr0E Zr03 118.4(2) . . ?
C09I Zr0E Zr0F 132.6(2) . . ?
C09I Zr0E C07V 32.83(13) . . ?
C09I Zr0E C8 54.44(18) . . ?
C09I Zr0E C0AR 54.32(16) . . ?
C0DI Zr0E Zr03 139.6(3) . . ?
C0DI Zr0E Zr0F 113.5(2) . . ?
C0DI Zr0E C07V 54.44(16) . . ?
C0DI Zr0E C09I 32.95(14) . . ?
C0DI Zr0E C8 32.85(16) . . ?
C0DI Zr0E C0AR 54.33(18) . . ?
C8 Zr0E Zr03 172.3(3) . . ?
C8 Zr0E Zr0F 121.3(3) . . ?
C8 Zr0E C07V 54.26(17) . . ?
C8 Zr0E C0AR 32.68(15) . . ?
C0AR Zr0E Zr03 148.0(3) . . ?
C0AR Zr0E Zr0F 150.4(3) . . ?
Zr0E Zr0F Zr03 60.21(3) . . ?
O01J Zr0F Zr03 36.31(19) . . ?
O01J Zr0F Zr0E 35.0(2) . . ?
O01J Zr0F O01Y 73.3(3) . . ?
O01J Zr0F O02K 72.8(3) . . ?
O01J Zr0F O02Y 78.5(3) . . ?
O01J Zr0F C08Q 154.0(3) . . ?
O01J Zr0F C08O 151.9(3) . . ?
O01J Zr0F C0CI 149.8(3) . . ?
O01J Zr0F C16 150.1(3) . . ?
O01J Zr0F C66 152.8(3) . . ?
O01J Zr0F O3 81.2(3) . . ?
O01Y Zr0F Zr03 37.80(17) . . ?
O01Y Zr0F Zr0E 86.57(18) . . ?
O01Y Zr0F O02Y 150.8(3) . . ?
O01Y Zr0F C08Q 80.7(3) . . ?
O01Y Zr0F C08O 98.9(4) . . ?
O01Y Zr0F C0CI 129.7(4) . . ?
O01Y Zr0F C16 131.7(4) . . ?
O01Y Zr0F C66 99.6(4) . . ?
O01Y Zr0F O3 86.0(3) . . ?
O02K Zr0F Zr03 87.1(2) . . ?
O02K Zr0F Zr0E 38.5(2) . . ?
O02K Zr0F O01Y 93.5(3) . . ?
O02K Zr0F O02Y 85.2(3) . . ?
O02K Zr0F C08Q 108.5(4) . . ?
O02K Zr0F C08O 81.0(3) . . ?
O02K Zr0F C0CI 85.1(4) . . ?
O02K Zr0F C16 114.9(5) . . ?
O02K Zr0F C66 134.3(3) . . ?
O02K Zr0F O3 152.9(3) . . ?
O02Y Zr0F Zr03 113.1(2) . . ?
O02Y Zr0F Zr0E 74.3(2) . . ?
O02Y Zr0F C08Q 127.4(3) . . ?
O02Y Zr0F C08O 109.7(4) . . ?
O02Y Zr0F C0CI 79.4(4) . . ?
O02Y Zr0F C16 73.6(4) . . ?
O02Y Zr0F C66 102.0(5) . . ?
O02Y Zr0F O3 82.3(3) . . ?
C08Q Zr0F Zr03 118.1(3) . . ?
C08Q Zr0F Zr0E 143.9(4) . . ?
C08Q Zr0F C08O 32.22(13) . . ?
C08Q Zr0F C0CI 52.85(15) . . ?
C08Q Zr0F C16 54.24(16) . . ?
C08O Zr0F Zr03 134.3(3) . . ?
C08O Zr0F Zr0E 119.5(3) . . ?
C08O Zr0F C0CI 31.09(12) . . ?
C0CI Zr0F Zr03 164.7(4) . . ?
C0CI Zr0F Zr0E 118.3(3) . . ?
C16 Zr0F Zr03 157.9(4) . . ?
C16 Zr0F Zr0E 139.7(4) . . ?
C16 Zr0F C08O 52.59(15) . . ?
C16 Zr0F C0CI 31.36(13) . . ?
C66 Zr0F Zr03 128.0(3) . . ?
C66 Zr0F Zr0E 171.4(3) . . ?
C66 Zr0F C08Q 33.63(14) . . ?
C66 Zr0F C08O 53.91(15) . . ?
C66 Zr0F C0CI 53.18(16) . . ?
C66 Zr0F C16 32.86(14) . . ?
O3 Zr0F Zr03 76.0(2) . . ?
O3 Zr0F Zr0E 114.59(19) . . ?
O3 Zr0F C08Q 98.2(4) . . ?
O3 Zr0F C08O 125.9(3) . . ?
O3 Zr0F C0CI 115.8(4) . . ?
O3 Zr0F C16 84.4(4) . . ?
O3 Zr0F C66 72.0(3) . . ?
Zr0U Zr0G Zr0P 59.98(4) . . ?
O2R Zr0G Zr0P 38.35(19) . . ?
O2R Zr0G Zr0U 86.4(2) . . ?
O2R Zr0G O02U 92.7(3) . . ?
O2R Zr0G O02Z 84.8(3) . . ?
O2R Zr0G O03F 153.0(3) . . ?
O2R Zr0G C06S 108.3(5) . . ?
O2R Zr0G C07F 85.6(4) . . ?
O2R Zr0G C08E 116.7(4) . . ?
O2R Zr0G C59 80.2(4) . . ?
O2R Zr0G C64 130.4(4) . . ?
O02U Zr0G Zr0P 86.2(2) . . ?
O02U Zr0G Zr0U 37.67(17) . . ?
O02U Zr0G O02Z 151.6(3) . . ?
O02U Zr0G O03F 84.9(3) . . ?
O02U Zr0G C06S 131.5(5) . . ?
O02U Zr0G C07F 91.4(4) . . ?
O02U Zr0G C08E 81.8(4) . . ?
O02U Zr0G C59 120.3(5) . . ?
O02U Zr0G C64 106.0(5) . . ?
O02Z Zr0G Zr0P 74.3(2) . . ?
O02Z Zr0G Zr0U 113.9(2) . . ?
O02Z Zr0G O03F 84.6(4) . . ?
O02Z Zr0G C06S 75.4(5) . . ?
O02Z Zr0G C07F 116.5(5) . . ?
O02Z Zr0G C08E 124.4(4) . . ?
O02Z Zr0G C59 87.3(5) . . ?
O02Z Zr0G C64 96.9(5) . . ?
O032 Zr0G Zr0P 35.9(3) . . ?
O032 Zr0G Zr0U 36.4(3) . . ?
O032 Zr0G O2R 73.6(3) . . ?
O032 Zr0G O02U 73.5(3) . . ?
O032 Zr0G O02Z 78.7(3) . . ?
O032 Zr0G O03F 79.9(3) . . ?
O032 Zr0G C06S 153.7(4) . . ?
O032 Zr0G C07F 153.4(4) . . ?
O032 Zr0G C08E 153.9(5) . . ?
O032 Zr0G C59 151.2(5) . . ?
O032 Zr0G C64 155.5(4) . . ?
O03F Zr0G Zr0P 114.7(2) . . ?
O03F Zr0G Zr0U 75.4(2) . . ?
O03F Zr0G C06S 92.9(5) . . ?
O03F Zr0G C07F 121.3(4) . . ?
O03F Zr0G C08E 89.7(4) . . ?
O03F Zr0G C59 124.0(4) . . ?
O03F Zr0G C64 75.7(4) . . ?
C06S Zr0G Zr0P 136.3(5) . . ?
C06S Zr0G Zr0U 163.7(5) . . ?
C06S Zr0G C08E 49.7(6) . . ?
C06S Zr0G C59 31.9(5) . . ?
C06S Zr0G C64 29.0(5) . . ?
C07F Zr0G Zr0P 123.5(3) . . ?
C07F Zr0G Zr0U 127.8(4) . . ?
C07F Zr0G C06S 49.3(5) . . ?
C07F Zr0G C08E 32.3(5) . . ?
C07F Zr0G C59 29.4(5) . . ?
C07F Zr0G C64 49.3(4) . . ?
C08E Zr0G Zr0P 151.8(3) . . ?
C08E Zr0G Zr0U 117.7(4) . . ?
C08E Zr0G C64 29.4(4) . . ?
C59 Zr0G Zr0P 116.0(4) . . ?
C59 Zr0G Zr0U 153.8(4) . . ?
C59 Zr0G C08E 52.0(6) . . ?
C59 Zr0G C64 50.6(6) . . ?
C64 Zr0G Zr0P 165.1(5) . . ?
C64 Zr0G Zr0U 134.8(5) . . ?
Zr0M Zr0H Zr0K 59.63(3) . . ?
O02F Zr0H Zr0K 84.6(2) . . ?
O02F Zr0H Zr0M 37.6(2) . . ?
O02F Zr0H O02I 152.8(3) . . ?
O02F Zr0H O02V 90.7(3) . . ?
O02F Zr0H O03Q 85.6(3) . . ?
O02F Zr0H C05W 132.2(4) . . ?
O02F Zr0H C070 117.4(4) . . ?
O02F Zr0H C086 80.2(4) . . ?
O02F Zr0H C09X 104.8(4) . . ?
O02F Zr0H C0BL 86.3(4) . . ?
O02I Zr0H Zr0K 76.1(2) . . ?
O02I Zr0H Zr0M 115.2(2) . . ?
O02I Zr0H C05W 73.7(4) . . ?
O02I Zr0H C070 88.7(4) . . ?
O02I Zr0H C086 124.8(5) . . ?
O02I Zr0H C09X 96.8(4) . . ?
O02I Zr0H C0BL 120.4(4) . . ?
O02V Zr0H Zr0K 38.0(2) . . ?
O02V Zr0H Zr0M 85.9(2) . . ?
O02V Zr0H O02I 85.7(3) . . ?
O02V Zr0H O03Q 152.6(3) . . ?
O02V Zr0H C05W 110.1(4) . . ?
O02V Zr0H C070 80.8(4) . . ?
O02V Zr0H C086 118.8(5) . . ?
O02V Zr0H C09X 134.2(4) . . ?
O02V Zr0H C0BL 88.0(4) . . ?
O03B Zr0H Zr0K 35.68(19) . . ?
O03B Zr0H Zr0M 35.1(2) . . ?
O03B Zr0H O02F 71.7(3) . . ?
O03B Zr0H O02I 81.5(3) . . ?
O03B Zr0H O02V 72.8(3) . . ?
O03B Zr0H O03Q 80.3(3) . . ?
O03B Zr0H C05W 154.6(4) . . ?
O03B Zr0H C070 152.4(4) . . ?
O03B Zr0H C086 150.0(5) . . ?
O03B Zr0H C09X 152.9(4) . . ?
O03B Zr0H C0BL 150.2(4) . . ?
O03Q Zr0H Zr0K 114.6(2) . . ?
O03Q Zr0H Zr0M 74.7(2) . . ?
O03Q Zr0H O02I 85.3(3) . . ?
O03Q Zr0H C05W 92.1(4) . . ?
O03Q Zr0H C070 124.8(4) . . ?
O03Q Zr0H C086 87.3(5) . . ?
O03Q Zr0H C09X 72.6(4) . . ?
O03Q Zr0H C0BL 118.8(4) . . ?
C05W Zr0H Zr0K 137.4(4) . . ?
C05W Zr0H Zr0M 162.7(4) . . ?
C05W Zr0H C070 34.5(4) . . ?
C05W Zr0H C09X 31.5(4) . . ?
C070 Zr0H Zr0K 116.9(3) . . ?
C070 Zr0H Zr0M 151.7(4) . . ?
C086 Zr0H Zr0K 152.3(4) . . ?
C086 Zr0H Zr0M 115.1(4) . . ?
C086 Zr0H C05W 52.0(5) . . ?
C086 Zr0H C070 53.1(5) . . ?
C086 Zr0H C09X 29.9(5) . . ?
C09X Zr0H Zr0K 168.9(4) . . ?
C09X Zr0H Zr0M 131.4(4) . . ?
C09X Zr0H C070 53.7(5) . . ?
C0BL Zr0H Zr0K 124.8(4) . . ?
C0BL Zr0H Zr0M 123.3(4) . . ?
C0BL Zr0H C05W 53.6(5) . . ?
C0BL Zr0H C070 32.0(5) . . ?
C0BL Zr0H C086 31.6(5) . . ?
C0BL Zr0H C09X 51.5(5) . . ?
Zr0C Zr0I Zr0D 60.23(3) . . ?
O023 Zr0I Zr0C 36.0(2) . . ?
O023 Zr0I Zr0D 35.2(2) . . ?
O023 Zr0I O02D 79.4(3) . . ?
O023 Zr0I O02H 73.6(3) . . ?
O023 Zr0I O02O 81.1(3) . . ?
O023 Zr0I O03J 73.0(3) . . ?
O023 Zr0I C067 152.7(3) . . ?
O023 Zr0I C06T 155.5(3) . . ?
O023 Zr0I C07R 152.6(3) . . ?
O023 Zr0I C0AJ 148.4(3) . . ?
O023 Zr0I C09O 148.4(3) . . ?
O02D Zr0I Zr0C 113.8(2) . . ?
O02D Zr0I Zr0D 74.5(3) . . ?
O02D Zr0I C067 73.4(3) . . ?
O02D Zr0I C06T 93.2(4) . . ?
O02D Zr0I C07R 124.1(4) . . ?
O02D Zr0I C0AJ 124.0(4) . . ?
O02D Zr0I C09O 91.8(4) . . ?
O02H Zr0I Zr0C 38.4(2) . . ?
O02H Zr0I Zr0D 87.0(2) . . ?
O02H Zr0I O02D 152.1(3) . . ?
O02H Zr0I O02O 84.9(3) . . ?
O02H Zr0I C067 133.7(3) . . ?
O02H Zr0I C06T 108.6(4) . . ?
O02H Zr0I C07R 80.9(3) . . ?
O02H Zr0I C0AJ 83.6(3) . . ?
O02H Zr0I C09O 114.9(4) . . ?
O02O Zr0I Zr0C 75.32(19) . . ?
O02O Zr0I Zr0D 115.0(2) . . ?
O02O Zr0I O02D 84.2(3) . . ?
O02O Zr0I C067 98.3(4) . . ?
O02O Zr0I C06T 74.9(3) . . ?
O02O Zr0I C07R 87.0(3) . . ?
O02O Zr0I C0AJ 119.0(4) . . ?
O02O Zr0I C09O 128.6(3) . . ?
O03J Zr0I Zr0C 86.6(2) . . ?
O03J Zr0I Zr0D 38.6(2) . . ?
O03J Zr0I O02D 85.8(3) . . ?
O03J Zr0I O02H 92.7(3) . . ?
O03J Zr0I O02O 153.6(3) . . ?
O03J Zr0I C067 102.2(4) . . ?
O03J Zr0I C06T 130.2(3) . . ?
O03J Zr0I C07R 118.6(4) . . ?
O03J Zr0I C0AJ 86.8(4) . . ?
O03J Zr0I C09O 76.1(3) . . ?
C067 Zr0I Zr0C 169.3(3) . . ?
C067 Zr0I Zr0D 130.4(3) . . ?
C067 Zr0I C06T 32.47(12) . . ?
C067 Zr0I C07R 53.47(15) . . ?
C067 Zr0I C0AJ 54.34(15) . . ?
C06T Zr0I Zr0C 136.9(3) . . ?
C06T Zr0I Zr0D 162.8(3) . . ?
C06T Zr0I C07R 31.73(12) . . ?
C07R Zr0I Zr0C 116.9(2) . . ?
C07R Zr0I Zr0D 153.9(3) . . ?
C0AJ Zr0I Zr0C 121.0(2) . . ?
C0AJ Zr0I Zr0D 124.0(3) . . ?
C0AJ Zr0I C06T 53.29(15) . . ?
C0AJ Zr0I C07R 31.94(12) . . ?
C09O Zr0I Zr0C 148.0(3) . . ?
C09O Zr0I Zr0D 113.1(2) . . ?
C09O Zr0I C067 33.32(14) . . ?
C09O Zr0I C06T 54.12(15) . . ?
C09O Zr0I C07R 53.72(15) . . ?
C09O Zr0I C0AJ 32.91(13) . . ?
Zr0Q Zr0J Zr0L 60.09(4) . . ?
O01X Zr0J Zr0L 38.0(2) . . ?
O01X Zr0J Zr0Q 86.2(2) . . ?
O01X Zr0J O02J 93.6(3) . . ?
O01X Zr0J O02S 85.2(3) . . ?
O01X Zr0J O033 152.8(3) . . ?
O01X Zr0J C0AB 76.7(4) . . ?
O01X Zr0J C0AY 130.8(5) . . ?
O01X Zr0J C0AZ 93.2(5) . . ?
O01X Zr0J C0B1 122.8(5) . . ?
O01X Zr0J C0BX 99.4(5) . . ?
O02J Zr0J Zr0L 87.0(2) . . ?
O02J Zr0J Zr0Q 37.7(2) . . ?
O02J Zr0J O02S 151.6(3) . . ?
O02J Zr0J O033 85.2(3) . . ?
O02J Zr0J C0AB 108.5(4) . . ?
O02J Zr0J C0AY 88.0(5) . . ?
O02J Zr0J C0AZ 131.7(4) . . ?
O02J Zr0J C0B1 122.1(5) . . ?
O02J Zr0J C0BX 82.8(4) . . ?
O02S Zr0J Zr0L 74.7(2) . . ?
O02S Zr0J Zr0Q 114.1(3) . . ?
O02S Zr0J C0AB 98.8(5) . . ?
O02S Zr0J C0AY 114.1(5) . . ?
O02S Zr0J C0AZ 76.6(4) . . ?
O02S Zr0J C0B1 81.0(5) . . ?
O02S Zr0J C0BX 125.4(5) . . ?
O031 Zr0J Zr0L 35.8(2) . . ?
O031 Zr0J Zr0Q 36.0(2) . . ?
O031 Zr0J O01X 73.0(3) . . ?
O031 Zr0J O02J 73.1(3) . . ?
O031 Zr0J O02S 79.5(3) . . ?
O031 Zr0J O033 80.6(3) . . ?
O031 Zr0J C0AB 149.7(4) . . ?
O031 Zr0J C0AY 151.3(5) . . ?
O031 Zr0J C0AZ 153.3(4) . . ?
O031 Zr0J C0B1 153.5(4) . . ?
O031 Zr0J C0BX 154.0(4) . . ?
O033 Zr0J Zr0L 114.8(3) . . ?
O033 Zr0J Zr0Q 76.3(3) . . ?
O033 Zr0J O02S 83.2(3) . . ?
O033 Zr0J C0AB 129.5(5) . . ?
O033 Zr0J C0AY 76.4(5) . . ?
O033 Zr0J C0AZ 107.9(5) . . ?
O033 Zr0J C0B1 79.5(5) . . ?
O033 Zr0J C0BX 107.4(5) . . ?
C0AB Zr0J Zr0L 114.3(4) . . ?
C0AB Zr0J Zr0Q 141.4(3) . . ?
C0AB Zr0J C0AZ 29.0(4) . . ?
C0AB Zr0J C0BX 33.6(5) . . ?
C0AY Zr0J Zr0L 167.2(4) . . ?
C0AY Zr0J Zr0Q 120.1(4) . . ?
C0AY Zr0J C0AB 56.6(6) . . ?
C0AY Zr0J C0AZ 53.2(6) . . ?
C0AY Zr0J C0B1 34.2(5) . . ?
C0AY Zr0J C0BX 32.0(5) . . ?
C0AZ Zr0J Zr0L 124.2(4) . . ?
C0AZ Zr0J Zr0Q 169.2(3) . . ?
C0B1 Zr0J Zr0L 149.6(4) . . ?
C0B1 Zr0J Zr0Q 149.3(4) . . ?
C0B1 Zr0J C0AB 51.6(5) . . ?
C0B1 Zr0J C0AZ 29.7(5) . . ?
C0B1 Zr0J C0BX 50.8(5) . . ?
C0BX Zr0J Zr0L 135.4(4) . . ?
C0BX Zr0J Zr0Q 120.5(4) . . ?
C0BX Zr0J C0AZ 49.0(5) . . ?
Zr0M Zr0K Zr0H 60.17(3) . . ?
O02V Zr0K Zr0H 38.35(19) . . ?
O02V Zr0K Zr0M 86.7(2) . . ?
O02V Zr0K O36 93.8(3) . . ?
O02V Zr0K O03A 151.4(3) . . ?
O02V Zr0K O03H 85.3(3) . . ?
O02V Zr0K C075 132.5(4) . . ?
O02V Zr0K C088 121.4(4) . . ?
O02V Zr0K C08A 105.2(4) . . ?
O02V Zr0K C09C 80.8(4) . . ?
O02V Zr0K C09K 89.5(4) . . ?
O36 Zr0K Zr0H 87.28(19) . . ?
O36 Zr0K Zr0M 38.21(19) . . ?
O36 Zr0K O03A 84.3(3) . . ?
O36 Zr0K O03H 153.2(3) . . ?
O36 Zr0K C075 91.4(4) . . ?
O36 Zr0K C088 123.3(4) . . ?
O36 Zr0K C08A 76.5(4) . . ?
O36 Zr0K C09C 100.1(4) . . ?
O36 Zr0K C09K 130.5(4) . . ?
O03A Zr0K Zr0H 113.12(18) . . ?
O03A Zr0K Zr0M 74.2(2) . . ?
O03A Zr0K C075 76.1(4) . . ?
O03A Zr0K C088 82.1(4) . . ?
O03A Zr0K C08A 102.0(4) . . ?
O03A Zr0K C09C 127.7(4) . . ?
O03A Zr0K C09K 113.4(4) . . ?
O03B Zr0K Zr0H 35.3(2) . . ?
O03B Zr0K Zr0M 35.7(2) . . ?
O03B Zr0K O02V 72.9(3) . . ?
O03B Zr0K O36 73.2(3) . . ?
O03B Zr0K O03A 79.3(3) . . ?
O03B Zr0K O03H 80.9(3) . . ?
O03B Zr0K C075 152.2(4) . . ?
O03B Zr0K C088 153.6(4) . . ?
O03B Zr0K C08A 149.4(4) . . ?
O03B Zr0K C09C 152.1(4) . . ?
O03B Zr0K C09K 152.3(4) . . ?
O03H Zr0K Zr0H 75.4(2) . . ?
O03H Zr0K Zr0M 115.1(2) . . ?
O03H Zr0K O03A 83.9(3) . . ?
O03H Zr0K C075 108.9(4) . . ?
O03H Zr0K C088 78.6(4) . . ?
O03H Zr0K C08A 129.6(4) . . ?
O03H Zr0K C09C 106.2(4) . . ?
O03H Zr0K C09K 76.4(4) . . ?
C075 Zr0K Zr0H 170.5(4) . . ?
C075 Zr0K Zr0M 122.8(4) . . ?
C075 Zr0K C08A 31.5(4) . . ?
C075 Zr0K C09K 53.3(5) . . ?
C088 Zr0K Zr0H 147.9(4) . . ?
C088 Zr0K Zr0M 150.6(4) . . ?
C088 Zr0K C075 31.9(4) . . ?
C088 Zr0K C08A 53.6(5) . . ?
C088 Zr0K C09K 32.0(4) . . ?
C08A Zr0K Zr0H 139.5(4) . . ?
C08A Zr0K Zr0M 114.6(3) . . ?
C08A Zr0K C09K 55.1(4) . . ?
C09C Zr0K Zr0H 119.1(4) . . ?
C09C Zr0K Zr0M 135.5(4) . . ?
C09C Zr0K C075 51.9(5) . . ?
C09C Zr0K C088 51.9(5) . . ?
C09C Zr0K C08A 33.1(4) . . ?
C09C Zr0K C09K 32.0(4) . . ?
C09K Zr0K Zr0H 121.6(3) . . ?
C09K Zr0K Zr0M 167.5(3) . . ?
Zr0J Zr0L Zr0Q 59.95(4) . . ?
O01X Zr0L Zr0J 37.78(18) . . ?
O01X Zr0L Zr0Q 85.9(2) . . ?
O01X Zr0L O02E 85.5(3) . . ?
O01X Zr0L O051 151.0(3) . . ?
O01X Zr0L C072 130.5(4) . . ?
O01X Zr0L C07T 94.2(5) . . ?
O01X Zr0L C07W 97.4(4) . . ?
O01X Zr0L C093 127.2(4) . . ?
O01X Zr0L C0AC 79.1(4) . . ?
O02E Zr0L Zr0J 75.6(2) . . ?
O02E Zr0L Zr0Q 115.1(2) . . ?
O02E Zr0L C072 115.6(4) . . ?
O02E Zr0L C07T 74.8(5) . . ?
O02E Zr0L C07W 127.7(4) . . ?
O02E Zr0L C093 84.4(4) . . ?
O02E Zr0L C0AC 98.8(5) . . ?
O031 Zr0L Zr0J 35.9(2) . . ?
O031 Zr0L Zr0Q 35.8(2) . . ?
O031 Zr0L O01X 72.9(3) . . ?
O031 Zr0L O02E 80.6(3) . . ?
O031 Zr0L O03L 73.6(3) . . ?
O031 Zr0L O051 78.9(3) . . ?
O031 Zr0L C072 150.0(4) . . ?
O031 Zr0L C07T 153.1(5) . . ?
O031 Zr0L C07W 150.1(4) . . ?
O031 Zr0L C093 153.8(4) . . ?
O031 Zr0L C0AC 152.0(5) . . ?
O03L Zr0L Zr0J 87.0(2) . . ?
O03L Zr0L Zr0Q 38.4(2) . . ?
O03L Zr0L O01X 93.1(3) . . ?
O03L Zr0L O02E 153.3(3) . . ?
O03L Zr0L O051 85.7(3) . . ?
O03L Zr0L C072 85.4(4) . . ?
O03L Zr0L C07T 131.8(5) . . ?
O03L Zr0L C07W 78.9(4) . . ?
O03L Zr0L C093 116.6(5) . . ?
O03L Zr0L C0AC 107.1(5) . . ?
O051 Zr0L Zr0J 113.3(2) . . ?
O051 Zr0L Zr0Q 75.2(2) . . ?
O051 Zr0L O02E 82.9(3) . . ?
O051 Zr0L C072 78.4(4) . . ?
O051 Zr0L C07T 108.2(5) . . ?
O051 Zr0L C07W 110.7(5) . . ?
O051 Zr0L C093 78.0(4) . . ?
O051 Zr0L C0AC 128.9(5) . . ?
C072 Zr0L Zr0J 165.6(3) . . ?
C072 Zr0L Zr0Q 118.3(4) . . ?
C072 Zr0L C0AC 54.7(5) . . ?
C07T Zr0L Zr0J 124.6(5) . . ?
C07T Zr0L Zr0Q 170.1(4) . . ?
C07T Zr0L C072 54.8(6) . . ?
C07T Zr0L C07W 52.9(5) . . ?
C07T Zr0L C093 33.3(5) . . ?
C07T Zr0L C0AC 29.5(5) . . ?
C07W Zr0L Zr0J 132.4(4) . . ?
C07W Zr0L Zr0Q 117.2(4) . . ?
C07W Zr0L C072 33.8(5) . . ?
C07W Zr0L C093 52.6(5) . . ?
C07W Zr0L C0AC 33.0(5) . . ?
C093 Zr0L Zr0J 155.2(4) . . ?
C093 Zr0L Zr0Q 144.1(4) . . ?
C093 Zr0L C072 31.5(5) . . ?
C093 Zr0L C0AC 51.7(5) . . ?
C0AC Zr0L Zr0J 116.5(4) . . ?
C0AC Zr0L Zr0Q 141.7(4) . . ?
Zr0K Zr0M Zr0H 60.20(3) . . ?
O028 Zr0M Zr0H 75.62(18) . . ?
O028 Zr0M Zr0K 114.50(19) . . ?
O028 Zr0M C08X 114.9(5) . . ?
O028 Zr0M C098 127.1(4) . . ?
O028 Zr0M C0C8 82.0(4) . . ?
O028 Zr0M C0DJ 103.0(5) . . ?
O028 Zr0M C0DP 77.5(4) . . ?
O02F Zr0M Zr0H 37.3(2) . . ?
O02F Zr0M Zr0K 84.8(2) . . ?
O02F Zr0M O028 87.2(3) . . ?
O02F Zr0M O36 92.2(3) . . ?
O02F Zr0M O03M 151.5(3) . . ?
O02F Zr0M C08X 128.2(5) . . ?
O02F Zr0M C098 96.7(5) . . ?
O02F Zr0M C0C8 126.3(5) . . ?
O02F Zr0M C0DJ 78.1(4) . . ?
O02F Zr0M C0DP 93.3(5) . . ?
O36 Zr0M Zr0H 87.37(19) . . ?
O36 Zr0M Zr0K 38.3(2) . . ?
O36 Zr0M O028 152.5(3) . . ?
O36 Zr0M O03M 85.3(3) . . ?
O36 Zr0M C08X 86.8(5) . . ?
O36 Zr0M C098 80.2(4) . . ?
O36 Zr0M C0C8 119.3(5) . . ?
O36 Zr0M C0DJ 103.7(5) . . ?
O36 Zr0M C0DP 129.9(4) . . ?
O03B Zr0M Zr0H 35.2(2) . . ?
O03B Zr0M Zr0K 36.11(18) . . ?
O03B Zr0M O028 80.1(3) . . ?
O03B Zr0M O02F 71.4(3) . . ?
O03B Zr0M O36 73.7(3) . . ?
O03B Zr0M O03M 80.7(3) . . ?
O03B Zr0M C08X 153.6(4) . . ?
O03B Zr0M C098 150.6(4) . . ?
O03B Zr0M C0C8 154.1(4) . . ?
O03B Zr0M C0DJ 149.2(4) . . ?
O03B Zr0M C0DP 153.5(4) . . ?
O03M Zr0M Zr0H 114.3(2) . . ?
O03M Zr0M Zr0K 75.7(2) . . ?
O03M Zr0M O028 82.4(3) . . ?
O03M Zr0M C08X 80.1(5) . . ?
O03M Zr0M C098 110.7(5) . . ?
O03M Zr0M C0C8 78.4(4) . . ?
O03M Zr0M C0DJ 130.0(5) . . ?
O03M Zr0M C0DP 110.0(5) . . ?
C08X Zr0M Zr0H 164.0(5) . . ?
C08X Zr0M Zr0K 120.5(4) . . ?
C08X Zr0M C0C8 33.1(5) . . ?
C08X Zr0M C0DJ 52.2(6) . . ?
C08X Zr0M C0DP 52.1(6) . . ?
C098 Zr0M Zr0H 131.9(4) . . ?
C098 Zr0M Zr0K 118.4(4) . . ?
C098 Zr0M C08X 32.2(5) . . ?
C098 Zr0M C0C8 53.6(5) . . ?
C098 Zr0M C0DJ 29.5(5) . . ?
C098 Zr0M C0DP 49.7(5) . . ?
C0C8 Zr0M Zr0H 152.1(4) . . ?
C0C8 Zr0M Zr0K 146.7(4) . . ?
C0C8 Zr0M C0DJ 54.1(6) . . ?
C0C8 Zr0M C0DP 33.0(5) . . ?
C0DJ Zr0M Zr0H 115.2(4) . . ?
C0DJ Zr0M Zr0K 137.7(4) . . ?
C0DP Zr0M Zr0H 123.6(4) . . ?
C0DP Zr0M Zr0K 167.7(4) . . ?
C0DP Zr0M C0DJ 30.6(5) . . ?
Zr0B Zr0N Zr0R 60.04(3) . . ?
O01T Zr0N Zr0B 35.8(2) . . ?
O01T Zr0N Zr0R 35.7(2) . . ?
O01T Zr0N O02L 73.0(3) . . ?
O01T Zr0N O03C 80.2(3) . . ?
O01T Zr0N O03D 79.6(3) . . ?
O01T Zr0N O04E 72.7(3) . . ?
O01T Zr0N C0BY 149.6(3) . . ?
O01T Zr0N C0CV 153.3(3) . . ?
O01T Zr0N C079 155.0(3) . . ?
O01T Zr0N C096 152.3(4) . . ?
O01T Zr0N C08N 149.0(3) . . ?
O02L Zr0N Zr0B 38.17(19) . . ?
O02L Zr0N Zr0R 85.7(2) . . ?
O02L Zr0N O03C 86.8(3) . . ?
O02L Zr0N O03D 151.8(3) . . ?
O02L Zr0N C0BY 77.0(3) . . ?
O02L Zr0N C0CV 99.8(4) . . ?
O02L Zr0N C079 129.1(4) . . ?
O02L Zr0N C096 122.3(4) . . ?
O02L Zr0N C08N 89.3(4) . . ?
O03C Zr0N Zr0B 75.48(19) . . ?
O03C Zr0N Zr0R 114.4(2) . . ?
O03C Zr0N O03D 82.0(3) . . ?
O03C Zr0N C0BY 93.9(4) . . ?
O03C Zr0N C0CV 73.6(3) . . ?
O03C Zr0N C079 88.7(4) . . ?
O03C Zr0N C096 120.9(4) . . ?
O03C Zr0N C08N 124.9(4) . . ?
O03D Zr0N Zr0B 113.7(2) . . ?
O03D Zr0N Zr0R 75.7(3) . . ?
O03D Zr0N C0BY 129.3(4) . . ?
O03D Zr0N C0CV 101.7(5) . . ?
O03D Zr0N C079 76.6(4) . . ?
O03D Zr0N C096 85.4(4) . . ?
O03D Zr0N C08N 118.3(4) . . ?
O04E Zr0N Zr0B 86.1(2) . . ?
O04E Zr0N Zr0R 37.8(2) . . ?
O04E Zr0N O02L 91.5(3) . . ?
O04E Zr0N O03C 152.2(3) . . ?
O04E Zr0N O03D 86.7(4) . . ?
O04E Zr0N C0BY 112.8(4) . . ?
O04E Zr0N C0CV 133.9(3) . . ?
O04E Zr0N C079 113.3(4) . . ?
O04E Zr0N C096 83.2(4) . . ?
O04E Zr0N C08N 82.8(4) . . ?
C0BY Zr0N Zr0B 113.9(2) . . ?
C0BY Zr0N Zr0R 146.0(4) . . ?
C0BY Zr0N C0CV 31.56(12) . . ?
C0BY Zr0N C079 52.74(14) . . ?
C0CV Zr0N Zr0B 128.4(3) . . ?
C0CV Zr0N Zr0R 170.7(3) . . ?
C079 Zr0N Zr0B 159.1(4) . . ?
C079 Zr0N Zr0R 140.6(4) . . ?
C079 Zr0N C0CV 31.48(12) . . ?
C096 Zr0N Zr0B 157.5(4) . . ?
C096 Zr0N Zr0R 117.7(3) . . ?
C096 Zr0N C0BY 53.71(13) . . ?
C096 Zr0N C0CV 52.99(14) . . ?
C096 Zr0N C079 32.29(11) . . ?
C08N Zr0N Zr0B 125.9(3) . . ?
C08N Zr0N Zr0R 120.0(3) . . ?
C08N Zr0N C0BY 32.44(12) . . ?
C08N Zr0N C0CV 53.08(14) . . ?
C08N Zr0N C079 53.64(12) . . ?
C08N Zr0N C096 33.00(11) . . ?
Zr0S Zr0O Zr0V 59.84(4) . . ?
O2W Zr0O Zr0S 85.4(3) . . ?
O2W Zr0O Zr0V 37.1(2) . . ?
O2W Zr0O O03K 84.6(3) . . ?
O2W Zr0O O03X 153.3(3) . . ?
O2W Zr0O C08G 133.3(4) . . ?
O2W Zr0O C0AF 84.7(5) . . ?
O2W Zr0O C0AS 112.4(5) . . ?
O2W Zr0O C0BJ 113.4(5) . . ?
O2W Zr0O C35 84.0(5) . . ?
O03K Zr0O Zr0S 113.8(2) . . ?
O03K Zr0O Zr0V 74.5(2) . . ?
O03K Zr0O O03X 85.6(3) . . ?
O03K Zr0O C08G 98.1(5) . . ?
O03K Zr0O C0AF 81.4(5) . . ?
O03K Zr0O C0AS 126.6(4) . . ?
O03K Zr0O C0BJ 75.5(5) . . ?
O03K Zr0O C35 113.5(5) . . ?
O03N Zr0O Zr0S 39.0(2) . . ?
O03N Zr0O Zr0V 86.8(2) . . ?
O03N Zr0O O2W 92.4(3) . . ?
O03N Zr0O O03K 152.8(3) . . ?
O03N Zr0O O03X 85.1(3) . . ?
O03N Zr0O C08G 103.5(5) . . ?
O03N Zr0O C0AF 125.3(5) . . ?
O03N Zr0O C0AS 79.5(4) . . ?
O03N Zr0O C0BJ 129.6(5) . . ?
O03N Zr0O C35 93.0(5) . . ?
O03X Zr0O Zr0S 76.0(2) . . ?
O03X Zr0O Zr0V 116.3(2) . . ?
O03X Zr0O C08G 72.7(4) . . ?
O03X Zr0O C0AF 118.3(5) . . ?
O03X Zr0O C0AS 93.4(5) . . ?
O03X Zr0O C0BJ 87.9(5) . . ?
O03X Zr0O C35 122.7(5) . . ?
O040 Zr0O Zr0S 35.6(2) . . ?
O040 Zr0O Zr0V 35.5(2) . . ?
O040 Zr0O O2W 71.8(3) . . ?
O040 Zr0O O03K 79.6(3) . . ?
O040 Zr0O O03N 73.8(3) . . ?
O040 Zr0O O03X 82.0(3) . . ?
O040 Zr0O C08G 154.7(4) . . ?
O040 Zr0O C0AF 151.0(5) . . ?
O040 Zr0O C0AS 153.2(5) . . ?
O040 Zr0O C0BJ 153.8(4) . . ?
O040 Zr0O C35 151.5(4) . . ?
C08G Zr0O Zr0S 132.8(4) . . ?
C08G Zr0O Zr0V 167.2(4) . . ?
C0AF Zr0O Zr0S 160.9(5) . . ?
C0AF Zr0O Zr0V 117.5(5) . . ?
C0AF Zr0O C08G 50.3(6) . . ?
C0AF Zr0O C0AS 52.5(6) . . ?
C0AS Zr0O Zr0S 117.6(4) . . ?
C0AS Zr0O Zr0V 146.2(4) . . ?
C0AS Zr0O C08G 33.4(5) . . ?
C0BJ Zr0O Zr0S 160.3(5) . . ?
C0BJ Zr0O Zr0V 139.3(5) . . ?
C0BJ Zr0O C08G 28.3(5) . . ?
C0BJ Zr0O C0AF 30.4(5) . . ?
C0BJ Zr0O C0AS 51.1(5) . . ?
C35 Zr0O Zr0S 130.1(4) . . ?
C35 Zr0O Zr0V 120.8(4) . . ?
C35 Zr0O C08G 52.0(5) . . ?
C35 Zr0O C0AF 32.3(5) . . ?
C35 Zr0O C0AS 31.2(5) . . ?
C35 Zr0O C0BJ 51.0(6) . . ?
Zr0U Zr0P Zr0G 59.85(4) . . ?
O2R Zr0P Zr0G 37.5(2) . . ?
O2R Zr0P Zr0U 85.7(2) . . ?
O2R Zr0P O03I 85.4(3) . . ?
O2R Zr0P O045 151.6(4) . . ?
O2R Zr0P O04W 93.3(3) . . ?
O2R Zr0P C09A 114.3(5) . . ?
O2R Zr0P C0AX 86.0(5) . . ?
O2R Zr0P C0BA 133.1(5) . . ?
O2R Zr0P C0CQ 84.1(4) . . ?
O2R Zr0P C0CZ 108.7(5) . . ?
O032 Zr0P Zr0G 35.7(2) . . ?
O032 Zr0P Zr0U 36.4(2) . . ?
O032 Zr0P O2R 72.6(3) . . ?
O032 Zr0P O03I 78.5(3) . . ?
O032 Zr0P O045 79.8(4) . . ?
O032 Zr0P O04W 73.2(3) . . ?
O032 Zr0P C09A 155.6(4) . . ?
O032 Zr0P C0AX 152.0(4) . . ?
O032 Zr0P C0BA 154.0(5) . . ?
O032 Zr0P C0CQ 152.2(4) . . ?
O032 Zr0P C0CZ 151.1(5) . . ?
O03I Zr0P Zr0G 74.7(2) . . ?
O03I Zr0P Zr0U 113.5(3) . . ?
O03I Zr0P O045 82.9(3) . . ?
O03I Zr0P C09A 78.8(5) . . ?
O03I Zr0P C0AX 82.0(5) . . ?
O03I Zr0P C0BA 104.3(5) . . ?
O03I Zr0P C0CQ 115.3(6) . . ?
O03I Zr0P C0CZ 130.2(6) . . ?
O045 Zr0P Zr0G 114.2(3) . . ?
O045 Zr0P Zr0U 75.6(3) . . ?
O045 Zr0P C09A 88.6(6) . . ?
O045 Zr0P C0AX 117.6(5) . . ?
O045 Zr0P C0BA 75.0(5) . . ?
O045 Zr0P C0CQ 124.2(5) . . ?
O045 Zr0P C0CZ 98.5(5) . . ?
O04W Zr0P Zr0G 86.4(2) . . ?
O04W Zr0P Zr0U 37.2(2) . . ?
O04W Zr0P O03I 150.6(4) . . ?
O04W Zr0P O045 84.6(4) . . ?
O04W Zr0P C09A 127.4(5) . . ?
O04W Zr0P C0AX 127.2(5) . . ?
O04W Zr0P C0BA 98.0(5) . . ?
O04W Zr0P C0CQ 93.7(6) . . ?
O04W Zr0P C0CZ 77.9(6) . . ?
C09A Zr0P Zr0G 142.1(5) . . ?
C09A Zr0P Zr0U 157.9(5) . . ?
C09A Zr0P C0BA 30.8(6) . . ?
C09A Zr0P C0CZ 51.7(6) . . ?
C0AX Zr0P Zr0G 119.1(4) . . ?
C0AX Zr0P Zr0U 161.6(4) . . ?
C0AX Zr0P C09A 29.1(5) . . ?
C0AX Zr0P C0BA 51.5(6) . . ?
C0AX Zr0P C0CZ 53.1(6) . . ?
C0BA Zr0P Zr0G 170.3(5) . . ?
C0BA Zr0P Zr0U 127.9(5) . . ?
C0CQ Zr0P Zr0G 121.4(4) . . ?
C0CQ Zr0P Zr0U 128.9(5) . . ?
C0CQ Zr0P C09A 49.7(6) . . ?
C0CQ Zr0P C0AX 33.7(6) . . ?
C0CQ Zr0P C0BA 50.0(6) . . ?
C0CQ Zr0P C0CZ 28.7(6) . . ?
C0CZ Zr0P Zr0G 142.2(5) . . ?
C0CZ Zr0P Zr0U 114.9(5) . . ?
C0CZ Zr0P C0BA 32.7(5) . . ?
Zr0J Zr0Q Zr0L 59.96(4) . . ?
O02J Zr0Q Zr0J 38.4(2) . . ?
O02J Zr0Q Zr0L 87.4(2) . . ?
O02J Zr0Q O03L 94.6(3) . . ?
O02J Zr0Q O03W 152.4(3) . . ?
O02J Zr0Q O03Y 84.6(3) . . ?
O02J Zr0Q C0CA 131.0(3) . . ?
O02J Zr0Q C0CN 125.8(4) . . ?
O02J Zr0Q C092 93.2(4) . . ?
O02J Zr0Q C14 78.7(3) . . ?
O02J Zr0Q C07Q 100.2(4) . . ?
O031 Zr0Q Zr0J 36.0(2) . . ?
O031 Zr0Q Zr0L 35.7(2) . . ?
O031 Zr0Q O02J 73.8(3) . . ?
O031 Zr0Q O03L 72.7(3) . . ?
O031 Zr0Q O03W 80.1(3) . . ?
O031 Zr0Q O03Y 79.1(3) . . ?
O031 Zr0Q C0CA 150.9(3) . . ?
O031 Zr0Q C0CN 151.3(3) . . ?
O031 Zr0Q C092 152.1(3) . . ?
O031 Zr0Q C14 152.2(3) . . ?
O031 Zr0Q C07Q 151.5(3) . . ?
O03L Zr0Q Zr0J 86.4(2) . . ?
O03L Zr0Q Zr0L 37.6(2) . . ?
O03L Zr0Q O03W 86.0(3) . . ?
O03L Zr0Q O03Y 150.8(3) . . ?
O03L Zr0Q C0CA 88.5(4) . . ?
O03L Zr0Q C0CN 120.4(4) . . ?
O03L Zr0Q C092 134.1(3) . . ?
O03L Zr0Q C14 105.9(4) . . ?
O03L Zr0Q C07Q 80.2(3) . . ?
O03W Zr0Q Zr0J 114.3(3) . . ?
O03W Zr0Q Zr0L 76.2(2) . . ?
O03W Zr0Q O03Y 81.8(4) . . ?
O03W Zr0Q C0CA 76.6(4) . . ?
O03W Zr0Q C0CN 75.9(4) . . ?
O03W Zr0Q C092 106.2(4) . . ?
O03W Zr0Q C14 127.8(4) . . ?
O03W Zr0Q C07Q 107.1(5) . . ?
O03Y Zr0Q Zr0J 74.8(3) . . ?
O03Y Zr0Q Zr0L 113.3(3) . . ?
O03Y Zr0Q C0CA 114.1(5) . . ?
O03Y Zr0Q C0CN 82.1(4) . . ?
O03Y Zr0Q C092 75.0(4) . . ?
O03Y Zr0Q C14 102.6(4) . . ?
O03Y Zr0Q C07Q 128.8(4) . . ?
C0CA Zr0Q Zr0J 167.5(3) . . ?
C0CA Zr0Q Zr0L 120.2(3) . . ?
C0CN Zr0Q Zr0J 152.6(4) . . ?
C0CN Zr0Q Zr0L 145.6(3) . . ?
C0CN Zr0Q C0CA 32.36(14) . . ?
C0CN Zr0Q C07Q 53.71(17) . . ?
C092 Zr0Q Zr0J 124.3(3) . . ?
C092 Zr0Q Zr0L 171.7(2) . . ?
C092 Zr0Q C0CA 53.80(17) . . ?
C092 Zr0Q C0CN 32.57(14) . . ?
C092 Zr0Q C14 32.66(13) . . ?
C092 Zr0Q C07Q 53.90(15) . . ?
C14 Zr0Q Zr0J 117.0(3) . . ?
C14 Zr0Q Zr0L 140.0(3) . . ?
C14 Zr0Q C0CA 53.76(15) . . ?
C14 Zr0Q C0CN 53.93(16) . . ?
C14 Zr0Q C07Q 32.51(12) . . ?
C07Q Zr0Q Zr0J 135.3(3) . . ?
C07Q Zr0Q Zr0L 117.8(2) . . ?
C07Q Zr0Q C0CA 32.33(13) . . ?
Zr0B Zr0R Zr0N 59.84(3) . . ?
O01T Zr0R Zr0B 35.6(2) . . ?
O01T Zr0R Zr0N 35.69(19) . . ?
O01T Zr0R O29 73.3(3) . . ?
O01T Zr0R O03P 81.5(3) . . ?
O01T Zr0R O03S 80.1(4) . . ?
O01T Zr0R O04E 72.6(3) . . ?
O01T Zr0R C08S 150.2(4) . . ?
O01T Zr0R C094 149.1(5) . . ?
O01T Zr0R C0C9 152.4(5) . . ?
O01T Zr0R C0D2 154.1(5) . . ?
O01T Zr0R C0DO 154.1(4) . . ?
O29 Zr0R Zr0B 38.2(2) . . ?
O29 Zr0R Zr0N 87.5(2) . . ?
O29 Zr0R O03P 82.8(3) . . ?
O29 Zr0R O04E 94.1(3) . . ?
O29 Zr0R C08S 102.8(4) . . ?
O29 Zr0R C094 134.7(5) . . ?
O29 Zr0R C0C9 126.7(5) . . ?
O29 Zr0R C0D2 92.4(5) . . ?
O29 Zr0R C0DO 81.5(4) . . ?
O03P Zr0R Zr0B 75.6(2) . . ?
O03P Zr0R Zr0N 116.0(2) . . ?
O03P Zr0R C08S 127.9(5) . . ?
O03P Zr0R C094 110.7(5) . . ?
O03P Zr0R C0C9 82.7(5) . . ?
O03P Zr0R C0D2 75.2(5) . . ?
O03P Zr0R C0DO 102.0(5) . . ?
O03S Zr0R Zr0B 114.3(3) . . ?
O03S Zr0R Zr0N 75.3(3) . . ?
O03S Zr0R O29 152.2(3) . . ?
O03S Zr0R O03P 85.4(3) . . ?
O03S Zr0R O04E 85.5(3) . . ?
O03S Zr0R C08S 104.3(5) . . ?
O03S Zr0R C094 73.0(5) . . ?
O03S Zr0R C0C9 76.2(5) . . ?
O03S Zr0R C0D2 108.8(6) . . ?
O03S Zr0R C0DO 125.6(5) . . ?
O04E Zr0R Zr0B 85.8(2) . . ?
O04E Zr0R Zr0N 37.7(2) . . ?
O04E Zr0R O03P 153.7(3) . . ?
O04E Zr0R C08S 78.3(5) . . ?
O04E Zr0R C094 90.0(6) . . ?
O04E Zr0R C0C9 118.8(5) . . ?
O04E Zr0R C0D2 131.1(5) . . ?
O04E Zr0R C0DO 103.4(5) . . ?
C08S Zr0R Zr0B 136.8(4) . . ?
C08S Zr0R Zr0N 116.0(4) . . ?
C08S Zr0R C0DO 31.9(5) . . ?
C094 Zr0R Zr0B 171.2(4) . . ?
C094 Zr0R Zr0N 119.9(5) . . ?
C094 Zr0R C08S 34.5(5) . . ?
C094 Zr0R C0C9 28.8(5) . . ?
C094 Zr0R C0D2 53.7(7) . . ?
C094 Zr0R C0DO 53.8(6) . . ?
C0C9 Zr0R Zr0B 154.6(5) . . ?
C0C9 Zr0R Zr0N 144.1(5) . . ?
C0C9 Zr0R C08S 52.1(6) . . ?
C0C9 Zr0R C0DO 52.2(6) . . ?
C0D2 Zr0R Zr0B 124.8(5) . . ?
C0D2 Zr0R Zr0N 168.7(5) . . ?
C0D2 Zr0R C08S 53.0(6) . . ?
C0D2 Zr0R C0C9 34.3(6) . . ?
C0D2 Zr0R C0DO 30.5(5) . . ?
C0DO Zr0R Zr0B 119.8(4) . . ?
C0DO Zr0R Zr0N 138.8(4) . . ?
Zr0V Zr0S Zr0O 60.08(4) . . ?
O03N Zr0S Zr0O 38.2(2) . . ?
O03N Zr0S Zr0V 86.4(2) . . ?
O03N Zr0S O04D 152.6(3) . . ?
O03N Zr0S C085 98.3(6) . . ?
O03N Zr0S C08U 79.9(5) . . ?
O03N Zr0S C0A0 127.7(5) . . ?
O03N Zr0S C0A7 128.8(5) . . ?
O03N Zr0S C23 99.6(6) . . ?
O040 Zr0S Zr0O 36.3(2) . . ?
O040 Zr0S Zr0V 35.4(2) . . ?
O040 Zr0S O03N 73.7(3) . . ?
O040 Zr0S O04D 80.1(4) . . ?
O040 Zr0S O04N 79.0(3) . . ?
O040 Zr0S O05M 73.0(3) . . ?
O040 Zr0S C085 155.7(5) . . ?
O040 Zr0S C08U 153.1(5) . . ?
O040 Zr0S C0A0 150.3(5) . . ?
O040 Zr0S C0A7 152.8(4) . . ?
O040 Zr0S C23 148.3(6) . . ?
O04D Zr0S Zr0O 114.6(3) . . ?
O04D Zr0S Zr0V 76.3(3) . . ?
O04D Zr0S C085 102.6(6) . . ?
O04D Zr0S C08U 126.8(5) . . ?
O04D Zr0S C0A0 79.5(5) . . ?
O04D Zr0S C0A7 74.9(5) . . ?
O04D Zr0S C23 106.8(6) . . ?
O04N Zr0S Zr0O 73.3(3) . . ?
O04N Zr0S Zr0V 113.3(3) . . ?
O04N Zr0S O03N 83.8(3) . . ?
O04N Zr0S O04D 83.7(4) . . ?
O04N Zr0S C085 77.4(5) . . ?
O04N Zr0S C08U 103.7(6) . . ?
O04N Zr0S C0A0 119.8(6) . . ?
O04N Zr0S C0A7 87.8(5) . . ?
O04N Zr0S C23 132.0(6) . . ?
O05M Zr0S Zr0O 86.3(3) . . ?
O05M Zr0S Zr0V 38.3(2) . . ?
O05M Zr0S O03N 92.3(3) . . ?
O05M Zr0S O04D 87.2(4) . . ?
O05M Zr0S O04N 151.6(4) . . ?
O05M Zr0S C085 131.0(5) . . ?
O05M Zr0S C08U 103.2(6) . . ?
O05M Zr0S C0A0 84.7(6) . . ?
O05M Zr0S C0A7 115.6(5) . . ?
O05M Zr0S C23 76.4(6) . . ?
C085 Zr0S Zr0O 128.8(5) . . ?
C085 Zr0S Zr0V 168.9(5) . . ?
C085 Zr0S C08U 34.2(6) . . ?
C085 Zr0S C0A0 51.5(7) . . ?
C085 Zr0S C0A7 31.0(6) . . ?
C085 Zr0S C23 54.7(7) . . ?
C08U Zr0S Zr0O 118.0(5) . . ?
C08U Zr0S Zr0V 138.8(5) . . ?
C08U Zr0S C0A7 53.3(6) . . ?
C08U Zr0S C23 32.8(6) . . ?
C0A0 Zr0S Zr0O 162.9(5) . . ?
C0A0 Zr0S Zr0V 117.9(5) . . ?
C0A0 Zr0S C08U 50.7(7) . . ?
C0A0 Zr0S C0A7 31.9(6) . . ?
C0A0 Zr0S C23 29.1(6) . . ?
C0A7 Zr0S Zr0O 157.1(5) . . ?
C0A7 Zr0S Zr0V 141.8(5) . . ?
C23 Zr0S Zr0O 134.0(5) . . ?
C23 Zr0S Zr0V 114.8(5) . . ?
C23 Zr0S C0A7 52.8(6) . . ?
Zr0W Zr0T Zr0Y 60.11(4) . . ?
O03R Zr0T Zr0W 38.8(2) . . ?
O03R Zr0T Zr0Y 86.8(2) . . ?
O03R Zr0T O03T 153.2(3) . . ?
O03R Zr0T O03U 94.2(3) . . ?
O03R Zr0T O03Z 70.6(3) . . ?
O03R Zr0T O04F 85.8(3) . . ?
O03R Zr0T C0BI 92.3(5) . . ?
O03R Zr0T C0BK 75.1(5) . . ?
O03R Zr0T C0CC 94.8(5) . . ?
O03R Zr0T C0CD 127.9(5) . . ?
O03R Zr0T C0D6 125.3(5) . . ?
O03T Zr0T Zr0W 114.5(3) . . ?
O03T Zr0T Zr0Y 75.3(3) . . ?
O03T Zr0T O03U 84.2(4) . . ?
O03T Zr0T O03Z 83.3(3) . . ?
O03T Zr0T O04F 83.6(4) . . ?
O03T Zr0T C0BI 114.0(5) . . ?
O03T Zr0T C0BK 129.5(5) . . ?
O03T Zr0T C0CC 105.3(6) . . ?
O03T Zr0T C0CD 75.9(5) . . ?
O03T Zr0T C0D6 81.3(6) . . ?
O03U Zr0T Zr0W 87.8(2) . . ?
O03U Zr0T Zr0Y 38.5(2) . . ?
O03U Zr0T O03Z 74.2(3) . . ?
O03U Zr0T O04F 152.3(3) . . ?
O03U Zr0T C0BI 84.3(5) . . ?
O03U Zr0T C0BK 116.0(5) . . ?
O03U Zr0T C0CC 134.9(5) . . ?
O03U Zr0T C0CD 114.1(6) . . ?
O03U Zr0T C0D6 84.7(6) . . ?
O03Z Zr0T Zr0W 32.7(2) . . ?
O03Z Zr0T Zr0Y 36.8(2) . . ?
O03Z Zr0T O04F 79.8(3) . . ?
O03Z Zr0T C0BI 151.0(5) . . ?
O03Z Zr0T C0BK 144.9(5) . . ?
O03Z Zr0T C0CC 149.6(5) . . ?
O03Z Zr0T C0CD 156.4(5) . . ?
O03Z Zr0T C0D6 155.0(6) . . ?
O04F Zr0T Zr0W 75.0(2) . . ?
O04F Zr0T Zr0Y 114.0(2) . . ?
O04F Zr0T C0BI 123.4(5) . . ?
O04F Zr0T C0BK 90.9(5) . . ?
O04F Zr0T C0CC 72.5(5) . . ?
O04F Zr0T C0CD 86.8(5) . . ?
O04F Zr0T C0D6 117.7(6) . . ?
C0BI Zr0T Zr0W 129.6(5) . . ?
C0BI Zr0T Zr0Y 122.4(4) . . ?
C0BI Zr0T C0BK 35.4(6) . . ?
C0BI Zr0T C0CC 51.2(6) . . ?
C0BI Zr0T C0CD 51.5(6) . . ?
C0BI Zr0T C0D6 33.1(6) . . ?
C0BK Zr0T Zr0W 112.2(5) . . ?
C0BK Zr0T Zr0Y 148.2(4) . . ?
C0CC Zr0T Zr0W 124.3(5) . . ?
C0CC Zr0T Zr0Y 173.4(4) . . ?
C0CC Zr0T C0BK 27.9(5) . . ?
C0CC Zr0T C0CD 34.5(6) . . ?
C0CC Zr0T C0D6 54.6(7) . . ?
C0CD Zr0T Zr0W 157.2(5) . . ?
C0CD Zr0T Zr0Y 141.9(5) . . ?
C0CD Zr0T C0BK 53.6(6) . . ?
C0CD Zr0T C0D6 31.0(6) . . ?
C0D6 Zr0T Zr0W 161.8(5) . . ?
C0D6 Zr0T Zr0Y 119.4(5) . . ?
C0D6 Zr0T C0BK 57.4(7) . . ?
Zr0G Zr0U Zr0P 60.17(4) . . ?
O02U Zr0U Zr0G 38.8(2) . . ?
O02U Zr0U Zr0P 87.3(3) . . ?
O02U Zr0U O043 84.6(3) . . ?
O02U Zr0U O05O 153.4(3) . . ?
O02U Zr0U C82 99.8(4) . . ?
O02U Zr0U C0F4 130.4(3) . . ?
O02U Zr0U C0CR 124.1(4) . . ?
O02U Zr0U C0CE 92.2(4) . . ?
O02U Zr0U C087 77.8(3) . . ?
O032 Zr0U Zr0G 36.02(18) . . ?
O032 Zr0U Zr0P 36.3(2) . . ?
O032 Zr0U O02U 74.2(3) . . ?
O032 Zr0U O043 77.9(4) . . ?
O032 Zr0U O04W 74.6(3) . . ?
O032 Zr0U O05O 80.1(3) . . ?
O032 Zr0U C82 150.8(4) . . ?
O032 Zr0U C0F4 151.3(3) . . ?
O032 Zr0U C0CR 152.4(3) . . ?
O032 Zr0U C0CE 152.6(3) . . ?
O032 Zr0U C087 151.5(3) . . ?
O043 Zr0U Zr0G 73.7(3) . . ?
O043 Zr0U Zr0P 112.9(3) . . ?
O043 Zr0U C82 130.8(4) . . ?
O043 Zr0U C0F4 114.7(5) . . ?
O043 Zr0U C0CR 83.4(4) . . ?
O043 Zr0U C0CE 77.2(4) . . ?
O043 Zr0U C087 104.5(5) . . ?
O04W Zr0U Zr0G 87.9(2) . . ?
O04W Zr0U Zr0P 38.9(2) . . ?
O04W Zr0U O02U 94.6(3) . . ?
O04W Zr0U O043 151.6(4) . . ?
O04W Zr0U O05O 84.8(4) . . ?
O04W Zr0U C82 77.4(4) . . ?
O04W Zr0U C0F4 87.3(4) . . ?
O04W Zr0U C0CR 119.2(4) . . ?
O04W Zr0U C0CE 131.1(4) . . ?
O04W Zr0U C087 103.1(4) . . ?
O05O Zr0U Zr0G 114.7(3) . . ?
O05O Zr0U Zr0P 75.6(3) . . ?
O05O Zr0U O043 83.6(3) . . ?
O05O Zr0U C82 106.0(4) . . ?
O05O Zr0U C0F4 76.2(4) . . ?
O05O Zr0U C0CR 77.9(4) . . ?
O05O Zr0U C0CE 108.2(5) . . ?
O05O Zr0U C087 128.3(4) . . ?
C82 Zr0U Zr0G 135.1(3) . . ?
C82 Zr0U Zr0P 116.3(3) . . ?
C82 Zr0U C0F4 32.55(15) . . ?
C82 Zr0U C0CR 53.53(18) . . ?
C82 Zr0U C0CE 53.71(18) . . ?
C82 Zr0U C087 32.73(15) . . ?
C0F4 Zr0U Zr0G 167.7(3) . . ?
C0F4 Zr0U Zr0P 120.4(3) . . ?
C0F4 Zr0U C0CR 32.08(15) . . ?
C0F4 Zr0U C0CE 53.30(19) . . ?
C0CR Zr0U Zr0G 151.8(4) . . ?
C0CR Zr0U Zr0P 146.8(3) . . ?
C0CE Zr0U Zr0G 123.9(3) . . ?
C0CE Zr0U Zr0P 169.8(3) . . ?
C0CE Zr0U C0CR 31.96(16) . . ?
C087 Zr0U Zr0G 116.5(2) . . ?
C087 Zr0U Zr0P 138.1(4) . . ?
C087 Zr0U C0F4 53.81(17) . . ?
C087 Zr0U C0CR 53.4(2) . . ?
C087 Zr0U C0CE 32.34(16) . . ?
Zr0S Zr0V Zr0O 60.07(4) . . ?
O2W Zr0V Zr0O 37.8(2) . . ?
O2W Zr0V Zr0S 86.2(2) . . ?
O2W Zr0V O04G 86.4(3) . . ?
O2W Zr0V O04T 151.7(4) . . ?
O2W Zr0V O05M 92.1(3) . . ?
O2W Zr0V C0BW 80.1(3) . . ?
O2W Zr0V C0AG 93.8(4) . . ?
O2W Zr0V C0BB 126.2(4) . . ?
O2W Zr0V C0D8 132.7(4) . . ?
O2W Zr0V C0C1 101.8(4) . . ?
O040 Zr0V Zr0O 36.3(3) . . ?
O040 Zr0V Zr0S 35.4(2) . . ?
O040 Zr0V O2W 73.3(3) . . ?
O040 Zr0V O04G 80.6(3) . . ?
O040 Zr0V O04T 79.1(4) . . ?
O040 Zr0V O05M 72.6(3) . . ?
O040 Zr0V C0BW 152.5(3) . . ?
O040 Zr0V C0AG 154.8(4) . . ?
O040 Zr0V C0BB 152.5(3) . . ?
O040 Zr0V C0D8 149.0(4) . . ?
O040 Zr0V C0C1 149.0(3) . . ?
O04G Zr0V Zr0O 76.0(2) . . ?
O04G Zr0V Zr0S 114.5(2) . . ?
O04G Zr0V O04T 83.1(3) . . ?
O04G Zr0V C0BW 105.2(4) . . ?
O04G Zr0V C0AG 77.0(4) . . ?
O04G Zr0V C0BB 81.6(4) . . ?
O04G Zr0V C0D8 113.2(5) . . ?
O04G Zr0V C0C1 130.2(4) . . ?
O04T Zr0V Zr0O 113.9(3) . . ?
O04T Zr0V Zr0S 74.6(3) . . ?
O04T Zr0V C0BW 128.0(4) . . ?
O04T Zr0V C0AG 109.2(5) . . ?
O04T Zr0V C0BB 78.1(5) . . ?
O04T Zr0V C0D8 75.5(4) . . ?
O04T Zr0V C0C1 105.0(5) . . ?
O05M Zr0V Zr0O 86.0(3) . . ?
O05M Zr0V Zr0S 37.9(3) . . ?
O05M Zr0V O04G 152.3(4) . . ?
O05M Zr0V O04T 85.3(4) . . ?
O05M Zr0V C0BW 101.7(4) . . ?
O05M Zr0V C0AG 130.7(4) . . ?
O05M Zr0V C0BB 120.3(5) . . ?
O05M Zr0V C0D8 87.9(5) . . ?
O05M Zr0V C0C1 77.1(4) . . ?
C0BW Zr0V Zr0O 117.9(3) . . ?
C0BW Zr0V Zr0S 136.9(3) . . ?
C0BW Zr0V C0AG 32.38(14) . . ?
C0AG Zr0V Zr0O 125.0(3) . . ?
C0AG Zr0V Zr0S 168.5(3) . . ?
C0BB Zr0V Zr0O 152.7(4) . . ?
C0BB Zr0V Zr0S 145.9(4) . . ?
C0BB Zr0V C0BW 53.70(18) . . ?
C0BB Zr0V C0AG 32.41(15) . . ?
C0D8 Zr0V Zr0O 168.3(4) . . ?
C0D8 Zr0V Zr0S 118.9(3) . . ?
C0D8 Zr0V C0BW 53.75(16) . . ?
C0D8 Zr0V C0AG 53.74(18) . . ?
C0D8 Zr0V C0BB 32.48(16) . . ?
C0D8 Zr0V C0C1 32.49(14) . . ?
C0C1 Zr0V Zr0O 135.9(4) . . ?
C0C1 Zr0V Zr0S 115.0(3) . . ?
C0C1 Zr0V C0BW 32.43(13) . . ?
C0C1 Zr0V C0AG 53.71(16) . . ?
C0C1 Zr0V C0BB 53.77(18) . . ?
Zr0T Zr0W Zr0Y 59.96(4) . . ?
O03R Zr0W Zr0T 36.7(2) . . ?
O03R Zr0W Zr0Y 85.2(3) . . ?
O03R Zr0W C0A4 78.1(6) . . ?
O03R Zr0W C0D7 103.8(6) . . ?
O03R Zr0W C0DH 134.7(6) . . ?
O03R Zr0W C96 128.5(6) . . ?
O03R Zr0W C99 92.5(6) . . ?
O03Z Zr0W Zr0T 37.1(2) . . ?
O03Z Zr0W Zr0Y 34.4(3) . . ?
O03Z Zr0W O03R 72.9(3) . . ?
O03Z Zr0W O04M 82.0(4) . . ?
O03Z Zr0W O05C 79.9(4) . . ?
O03Z Zr0W O05I 68.9(4) . . ?
O03Z Zr0W C0A4 150.1(6) . . ?
O03Z Zr0W C0D7 150.2(6) . . ?
O03Z Zr0W C0DH 149.3(6) . . ?
O03Z Zr0W C96 150.2(5) . . ?
O03Z Zr0W C99 153.8(6) . . ?
O04M Zr0W Zr0T 76.0(3) . . ?
O04M Zr0W Zr0Y 115.2(3) . . ?
O04M Zr0W O03R 85.5(3) . . ?
O04M Zr0W O05I 150.3(4) . . ?
O04M Zr0W C0A4 103.2(6) . . ?
O04M Zr0W C0D7 127.7(6) . . ?
O04M Zr0W C0DH 109.4(6) . . ?
O04M Zr0W C96 79.8(6) . . ?
O04M Zr0W C99 75.1(5) . . ?
O05C Zr0W Zr0T 114.8(3) . . ?
O05C Zr0W Zr0Y 77.3(3) . . ?
O05C Zr0W O03R 151.3(4) . . ?
O05C Zr0W O04M 81.7(4) . . ?
O05C Zr0W O05I 87.8(4) . . ?
O05C Zr0W C0A4 129.9(6) . . ?
O05C Zr0W C0D7 104.4(7) . . ?
O05C Zr0W C0DH 74.0(6) . . ?
O05C Zr0W C96 74.3(6) . . ?
O05C Zr0W C99 108.7(6) . . ?
O05I Zr0W Zr0T 83.6(3) . . ?
O05I Zr0W Zr0Y 35.1(3) . . ?
O05I Zr0W O03R 90.8(3) . . ?
O05I Zr0W C0A4 104.7(6) . . ?
O05I Zr0W C0D7 81.8(6) . . ?
O05I Zr0W C0DH 94.0(6) . . ?
O05I Zr0W C96 123.8(6) . . ?
O05I Zr0W C99 134.5(6) . . ?
C0A4 Zr0W Zr0T 114.8(5) . . ?
C0A4 Zr0W Zr0Y 136.5(5) . . ?
C0A4 Zr0W C0DH 57.1(7) . . ?
C0A4 Zr0W C96 58.3(7) . . ?
C0D7 Zr0W Zr0T 137.4(6) . . ?
C0D7 Zr0W Zr0Y 116.8(5) . . ?
C0D7 Zr0W C0A4 34.4(6) . . ?
C0D7 Zr0W C0DH 33.4(6) . . ?
C0D7 Zr0W C96 53.9(7) . . ?
C0DH Zr0W Zr0T 170.7(5) . . ?
C0DH Zr0W Zr0Y 121.7(5) . . ?
C96 Zr0W Zr0T 152.3(6) . . ?
C96 Zr0W Zr0Y 145.4(5) . . ?
C96 Zr0W C0DH 30.1(6) . . ?
C99 Zr0W Zr0T 122.5(5) . . ?
C99 Zr0W Zr0Y 169.1(5) . . ?
C99 Zr0W C0A4 32.9(6) . . ?
C99 Zr0W C0D7 53.4(7) . . ?
C99 Zr0W C0DH 54.0(7) . . ?
C99 Zr0W C96 36.0(6) . . ?
Zr0Z Zr0X Zr10 60.08(5) . . ?
O042 Zr0X Zr0Z 38.1(3) . . ?
O042 Zr0X Zr10 85.9(3) . . ?
O042 Zr0X O044 152.2(4) . . ?
O042 Zr0X O04S 69.8(4) . . ?
O042 Zr0X O050 94.9(4) . . ?
O042 Zr0X O05S 85.5(4) . . ?
O042 Zr0X C090 79.4(6) . . ?
O042 Zr0X C0BC 102.7(6) . . ?
O042 Zr0X C0CJ 130.4(5) . . ?
O042 Zr0X C0CM 127.1(5) . . ?
O042 Zr0X C55 93.6(6) . . ?
O044 Zr0X Zr0Z 114.1(3) . . ?
O044 Zr0X Zr10 74.9(3) . . ?
O044 Zr0X O050 82.7(3) . . ?
O044 Zr0X O05S 84.3(4) . . ?
O044 Zr0X C090 126.9(6) . . ?
O044 Zr0X C0BC 99.9(6) . . ?
O044 Zr0X C0CJ 75.2(5) . . ?
O044 Zr0X C0CM 80.2(6) . . ?
O044 Zr0X C55 113.5(6) . . ?
O04S Zr0X Zr0Z 32.8(3) . . ?
O04S Zr0X Zr10 36.5(2) . . ?
O04S Zr0X O044 82.9(4) . . ?
O04S Zr0X O050 74.4(4) . . ?
O04S Zr0X O05S 79.8(4) . . ?
O04S Zr0X C090 148.8(5) . . ?
O04S Zr0X C0BC 155.6(5) . . ?
O04S Zr0X C0CJ 156.3(4) . . ?
O04S Zr0X C0CM 152.7(5) . . ?
O04S Zr0X C55 151.2(5) . . ?
O050 Zr0X Zr0Z 88.8(3) . . ?
O050 Zr0X Zr10 38.7(3) . . ?
O050 Zr0X C090 114.2(5) . . ?
O050 Zr0X C0BC 130.0(5) . . ?
O050 Zr0X C0CJ 111.0(6) . . ?
O050 Zr0X C0CM 82.4(6) . . ?
O050 Zr0X C55 84.2(6) . . ?
O05S Zr0X Zr0Z 74.4(3) . . ?
O05S Zr0X Zr10 113.9(3) . . ?
O05S Zr0X O050 152.2(4) . . ?
O05S Zr0X C090 93.2(6) . . ?
O05S Zr0X C0BC 76.4(5) . . ?
O05S Zr0X C0CJ 89.0(6) . . ?
O05S Zr0X C0CM 119.3(6) . . ?
O05S Zr0X C55 123.6(6) . . ?
C090 Zr0X Zr0Z 116.1(5) . . ?
C090 Zr0X Zr10 148.0(5) . . ?
C090 Zr0X C0BC 30.1(5) . . ?
C090 Zr0X C0CJ 51.7(6) . . ?
C090 Zr0X C0CM 55.2(7) . . ?
C0BC Zr0X Zr0Z 131.9(5) . . ?
C0BC Zr0X Zr10 167.4(5) . . ?
C0BC Zr0X C0CM 49.9(6) . . ?
C0CJ Zr0X Zr0Z 159.5(5) . . ?
C0CJ Zr0X Zr10 139.8(5) . . ?
C0CJ Zr0X C0BC 29.0(5) . . ?
C0CJ Zr0X C0CM 30.3(5) . . ?
C0CM Zr0X Zr0Z 162.2(5) . . ?
C0CM Zr0X Zr10 117.5(5) . . ?
C55 Zr0X Zr0Z 130.4(5) . . ?
C55 Zr0X Zr10 122.3(5) . . ?
C55 Zr0X C090 32.4(6) . . ?
C55 Zr0X C0BC 48.7(6) . . ?
C55 Zr0X C0CJ 50.5(6) . . ?
C55 Zr0X C0CM 33.5(6) . . ?
Zr0T Zr0Y Zr0W 59.93(4) . . ?
O03U Zr0Y Zr0T 38.7(2) . . ?
O03U Zr0Y Zr0W 87.7(2) . . ?
O03U Zr0Y O05Q 150.7(4) . . ?
O03U Zr0Y C0CH 78.5(5) . . ?
O03U Zr0Y C0CX 88.9(6) . . ?
O03U Zr0Y C0DF 116.7(6) . . ?
O03U Zr0Y C0DU 100.2(6) . . ?
O03U Zr0Y C0EH 133.3(5) . . ?
O03Z Zr0Y Zr0T 38.4(2) . . ?
O03Z Zr0Y Zr0W 31.7(3) . . ?
O03Z Zr0Y O03U 76.0(3) . . ?
O03Z Zr0Y O05Q 77.1(4) . . ?
O03Z Zr0Y O06H 82.2(4) . . ?
O03Z Zr0Y C0CH 153.0(5) . . ?
O03Z Zr0Y C0CX 156.2(6) . . ?
O03Z Zr0Y C0DF 157.7(5) . . ?
O03Z Zr0Y C0DU 147.9(6) . . ?
O03Z Zr0Y C0EH 147.3(6) . . ?
O05I Zr0Y Zr0T 85.8(3) . . ?
O05I Zr0Y Zr0W 38.2(3) . . ?
O05I Zr0Y O03U 93.3(3) . . ?
O05I Zr0Y O03Z 69.2(4) . . ?
O05I Zr0Y O05Q 87.6(4) . . ?
O05I Zr0Y O06H 150.8(4) . . ?
O05I Zr0Y C0CH 103.9(6) . . ?
O05I Zr0Y C0CX 131.0(6) . . ?
O05I Zr0Y C0DF 124.8(6) . . ?
O05I Zr0Y C0DU 79.4(6) . . ?
O05I Zr0Y C0EH 91.6(6) . . ?
O05Q Zr0Y Zr0T 112.5(3) . . ?
O05Q Zr0Y Zr0W 75.1(3) . . ?
O05Q Zr0Y C0CH 129.6(5) . . ?
O05Q Zr0Y C0CX 112.3(6) . . ?
O05Q Zr0Y C0DF 85.8(6) . . ?
O05Q Zr0Y C0DU 108.7(6) . . ?
O05Q Zr0Y C0EH 75.9(6) . . ?
O06H Zr0Y Zr0T 74.9(3) . . ?
O06H Zr0Y Zr0W 112.6(3) . . ?
O06H Zr0Y O03U 85.2(3) . . ?
O06H Zr0Y O05Q 80.0(4) . . ?
O06H Zr0Y C0CH 104.4(7) . . ?
O06H Zr0Y C0CX 78.2(6) . . ?
O06H Zr0Y C0DF 80.9(6) . . ?
O06H Zr0Y C0DU 129.6(6) . . ?
O06H Zr0Y C0EH 110.6(6) . . ?
C0CH Zr0Y Zr0T 117.1(5) . . ?
C0CH Zr0Y Zr0W 139.2(6) . . ?
C0CH Zr0Y C0CX 29.2(6) . . ?
C0CH Zr0Y C0DF 47.2(6) . . ?
C0CX Zr0Y Zr0T 121.7(5) . . ?
C0CX Zr0Y Zr0W 168.3(5) . . ?
C0DF Zr0Y Zr0T 146.1(6) . . ?
C0DF Zr0Y Zr0W 153.7(6) . . ?
C0DF Zr0Y C0CX 27.9(6) . . ?
C0DU Zr0Y Zr0T 135.3(5) . . ?
C0DU Zr0Y Zr0W 117.6(6) . . ?
C0DU Zr0Y C0CH 32.0(6) . . ?
C0DU Zr0Y C0CX 52.1(7) . . ?
C0DU Zr0Y C0DF 51.8(7) . . ?
C0EH Zr0Y Zr0T 171.0(5) . . ?
C0EH Zr0Y Zr0W 121.6(6) . . ?
C0EH Zr0Y C0CH 55.3(7) . . ?
C0EH Zr0Y C0CX 54.7(7) . . ?
C0EH Zr0Y C0DF 33.9(6) . . ?
C0EH Zr0Y C0DU 35.7(6) . . ?
Zr0X Zr0Z Zr10 60.09(5) . . ?
O042 Zr0Z Zr0X 36.4(3) . . ?
O042 Zr0Z Zr10 84.7(3) . . ?
O042 Zr0Z O04U 86.1(4) . . ?
O042 Zr0Z O058 149.5(4) . . ?
O042 Zr0Z O06B 91.3(4) . . ?
O042 Zr0Z C0C0 87.7(6) . . ?
O042 Zr0Z C0DW 132.1(5) . . ?
O042 Zr0Z C0E7 79.2(6) . . ?
O042 Zr0Z C0EG 104.5(7) . . ?
O042 Zr0Z C90 119.8(6) . . ?
O04S Zr0Z Zr0X 36.2(3) . . ?
O04S Zr0Z Zr10 34.7(3) . . ?
O04S Zr0Z O042 71.6(4) . . ?
O04S Zr0Z O04U 81.7(4) . . ?
O04S Zr0Z O058 78.6(4) . . ?
O04S Zr0Z O06B 69.4(4) . . ?
O04S Zr0Z C0C0 153.1(6) . . ?
O04S Zr0Z C0DW 153.2(6) . . ?
O04S Zr0Z C0E7 147.6(6) . . ?
O04S Zr0Z C0EG 150.5(7) . . ?
O04S Zr0Z C90 154.7(5) . . ?
O04U Zr0Z Zr0X 75.8(3) . . ?
O04U Zr0Z Zr10 114.9(3) . . ?
O04U Zr0Z O06B 150.2(4) . . ?
O04U Zr0Z C0C0 79.9(5) . . ?
O04U Zr0Z C0DW 108.9(7) . . ?
O04U Zr0Z C0E7 110.5(6) . . ?
O04U Zr0Z C0EG 127.7(7) . . ?
O04U Zr0Z C90 77.0(6) . . ?
O058 Zr0Z Zr0X 113.1(3) . . ?
O058 Zr0Z Zr10 74.3(3) . . ?
O058 Zr0Z O04U 83.1(4) . . ?
O058 Zr0Z O06B 84.3(4) . . ?
O058 Zr0Z C0C0 118.1(6) . . ?
O058 Zr0Z C0DW 78.4(6) . . ?
O058 Zr0Z C0E7 131.3(6) . . ?
O058 Zr0Z C0EG 104.8(7) . . ?
O058 Zr0Z C90 85.3(6) . . ?
O06B Zr0Z Zr0X 84.6(3) . . ?
O06B Zr0Z Zr10 35.4(3) . . ?
O06B Zr0Z C0C0 129.7(5) . . ?
O06B Zr0Z C0DW 94.8(7) . . ?
O06B Zr0Z C0E7 98.0(6) . . ?
O06B Zr0Z C0EG 81.7(7) . . ?
O06B Zr0Z C90 128.6(7) . . ?
C0C0 Zr0Z Zr0X 119.2(5) . . ?
C0C0 Zr0Z Zr10 162.8(4) . . ?
C0C0 Zr0Z C90 32.9(6) . . ?
C0DW Zr0Z Zr0X 168.3(5) . . ?
C0DW Zr0Z Zr10 124.1(6) . . ?
C0DW Zr0Z C0C0 53.0(8) . . ?
C0DW Zr0Z C0E7 52.9(7) . . ?
C0DW Zr0Z C0EG 30.9(7) . . ?
C0DW Zr0Z C90 33.9(7) . . ?
C0E7 Zr0Z Zr0X 115.6(6) . . ?
C0E7 Zr0Z Zr10 130.3(6) . . ?
C0E7 Zr0Z C0C0 32.6(6) . . ?
C0E7 Zr0Z C90 55.4(7) . . ?
C0EG Zr0Z Zr0X 138.0(6) . . ?
C0EG Zr0Z Zr10 117.1(6) . . ?
C0EG Zr0Z C0C0 50.3(8) . . ?
C0EG Zr0Z C0E7 29.9(7) . . ?
C0EG Zr0Z C90 53.0(8) . . ?
C90 Zr0Z Zr0X 144.7(6) . . ?
C90 Zr0Z Zr10 154.4(6) . . ?
Zr0Z Zr10 Zr0X 59.83(5) . . ?
O04L Zr10 Zr0X 75.1(3) . . ?
O04L Zr10 Zr0Z 114.3(3) . . ?
O04L Zr10 O050 82.8(4) . . ?
O04L Zr10 C08D 73.7(6) . . ?
O04L Zr10 C09N 101.5(6) . . ?
O04L Zr10 C0BU 84.2(6) . . ?
O04L Zr10 C0C6 129.4(6) . . ?
O04L Zr10 C0CL 116.5(6) . . ?
O04S Zr10 Zr0X 37.3(3) . . ?
O04S Zr10 Zr0Z 32.1(3) . . ?
O04S Zr10 O04L 83.5(4) . . ?
O04S Zr10 O050 75.6(4) . . ?
O04S Zr10 O062 78.7(4) . . ?
O04S Zr10 C08D 155.2(6) . . ?
O04S Zr10 C09N 151.6(5) . . ?
O04S Zr10 C0BU 153.9(5) . . ?
O04S Zr10 C0C6 146.6(6) . . ?
O04S Zr10 C0CL 147.6(6) . . ?
O050 Zr10 Zr0X 39.1(2) . . ?
O050 Zr10 Zr0Z 88.8(3) . . ?
O050 Zr10 C08D 91.8(6) . . ?
O050 Zr10 C09N 77.4(5) . . ?
O050 Zr10 C0BU 125.4(6) . . ?
O050 Zr10 C0C6 100.6(6) . . ?
O050 Zr10 C0CL 129.3(6) . . ?
O062 Zr10 Zr0X 113.1(3) . . ?
O062 Zr10 Zr0Z 75.5(3) . . ?
O062 Zr10 O04L 82.3(4) . . ?
O062 Zr10 O050 151.5(4) . . ?
O062 Zr10 C08D 107.1(6) . . ?
O062 Zr10 C09N 129.5(5) . . ?
O062 Zr10 C0BU 76.9(6) . . ?
O062 Zr10 C0C6 107.7(7) . . ?
O062 Zr10 C0CL 79.2(6) . . ?
O06B Zr10 Zr0X 87.1(3) . . ?
O06B Zr10 Zr0Z 39.2(3) . . ?
O06B Zr10 O04L 153.5(4) . . ?
O06B Zr10 O04S 70.6(4) . . ?
O06B Zr10 O050 95.8(4) . . ?
O06B Zr10 O062 87.0(4) . . ?
O06B Zr10 C08D 132.8(6) . . ?
O06B Zr10 C09N 104.0(6) . . ?
O06B Zr10 C0BU 117.0(6) . . ?
O06B Zr10 C0C6 77.0(6) . . ?
O06B Zr10 C0CL 84.9(6) . . ?
C08D Zr10 Zr0X 124.2(5) . . ?
C08D Zr10 Zr0Z 172.0(5) . . ?
C09N Zr10 Zr0X 116.5(5) . . ?
C09N Zr10 Zr0Z 139.6(5) . . ?
C09N Zr10 C08D 33.3(6) . . ?
C09N Zr10 C0BU 53.9(6) . . ?
C0BU Zr10 Zr0X 155.0(6) . . ?
C0BU Zr10 Zr0Z 143.9(6) . . ?
C0BU Zr10 C08D 33.8(6) . . ?
C0C6 Zr10 Zr0X 135.1(5) . . ?
C0C6 Zr10 Zr0Z 116.2(6) . . ?
C0C6 Zr10 C08D 55.9(7) . . ?
C0C6 Zr10 C09N 34.2(6) . . ?
C0C6 Zr10 C0BU 52.6(7) . . ?
C0C6 Zr10 C0CL 30.1(6) . . ?
C0CL Zr10 Zr0X 164.9(5) . . ?
C0CL Zr10 Zr0Z 118.4(6) . . ?
C0CL Zr10 C08D 55.6(8) . . ?
C0CL Zr10 C09N 53.7(7) . . ?
C0CL Zr10 C0BU 32.6(6) . . ?
Zr01 O01D Zr06 103.9(3) . . ?
Zr08 O01E Zr07 103.5(3) . . ?
C053 O01F Zr01 130.5(7) . . ?
Zr01 O01G Zr06 108.6(3) . . ?
Zr01 O01G Zr09 108.3(2) . . ?
Zr06 O01G Zr09 108.3(2) . . ?
C035 O01H Zr03 130.9(7) . . ?
C04R O01I Zr0B 129.1(7) . . ?
Zr0E O01J Zr03 109.6(3) . . ?
Zr0E O01J Zr0F 109.0(3) . . ?
Zr0F O01J Zr03 107.6(3) . . ?
Zr02 O1K Zr05 102.7(3) . . ?
Zr06 O01L Zr09 103.8(3) . . ?
C05D O01M Zr04 135.9(7) . . ?
Zr04 O01N Zr02 107.3(3) . . ?
Zr05 O01N Zr02 108.2(3) . . ?
Zr05 O01N Zr04 107.9(3) . . ?
C33 O01O Zr0A 133.2(8) . . ?
C035 O01P Zr0E 130.3(6) . . ?
C04J O01Q Zr06 129.7(7) . . ?
Zr07 O01R Zr0A 106.3(3) . . ?
Zr08 O01R Zr07 109.1(3) . . ?
Zr08 O01R Zr0A 108.1(3) . . ?
Zr0B O01T Zr0N 108.4(4) . . ?
Zr0B O01T Zr0R 108.7(4) . . ?
Zr0N O01T Zr0R 108.6(3) . . ?
C04H O01U Zr01 132.4(6) . . ?
C053 O01V Zr09 131.6(7) . . ?
Zr01 O1W Zr09 101.5(2) . . ?
Zr0J O01X Zr0L 104.2(3) . . ?
Zr03 O01Y Zr0F 104.0(2) . . ?
C04K O01Z Zr02 132.6(6) . . ?
C04O O020 Zr0C 129.2(8) . . ?
C04H O021 Zr06 129.1(6) . . ?
Zr02 O022 Zr04 104.0(2) . . ?
Zr0C O023 Zr0I 107.1(3) . . ?
Zr0D O023 Zr0C 110.2(3) . . ?
Zr0D O023 Zr0I 108.2(3) . . ?
C047 O024 Zr05 132.0(7) . . ?
Zr04 O025 Zr05 103.6(3) . . ?
C05B O026 Zr0E 131.2(8) . . ?
C26 O027 Zr03 130.4(7) . . ?
C06I O028 Zr0M 127.7(8) . . ?
Zr0R O29 Zr0B 103.9(3) . . ?
C17 O02A Zr0A 129.1(8) . . ?
C04O O02B Zr0D 129.3(8) . . ?
C04K O02C Zr05 129.0(7) . . ?
C25 O02D Zr0I 132.8(9) . . ?
C04P O02E Zr0L 130.4(8) . . ?
Zr0H O02F Zr0M 105.1(4) . . ?
C047 O02G Zr04 128.9(7) . . ?
Zr0I O02H Zr0C 103.9(3) . . ?
C04Z O02I Zr0H 130.9(8) . . ?
Zr0Q O02J Zr0J 103.9(3) . . ?
Zr0F O02K Zr0E 103.4(3) . . ?
Zr0B O02L Zr0N 103.6(3) . . ?
C05D O02M Zr02 132.8(7) . . ?
C17 O02N Zr08 131.8(8) . . ?
C05R O02O Zr0I 130.7(8) . . ?
C04J O02P Zr09 128.1(8) . . ?
C05R O02Q Zr0C 129.5(8) . . ?
Zr0G O2R Zr0P 104.1(3) . . ?
C04P O02S Zr0J 130.2(8) . . ?
Zr0C O02T Zr0D 104.0(3) . . ?
Zr0U O02U Zr0G 103.5(3) . . ?
Zr0K O02V Zr0H 103.7(3) . . ?
Zr0V O2W Zr0O 105.1(3) . . ?
C33 O02X Zr07 131.2(7) . . ?
C05B O02Y Zr0F 136.1(9) . . ?
C07M O02Z Zr0G 133.5(8) . . ?
C049 C030 C077 119.1(9) . . ?
Zr0J O031 Zr0Q 108.0(3) . . ?
Zr0L O031 Zr0J 108.3(3) . . ?
Zr0L O031 Zr0Q 108.5(3) . . ?
Zr0G O032 Zr0P 108.4(4) . . ?
Zr0G O032 Zr0U 107.5(3) . . ?
Zr0P O032 Zr0U 107.3(3) . . ?
C63 O033 Zr0J 129.5(10) . . ?
C10 O034 Zr0B 132.7(7) . . ?
O01H C035 C06U 111.6(11) . . ?
O01P C035 O01H 127.3(10) . . ?
O01P C035 C06U 121.0(10) . . ?
Zr0M O36 Zr0K 103.5(3) . . ?
C089 O037 Zr08 131.9(7) . . ?
C25 O038 Zr0D 130.7(9) . . ?
Zr0A O039 Zr08 104.5(3) . . ?
C07H O03A Zr0K 132.2(8) . . ?
Zr0H O03B Zr0K 109.0(3) . . ?
Zr0M O03B Zr0H 109.7(3) . . ?
Zr0M O03B Zr0K 108.2(3) . . ?
C04R O03C Zr0N 128.0(7) . . ?
C51 O03D Zr0N 127.8(9) . . ?
Zr07 O03E Zr0A 103.3(3) . . ?
C06E O03F Zr0G 128.5(9) . . ?
C089 O03G Zr07 129.4(7) . . ?
C04Z O03H Zr0K 128.6(8) . . ?
C07M O03I Zr0P 131.9(8) . . ?
Zr0I O03J Zr0D 103.7(3) . . ?
C58 O03K Zr0O 132.9(9) . . ?
Zr0L O03L Zr0Q 104.0(3) . . ?
C07H O03M Zr0M 130.2(8) . . ?
Zr0O O03N Zr0S 102.8(3) . . ?
O044 C03O O04L 126.2(14) . . ?
O044 C03O C08Y 118.4(16) . . ?
O04L C03O C08Y 115.4(15) . . ?
C10 O03P Zr0R 132.1(8) . . ?
C06I O03Q Zr0H 132.6(7) . . ?
Zr0T O03R Zr0W 104.5(3) . . ?
C51 O03S Zr0R 135.1(10) . . ?
C07J O03T Zr0T 131.6(11) . . ?
Zr0Y O03U Zr0T 102.9(3) . . ?
C064 C03V C04J 117.6(12) . . ?
C064 C03V C06J 118.3(10) . . ?
C06J C03V C04J 124.1(11) . . ?
C07P O03W Zr0Q 130.4(8) . . ?
C06Z O03X Zr0O 128.7(9) . . ?
C63 O03Y Zr0Q 131.7(10) . . ?
Zr0W O03Z Zr0T 110.2(4) . . ?
Zr0W O03Z Zr0Y 113.9(4) . . ?
Zr0Y O03Z Zr0T 104.8(4) . . ?
Zr0S O040 Zr0O 108.1(4) . . ?
Zr0V O040 Zr0O 108.2(4) . . ?
Zr0V O040 Zr0S 109.2(4) . . ?
Zr0E O041 Zr03 104.3(3) . . ?
Zr0X O042 Zr0Z 105.5(4) . . ?
C06E O043 Zr0U 132.3(11) . . ?
C03O O044 Zr0X 132.1(11) . . ?
C68 O045 Zr0P 128.7(9) . . ?
C28 C27 C26 122.0(10) . . ?
C32 C27 C26 118.0(11) . . ?
C32 C27 C28 119.7(10) . . ?
O024 C047 O02G 125.1(11) . . ?
O024 C047 C04X 118.2(11) . . ?
O02G C047 C04X 115.7(11) . . ?
C04Q C048 C04I 123.3(11) . . ?
C030 C049 C04B 119.9(9) . . ?
O027 C26 C27 115.4(11) . . ?
O027 C26 O3 127.4(9) . . ?
O3 C26 C27 117.2(10) . . ?
C049 C04B C04H 120.4(9) . . ?
C049 C04B C05J 121.8(9) . . ?
C05J C04B C04H 117.7(8) . . ?
C06M C04C C04P 118.0(11) . . ?
C06M C04C C06W 122.4(11) . . ?
C06W C04C C04P 119.3(11) . . ?
C71 O04D Zr0S 129.2(11) . . ?
Zr0N O04E Zr0R 104.5(3) . . ?
C0AQ O04F Zr0T 131.7(9) . . ?
C58 O04G Zr0V 128.8(8) . . ?
O01U C04H O021 127.6(8) . . ?
O01U C04H C04B 116.6(8) . . ?
O021 C04H C04B 115.8(8) . . ?
C048 C04I C04K 124.6(10) . . ?
C048 C04I C05K 117.9(10) . . ?
C04K C04I C05K 117.4(10) . . ?
O01Q C04J O02P 130.1(11) . . ?
O01Q C04J C03V 116.3(10) . . ?
O02P C04J C03V 113.5(12) . . ?
O01Z C04K O02C 126.1(10) . . ?
O01Z C04K C04I 119.3(10) . . ?
O02C C04K C04I 114.5(10) . . ?
C03O O04L Zr10 131.3(10) . . ?
C0AQ O04M Zr0W 135.4(10) . . ?
C06Z O04N Zr0S 137.2(10) . . ?
O020 C04O O02B 129.0(12) . . ?
O020 C04O C06C 114.8(12) . . ?
O02B C04O C06C 116.1(12) . . ?
O02E C04P O02S 127.2(11) . . ?
O02E C04P C04C 121.2(11) . . ?
O02S C04P C04C 111.2(12) . . ?
C048 C04Q C07Y 119.6(11) . . ?
O01I C04R O03C 130.2(11) . . ?
O01I C04R C054 115.8(9) . . ?
O03C C04R C054 113.8(9) . . ?
Zr0Z O04S Zr0X 111.0(4) . . ?
Zr0Z O04S Zr10 113.2(5) . . ?
Zr10 O04S Zr0X 106.2(4) . . ?
C71 O04T Zr0V 131.5(11) . . ?
C87 O04U Zr0Z 133.1(11) . . ?
C05J C04V C077 116.2(9) . . ?
Zr0U O04W Zr0P 103.9(3) . . ?
C05N C04X C047 121.9(11) . . ?
C05N C04X C0AD 124.1(12) . . ?
C0AD C04X C047 114.0(12) . . ?
C06G C04Y C053 120.7(10) . . ?
C06G C04Y C07K 115.6(10) . . ?
C07K C04Y C053 123.7(11) . . ?
O02I C04Z O03H 128.7(12) . . ?
O02I C04Z C09L 121.1(11) . . ?
O03H C04Z C09L 110.1(11) . . ?
Zr10 O050 Zr0X 102.1(4) . . ?
C07P O051 Zr0L 133.7(8) . . ?
C06Q C052 Zr02 76.4(7) . . ?
C06Q C052 C12 105.4(12) . . ?
C12 C052 Zr02 73.6(7) . . ?
O01F C053 O01V 126.7(11) . . ?
O01F C053 C04Y 116.2(10) . . ?
O01V C053 C04Y 117.1(11) . . ?
C05P C054 C04R 120.5(10) . . ?
C05P C054 C074 123.4(11) . . ?
C074 C054 C04R 116.1(10) . . ?
C29 C28 C27 121.3(11) . . ?
C4 C057 C05R 115.2(11) . . ?
C4 C057 C5 124.5(11) . . ?
C5 C057 C05R 120.3(11) . . ?
C08Z O058 Zr0Z 131.9(11) . . ?
O02D C25 O038 125.7(13) . . ?
O02D C25 C20 117.1(14) . . ?
O038 C25 C20 117.1(15) . . ?
C05K C05A C07Y 117.6(12) . . ?
O026 C05B C2 119.0(12) . . ?
O02Y C05B O026 121.0(11) . . ?
O02Y C05B C2 120.1(13) . . ?
C9 O05C Zr0W 128.7(11) . . ?
O01M C05D O02M 119.9(10) . . ?
O01M C05D C05H 124.2(10) . . ?
O02M C05D C05H 115.9(10) . . ?
C06O C05E Zr0C 75.6(8) . . ?
C08C C05E Zr0C 77.2(9) . . ?
C08C C05E C06O 95.7(13) . . ?
C06Q C05F Zr02 72.9(6) . . ?
C06Q C05F C11 132.4(15) . . ?
C095 C05F Zr02 70.7(7) . . ?
C095 C05F C06Q 105.5(12) . . ?
C095 C05F C11 122.0(15) . . ?
C11 C05F Zr02 122.9(11) . . ?
C32 C31 C30 121.6(11) . . ?
C05D C05H C06D 126.2(10) . . ?
C05D C05H C084 119.0(10) . . ?
C06D C05H C084 114.7(10) . . ?
Zr0Y O05I Zr0W 106.6(4) . . ?
C04V C05J C04B 120.5(9) . . ?
C05A C05K C04I 121.7(11) . . ?
C28 C29 C30 119.1(11) . . ?
Zr0S O05M Zr0V 103.7(3) . . ?
C04X C05N C06M 120.2(11) . . ?
C68 O05O Zr0U 131.9(12) . . ?
C054 C05P C06D 119.7(10) . . ?
C9 O05Q Zr0Y 130.4(11) . . ?
O02O C05R O02Q 128.5(11) . . ?
O02O C05R C057 118.0(11) . . ?
O02Q C05R C057 113.5(11) . . ?
C87 O05S Zr0X 137.1(12) . . ?
C065 C05T Zr04 73.8(7) . . ?
C065 C05T C06K 99.7(12) . . ?
C06K C05T Zr04 70.0(6) . . ?
C06U C05U C064 117.3(10) . . ?
C05X C05V Zr0B 73.4(8) . . ?
C09W C05V Zr0B 71.5(8) . . ?
C09W C05V C05X 109.5(13) . . ?
C070 C05W Zr0H 73.4(7) . . ?
C070 C05W C0FI 116.9(15) . . ?
C09X C05W Zr0H 74.8(8) . . ?
C09X C05W C070 105.7(13) . . ?
C09X C05W C0FI 135.8(14) . . ?
C0FI C05W Zr0H 127.3(11) . . ?
C05V C05X Zr0B 74.8(8) . . ?
C05V C05X C071 102.3(12) . . ?
C071 C05X Zr0B 73.7(7) . . ?
C31 C32 C27 119.1(12) . . ?
C48 C05Z Zr08 76.8(9) . . ?
C48 C05Z C13 115.2(16) . . ?
C13 C05Z Zr08 74.9(9) . . ?
C31 C30 C29 118.6(10) . . ?
C31 C30 C33 121.0(11) . . ?
C33 C30 C29 120.4(11) . . ?
C08Z O062 Zr10 132.6(10) . . ?
C13 C063 Zr08 73.7(8) . . ?
C21 C063 Zr08 76.7(9) . . ?
C21 C063 C13 115.1(17) . . ?
C03V C064 C05U 120.5(12) . . ?
C05T C065 Zr04 75.1(7) . . ?
C05T C065 C0EJ 122.6(15) . . ?
C08R C065 Zr04 76.3(8) . . ?
C08R C065 C05T 108.5(13) . . ?
C08R C065 C0EJ 126.8(16) . . ?
C0EJ C065 Zr04 128.0(10) . . ?
C06L C066 Zr03 72.2(9) . . ?
C073 C066 Zr03 70.0(9) . . ?
C073 C066 C06L 110.1(14) . . ?
C06T C067 Zr0I 77.3(5) . . ?
C06T C067 C09O 108.0 . . ?
C09O C067 Zr0I 72.4(4) . . ?
C067 C06T Zr0I 70.2(4) . . ?
C067 C06T C07R 108.0 . . ?
C067 C06T C0DK 121.9(13) . . ?
C07R C06T Zr0I 75.4(4) . . ?
C07R C06T C0DK 130.1(13) . . ?
C0DK C06T Zr0I 121.6(9) . . ?
C06T C07R Zr0I 72.9(4) . . ?
C06T C07R C0AJ 108.0 . . ?
C0AJ C07R Zr0I 71.3(4) . . ?
C07R C0AJ Zr0I 76.8(4) . . ?
C07R C0AJ C09O 108.0 . . ?
C09O C0AJ Zr0I 70.5(4) . . ?
C067 C09O Zr0I 74.3(4) . . ?
C067 C09O C0AJ 108.0 . . ?
C0AJ C09O Zr0I 76.6(4) . . ?
C06P C06A Zr07 73.8(7) . . ?
C07C C06A Zr07 73.1(7) . . ?
C07C C06A C06P 106.3(14) . . ?
Zr10 O06B Zr0Z 105.4(4) . . ?
C076 C06C C04O 117.7(11) . . ?
C082 C06C C04O 118.3(12) . . ?
C082 C06C C076 123.8(11) . . ?
C05P C06D C05H 122.6(10) . . ?
O03F C06E C08J 113.8(15) . . ?
O043 C06E O03F 128.5(14) . . ?
O043 C06E C08J 117.3(17) . . ?
C08K C06F C06X 122.4(12) . . ?
C08K C06F C10 120.3(13) . . ?
C10 C06F C06X 116.7(13) . . ?
C04Y C06G C082 122.9(11) . . ?
C07J O06H Zr0Y 133.5(11) . . ?
O028 C06I O03Q 127.5(12) . . ?
O028 C06I C07A 115.0(12) . . ?
O03Q C06I C07A 117.2(11) . . ?
C0BE C06J C03V 120.2(11) . . ?
C05T C06K Zr04 74.1(6) . . ?
C06V C06K Zr04 77.3(8) . . ?
C06V C06K C05T 108.2(14) . . ?
C066 C06L Zr03 78.1(9) . . ?
C066 C06L C09J 109.5(14) . . ?
C09J C06L Zr03 72.1(8) . . ?
C04C C06M C05N 118.4(12) . . ?
C05E C06O Zr0C 70.7(8) . . ?
C05E C06O C0AT 109.4(13) . . ?
C05E C06O C0GD 143(2) . . ?
C0AT C06O Zr0C 72.7(8) . . ?
C0AT C06O C0GD 108(2) . . ?
C0GD C06O Zr0C 117.0(18) . . ?
C06A C06P Zr07 73.9(8) . . ?
C06A C06P C0AW 113.5(14) . . ?
C0AW C06P Zr07 73.7(8) . . ?
C052 C06Q Zr02 72.4(6) . . ?
C052 C06Q C05F 111.0(12) . . ?
C05F C06Q Zr02 75.5(6) . . ?
C59 C06S Zr0G 75.4(9) . . ?
C64 C06S Zr0G 78.8(11) . . ?
C64 C06S C59 110.3(17) . . ?
C05U C06U C035 120.0(10) . . ?
C05U C06U C0BE 119.4(10) . . ?
C0BE C06U C035 120.5(11) . . ?
C06K C06V Zr04 73.8(8) . . ?
C06K C06V C08R 110.5(15) . . ?
C08R C06V Zr04 77.4(8) . . ?
C04C C06W C0AD 116.6(12) . . ?
C08M C06X C06F 112.8(12) . . ?
C078 C06Y C0A2 119.9(15) . . ?
O03X C06Z C0BQ 115.5(13) . . ?
O04N C06Z O03X 124.3(13) . . ?
O04N C06Z C0BQ 120.1(14) . . ?
C05W C070 Zr0H 72.1(8) . . ?
C0BL C070 Zr0H 70.9(9) . . ?
C0BL C070 C05W 102.5(14) . . ?
C05X C071 Zr0B 71.2(6) . . ?
C09Z C071 Zr0B 72.5(7) . . ?
C09Z C071 C05X 107.3(11) . . ?
C09Z C071 C0BF 129.6(13) . . ?
C0BF C071 Zr0B 121.0(9) . . ?
C0BF C071 C05X 123.1(12) . . ?
C07W C072 Zr0L 71.1(8) . . ?
C093 C072 Zr0L 73.5(9) . . ?
C093 C072 C07W 103.0(15) . . ?
C066 C073 Zr03 80.9(9) . . ?
C066 C073 C08F 115.2(13) . . ?
C08F C073 Zr03 76.3(8) . . ?
C054 C074 C084 116.7(11) . . ?
C088 C075 Zr0K 73.9(7) . . ?
C088 C075 C0AI 119.7(15) . . ?
C08A C075 Zr0K 75.3(8) . . ?
C08A C075 C088 111.4(15) . . ?
C08A C075 C0AI 128.9(15) . . ?
C0AI C075 Zr0K 119.0(10) . . ?
C07K C076 C06C 113.9(12) . . ?
C030 C077 C04V 121.6(8) . . ?
C030 C077 C089 122.5(9) . . ?
C089 C077 C04V 115.9(9) . . ?
C06Y C078 C0AO 121.5(14) . . ?
C06Y C078 C51 127.9(16) . . ?
C51 C078 C0AO 110.5(15) . . ?
C07D C07A C06I 122.6(11) . . ?
C07D C07A C0AN 120.0(11) . . ?
C0AN C07A C06I 115.8(11) . . ?
C06A C07C Zr07 74.7(7) . . ?
C06A C07C C0A3 107.9(14) . . ?
C0A3 C07C Zr07 75.0(7) . . ?
C07A C07D C08L 120.7(11) . . ?
C08E C07F Zr0G 75.9(7) . . ?
C59 C07F Zr0G 77.2(9) . . ?
C59 C07F C08E 112.5(15) . . ?
C3 C2 C05B 122.3(12) . . ?
C3 C2 C1 119.3(12) . . ?
C1 C2 C05B 118.3(12) . . ?
O03A C07H C09T 117.0(12) . . ?
O03M C07H O03A 125.2(13) . . ?
O03M C07H C09T 117.3(12) . . ?
C09B C07I Zr06 73.5(9) . . ?
C09S C07I Zr06 72.7(9) . . ?
C09S C07I C09B 106.3(16) . . ?
O03T C07J C09F 116.1(17) . . ?
O06H C07J O03T 124.4(16) . . ?
O06H C07J C09F 119.1(16) . . ?
C076 C07K C04Y 127.0(12) . . ?
C0A8 C07L C0AK 121.6(14) . . ?
C0A8 C07L C0AQ 114.2(13) . . ?
C0AK C07L C0AQ 122.5(14) . . ?
O02Z C07M O03I 124.6(11) . . ?
O02Z C07M C07Y 118.3(11) . . ?
O03I C07M C07Y 117.1(11) . . ?
C08I C07N Zr09 74.1(7) . . ?
C0B9 C07N Zr09 73.8(7) . . ?
C0B9 C07N C08I 103.4(13) . . ?
C09H C07O Zr01 73.6(7) . . ?
C7 C07O Zr01 75.7(9) . . ?
C7 C07O C09H 103.3(13) . . ?
O03W C07P C0A6 116.3(12) . . ?
O051 C07P O03W 122.7(11) . . ?
O051 C07P C0A6 121.0(12) . . ?
C09S C07S Zr06 72.1(9) . . ?
C09S C07S C0A1 107.0(16) . . ?
C0A1 C07S Zr06 72.9(8) . . ?
C093 C07T Zr0L 76.2(9) . . ?
C0AC C07T Zr0L 79.5(11) . . ?
C0AC C07T C093 109.7(17) . . ?
C057 C4 C3 116.1(12) . . ?
C09I C07V Zr0E 73.0(5) . . ?
C09I C07V C0AR 108.0 . . ?
C0AR C07V Zr0E 74.0(5) . . ?
C07V C09I Zr0E 74.2(5) . . ?
C07V C09I C0DI 108.0 . . ?
C0DI C09I Zr0E 73.5(5) . . ?
C09I C0DI Zr0E 73.6(5) . . ?
C8 C0DI Zr0E 74.2(5) . . ?
C8 C0DI C09I 108.0 . . ?
C0DI C8 Zr0E 73.0(4) . . ?
C0DI C8 C0AR 108.0 . . ?
C0AR C8 Zr0E 74.0(5) . . ?
C07V C0AR Zr0E 73.3(5) . . ?
C07V C0AR C8 108.0 . . ?
C8 C0AR Zr0E 73.3(5) . . ?
C072 C07W Zr0L 75.2(8) . . ?
C0AC C07W Zr0L 75.8(8) . . ?
C0AC C07W C072 108.0(14) . . ?
C20 C22 C24 128.8(13) . . ?
C04Q C07Y C05A 119.5(10) . . ?
C04Q C07Y C07M 122.6(10) . . ?
C07M C07Y C05A 117.7(11) . . ?
C081 C07Z C0BH 124.4(18) . . ?
C08I C080 Zr09 74.0(8) . . ?
C09R C080 Zr09 70.2(8) . . ?
C09R C080 C08I 108.3(14) . . ?
C07Z C081 C0D1 122.2(13) . . ?
C07Z C081 C63 125.1(17) . . ?
C0D1 C081 C63 112.7(17) . . ?
C06C C082 C06G 115.8(12) . . ?
C08C C083 Zr0C 77.8(9) . . ?
C08C C083 C0AT 107.6(14) . . ?
C0AT C083 Zr0C 76.2(8) . . ?
C074 C084 C05H 122.9(11) . . ?
C08U C085 Zr0S 73.9(10) . . ?
C0A7 C085 Zr0S 76.6(11) . . ?
C0A7 C085 C08U 107.4(19) . . ?
C09X C086 Zr0H 77.0(9) . . ?
C09X C086 C0BL 110.3(17) . . ?
C0BL C086 Zr0H 73.1(9) . . ?
C075 C088 Zr0K 74.2(8) . . ?
C075 C088 C09K 109.7(14) . . ?
C09K C088 Zr0K 75.5(8) . . ?
O037 C089 C077 119.0(9) . . ?
O03G C089 O037 126.5(9) . . ?
O03G C089 C077 114.4(10) . . ?
C075 C08A Zr0K 73.2(7) . . ?
C075 C08A C09C 101.9(13) . . ?
C09C C08A Zr0K 70.1(7) . . ?
C08T C08B Zr05 69.5(8) . . ?
C08T C08B C097 104.9(14) . . ?
C097 C08B Zr05 71.0(8) . . ?
C05E C08C Zr0C 71.5(8) . . ?
C083 C08C Zr0C 73.1(9) . . ?
C083 C08C C05E 121.0(16) . . ?
C09N C08D Zr10 70.6(11) . . ?
C09N C08D C0BU 101(2) . . ?
C09N C08D C95 122(2) . . ?
C0BU C08D Zr10 70.6(11) . . ?
C95 C08D Zr10 115.9(16) . . ?
C95 C08D C0BU 136(2) . . ?
C07F C08E Zr0G 71.8(7) . . ?
C64 C08E Zr0G 76.7(9) . . ?
C64 C08E C07F 103.0(17) . . ?
C073 C08F Zr03 72.1(7) . . ?
C073 C08F C09J 100.6(12) . . ?
C09J C08F Zr03 70.8(7) . . ?
C0AS C08G Zr0O 72.9(9) . . ?
C0AS C08G C77 135(2) . . ?
C0BJ C08G Zr0O 74.1(12) . . ?
C0BJ C08G C0AS 107.5(16) . . ?
C0BJ C08G C77 117(2) . . ?
C77 C08G Zr0O 120.8(17) . . ?
C0BH C08H C6 128.7(14) . . ?
C0BH C08H C68 123(2) . . ?
C68 C08H C6 108.4(17) . . ?
C07N C08I Zr09 73.4(8) . . ?
C07N C08I C080 103.9(13) . . ?
C080 C08I Zr09 73.0(8) . . ?
C0A2 C08J C06E 121.0(16) . . ?
C0A2 C08J C0CU 123.3(15) . . ?
C0CU C08J C06E 115.5(16) . . ?
C06F C08K C0B3 120.5(13) . . ?
C0BQ C08L C07D 118.8(12) . . ?
C0A6 C08M C06X 122.9(12) . . ?
C22 C20 C25 122.0(14) . . ?
C22 C20 C19 115.9(13) . . ?
C19 C20 C25 122.1(15) . . ?
C08O C08Q Zr0F 79.6(5) . . ?
C66 C08Q Zr0F 71.8(5) . . ?
C66 C08Q C08O 108.0 . . ?
C08Q C08O Zr0F 68.1(5) . . ?
C08Q C08O C0CI 108.0 . . ?
C0CI C08O Zr0F 76.6(5) . . ?
C08O C0CI Zr0F 72.3(4) . . ?
C08O C0CI C16 108.0 . . ?
C16 C0CI Zr0F 70.1(4) . . ?
C0CI C16 Zr0F 78.6(5) . . ?
C0CI C16 C66 108.0 . . ?
C66 C16 Zr0F 68.6(5) . . ?
C08Q C66 Zr0F 74.6(5) . . ?
C08Q C66 C16 108.0 . . ?
C16 C66 Zr0F 78.6(5) . . ?
C065 C08R Zr04 73.1(8) . . ?
C06V C08R Zr04 73.8(9) . . ?
C06V C08R C065 112.8(16) . . ?
C094 C08S Zr0R 67.8(9) . . ?
C0DO C08S Zr0R 76.0(9) . . ?
C0DO C08S C094 103.6(15) . . ?
C08B C08T Zr05 78.9(8) . . ?
C08B C08T C09P 103.7(14) . . ?
C09P C08T Zr05 74.1(7) . . ?
C085 C08U Zr0S 71.9(9) . . ?
C23 C08U Zr0S 73.8(10) . . ?
C23 C08U C085 105.3(18) . . ?
C0B2 C08V Zr01 75.3(8) . . ?
C0B2 C08V C7 115.4(16) . . ?
C7 C08V Zr01 73.6(8) . . ?
C0AM C08W Zr0A 72.2(9) . . ?
C0BG C08W Zr0A 73.4(11) . . ?
C0BG C08W C0AM 105.8(17) . . ?
C098 C08X Zr0M 72.6(9) . . ?
C098 C08X C0C8 106.8(16) . . ?
C0C8 C08X Zr0M 74.5(9) . . ?
C0BV C08Y C03O 119.8(16) . . ?
C0C5 C08Y C03O 126.4(19) . . ?
C0C5 C08Y C0BV 113.8(17) . . ?
O058 C08Z C0BD 117.8(16) . . ?
O062 C08Z O058 123.7(14) . . ?
O062 C08Z C0BD 118.2(15) . . ?
C0BC C090 Zr0X 77.8(11) . . ?
C0BC C090 C55 100.3(19) . . ?
C55 C090 Zr0X 71.9(11) . . ?
C2 C3 C4 124.1(13) . . ?
C072 C093 Zr0L 75.0(9) . . ?
C072 C093 C07T 110.1(14) . . ?
C07T C093 Zr0L 70.5(9) . . ?
C08S C094 Zr0R 77.8(9) . . ?
C0C9 C094 Zr0R 80.3(12) . . ?
C0C9 C094 C08S 110.3(19) . . ?
C05F C095 Zr02 78.2(7) . . ?
C05F C095 C12 108.3(12) . . ?
C12 C095 Zr02 73.8(7) . . ?
C08B C097 Zr05 75.5(9) . . ?
C56 C097 Zr05 73.5(11) . . ?
C56 C097 C08B 106.6(15) . . ?
C08X C098 Zr0M 75.2(9) . . ?
C0DJ C098 Zr0M 81.1(10) . . ?
C0DJ C098 C08X 114.2(17) . . ?
C0AE C099 C0B7 123.9(16) . . ?
C0AX C09A Zr0P 75.3(13) . . ?
C0AX C09A C0BA 115.2(19) . . ?
C0BA C09A Zr0P 76.7(12) . . ?
C07I C09B Zr06 74.6(8) . . ?
C07I C09B C0A1 106.4(15) . . ?
C0A1 C09B Zr06 74.5(8) . . ?
C08A C09C Zr0K 76.7(8) . . ?
C09K C09C Zr0K 77.8(8) . . ?
C09K C09C C08A 113.9(15) . . ?
C0B7 C09D C9 118.8(16) . . ?
C0CG C09D C0B7 123.7(13) . . ?
C0CG C09D C9 117.3(16) . . ?
C0AP C09E Zr0D 74.4(10) . . ?
C0AP C09E C0BM 112.1(18) . . ?
C0BM C09E Zr0D 75.2(10) . . ?
C09Q C09F C07J 122.3(16) . . ?
C0DL C09F C07J 122(2) . . ?
C0DL C09F C09Q 115.3(18) . . ?
C24 C15 C17 117.4(12) . . ?
C18 C15 C24 121.3(11) . . ?
C18 C15 C17 121.3(12) . . ?
C07O C09H Zr01 70.9(7) . . ?
C0B2 C09H Zr01 75.1(8) . . ?
C0B2 C09H C07O 102.3(13) . . ?
C06L C09J Zr03 75.3(7) . . ?
C06L C09J C08F 104.0(11) . . ?
C08F C09J Zr03 73.6(6) . . ?
C088 C09K Zr0K 72.5(8) . . ?
C09C C09K Zr0K 70.2(8) . . ?
C09C C09K C088 102.9(14) . . ?
C0BS C09L C04Z 117.0(13) . . ?
C0DD C09L C04Z 119.5(12) . . ?
C0DD C09L C0BS 123.5(14) . . ?
C0B8 C09M C0BP 120.9(18) . . ?
C08D C09N Zr10 76.2(10) . . ?
C08D C09N C0C6 107.9(19) . . ?
C0C6 C09N Zr10 70.8(11) . . ?
C08T C09P Zr05 72.3(8) . . ?
C56 C09P Zr05 74.5(9) . . ?
C56 C09P C08T 108.6(15) . . ?
C0C5 C09Q C09F 122.2(18) . . ?
C080 C09R Zr09 76.6(8) . . ?
C0B9 C09R Zr09 80.2(10) . . ?
C0B9 C09R C080 106.1(16) . . ?
C07I C09S Zr06 75.7(9) . . ?
C07S C09S Zr06 78.6(10) . . ?
C07S C09S C07I 114.2(16) . . ?
C0AV C09T C07H 116.5(12) . . ?
C0B0 C09T C07H 119.8(12) . . ?
C0B0 C09T C0AV 123.3(13) . . ?
C22 C24 C15 112.1(13) . . ?
C05V C09W Zr0B 77.0(8) . . ?
C09Z C09W Zr0B 76.4(8) . . ?
C09Z C09W C05V 113.1(12) . . ?
C05W C09X Zr0H 73.7(8) . . ?
C086 C09X Zr0H 73.1(9) . . ?
C086 C09X C05W 110.5(15) . . ?
C0AP C09Y Zr0D 71.8(9) . . ?
C0C4 C09Y Zr0D 74.3(10) . . ?
C0C4 C09Y C0AP 101.7(16) . . ?
C071 C09Z Zr0B 75.8(7) . . ?
C09W C09Z Zr0B 72.7(8) . . ?
C09W C09Z C071 107.4(13) . . ?
C0A7 C0A0 Zr0S 75.1(9) . . ?
C23 C0A0 Zr0S 75.8(12) . . ?
C23 C0A0 C0A7 116(2) . . ?
C07S C0A1 Zr06 74.7(8) . . ?
C07S C0A1 C09B 106.1(15) . . ?
C09B C0A1 Zr06 72.4(8) . . ?
C08J C0A2 C06Y 119.4(16) . . ?
C07C C0A3 Zr07 71.9(8) . . ?
C07C C0A3 C0AW 110.9(14) . . ?
C0AW C0A3 Zr07 72.9(8) . . ?
C0D7 C0A4 Zr0W 71.7(12) . . ?
C99 C0A4 Zr0W 71.0(12) . . ?
C99 C0A4 C0D7 100(2) . . ?
C08M C0A6 C07P 118.5(13) . . ?
C08M C0A6 C0B3 118.9(12) . . ?
C0B3 C0A6 C07P 122.6(13) . . ?
C085 C0A7 Zr0S 72.5(10) . . ?
C085 C0A7 C0A0 105.3(18) . . ?
C0A0 C0A7 Zr0S 73.0(10) . . ?
C0B0 C0A8 C07L 120.5(13) . . ?
C20 C19 C18 123.9(15) . . ?
C0AZ C0AB Zr0J 76.8(10) . . ?
C0AZ C0AB C0BX 101.0(15) . . ?
C0BX C0AB Zr0J 74.1(9) . . ?
C07T C0AC Zr0L 71.0(10) . . ?
C07T C0AC C07W 108.5(17) . . ?
C07W C0AC Zr0L 71.2(8) . . ?
C04X C0AD C06W 117.8(13) . . ?
C099 C0AE C0D0 122.2(13) . . ?
C099 C0AE C58 121.7(15) . . ?
C0D0 C0AE C58 115.9(15) . . ?
C0BJ C0AF Zr0O 74.5(12) . . ?
C0BJ C0AF C35 105.0(18) . . ?
C35 C0AF Zr0O 72.4(10) . . ?
C2 C1 C5 117.5(12) . . ?
C2O C0AI C075 105.9(14) . . ?
C07L C0AK C0AV 115.5(14) . . ?
C08W C0AM Zr0A 74.2(8) . . ?
C42 C0AM Zr0A 74.3(10) . . ?
C42 C0AM C08W 107.5(19) . . ?
C0CK C0AN C07A 116.0(12) . . ?
C0CU C0AO C078 120.9(19) . . ?
C09E C0AP Zr0D 76.1(11) . . ?
C09E C0AP C09Y 106.0(16) . . ?
C09Y C0AP Zr0D 72.6(9) . . ?
O04F C0AQ C07L 109.8(14) . . ?
O04M C0AQ O04F 121.6(14) . . ?
O04M C0AQ C07L 128.3(14) . . ?
C08G C0AS Zr0O 73.7(9) . . ?
C35 C0AS Zr0O 72.0(10) . . ?
C35 C0AS C08G 103.4(15) . . ?
C06O C0AT Zr0C 73.3(8) . . ?
C083 C0AT Zr0C 73.0(8) . . ?
C083 C0AT C06O 103.7(14) . . ?
C0BP C0AU C0DC 118.8(16) . . ?
C0BP C0AU C87 124.9(19) . . ?
C87 C0AU C0DC 116.1(18) . . ?
C09T C0AV C0AK 119.5(13) . . ?
C06P C0AW Zr07 73.0(9) . . ?
C0A3 C0AW Zr07 74.0(9) . . ?
C0A3 C0AW C06P 101.0(14) . . ?
C09A C0AX Zr0P 75.6(14) . . ?
C09A C0AX C0CQ 101.4(18) . . ?
C0CQ C0AX Zr0P 71.9(11) . . ?
C0B1 C0AY Zr0J 74.1(10) . . ?
C0BX C0AY Zr0J 76.7(11) . . ?
C0BX C0AY C0B1 99.0(15) . . ?
C0AB C0AZ Zr0J 74.2(11) . . ?
C0AB C0AZ C0B1 117.2(17) . . ?
C0B1 C0AZ Zr0J 73.3(12) . . ?
C09T C0B0 C0A8 117.7(13) . . ?
C0AY C0B1 Zr0J 71.7(10) . . ?
C0AZ C0B1 Zr0J 77.0(12) . . ?
C0AZ C0B1 C0AY 109.0(14) . . ?
C08V C0B2 Zr01 76.3(8) . . ?
C08V C0B2 C09H 108.3(14) . . ?
C09H C0B2 Zr01 73.7(7) . . ?
C08K C0B3 C0A6 120.4(13) . . ?
C15 C18 C19 117.4(14) . . ?
C0D1 C6 C08H 107.7(17) . . ?
C057 C5 C1 118.1(11) . . ?
C099 C0B7 C09D 113.3(15) . . ?
C09M C0B8 C71 119.1(18) . . ?
C0DA C0B8 C09M 120.9(18) . . ?
C0DA C0B8 C71 120(2) . . ?
C07N C0B9 Zr09 73.7(7) . . ?
C09R C0B9 Zr09 72.1(9) . . ?
C09R C0B9 C07N 116.9(17) . . ?
C09A C0BA Zr0P 72.5(11) . . ?
C09A C0BA C0CZ 104.6(17) . . ?
C0CZ C0BA Zr0P 73.2(10) . . ?
C090 C0BC Zr0X 72.1(12) . . ?
C0CJ C0BC Zr0X 73.3(13) . . ?
C0CJ C0BC C090 115.1(19) . . ?
C08Z C0BD C0DM 122.1(14) . . ?
C0D4 C0BD C08Z 120.4(15) . . ?
C0D4 C0BD C0DM 117.4(13) . . ?
C06J C0BE C06U 123.4(13) . . ?
C0CS C0BF C071 106.0(12) . . ?
C08W C0BG Zr0A 76.3(11) . . ?
C08W C0BG C0BN 109.1(18) . . ?
C0BN C0BG Zr0A 75.8(11) . . ?
C07Z C0BH C08H 115.1(19) . . ?
C0BK C0BI Zr0T 75.8(8) . . ?
C0D6 C0BI Zr0T 75.2(9) . . ?
C0D6 C0BI C0BK 111.4(17) . . ?
C08G C0BJ Zr0O 77.6(12) . . ?
C08G C0BJ C0AF 114.8(18) . . ?
C0AF C0BJ Zr0O 75.1(11) . . ?
C0BI C0BK Zr0T 68.8(8) . . ?
C0CC C0BK Zr0T 72.1(11) . . ?
C0CC C0BK C0BI 101.2(19) . . ?
C070 C0BL Zr0H 77.1(9) . . ?
C086 C0BL Zr0H 75.3(9) . . ?
C086 C0BL C070 110.9(15) . . ?
C09E C0BM Zr0D 74.6(9) . . ?
C09E C0BM C0C4 108.6(17) . . ?
C0C4 C0BM Zr0D 73.6(9) . . ?
C0BG C0BN Zr0A 73.8(11) . . ?
C0BG C0BN C42 107.5(18) . . ?
C42 C0BN Zr0A 72.0(10) . . ?
C0AU C0BP C09M 120.1(19) . . ?
C08L C0BQ C06Z 120.0(13) . . ?
C08L C0BQ C0CK 121.1(11) . . ?
C0CK C0BQ C06Z 118.9(12) . . ?
C0DM C0BS C09L 120.2(15) . . ?
C08D C0BU Zr10 75.5(11) . . ?
C0CL C0BU Zr10 73.0(11) . . ?
C0CL C0BU C08D 110.2(19) . . ?
C08Y C0BV C0DL 121.9(18) . . ?
C0AG C0BW Zr0V 73.9(5) . . ?
C0AG C0BW C0C1 108.0 . . ?
C0C1 C0BW Zr0V 73.5(5) . . ?
C0BW C0AG Zr0V 73.8(5) . . ?
C0BB C0AG Zr0V 73.6(5) . . ?
C0BB C0AG C0BW 108.0 . . ?
C0AG C0BB Zr0V 74.0(5) . . ?
C0AG C0BB C0D8 108.0 . . ?
C0D8 C0BB Zr0V 73.6(5) . . ?
C0BB C0D8 Zr0V 73.9(5) . . ?
C0C1 C0D8 Zr0V 73.9(5) . . ?
C0C1 C0D8 C0BB 108.0 . . ?
C0BW C0C1 Zr0V 74.0(5) . . ?
C0D8 C0C1 Zr0V 73.7(5) . . ?
C0D8 C0C1 C0BW 108.0 . . ?
C0AB C0BX Zr0J 72.4(8) . . ?
C0AY C0BX Zr0J 71.3(9) . . ?
C0AY C0BX C0AB 112.4(14) . . ?
C0CV C0BY Zr0N 76.5(4) . . ?
C0CV C0BY C08N 108.0 . . ?
C08N C0BY Zr0N 70.5(4) . . ?
C0BY C0CV Zr0N 71.9(4) . . ?
C079 C0CV Zr0N 72.5(4) . . ?
C079 C0CV C0BY 108.0 . . ?
C0CV C079 Zr0N 76.0(4) . . ?
C0CV C079 C096 108.0 . . ?
C0CV C079 C0FB 112.7(16) . . ?
C096 C079 Zr0N 70.4(4) . . ?
C096 C079 C0FB 138.7(16) . . ?
C0FB C079 Zr0N 125.6(12) . . ?
C079 C096 Zr0N 77.3(4) . . ?
C08N C096 Zr0N 73.2(4) . . ?
C08N C096 C079 108.0 . . ?
C0BY C08N Zr0N 77.0(4) . . ?
C096 C08N Zr0N 73.9(4) . . ?
C096 C08N C0BY 108.0 . . ?
C0E7 C0C0 Zr0Z 73.3(12) . . ?
C0E7 C0C0 C90 111(2) . . ?
C90 C0C0 Zr0Z 74.8(12) . . ?
C09Y C0C4 Zr0D 74.9(10) . . ?
C09Y C0C4 C0BM 111.6(17) . . ?
C0BM C0C4 Zr0D 75.5(9) . . ?
C08Y C0C5 C09Q 126(2) . . ?
C09N C0C6 Zr10 75.0(11) . . ?
C0CL C0C6 Zr10 76.9(13) . . ?
C0CL C0C6 C09N 111(2) . . ?
C08X C0C8 Zr0M 72.4(9) . . ?
C08X C0C8 C0DP 101.5(15) . . ?
C08X C0C8 C0ET 136(2) . . ?
C0DP C0C8 Zr0M 75.6(9) . . ?
C0ET C0C8 Zr0M 118.9(12) . . ?
C0ET C0C8 C0DP 122.3(19) . . ?
C094 C0C9 Zr0R 70.9(12) . . ?
C094 C0C9 C0D2 108.6(19) . . ?
C0D2 C0C9 Zr0R 70.3(10) . . ?
C0CN C0CA Zr0Q 73.3(5) . . ?
C07Q C0CA Zr0Q 73.5(4) . . ?
C07Q C0CA C0CN 108.0 . . ?
C0CA C0CN Zr0Q 74.4(5) . . ?
C092 C0CN Zr0Q 73.0(5) . . ?
C092 C0CN C0CA 108.0 . . ?
C0CN C092 Zr0Q 74.4(5) . . ?
C14 C092 Zr0Q 73.8(4) . . ?
C14 C092 C0CN 108.0 . . ?
C092 C14 Zr0Q 73.5(5) . . ?
C092 C14 C07Q 108.0 . . ?
C07Q C14 Zr0Q 74.5(5) . . ?
C0CA C07Q Zr0Q 74.2(5) . . ?
C0CA C07Q C14 108.0 . . ?
C14 C07Q Zr0Q 73.0(5) . . ?
C0BK C0CC Zr0T 79.9(12) . . ?
C0BK C0CC C0CD 115(2) . . ?
C0CD C0CC Zr0T 73.2(10) . . ?
C0CC C0CD Zr0T 72.3(10) . . ?
C0D6 C0CD Zr0T 75.3(11) . . ?
C0D6 C0CD C0CC 109.0(18) . . ?
C0D0 C0CG C09D 115.5(16) . . ?
C0CX C0CH Zr0Y 79.3(14) . . ?
C0CX C0CH C0DU 114(2) . . ?
C0DU C0CH Zr0Y 73.2(12) . . ?
C0BC C0CJ Zr0X 77.7(14) . . ?
C0BC C0CJ C0CM 113.2(18) . . ?
C0CM C0CJ Zr0X 79.3(13) . . ?
C0BQ C0CK C0AN 121.5(12) . . ?
C0BU C0CL Zr10 74.4(12) . . ?
C0C6 C0CL Zr10 72.9(13) . . ?
C0C6 C0CL C0BU 110(2) . . ?
C0CJ C0CM Zr0X 70.4(13) . . ?
C0CJ C0CM C55 97.5(19) . . ?
C55 C0CM Zr0X 66.9(12) . . ?
C0AX C0CQ Zr0P 74.4(10) . . ?
C0CZ C0CQ Zr0P 79.0(13) . . ?
C0CZ C0CQ C0AX 114.1(18) . . ?
C0AO C0CU C08J 114.9(18) . . ?
C0CH C0CX Zr0Y 71.6(14) . . ?
C0DF C0CX Zr0Y 73.9(16) . . ?
C0DF C0CX C0CH 106(3) . . ?
C0BA C0CZ Zr0P 74.1(10) . . ?
C0CQ C0CZ Zr0P 72.3(11) . . ?
C0CQ C0CZ C0BA 104.7(18) . . ?
C0CG C0D0 C0AE 121.0(16) . . ?
C6 C0D1 C081 121.8(18) . . ?
C0C9 C0D2 Zr0R 75.4(11) . . ?
C0DO C0D2 Zr0R 81.0(12) . . ?
C0DO C0D2 C0C9 107.0(18) . . ?
C0BD C0D4 C0DD 119.7(15) . . ?
C0BI C0D6 Zr0T 71.7(10) . . ?
C0CD C0D6 Zr0T 73.7(11) . . ?
C0CD C0D6 C0BI 103(2) . . ?
C0A4 C0D7 Zr0W 73.9(12) . . ?
C0DH C0D7 Zr0W 76.7(12) . . ?
C0DH C0D7 C0A4 112(2) . . ?
C0E2 C0D9 C61 120.0 . . ?
C0E2 C0D9 C0ET 115.9(17) . . ?
C61 C0D9 C0ET 124.1(17) . . ?
C0FL C0E2 C0D9 120.0 . . ?
C0E2 C0FL C0CW 120.0 . . ?
C0DR C0CW C0FL 120.0 . . ?
C60 C0CW C0FL 124(2) . . ?
C60 C0CW C0DR 116(2) . . ?
C0CW C0DR C61 120.0 . . ?
C0DR C61 C0D9 120.0 . . ?
C0B8 C0DA C0DC 124(2) . . ?
C0DA C0DC C0AU 113.3(19) . . ?
C09L C0DD C0D4 117.7(14) . . ?
C0CX C0DF Zr0Y 78.2(15) . . ?
C0CX C0DF C0EH 119(2) . . ?
C0EH C0DF Zr0Y 70.1(12) . . ?
C0D7 C0DH Zr0W 69.9(12) . . ?
C96 C0DH Zr0W 73.5(14) . . ?
C96 C0DH C0D7 110(2) . . ?
C098 C0DJ Zr0M 69.4(10) . . ?
C098 C0DJ C0DP 105.6(18) . . ?
C0DP C0DJ Zr0M 73.8(10) . . ?
C06T C0DK C0CY 114.5(14) . . ?
C09F C0DL C0BV 121(2) . . ?
C0BS C0DM C0BD 120.4(14) . . ?
C08S C0DO Zr0R 72.1(9) . . ?
C0D2 C0DO Zr0R 68.5(11) . . ?
C0D2 C0DO C08S 108.5(18) . . ?
C0C8 C0DP Zr0M 71.4(9) . . ?
C0DJ C0DP Zr0M 75.6(10) . . ?
C0DJ C0DP C0C8 111.5(17) . . ?
C0CH C0DU Zr0Y 74.8(12) . . ?
C0CH C0DU C0EH 106(2) . . ?
C0EH C0DU Zr0Y 71.6(10) . . ?
C0EG C0DW Zr0Z 76.3(15) . . ?
C0EG C0DW C90 109(2) . . ?
C90 C0DW Zr0Z 78.4(14) . . ?
C0F3 C0DX C0DG 120.0 . . ?
C43 C0F3 C0DX 120.0 . . ?
C0F3 C43 C34 120.0 . . ?
C43 C34 C0E3 120.0 . . ?
C34 C0E3 C36 114.5(15) . . ?
C0DG C0E3 C34 120.0 . . ?
C0DG C0E3 C36 125.4(15) . . ?
C0E3 C0DG C0DX 120.0 . . ?
C0C0 C0E7 Zr0Z 74.0(10) . . ?
C0EG C0E7 Zr0Z 72.5(13) . . ?
C0EG C0E7 C0C0 103(2) . . ?
C0DZ C0E8 C0E0 120.0 . . ?
C0E8 C0DZ C0CS 120.0 . . ?
C0DZ C0CS C0BF 116.2(14) . . ?
C0DZ C0CS C0CP 120.0 . . ?
C0CP C0CS C0BF 123.7(14) . . ?
C0CT C0CP C0CS 120.0 . . ?
C0E0 C0CT C0CP 120.0 . . ?
C0E8 C0E0 C38 121.8(17) . . ?
C0CT C0E0 C0E8 120.0 . . ?
C0CT C0E0 C38 117.8(17) . . ?
C0DW C0EG Zr0Z 72.8(14) . . ?
C0E7 C0EG Zr0Z 77.7(15) . . ?
C0E7 C0EG C0DW 117(3) . . ?
C0DF C0EH Zr0Y 75.9(12) . . ?
C0DF C0EH C0DU 94.8(18) . . ?
C0DU C0EH Zr0Y 72.7(10) . . ?
C0EB C0EJ C065 114.5(17) . . ?
C0EB C0EP C47 120.0 . . ?
C0EP C0EB C0EJ 118.6(19) . . ?
C0EK C0EB C0EJ 121.2(19) . . ?
C0EK C0EB C0EP 120.0 . . ?
C73 C0EK C0EB 120.0 . . ?
C0EK C73 C49 120.0 . . ?
C73 C49 C50 126(2) . . ?
C47 C49 C73 120.0 . . ?
C47 C49 C50 114(2) . . ?
C49 C47 C0EP 120.0 . . ?
C0C8 C0ET C0D9 110.0(15) . . ?
C079 C0FB C1H 104(2) . . ?
C0ED C0FC C0CY 120.0 . . ?
C0DS C0ED C0FC 120.0 . . ?
C0ED C0DS C0E5 120.0 . . ?
C0ED C0DS C41 118(2) . . ?
C0E5 C0DS C41 122(2) . . ?
C0DS C0E5 C0EC 120.0 . . ?
C0CY C0EC C0E5 120.0 . . ?
C0FC C0CY C0DK 116.7(14) . . ?
C0EC C0CY C0DK 123.1(14) . . ?
C0EC C0CY C0FC 120.0 . . ?
C1U C0FI C05W 116.5(17) . . ?
C06O C0GD C1C 89(3) . . ?
O01O C33 O02X 122.7(10) . . ?
O01O C33 C30 119.3(12) . . ?
O02X C33 C30 117.9(11) . . ?
O033 C63 C081 111.4(16) . . ?
O03Y C63 O033 127.1(12) . . ?
O03Y C63 C081 121.4(16) . . ?
O045 C68 C08H 109.8(17) . . ?
O05O C68 O045 127.0(14) . . ?
O05O C68 C08H 123(2) . . ?
O04D C71 C0B8 118.8(18) . . ?
O04T C71 O04D 127.4(15) . . ?
O04T C71 C0B8 113.8(17) . . ?
O04U C87 C0AU 120.2(18) . . ?
O05S C87 O04U 118.3(15) . . ?
O05S C87 C0AU 121.4(19) . . ?
C0DH C96 Zr0W 76.4(15) . . ?
C0DH C96 C99 105(2) . . ?
C99 C96 Zr0W 68.8(11) . . ?
C0A4 C99 Zr0W 76.1(13) . . ?
C0A4 C99 C96 113(2) . . ?
C96 C99 Zr0W 75.2(12) . . ?
O03D C51 C078 109.9(15) . . ?
O03S C51 O03D 125.3(14) . . ?
O03S C51 C078 124.8(16) . . ?
C06S C59 Zr0G 72.7(10) . . ?
C07F C59 Zr0G 73.5(10) . . ?
C07F C59 C06S 102.9(18) . . ?
C06S C64 Zr0G 72.3(10) . . ?
C06S C64 C08E 111.0(17) . . ?
C06S C64 C36 126.8(19) . . ?
C08E C64 Zr0G 73.9(8) . . ?
C08E C64 C36 122(2) . . ?
C36 C64 Zr0G 121.0(10) . . ?
C07O C7 Zr01 74.1(8) . . ?
C08V C7 Zr01 77.6(9) . . ?
C08V C7 C07O 110.5(15) . . ?
O03K C58 O04G 127.2(11) . . ?
O03K C58 C0AE 117.6(14) . . ?
O04G C58 C0AE 115.0(14) . . ?
O05C C9 C09D 115.9(18) . . ?
O05Q C9 O05C 128.3(15) . . ?
O05Q C9 C09D 115.3(18) . . ?
C097 C56 Zr05 78.2(11) . . ?
C097 C56 C09P 115.6(17) . . ?
C09P C56 Zr05 76.1(10) . . ?
C0F4 C82 Zr0U 75.2(5) . . ?
C087 C82 Zr0U 74.1(5) . . ?
C087 C82 C0F4 108.0 . . ?
C82 C0F4 Zr0U 72.3(5) . . ?
C82 C0F4 C0CR 108.0 . . ?
C0CR C0F4 Zr0U 75.3(5) . . ?
C0F4 C0CR Zr0U 72.6(5) . . ?
C0CE C0CR Zr0U 73.4(5) . . ?
C0CE C0CR C0F4 108.0 . . ?
C0CR C0CE Zr0U 74.6(5) . . ?
C087 C0CE Zr0U 72.1(5) . . ?
C087 C0CE C0CR 108.0 . . ?
C82 C087 Zr0U 73.2(5) . . ?
C0CE C087 Zr0U 75.6(5) . . ?
C0CE C087 C82 108.0 . . ?
O034 C10 C06F 119.9(12) . . ?
O03P C10 O034 123.0(11) . . ?
O03P C10 C06F 116.8(13) . . ?
C05Z C48 Zr08 72.3(10) . . ?
C05Z C48 C21 100.2(16) . . ?
C21 C48 Zr08 73.0(9) . . ?
C05Z C13 Zr08 72.6(9) . . ?
C063 C13 Zr08 74.6(9) . . ?
C063 C13 C05Z 100.9(17) . . ?
C08U C23 Zr0S 73.4(10) . . ?
C0A0 C23 Zr0S 75.0(11) . . ?
C0A0 C23 C08U 106(2) . . ?
C0AF C35 Zr0O 75.2(10) . . ?
C0AS C35 Zr0O 76.8(9) . . ?
C0AS C35 C0AF 109.3(16) . . ?
C063 C21 Zr08 74.9(10) . . ?
C063 C21 C48 108.5(16) . . ?
C48 C21 Zr08 72.6(8) . . ?
C052 C12 Zr02 74.5(7) . . ?
C052 C12 C095 109.5(13) . . ?
C095 C12 Zr02 74.0(6) . . ?
O02A C17 C15 111.0(12) . . ?
O02N C17 O02A 126.9(11) . . ?
O02N C17 C15 121.4(12) . . ?
C64 C36 C0E3 110.2(13) . . ?
C0C0 C90 Zr0Z 72.3(12) . . ?
C0C0 C90 C0DW 99(2) . . ?
C0DW C90 Zr0Z 67.7(13) . . ?
C090 C55 Zr0X 75.6(11) . . ?
C090 C55 C0CM 112.8(18) . . ?
C0CM C55 Zr0X 79.7(12) . . ?
C0AM C42 Zr0A 77.0(11) . . ?
C0AM C42 C0BN 109.8(19) . . ?
C0BN C42 Zr0A 75.7(9) . . ?
C08D C95 C2A 102(3) . . ?
C05F C11 C1M 103.3(19) . . ?
C26 O3 Zr0F 129.7(7) . . ?
C39 C50 C49 125(4) . . ?
C1H C1G C1L 117.8(15) . . ?
C1G C1H C0FB 111(3) . . ?
C1G C1H C1I 119.9(14) . . ?
C1I C1H C0FB 129(3) . . ?
C1H C1I C1J 122.5(14) . . ?
C1K C1J C1I 117.1(14) . . ?
C1J C1K C1L 120.4(14) . . ?
C1K C1L C1G 122.1(15) . . ?
C1N C1M C11 98(3) . . ?
C1N C1M C1R 120.4(16) . . ?
C1R C1M C11 140(3) . . ?
C1M C1N C1O 121.2(15) . . ?
C1P C1O C1N 117.9(14) . . ?
C1O C1P C1Q 121.3(15) . . ?
C1R C1Q C1P 120.1(15) . . ?
C1Q C1R C1M 118.5(15) . . ?
C1T C1S C1X 119.5(15) . . ?
C1U C1T C1S 121.0(15) . . ?
C1T C1U C0FI 129(2) . . ?
C1T C1U C1V 119.0(13) . . ?
C1V C1U C0FI 108(2) . . ?
C1U C1V C1W 121.2(14) . . ?
C1V C1W C1X 119.2(14) . . ?
C1W C1X C1S 119.5(15) . . ?
C1Z C1Y C2D 120.4(16) . . ?
C1Y C1Z C2A 121.2(15) . . ?
C1Z C2A C95 136(7) . . ?
C2B C2A C95 106(7) . . ?
C2B C2A C1Z 117.3(15) . . ?
C2A C2B C2C 121.5(16) . . ?
C2B C2C C2D 119.1(16) . . ?
C2C C2D C1Y 118.7(16) . . ?
C0E1 C60 C0CW 135(3) . . ?
C2F C2E C2J 119.0(15) . . ?
C2F C2E C77 108(3) . . ?
C2J C2E C77 131(3) . . ?
C2G C2F C2E 121.7(15) . . ?
C2F C2G C2H 119.4(14) . . ?
C2G C2H C46 141(3) . . ?
C2G C2H C2I 118.6(14) . . ?
C2I C2H C46 100(3) . . ?
C2H C2I C2J 120.8(15) . . ?
C2I C2J C2E 118.2(15) . . ?
C1B C1A C1F 119.7(16) . . ?
C1A C1B C1C 120.0(15) . . ?
C1B C1C C0GD 114(6) . . ?
C1B C1C C1D 119.9(15) . . ?
C1D C1C C0GD 121(6) . . ?
C1C C1D C1E 121.1(15) . . ?
C1F C1E C1D 118.2(15) . . ?
C1E C1F C1A 121.1(15) . . ?
C2L C2K C2P 117.8(15) . . ?
C2M C2L C2K 122.3(14) . . ?
C2L C2M C2N 119.3(14) . . ?
C2O C2N C2M 118.9(14) . . ?
C2N C2O C0AI 113(3) . . ?
C2N C2O C2P 122.0(14) . . ?
C2P C2O C0AI 125(3) . . ?
C2O C2P C2K 119.8(14) . . ?
C2R C2Q C2V 123.4(15) . . ?
C2S C2R C2Q 116.5(14) . . ?
C2R C2S C2T 119.7(14) . . ?
C2U C2T C2S 121.0(15) . . ?
C2V C2U C2T 117.2(14) . . ?
C2U C2V C2Q 118.5(14) . . ?
C0BO C38 C0E0 130(4) . . ?
C2E C77 C08G 110(3) . . ?
C0GI C41 C0DS 127(4) . . ?

loop_
_geom_bond_atom_site_label_1
_geom_bond_atom_site_label_2
_geom_bond_distance
_geom_bond_site_symmetry_2
_geom_bond_publ_flag
Zr01 Zr06 3.3533(11) . ?
Zr01 Zr09 3.3514(12) . ?
Zr01 O01D 2.124(7) . ?
Zr01 O01F 2.187(7) . ?
Zr01 O01G 2.064(6) . ?
Zr01 O01U 2.169(6) . ?
Zr01 O1W 2.155(7) . ?
Zr01 C07O 2.484(13) . ?
Zr01 C08V 2.549(12) . ?
Zr01 C09H 2.521(12) . ?
Zr01 C0B2 2.538(12) . ?
Zr01 C7 2.503(13) . ?
Zr02 Zr04 3.3578(11) . ?
Zr02 Zr05 3.3479(11) . ?
Zr02 O1K 2.139(7) . ?
Zr02 O01N 2.085(6) . ?
Zr02 O01Z 2.185(6) . ?
Zr02 O022 2.123(6) . ?
Zr02 O02M 2.180(7) . ?
Zr02 C052 2.509(11) . ?
Zr02 C05F 2.592(11) . ?
Zr02 C06Q 2.559(10) . ?
Zr02 C095 2.500(11) . ?
Zr02 C12 2.497(11) . ?
Zr03 Zr0E 3.3557(14) . ?
Zr03 Zr0F 3.3574(15) . ?
Zr03 O01H 2.212(6) . ?
Zr03 O01J 2.086(7) . ?
Zr03 O01Y 2.121(7) . ?
Zr03 O027 2.194(6) . ?
Zr03 O041 2.147(7) . ?
Zr03 C066 2.630(15) . ?
Zr03 C06L 2.559(13) . ?
Zr03 C073 2.504(13) . ?
Zr03 C08F 2.556(12) . ?
Zr03 C09J 2.517(12) . ?
Zr04 Zr05 3.3410(13) . ?
Zr04 O01M 2.144(8) . ?
Zr04 O01N 2.084(6) . ?
Zr04 O022 2.137(6) . ?
Zr04 O025 2.116(7) . ?
Zr04 O02G 2.164(6) . ?
Zr04 C05T 2.577(12) . ?
Zr04 C065 2.561(12) . ?
Zr04 C06K 2.518(11) . ?
Zr04 C06V 2.559(12) . ?
Zr04 C08R 2.601(13) . ?
Zr05 O1K 2.149(6) . ?
Zr05 O01N 2.048(7) . ?
Zr05 O024 2.166(8) . ?
Zr05 O025 2.135(6) . ?
Zr05 O02C 2.219(7) . ?
Zr05 C08B 2.622(15) . ?
Zr05 C08T 2.503(12) . ?
Zr05 C097 2.561(16) . ?
Zr05 C09P 2.527(13) . ?
Zr05 C56 2.509(16) . ?
Zr06 Zr09 3.3538(14) . ?
Zr06 O01D 2.134(6) . ?
Zr06 O01G 2.066(6) . ?
Zr06 O01L 2.130(7) . ?
Zr06 O01Q 2.160(8) . ?
Zr06 O021 2.198(6) . ?
Zr06 C07I 2.522(15) . ?
Zr06 C07S 2.559(15) . ?
Zr06 C09B 2.507(14) . ?
Zr06 C09S 2.484(15) . ?
Zr06 C0A1 2.536(13) . ?
Zr07 Zr08 3.3497(12) . ?
Zr07 Zr0A 3.3323(15) . ?
Zr07 O01E 2.142(6) . ?
Zr07 O01R 2.066(6) . ?
Zr07 O02X 2.192(7) . ?
Zr07 O03E 2.121(8) . ?
Zr07 O03G 2.215(7) . ?
Zr07 C06A 2.545(11) . ?
Zr07 C06P 2.543(13) . ?
Zr07 C07C 2.525(12) . ?
Zr07 C0A3 2.566(13) . ?
Zr07 C0AW 2.553(16) . ?
Zr08 Zr0A 3.3544(14) . ?
Zr08 O01E 2.124(7) . ?
Zr08 O01R 2.045(6) . ?
Zr08 O02N 2.211(8) . ?
Zr08 O037 2.163(7) . ?
Zr08 O039 2.125(7) . ?
Zr08 C05Z 2.484(13) . ?
Zr08 C063 2.523(12) . ?
Zr08 C48 2.539(16) . ?
Zr08 C13 2.513(15) . ?
Zr08 C21 2.543(14) . ?
Zr09 O01G 2.072(6) . ?
Zr09 O01L 2.133(7) . ?
Zr09 O01V 2.183(7) . ?
Zr09 O1W 2.173(7) . ?
Zr09 O02P 2.188(6) . ?
Zr09 C07N 2.541(11) . ?
Zr09 C080 2.538(14) . ?
Zr09 C08I 2.551(14) . ?
Zr09 C09R 2.456(14) . ?
Zr09 C0B9 2.542(13) . ?
Zr0A O01O 2.166(7) . ?
Zr0A O01R 2.098(7) . ?
Zr0A O02A 2.185(7) . ?
Zr0A O039 2.117(7) . ?
Zr0A O03E 2.127(7) . ?
Zr0A C08W 2.543(15) . ?
Zr0A C0AM 2.516(15) . ?
Zr0A C0BG 2.508(18) . ?
Zr0A C0BN 2.533(17) . ?
Zr0A C42 2.486(15) . ?
Zr0B Zr0N 3.3433(13) . ?
Zr0B Zr0R 3.3503(15) . ?
Zr0B O01I 2.175(8) . ?
Zr0B O01T 2.059(7) . ?
Zr0B O29 2.135(7) . ?
Zr0B O02L 2.126(7) . ?
Zr0B O034 2.196(8) . ?
Zr0B C05V 2.584(14) . ?
Zr0B C05X 2.565(13) . ?
Zr0B C071 2.601(11) . ?
Zr0B C09W 2.514(13) . ?
Zr0B C09Z 2.559(12) . ?
Zr0C Zr0D 3.3498(15) . ?
Zr0C Zr0I 3.3363(14) . ?
Zr0C O020 2.244(8) . ?
Zr0C O023 2.055(7) . ?
Zr0C O02H 2.133(7) . ?
Zr0C O02Q 2.187(7) . ?
Zr0C O02T 2.118(7) . ?
Zr0C C05E 2.468(13) . ?
Zr0C C06O 2.533(14) . ?
Zr0C C083 2.485(11) . ?
Zr0C C08C 2.538(15) . ?
Zr0C C0AT 2.524(14) . ?
Zr0D Zr0I 3.3397(17) . ?
Zr0D O023 2.029(8) . ?
Zr0D O02B 2.183(8) . ?
Zr0D O02T 2.134(7) . ?
Zr0D O038 2.194(7) . ?
Zr0D O03J 2.146(8) . ?
Zr0D C09E 2.553(16) . ?
Zr0D C09Y 2.545(18) . ?
Zr0D C0AP 2.533(17) . ?
Zr0D C0BM 2.560(15) . ?
Zr0D C0C4 2.537(14) . ?
Zr0E Zr0F 3.3326(15) . ?
Zr0E O01J 2.021(7) . ?
Zr0E O01P 2.206(7) . ?
Zr0E O026 2.186(8) . ?
Zr0E O02K 2.134(8) . ?
Zr0E O041 2.102(7) . ?
Zr0E C07V 2.520(12) . ?
Zr0E C09I 2.504(11) . ?
Zr0E C0DI 2.504(13) . ?
Zr0E C8 2.519(13) . ?
Zr0E C0AR 2.529(12) . ?
Zr0F O01J 2.073(7) . ?
Zr0F O01Y 2.140(7) . ?
Zr0F O02K 2.112(8) . ?
Zr0F O02Y 2.176(8) . ?
Zr0F C08Q 2.472(11) . ?
Zr0F C08O 2.620(11) . ?
Zr0F C0CI 2.675(12) . ?
Zr0F C16 2.565(12) . ?
Zr0F C66 2.436(12) . ?
Zr0F O3 2.202(7) . ?
Zr0G Zr0P 3.3604(14) . ?
Zr0G Zr0U 3.3496(17) . ?
Zr0G O2R 2.111(8) . ?
Zr0G O02U 2.159(8) . ?
Zr0G O02Z 2.180(8) . ?
Zr0G O032 2.066(7) . ?
Zr0G O03F 2.203(9) . ?
Zr0G C06S 2.498(16) . ?
Zr0G C07F 2.489(11) . ?
Zr0G C08E 2.541(13) . ?
Zr0G C59 2.532(16) . ?
Zr0G C64 2.573(13) . ?
Zr0H Zr0K 3.3540(13) . ?
Zr0H Zr0M 3.3527(14) . ?
Zr0H O02F 2.103(8) . ?
Zr0H O02I 2.159(9) . ?
Zr0H O02V 2.142(7) . ?
Zr0H O03B 2.052(8) . ?
Zr0H O03Q 2.152(7) . ?
Zr0H C05W 2.517(14) . ?
Zr0H C070 2.535(14) . ?
Zr0H C086 2.485(15) . ?
Zr0H C09X 2.530(13) . ?
Zr0H C0BL 2.458(15) . ?
Zr0I O023 2.092(7) . ?
Zr0I O02D 2.195(9) . ?
Zr0I O02H 2.103(7) . ?
Zr0I O02O 2.194(8) . ?
Zr0I O03J 2.102(8) . ?
Zr0I C067 2.489(11) . ?
Zr0I C06T 2.581(11) . ?
Zr0I C07R 2.613(11) . ?
Zr0I C0AJ 2.542(10) . ?
Zr0I C09O 2.464(11) . ?
Zr0J Zr0L 3.3502(17) . ?
Zr0J Zr0Q 3.3500(19) . ?
Zr0J O01X 2.117(7) . ?
Zr0J O02J 2.144(8) . ?
Zr0J O02S 2.183(8) . ?
Zr0J O031 2.070(9) . ?
Zr0J O033 2.164(8) . ?
Zr0J C0AB 2.543(15) . ?
Zr0J C0AY 2.497(19) . ?
Zr0J C0AZ 2.573(19) . ?
Zr0J C0B1 2.529(18) . ?
Zr0J C0BX 2.567(14) . ?
Zr0K Zr0M 3.3345(14) . ?
Zr0K O02V 2.124(8) . ?
Zr0K O36 2.124(7) . ?
Zr0K O03A 2.199(8) . ?
Zr0K O03B 2.069(7) . ?
Zr0K O03H 2.189(8) . ?
Zr0K C075 2.563(13) . ?
Zr0K C088 2.559(13) . ?
Zr0K C08A 2.589(12) . ?
Zr0K C09C 2.502(13) . ?
Zr0K C09K 2.598(13) . ?
Zr0L Zr0Q 3.3546(16) . ?
Zr0L O01X 2.128(8) . ?
Zr0L O02E 2.211(8) . ?
Zr0L O031 2.063(7) . ?
Zr0L O03L 2.110(8) . ?
Zr0L O051 2.165(8) . ?
Zr0L C072 2.538(16) . ?
Zr0L C07T 2.445(16) . ?
Zr0L C07W 2.483(13) . ?
Zr0L C093 2.519(15) . ?
Zr0L C0AC 2.544(14) . ?
Zr0M O028 2.234(7) . ?
Zr0M O02F 2.120(8) . ?
Zr0M O36 2.121(7) . ?
Zr0M O03B 2.049(8) . ?
Zr0M O03M 2.198(9) . ?
Zr0M C08X 2.499(16) . ?
Zr0M C098 2.467(14) . ?
Zr0M C0C8 2.527(16) . ?
Zr0M C0DJ 2.605(16) . ?
Zr0M C0DP 2.583(16) . ?
Zr0N Zr0R 3.3529(18) . ?
Zr0N O01T 2.064(7) . ?
Zr0N O02L 2.128(8) . ?
Zr0N O03C 2.182(8) . ?
Zr0N O03D 2.219(9) . ?
Zr0N O04E 2.119(9) . ?
Zr0N C0BY 2.579(11) . ?
Zr0N C0CV 2.638(11) . ?
Zr0N C079 2.593(11) . ?
Zr0N C096 2.505(10) . ?
Zr0N C08N 2.496(10) . ?
Zr0O Zr0S 3.3490(19) . ?
Zr0O Zr0V 3.3493(18) . ?
Zr0O O2W 2.127(8) . ?
Zr0O O03K 2.173(9) . ?
Zr0O O03N 2.123(8) . ?
Zr0O O03X 2.203(8) . ?
Zr0O O040 2.087(9) . ?
Zr0O C08G 2.540(16) . ?
Zr0O C0AF 2.508(18) . ?
Zr0O C0AS 2.530(15) . ?
Zr0O C0BJ 2.500(18) . ?
Zr0O C35 2.472(15) . ?
Zr0P Zr0U 3.354(2) . ?
Zr0P O2R 2.150(7) . ?
Zr0P O032 2.078(9) . ?
Zr0P O03I 2.170(8) . ?
Zr0P O045 2.192(10) . ?
Zr0P O04W 2.169(10) . ?
Zr0P C09A 2.55(2) . ?
Zr0P C0AX 2.55(2) . ?
Zr0P C0BA 2.601(17) . ?
Zr0P C0CQ 2.513(19) . ?
Zr0P C0CZ 2.589(16) . ?
Zr0Q O02J 2.110(9) . ?
Zr0Q O031 2.070(8) . ?
Zr0Q O03L 2.147(8) . ?
Zr0Q O03W 2.188(9) . ?
Zr0Q O03Y 2.188(10) . ?
Zr0Q C0CA 2.554(12) . ?
Zr0Q C0CN 2.541(12) . ?
Zr0Q C092 2.523(12) . ?
Zr0Q C14 2.527(11) . ?
Zr0Q C07Q 2.546(11) . ?
Zr0R O01T 2.065(8) . ?
Zr0R O29 2.120(7) . ?
Zr0R O03P 2.218(8) . ?
Zr0R O03S 2.105(10) . ?
Zr0R O04E 2.122(8) . ?
Zr0R C08S 2.557(15) . ?
Zr0R C094 2.422(17) . ?
Zr0R C0C9 2.526(18) . ?
Zr0R C0D2 2.457(19) . ?
Zr0R C0DO 2.607(16) . ?
Zr0S Zr0V 3.341(2) . ?
Zr0S O03N 2.161(8) . ?
Zr0S O040 2.050(9) . ?
Zr0S O04D 2.189(9) . ?
Zr0S O04N 2.145(9) . ?
Zr0S O05M 2.114(10) . ?
Zr0S C085 2.529(19) . ?
Zr0S C08U 2.556(17) . ?
Zr0S C0A0 2.553(17) . ?
Zr0S C0A7 2.580(17) . ?
Zr0S C23 2.562(18) . ?
Zr0T Zr0W 3.3485(18) . ?
Zr0T Zr0Y 3.3493(19) . ?
Zr0T O03R 2.068(10) . ?
Zr0T O03T 2.141(10) . ?
Zr0T O03U 2.146(9) . ?
Zr0T O03Z 2.153(8) . ?
Zr0T O04F 2.209(9) . ?
Zr0T C0BI 2.495(13) . ?
Zr0T C0BK 2.595(16) . ?
Zr0T C0CC 2.508(18) . ?
Zr0T C0CD 2.521(17) . ?
Zr0T C0D6 2.540(18) . ?
Zr0U O02U 2.105(7) . ?
Zr0U O032 2.086(9) . ?
Zr0U O043 2.206(10) . ?
Zr0U O04W 2.091(10) . ?
Zr0U O05O 2.175(8) . ?
Zr0U C82 2.513(13) . ?
Zr0U C0F4 2.551(13) . ?
Zr0U C0CR 2.587(14) . ?
Zr0U C0CE 2.571(14) . ?
Zr0U C087 2.526(13) . ?
Zr0V O2W 2.091(8) . ?
Zr0V O040 2.049(9) . ?
Zr0V O04G 2.194(8) . ?
Zr0V O04T 2.205(12) . ?
Zr0V O05M 2.134(10) . ?
Zr0V C0BW 2.546(12) . ?
Zr0V C0AG 2.547(13) . ?
Zr0V C0BB 2.541(14) . ?
Zr0V C0D8 2.537(14) . ?
Zr0V C0C1 2.539(11) . ?
Zr0W Zr0Y 3.354(2) . ?
Zr0W O03R 2.167(8) . ?
Zr0W O03Z 1.926(10) . ?
Zr0W O04M 2.156(10) . ?
Zr0W O05C 2.120(10) . ?
Zr0W O05I 2.166(10) . ?
Zr0W C0A4 2.57(2) . ?
Zr0W C0D7 2.54(2) . ?
Zr0W C0DH 2.64(2) . ?
Zr0W C96 2.60(2) . ?
Zr0W C99 2.51(2) . ?
Zr0X Zr0Z 3.351(2) . ?
Zr0X Zr10 3.360(2) . ?
Zr0X O042 2.064(11) . ?
Zr0X O044 2.148(9) . ?
Zr0X O04S 2.121(10) . ?
Zr0X O050 2.168(9) . ?
Zr0X O05S 2.168(11) . ?
Zr0X C090 2.542(17) . ?
Zr0X C0BC 2.61(2) . ?
Zr0X C0CJ 2.56(2) . ?
Zr0X C0CM 2.67(2) . ?
Zr0X C55 2.49(2) . ?
Zr0Y O03U 2.138(8) . ?
Zr0Y O03Z 2.074(9) . ?
Zr0Y O05I 2.015(11) . ?
Zr0Y O05Q 2.186(11) . ?
Zr0Y O06H 2.125(12) . ?
Zr0Y C0CH 2.554(19) . ?
Zr0Y C0CX 2.65(2) . ?
Zr0Y C0DF 2.60(2) . ?
Zr0Y C0DU 2.534(19) . ?
Zr0Y C0EH 2.518(19) . ?
Zr0Z Zr10 3.359(2) . ?
Zr0Z O042 2.145(11) . ?
Zr0Z O04S 1.942(11) . ?
Zr0Z O04U 2.188(10) . ?
Zr0Z O058 2.164(9) . ?
Zr0Z O06B 2.201(11) . ?
Zr0Z C0C0 2.563(19) . ?
Zr0Z C0DW 2.45(2) . ?
Zr0Z C0E7 2.553(19) . ?
Zr0Z C0EG 2.49(2) . ?
Zr0Z C90 2.59(2) . ?
Zr10 O04L 2.147(11) . ?
Zr10 O04S 2.080(9) . ?
Zr10 O050 2.150(11) . ?
Zr10 O062 2.139(10) . ?
Zr10 O06B 2.020(11) . ?
Zr10 C08D 2.63(2) . ?
Zr10 C09N 2.555(18) . ?
Zr10 C0BU 2.563(18) . ?
Zr10 C0C6 2.497(19) . ?
Zr10 C0CL 2.54(2) . ?
O01F C053 1.254(13) . ?
O01H C035 1.264(12) . ?
O01I C04R 1.220(12) . ?
O01M C05D 1.280(12) . ?
O01O C33 1.270(13) . ?
O01P C035 1.254(13) . ?
O01Q C04J 1.250(14) . ?
O01U C04H 1.245(10) . ?
O01V C053 1.257(12) . ?
O01Z C04K 1.252(12) . ?
O020 C04O 1.163(14) . ?
O021 C04H 1.262(11) . ?
O024 C047 1.248(14) . ?
O026 C05B 1.311(14) . ?
O027 C26 1.273(13) . ?
O028 C06I 1.240(13) . ?
O02A C17 1.340(15) . ?
O02B C04O 1.290(14) . ?
O02C C04K 1.270(13) . ?
O02D C25 1.217(16) . ?
O02E C04P 1.169(14) . ?
O02G C047 1.299(13) . ?
O02I C04Z 1.223(14) . ?
O02M C05D 1.326(12) . ?
O02N C17 1.125(14) . ?
O02O C05R 1.212(13) . ?
O02P C04J 1.284(13) . ?
O02Q C05R 1.269(13) . ?
O02S C04P 1.313(14) . ?
O02X C33 1.298(14) . ?
O02Y C05B 1.235(13) . ?
O02Z C07M 1.209(14) . ?
C030 C049 1.342(13) . ?
C030 C077 1.420(14) . ?
O033 C63 1.288(19) . ?
O034 C10 1.298(15) . ?
C035 C06U 1.495(15) . ?
O037 C089 1.252(12) . ?
O038 C25 1.257(16) . ?
O03A C07H 1.236(13) . ?
O03C C04R 1.255(12) . ?
O03D C51 1.308(17) . ?
O03F C06E 1.234(18) . ?
O03G C089 1.248(12) . ?
O03H C04Z 1.309(14) . ?
O03I C07M 1.276(13) . ?
O03K C58 1.227(16) . ?
O03M C07H 1.234(14) . ?
C03O O044 1.249(16) . ?
C03O O04L 1.271(17) . ?
C03O C08Y 1.49(2) . ?
O03P C10 1.269(14) . ?
O03Q C06I 1.248(14) . ?
O03S C51 1.249(17) . ?
O03T C07J 1.283(18) . ?
C03V C04J 1.494(16) . ?
C03V C064 1.389(15) . ?
C03V C06J 1.390(17) . ?
O03W C07P 1.314(14) . ?
O03X C06Z 1.271(16) . ?
O03Y C63 1.238(18) . ?
O043 C06E 1.179(16) . ?
O045 C68 1.32(2) . ?
C27 C26 1.483(14) . ?
C27 C28 1.436(16) . ?
C27 C32 1.399(15) . ?
C047 C04X 1.552(16) . ?
C048 C04I 1.423(15) . ?
C048 C04Q 1.274(14) . ?
C049 C04B 1.428(14) . ?
C26 O3 1.281(13) . ?
C04B C04H 1.540(13) . ?
C04B C05J 1.435(14) . ?
C04C C04P 1.520(16) . ?
C04C C06M 1.391(16) . ?
C04C C06W 1.425(18) . ?
O04D C71 1.266(19) . ?
O04F C0AQ 1.344(16) . ?
O04G C58 1.270(16) . ?
C04I C04K 1.480(15) . ?
C04I C05K 1.521(17) . ?
O04M C0AQ 1.237(16) . ?
O04N C06Z 1.217(16) . ?
C04O C06C 1.524(16) . ?
C04Q C07Y 1.484(16) . ?
C04R C054 1.593(15) . ?
O04T C71 1.231(19) . ?
O04U C87 1.32(2) . ?
C04V C05J 1.339(13) . ?
C04V C077 1.527(15) . ?
C04X C05N 1.348(17) . ?
C04X C0AD 1.381(18) . ?
C04Y C053 1.443(15) . ?
C04Y C06G 1.413(16) . ?
C04Y C07K 1.436(15) . ?
C04Z C09L 1.549(18) . ?
O051 C07P 1.286(14) . ?
C052 C06Q 1.363(16) . ?
C052 C12 1.377(18) . ?
C054 C05P 1.339(14) . ?
C054 C074 1.365(15) . ?
C28 C29 1.337(14) . ?
C057 C05R 1.548(16) . ?
C057 C4 1.354(16) . ?
C057 C5 1.364(16) . ?
O058 C08Z 1.291(17) . ?
C25 C20 1.464(17) . ?
C05A C05K 1.294(17) . ?
C05A C07Y 1.517(17) . ?
C05B C2 1.443(16) . ?
O05C C9 1.33(2) . ?
C05D C05H 1.380(14) . ?
C05E C06O 1.45(2) . ?
C05E C08C 1.354(19) . ?
C05F C06Q 1.401(16) . ?
C05F C095 1.367(17) . ?
C05F C11 1.53(2) . ?
C31 C32 1.358(15) . ?
C31 C30 1.415(16) . ?
C05H C06D 1.400(14) . ?
C05H C084 1.418(15) . ?
C29 C30 1.446(15) . ?
C05N C06M 1.392(15) . ?
O05O C68 1.21(2) . ?
C05P C06D 1.362(15) . ?
O05Q C9 1.25(2) . ?
O05S C87 1.283(19) . ?
C05T C065 1.381(19) . ?
C05T C06K 1.571(18) . ?
C05U C064 1.472(16) . ?
C05U C06U 1.367(17) . ?
C05V C05X 1.414(18) . ?
C05V C09W 1.383(18) . ?
C05W C070 1.497(19) . ?
C05W C09X 1.372(19) . ?
C05W C0FI 1.63(3) . ?
C05X C071 1.559(19) . ?
C05Z C48 1.34(2) . ?
C05Z C13 1.40(2) . ?
C30 C33 1.437(14) . ?
O062 C08Z 1.246(18) . ?
C063 C13 1.38(2) . ?
C063 C21 1.24(2) . ?
C065 C08R 1.364(19) . ?
C065 C0EJ 1.54(2) . ?
C066 C06L 1.331(18) . ?
C066 C073 1.295(18) . ?
C067 C06T 1.4200 . ?
C067 C09O 1.4200 . ?
C06T C07R 1.4200 . ?
C06T C0DK 1.525(18) . ?
C07R C0AJ 1.4200 . ?
C0AJ C09O 1.4200 . ?
C06A C06P 1.42(2) . ?
C06A C07C 1.408(19) . ?
C06C C076 1.500(18) . ?
C06C C082 1.396(17) . ?
C06E C08J 1.52(2) . ?
C06F C06X 1.459(18) . ?
C06F C08K 1.342(18) . ?
C06F C10 1.453(17) . ?
C06G C082 1.447(17) . ?
O06H C07J 1.265(18) . ?
C06I C07A 1.501(16) . ?
C06J C0BE 1.341(16) . ?
C06K C06V 1.268(18) . ?
C06L C09J 1.42(2) . ?
C06O C0AT 1.48(2) . ?
C06O C0GD 1.68(5) . ?
C06P C0AW 1.46(2) . ?
C06S C59 1.38(2) . ?
C06S C64 1.27(2) . ?
C06U C0BE 1.383(15) . ?
C06V C08R 1.284(19) . ?
C06W C0AD 1.450(18) . ?
C06X C08M 1.431(16) . ?
C06Y C078 1.35(2) . ?
C06Y C0A2 1.412(18) . ?
C06Z C0BQ 1.493(17) . ?
C070 C0BL 1.38(2) . ?
C071 C09Z 1.407(17) . ?
C071 C0BF 1.557(17) . ?
C072 C07W 1.46(2) . ?
C072 C093 1.37(2) . ?
C073 C08F 1.379(18) . ?
C074 C084 1.395(16) . ?
C075 C088 1.408(19) . ?
C075 C08A 1.399(19) . ?
C075 C0AI 1.62(2) . ?
C076 C07K 1.330(16) . ?
C077 C089 1.512(14) . ?
C078 C0AO 1.51(2) . ?
C078 C51 1.50(2) . ?
C07A C07D 1.398(16) . ?
C07A C0AN 1.450(17) . ?
C07C C0A3 1.45(2) . ?
C07D C08L 1.413(16) . ?
C07F C08E 1.40(2) . ?
C07F C59 1.27(2) . ?
C2 C3 1.345(18) . ?
C2 C1 1.409(17) . ?
C07H C09T 1.530(17) . ?
C07I C09B 1.38(2) . ?
C07I C09S 1.37(2) . ?
C07J C09F 1.46(2) . ?
C07L C0A8 1.405(17) . ?
C07L C0AK 1.42(2) . ?
C07L C0AQ 1.470(19) . ?
C07M C07Y 1.484(16) . ?
C07N C08I 1.43(2) . ?
C07N C0B9 1.43(2) . ?
C07O C09H 1.527(19) . ?
C07O C7 1.301(19) . ?
C07P C0A6 1.447(17) . ?
C07S C09S 1.28(2) . ?
C07S C0A1 1.42(2) . ?
C07T C093 1.43(2) . ?
C07T C0AC 1.28(2) . ?
C4 C3 1.410(18) . ?
C07V C09I 1.4200 . ?
C07V C0AR 1.4200 . ?
C09I C0DI 1.4200 . ?
C0DI C8 1.4200 . ?
C8 C0AR 1.4200 . ?
C07W C0AC 1.43(2) . ?
C22 C20 1.298(19) . ?
C22 C24 1.425(18) . ?
C07Z C081 1.31(2) . ?
C07Z C0BH 1.389(18) . ?
C080 C08I 1.444(18) . ?
C080 C09R 1.43(2) . ?
C081 C0D1 1.50(2) . ?
C081 C63 1.539(18) . ?
C083 C08C 1.263(19) . ?
C083 C0AT 1.333(19) . ?
C085 C08U 1.49(3) . ?
C085 C0A7 1.37(2) . ?
C086 C09X 1.30(2) . ?
C086 C0BL 1.35(2) . ?
C088 C09K 1.424(19) . ?
C08A C09C 1.45(2) . ?
C08B C08T 1.40(2) . ?
C08B C097 1.50(2) . ?
C08D C09N 1.49(3) . ?
C08D C0BU 1.51(3) . ?
C08D C95 1.49(3) . ?
C08E C64 1.298(19) . ?
C08F C09J 1.55(2) . ?
C08G C0AS 1.46(2) . ?
C08G C0BJ 1.23(2) . ?
C08G C77 1.64(4) . ?
C08H C6 1.55(3) . ?
C08H C0BH 1.41(3) . ?
C08H C68 1.533(19) . ?
C08J C0A2 1.40(2) . ?
C08J C0CU 1.49(3) . ?
C08K C0B3 1.363(17) . ?
C08L C0BQ 1.385(17) . ?
C08M C0A6 1.381(18) . ?
C20 C19 1.353(18) . ?
C08Q C08O 1.4200 . ?
C08Q C66 1.4200 . ?
C08O C0CI 1.4200 . ?
C0CI C16 1.4200 . ?
C16 C66 1.4200 . ?
C08S C094 1.48(2) . ?
C08S C0DO 1.42(2) . ?
C08T C09P 1.45(2) . ?
C08U C23 1.45(3) . ?
C08V C0B2 1.247(17) . ?
C08V C7 1.257(18) . ?
C08W C0AM 1.46(2) . ?
C08W C0BG 1.32(2) . ?
C08X C098 1.38(2) . ?
C08X C0C8 1.43(2) . ?
C08Y C0BV 1.43(2) . ?
C08Y C0C5 1.28(2) . ?
C08Z C0BD 1.46(2) . ?
C090 C0BC 1.34(2) . ?
C090 C55 1.41(3) . ?
C094 C0C9 1.24(2) . ?
C095 C12 1.386(17) . ?
C097 C56 1.24(2) . ?
C098 C0DJ 1.30(2) . ?
C099 C0AE 1.33(2) . ?
C099 C0B7 1.391(18) . ?
C09A C0AX 1.28(2) . ?
C09A C0BA 1.37(2) . ?
C09B C0A1 1.44(2) . ?
C09C C09K 1.410(19) . ?
C09D C0B7 1.49(2) . ?
C09D C0CG 1.43(2) . ?
C09D C9 1.52(2) . ?
C09E C0AP 1.30(2) . ?
C09E C0BM 1.33(2) . ?
C09F C09Q 1.41(2) . ?
C09F C0DL 1.33(2) . ?
C15 C24 1.455(17) . ?
C15 C18 1.382(19) . ?
C15 C17 1.501(16) . ?
C09H C0B2 1.361(18) . ?
C09L C0BS 1.375(18) . ?
C09L C0DD 1.356(19) . ?
C09M C0B8 1.36(2) . ?
C09M C0BP 1.39(2) . ?
C09N C0C6 1.49(3) . ?
C09P C56 1.28(2) . ?
C09Q C0C5 1.37(2) . ?
C09R C0B9 1.198(19) . ?
C09T C0AV 1.387(17) . ?
C09T C0B0 1.368(16) . ?
C09W C09Z 1.352(17) . ?
C09Y C0AP 1.55(2) . ?
C09Y C0C4 1.35(2) . ?
C0A0 C0A7 1.41(2) . ?
C0A0 C23 1.29(2) . ?
C0A3 C0AW 1.46(2) . ?
C0A4 C0D7 1.52(3) . ?
C0A4 C99 1.44(3) . ?
C0A6 C0B3 1.399(19) . ?
C0A8 C0B0 1.398(17) . ?
C19 C18 1.415(18) . ?
C0AB C0AZ 1.28(2) . ?
C0AB C0BX 1.48(2) . ?
C0AE C0D0 1.41(2) . ?
C0AE C58 1.533(17) . ?
C0AF C0BJ 1.31(2) . ?
C0AF C35 1.39(2) . ?
C1 C5 1.465(17) . ?
C0AI C2O 1.56(3) . ?
C0AK C0AV 1.44(2) . ?
C0AM C42 1.24(2) . ?
C0AN C0CK 1.409(17) . ?
C0AO C0CU 1.37(2) . ?
C0AS C35 1.35(2) . ?
C0AU C0BP 1.35(2) . ?
C0AU C0DC 1.51(3) . ?
C0AU C87 1.40(2) . ?
C0AX C0CQ 1.47(2) . ?
C0AY C0B1 1.48(2) . ?
C0AY C0BX 1.40(2) . ?
C0AZ C0B1 1.31(2) . ?
C6 C0D1 1.46(2) . ?
C0B8 C0DA 1.28(2) . ?
C0B8 C71 1.52(2) . ?
C0BA C0CZ 1.46(2) . ?
C0BC C0CJ 1.30(2) . ?
C0BD C0D4 1.37(2) . ?
C0BD C0DM 1.50(2) . ?
C0BF C0CS 1.517(17) . ?
C0BG C0BN 1.32(2) . ?
C0BI C0BK 1.55(3) . ?
C0BI C0D6 1.43(2) . ?
C0BK C0CC 1.23(2) . ?
C0BM C0C4 1.36(2) . ?
C0BN C42 1.40(2) . ?
C0BO C38 1.02(4) . ?
C0BQ C0CK 1.405(18) . ?
C0BS C0DM 1.308(19) . ?
C0BU C0CL 1.43(3) . ?
C0BV C0DL 1.44(2) . ?
C0BW C0AG 1.4200 . ?
C0BW C0C1 1.4200 . ?
C0AG C0BB 1.4200 . ?
C0BB C0D8 1.4200 . ?
C0D8 C0C1 1.4200 . ?
C0BY C0CV 1.4200 . ?
C0BY C08N 1.4200 . ?
C0CV C079 1.4200 . ?
C079 C096 1.4200 . ?
C079 C0FB 1.62(3) . ?
C096 C08N 1.4200 . ?
C0C0 C0E7 1.44(3) . ?
C0C0 C90 1.46(3) . ?
C0C6 C0CL 1.31(3) . ?
C0C8 C0DP 1.45(2) . ?
C0C8 C0ET 1.45(2) . ?
C0C9 C0D2 1.47(2) . ?
C0CA C0CN 1.4200 . ?
C0CA C07Q 1.4200 . ?
C0CN C092 1.4200 . ?
C092 C14 1.4200 . ?
C14 C07Q 1.4200 . ?
C0CC C0CD 1.49(3) . ?
C0CD C0D6 1.35(2) . ?
C0CG C0D0 1.398(18) . ?
C0CH C0CX 1.31(3) . ?
C0CH C0DU 1.40(3) . ?
C0CJ C0CM 1.37(2) . ?
C0CM C55 1.50(3) . ?
C0CQ C0CZ 1.27(2) . ?
C0CX C0DF 1.26(3) . ?
C0D2 C0DO 1.34(2) . ?
C0D4 C0DD 1.448(19) . ?
C0D5 C0FE 1.35(5) . ?
C0D7 C0DH 1.49(3) . ?
C0D9 C0E2 1.3900 . ?
C0D9 C61 1.3900 . ?
C0D9 C0ET 1.60(2) . ?
C0E2 C0FL 1.3900 . ?
C0FL C0CW 1.3900 . ?
C0CW C0DR 1.3900 . ?
C0CW C60 1.37(2) . ?
C0DR C61 1.3900 . ?
C0DA C0DC 1.41(2) . ?
C0DF C0EH 1.49(3) . ?
C0DH C96 1.36(3) . ?
C0DJ C0DP 1.37(2) . ?
C0DK C0CY 1.52(2) . ?
C0DU C0EH 1.55(3) . ?
C0DW C0EG 1.32(3) . ?
C0DW C90 1.48(3) . ?
C0DX C0F3 1.3900 . ?
C0DX C0DG 1.3900 . ?
C0F3 C43 1.3900 . ?
C43 C34 1.3900 . ?
C34 C0E3 1.3900 . ?
C0E3 C0DG 1.3900 . ?
C0E3 C36 1.60(2) . ?
C0E1 C60 1.19(3) . ?
C0E7 C0EG 1.30(3) . ?
C0E8 C0DZ 1.3900 . ?
C0E8 C0E0 1.3900 . ?
C0DZ C0CS 1.3900 . ?
C0CS C0CP 1.3900 . ?
C0CP C0CT 1.3900 . ?
C0CT C0E0 1.3900 . ?
C0E0 C38 1.750(17) . ?
C0EJ C0EB 1.48(2) . ?
C0EP C0EB 1.3900 . ?
C0EP C47 1.3900 . ?
C0EB C0EK 1.3900 . ?
C0EK C73 1.3900 . ?
C73 C49 1.3900 . ?
C49 C47 1.3900 . ?
C49 C50 1.61(4) . ?
C0FB C1H 1.68(3) . ?
C0FC C0ED 1.3900 . ?
C0FC C0CY 1.3900 . ?
C0ED C0DS 1.3900 . ?
C0DS C0E5 1.3900 . ?
C0DS C41 1.57(3) . ?
C0E5 C0EC 1.3900 . ?
C0EC C0CY 1.3900 . ?
C0FI C1U 1.52(2) . ?
C0GD C1C 1.81(5) . ?
C0GI C41 1.27(4) . ?
C96 C99 1.58(3) . ?
C64 C36 1.55(2) . ?
C82 C0F4 1.4200 . ?
C82 C087 1.4200 . ?
C0F4 C0CR 1.4200 . ?
C0CR C0CE 1.4200 . ?
C0CE C087 1.4200 . ?
C48 C21 1.50(2) . ?
C46 C2H 1.79(7) . ?
C95 C2A 1.86(4) . ?
C11 C1M 1.72(4) . ?
C50 C39 1.13(5) . ?
C1G C1H 1.362(12) . ?
C1G C1L 1.373(12) . ?
C1H C1I 1.362(11) . ?
C1I C1J 1.379(11) . ?
C1J C1K 1.359(11) . ?
C1K C1L 1.365(12) . ?
C1M C1N 1.371(12) . ?
C1M C1R 1.380(12) . ?
C1N C1O 1.381(12) . ?
C1O C1P 1.369(12) . ?
C1P C1Q 1.380(12) . ?
C1Q C1R 1.376(12) . ?
C1S C1T 1.376(12) . ?
C1S C1X 1.383(12) . ?
C1T C1U 1.367(12) . ?
C1U C1V 1.371(11) . ?
C1V C1W 1.377(12) . ?
C1W C1X 1.378(12) . ?
C1Y C1Z 1.371(12) . ?
C1Y C2D 1.378(12) . ?
C1Z C2A 1.372(12) . ?
C2A C2B 1.372(12) . ?
C2B C2C 1.373(12) . ?
C2C C2D 1.373(12) . ?
C2E C2F 1.362(12) . ?
C2E C2J 1.372(12) . ?
C2E C77 1.58(4) . ?
C2F C2G 1.357(12) . ?
C2G C2H 1.367(12) . ?
C2H C2I 1.368(12) . ?
C2I C2J 1.370(12) . ?
C1A C1B 1.360(12) . ?
C1A C1F 1.378(12) . ?
C1B C1C 1.366(12) . ?
C1C C1D 1.370(12) . ?
C1D C1E 1.370(12) . ?
C1E C1F 1.368(12) . ?
C2K C2L 1.371(12) . ?
C2K C2P 1.391(12) . ?
C2L C2M 1.370(11) . ?
C2M C2N 1.383(12) . ?
C2N C2O 1.359(11) . ?
C2O C2P 1.369(11) . ?
C2Q C2R 1.391(12) . ?
C2Q C2V 1.393(12) . ?
C2R C2S 1.384(11) . ?
C2S C2T 1.388(11) . ?
C2T C2U 1.386(11) . ?
C2U C2V 1.377(11) . ?

loop_
_geom_torsion_atom_site_label_1
_geom_torsion_atom_site_label_2
_geom_torsion_atom_site_label_3
_geom_torsion_atom_site_label_4
_geom_torsion
_geom_torsion_site_symmetry_1
_geom_torsion_site_symmetry_2
_geom_torsion_site_symmetry_3
_geom_torsion_site_symmetry_4
_geom_torsion_publ_flag
Zr01 O01F C053 O01V 8.5(16) . . . . ?
Zr01 O01F C053 C04Y -169.6(6) . . . . ?
Zr01 O01U C04H O021 -6.1(17) . . . . ?
Zr01 O01U C04H C04B 172.9(7) . . . . ?
Zr01 C07O C09H C0B2 -69.3(8) . . . . ?
Zr01 C07O C7 C08V 69.8(11) . . . . ?
Zr01 C08V C0B2 C09H 67.3(9) . . . . ?
Zr01 C08V C7 C07O -67.5(10) . . . . ?
Zr01 C09H C0B2 C08V -69.1(10) . . . . ?
Zr02 O01Z C04K O02C -15.2(19) . . . . ?
Zr02 O01Z C04K C04I 169.0(7) . . . . ?
Zr02 O02M C05D O01M 10.4(14) . . . . ?
Zr02 O02M C05D C05H -172.5(6) . . . . ?
Zr02 C052 C06Q C05F -66.2(8) . . . . ?
Zr02 C052 C12 C095 66.3(8) . . . . ?
Zr02 C05F C06Q C052 64.3(8) . . . . ?
Zr02 C05F C095 C12 -68.3(8) . . . . ?
Zr02 C05F C11 C1M -158.0(16) . . . . ?
Zr02 C095 C12 C052 -66.7(8) . . . . ?
Zr03 O01H C035 O01P 8.2(16) . . . . ?
Zr03 O01H C035 C06U -168.6(6) . . . . ?
Zr03 O027 C26 C27 172.7(6) . . . . ?
Zr03 O027 C26 O3 -10.8(14) . . . . ?
Zr03 C066 C06L C09J 65.9(10) . . . . ?
Zr03 C066 C073 C08F -70.1(11) . . . . ?
Zr03 C06L C09J C08F 68.5(8) . . . . ?
Zr03 C073 C08F C09J -65.6(8) . . . . ?
Zr03 C08F C09J C06L -69.8(9) . . . . ?
Zr04 O01M C05D O02M -14.4(14) . . . . ?
Zr04 O01M C05D C05H 168.8(7) . . . . ?
Zr04 O02G C047 O024 20.5(16) . . . . ?
Zr04 O02G C047 C04X -171.2(7) . . . . ?
Zr04 C05T C065 C08R -69.6(9) . . . . ?
Zr04 C05T C065 C0EJ 125.9(13) . . . . ?
Zr04 C05T C06K C06V 70.5(9) . . . . ?
Zr04 C065 C08R C06V -63.6(11) . . . . ?
Zr04 C065 C0EJ C0EB 170.5(12) . . . . ?
Zr04 C06K C06V C08R 69.4(10) . . . . ?
Zr04 C06V C08R C065 63.2(10) . . . . ?
Zr05 O024 C047 O02G -22.6(17) . . . . ?
Zr05 O024 C047 C04X 169.4(7) . . . . ?
Zr05 O02C C04K O01Z 12.4(19) . . . . ?
Zr05 O02C C04K C04I -171.5(7) . . . . ?
Zr05 C08B C08T C09P -70.4(9) . . . . ?
Zr05 C08B C097 C56 67.4(12) . . . . ?
Zr05 C08T C09P C56 -66.2(12) . . . . ?
Zr05 C097 C56 C09P 68.1(14) . . . . ?
Zr05 C09P C56 C097 -69.3(14) . . . . ?
Zr06 O01Q C04J O02P -6.8(18) . . . . ?
Zr06 O01Q C04J C03V 168.4(6) . . . . ?
Zr06 O021 C04H O01U 4.7(17) . . . . ?
Zr06 O021 C04H C04B -174.4(6) . . . . ?
Zr06 C07I C09B C0A1 -68.3(10) . . . . ?
Zr06 C07I C09S C07S 70.2(13) . . . . ?
Zr06 C07S C09S C07I -68.4(12) . . . . ?
Zr06 C07S C0A1 C09B 66.1(10) . . . . ?
Zr06 C09B C0A1 C07S -67.7(10) . . . . ?
Zr07 O02X C33 O01O 15.6(15) . . . . ?
Zr07 O02X C33 C30 -168.2(6) . . . . ?
Zr07 O03G C089 O037 -18.5(18) . . . . ?
Zr07 O03G C089 C077 165.6(7) . . . . ?
Zr07 C06A C06P C0AW 63.6(10) . . . . ?
Zr07 C06A C07C C0A3 -68.3(9) . . . . ?
Zr07 C06P C0AW C0A3 69.3(9) . . . . ?
Zr07 C07C C0A3 C0AW -62.9(10) . . . . ?
Zr07 C0A3 C0AW C06P -68.5(9) . . . . ?
Zr08 O02N C17 O02A -21.6(19) . . . . ?
Zr08 O02N C17 C15 169.0(7) . . . . ?
Zr08 O037 C089 O03G 15.5(19) . . . . ?
Zr08 O037 C089 C077 -168.7(7) . . . . ?
Zr08 C05Z C48 C21 68.3(9) . . . . ?
Zr08 C05Z C13 C063 -69.9(10) . . . . ?
Zr08 C063 C13 C05Z 68.4(9) . . . . ?
Zr08 C063 C21 C48 -65.4(10) . . . . ?
Zr08 C48 C21 C063 66.9(11) . . . . ?
Zr09 O01V C053 O01F -10.7(16) . . . . ?
Zr09 O01V C053 C04Y 167.4(6) . . . . ?
Zr09 O02P C04J O01Q 6.8(17) . . . . ?
Zr09 O02P C04J C03V -168.6(6) . . . . ?
Zr09 C07N C08I C080 67.2(9) . . . . ?
Zr09 C07N C0B9 C09R -59.5(14) . . . . ?
Zr09 C080 C08I C07N -67.4(9) . . . . ?
Zr09 C080 C09R C0B9 75.4(12) . . . . ?
Zr09 C09R C0B9 C07N 60.4(13) . . . . ?
Zr0A O01O C33 O02X -16.4(15) . . . . ?
Zr0A O01O C33 C30 167.5(7) . . . . ?
Zr0A O02A C17 O02N 18.9(17) . . . . ?
Zr0A O02A C17 C15 -170.8(6) . . . . ?
Zr0A C08W C0AM C42 67.5(13) . . . . ?
Zr0A C08W C0BG C0BN -69.4(14) . . . . ?
Zr0A C0AM C42 C0BN 69.3(12) . . . . ?
Zr0A C0BG C0BN C42 -64.6(12) . . . . ?
Zr0A C0BN C42 C0AM -70.2(13) . . . . ?
Zr0B O01I C04R O03C 19.1(18) . . . . ?
Zr0B O01I C04R C054 -166.7(6) . . . . ?
Zr0B O034 C10 O03P -10(2) . . . . ?
Zr0B O034 C10 C06F 177.0(10) . . . . ?
Zr0B C05V C05X C071 -69.1(8) . . . . ?
Zr0B C05V C09W C09Z 68.9(10) . . . . ?
Zr0B C05X C071 C09Z -64.0(9) . . . . ?
Zr0B C05X C071 C0BF 115.2(11) . . . . ?
Zr0B C071 C09Z C09W -66.4(9) . . . . ?
Zr0B C071 C0BF C0CS 174.7(10) . . . . ?
Zr0B C09W C09Z C071 68.5(9) . . . . ?
Zr0C O020 C04O O02B 20(2) . . . . ?
Zr0C O020 C04O C06C -163.7(7) . . . . ?
Zr0C O02Q C05R O02O -8(2) . . . . ?
Zr0C O02Q C05R C057 172.8(7) . . . . ?
Zr0C C05E C06O C0AT -62.8(9) . . . . ?
Zr0C C05E C06O C0GD 109(3) . . . . ?
Zr0C C05E C08C C083 56.1(15) . . . . ?
Zr0C C06O C0AT C083 -67.2(9) . . . . ?
Zr0C C06O C0GD C1C 177(3) . . . . ?
Zr0C C083 C08C C05E -55.3(15) . . . . ?
Zr0C C083 C0AT C06O 67.5(9) . . . . ?
Zr0D O02B C04O O020 -18.6(19) . . . . ?
Zr0D O02B C04O C06C 165.4(7) . . . . ?
Zr0D O038 C25 O02D 11.6(18) . . . . ?
Zr0D O038 C25 C20 -168.2(8) . . . . ?
Zr0D C09E C0AP C09Y -67.0(11) . . . . ?
Zr0D C09E C0BM C0C4 66.3(12) . . . . ?
Zr0D C09Y C0AP C09E 69.4(12) . . . . ?
Zr0D C09Y C0C4 C0BM -67.3(13) . . . . ?
Zr0D C0BM C0C4 C09Y 66.9(13) . . . . ?
Zr0E O01P C035 O01H -6.9(16) . . . . ?
Zr0E O01P C035 C06U 169.6(7) . . . . ?
Zr0E O026 C05B O02Y 14.0(17) . . . . ?
Zr0E O026 C05B C2 -165.7(8) . . . . ?
Zr0E C07V C09I C0DI -66.3(5) . . . . ?
Zr0E C07V C0AR C8 65.6(5) . . . . ?
Zr0E C09I C0DI C8 -66.7(5) . . . . ?
Zr0E C0DI C8 C0AR -66.3(5) . . . . ?
Zr0E C8 C0AR C07V -65.6(4) . . . . ?
Zr0F O02Y C05B O026 -15.7(18) . . . . ?
Zr0F O02Y C05B C2 164.0(8) . . . . ?
Zr0F C08Q C08O C0CI 66.8(5) . . . . ?
Zr0F C08Q C66 C16 -72.2(5) . . . . ?
Zr0F C08O C0CI C16 61.3(5) . . . . ?
Zr0F C0CI C16 C66 62.8(4) . . . . ?
Zr0F C16 C66 C08Q 69.5(5) . . . . ?
Zr0G O02Z C07M O03I 13(2) . . . . ?
Zr0G O02Z C07M C07Y -166.8(9) . . . . ?
Zr0G O03F C06E O043 -17(2) . . . . ?
Zr0G O03F C06E C08J 169.4(9) . . . . ?
Zr0G C06S C59 C07F 67.9(10) . . . . ?
Zr0G C06S C64 C08E -64.2(11) . . . . ?
Zr0G C06S C64 C36 115.9(15) . . . . ?
Zr0G C07F C08E C64 71.0(9) . . . . ?
Zr0G C07F C59 C06S -67.3(10) . . . . ?
Zr0G C08E C64 C06S 63.2(12) . . . . ?
Zr0G C08E C64 C36 -116.9(13) . . . . ?
Zr0G C64 C36 C0E3 -174.0(13) . . . . ?
Zr0H O02I C04Z O03H -7(2) . . . . ?
Zr0H O02I C04Z C09L 176.2(8) . . . . ?
Zr0H O03Q C06I O028 19(2) . . . . ?
Zr0H O03Q C06I C07A -167.9(7) . . . . ?
Zr0H C05W C070 C0BL -65.0(9) . . . . ?
Zr0H C05W C09X C086 64.3(12) . . . . ?
Zr0H C05W C0FI C1U -176.2(13) . . . . ?
Zr0H C070 C0BL C086 -68.5(11) . . . . ?
Zr0H C086 C09X C05W -64.7(11) . . . . ?
Zr0H C086 C0BL C070 69.6(11) . . . . ?
Zr0I O02D C25 O038 -11.8(19) . . . . ?
Zr0I O02D C25 C20 167.9(8) . . . . ?
Zr0I O02O C05R O02Q 9(2) . . . . ?
Zr0I O02O C05R C057 -171.8(7) . . . . ?
Zr0I C067 C06T C07R 66.5(4) . . . . ?
Zr0I C067 C06T C0DK -115.6(11) . . . . ?
Zr0I C067 C09O C0AJ -69.8(5) . . . . ?
Zr0I C06T C07R C0AJ 63.1(4) . . . . ?
Zr0I C06T C0DK C0CY -174.1(12) . . . . ?
Zr0I C07R C0AJ C09O 64.1(4) . . . . ?
Zr0I C0AJ C09O C067 68.3(4) . . . . ?
Zr0J O02S C04P O02E 17.2(19) . . . . ?
Zr0J O02S C04P C04C -169.7(8) . . . . ?
Zr0J O033 C63 O03Y -10(2) . . . . ?
Zr0J O033 C63 C081 173.3(7) . . . . ?
Zr0J C0AB C0AZ C0B1 -61.3(16) . . . . ?
Zr0J C0AB C0BX C0AY 60.3(13) . . . . ?
Zr0J C0AY C0B1 C0AZ 68.7(14) . . . . ?
Zr0J C0AY C0BX C0AB -60.9(13) . . . . ?
Zr0J C0AZ C0B1 C0AY -65.2(13) . . . . ?
Zr0K O03A C07H O03M -20.1(17) . . . . ?
Zr0K O03A C07H C09T 168.3(7) . . . . ?
Zr0K O03H C04Z O02I 7(2) . . . . ?
Zr0K O03H C04Z C09L -176.0(8) . . . . ?
Zr0K C075 C088 C09K 67.8(9) . . . . ?
Zr0K C075 C08A C09C -64.8(8) . . . . ?
Zr0K C075 C0AI C2O -170.5(15) . . . . ?
Zr0K C088 C09K C09C 64.1(8) . . . . ?
Zr0K C08A C09C C09K -70.0(10) . . . . ?
Zr0K C09C C09K C088 -65.7(9) . . . . ?
Zr0L O02E C04P O02S -19(2) . . . . ?
Zr0L O02E C04P C04C 168.9(8) . . . . ?
Zr0L O051 C07P O03W 16(2) . . . . ?
Zr0L O051 C07P C0A6 -166.5(9) . . . . ?
Zr0L C072 C07W C0AC 69.4(10) . . . . ?
Zr0L C072 C093 C07T -62.2(11) . . . . ?
Zr0L C07T C093 C072 65.0(11) . . . . ?
Zr0L C07T C0AC C07W -61.7(11) . . . . ?
Zr0L C07W C0AC C07T 61.5(12) . . . . ?
Zr0M O028 C06I O03Q -15(2) . . . . ?
Zr0M O028 C06I C07A 171.8(7) . . . . ?
Zr0M O03M C07H O03A 20.1(17) . . . . ?
Zr0M O03M C07H C09T -168.3(7) . . . . ?
Zr0M C08X C098 C0DJ 72.9(13) . . . . ?
Zr0M C08X C0C8 C0DP -70.7(10) . . . . ?
Zr0M C08X C0C8 C0ET 114(2) . . . . ?
Zr0M C098 C0DJ C0DP 65.5(12) . . . . ?
Zr0M C0C8 C0DP C0DJ -65.4(13) . . . . ?
Zr0M C0C8 C0ET C0D9 -170.3(14) . . . . ?
Zr0M C0DJ C0DP C0C8 62.8(12) . . . . ?
Zr0N O03C C04R O01I -16.7(18) . . . . ?
Zr0N O03C C04R C054 169.0(6) . . . . ?
Zr0N O03D C51 O03S 9.5(18) . . . . ?
Zr0N O03D C51 C078 -170.3(8) . . . . ?
Zr0N C0BY C0CV C079 64.0(4) . . . . ?
Zr0N C0BY C08N C096 -68.0(4) . . . . ?
Zr0N C0CV C079 C096 63.6(4) . . . . ?
Zr0N C0CV C079 C0FB -123.1(13) . . . . ?
Zr0N C079 C096 C08N 67.3(4) . . . . ?
Zr0N C079 C0FB C1H -166.3(12) . . . . ?
Zr0N C096 C08N C0BY 70.1(4) . . . . ?
Zr0O O03K C58 O04G -11(2) . . . . ?
Zr0O O03K C58 C0AE 174.2(9) . . . . ?
Zr0O O03X C06Z O04N 10(2) . . . . ?
Zr0O O03X C06Z C0BQ -167.3(8) . . . . ?
Zr0O C08G C0AS C35 66.4(11) . . . . ?
Zr0O C08G C0BJ C0AF -67.0(16) . . . . ?
Zr0O C08G C77 C2E 169(2) . . . . ?
Zr0O C0AF C0BJ C08G 68.5(17) . . . . ?
Zr0O C0AF C35 C0AS -69.9(13) . . . . ?
Zr0O C0AS C35 C0AF 68.9(13) . . . . ?
Zr0P O03I C07M O02Z -11(2) . . . . ?
Zr0P O03I C07M C07Y 168.9(9) . . . . ?
Zr0P O045 C68 O05O 13(2) . . . . ?
Zr0P O045 C68 C08H -169.2(8) . . . . ?
Zr0P C09A C0AX C0CQ -67.7(12) . . . . ?
Zr0P C09A C0BA C0CZ 66.7(13) . . . . ?
Zr0P C0AX C0CQ C0CZ -70.0(17) . . . . ?
Zr0P C0BA C0CZ C0CQ 66.4(14) . . . . ?
Zr0P C0CQ C0CZ C0BA -67.7(14) . . . . ?
Zr0Q O03W C07P O051 -17(2) . . . . ?
Zr0Q O03W C07P C0A6 166.0(9) . . . . ?
Zr0Q O03Y C63 O033 9(2) . . . . ?
Zr0Q O03Y C63 C081 -174.6(8) . . . . ?
Zr0Q C0CA C0CN C092 65.8(4) . . . . ?
Zr0Q C0CA C07Q C14 -65.7(5) . . . . ?
Zr0Q C0CN C092 C14 66.7(4) . . . . ?
Zr0Q C092 C14 C07Q 67.1(5) . . . . ?
Zr0Q C14 C07Q C0CA 66.5(5) . . . . ?
Zr0R O03P C10 O034 13(2) . . . . ?
Zr0R O03P C10 C06F -173.8(9) . . . . ?
Zr0R O03S C51 O03D -13(2) . . . . ?
Zr0R O03S C51 C078 166.5(9) . . . . ?
Zr0R C08S C094 C0C9 74.6(15) . . . . ?
Zr0R C08S C0DO C0D2 -59.1(13) . . . . ?
Zr0R C094 C0C9 C0D2 60.5(14) . . . . ?
Zr0R C0C9 C0D2 C0DO 75.6(13) . . . . ?
Zr0R C0D2 C0DO C08S 61.3(12) . . . . ?
Zr0S O04D C71 O04T 12(2) . . . . ?
Zr0S O04D C71 C0B8 -171.1(8) . . . . ?
Zr0S O04N C06Z O03X -8(3) . . . . ?
Zr0S O04N C06Z C0BQ 170.0(9) . . . . ?
Zr0S C085 C08U C23 -66.8(13) . . . . ?
Zr0S C085 C0A7 C0A0 66.1(9) . . . . ?
Zr0S C08U C23 C0A0 -68.5(13) . . . . ?
Zr0S C0A0 C0A7 C085 -65.8(10) . . . . ?
Zr0S C0A0 C23 C08U 67.3(13) . . . . ?
Zr0T O03T C07J O06H -8(2) . . . . ?
Zr0T O03T C07J C09F 165.9(10) . . . . ?
Zr0T O04F C0AQ O04M 6(2) . . . . ?
Zr0T O04F C0AQ C07L -168.8(8) . . . . ?
Zr0T C0BI C0BK C0CC -65.7(12) . . . . ?
Zr0T C0BI C0D6 C0CD 67.7(12) . . . . ?
Zr0T C0BK C0CC C0CD -65.9(14) . . . . ?
Zr0T C0CC C0CD C0D6 -66.9(13) . . . . ?
Zr0T C0CD C0D6 C0BI -66.2(11) . . . . ?
Zr0U O043 C06E O03F 16(2) . . . . ?
Zr0U O043 C06E C08J -171.0(9) . . . . ?
Zr0U O05O C68 O045 -15(2) . . . . ?
Zr0U O05O C68 C08H 168.1(10) . . . . ?
Zr0U C82 C0F4 C0CR 67.4(5) . . . . ?
Zr0U C82 C087 C0CE -68.2(5) . . . . ?
Zr0U C0F4 C0CR C0CE 65.4(5) . . . . ?
Zr0U C0CR C0CE C087 64.9(5) . . . . ?
Zr0U C0CE C087 C82 66.5(5) . . . . ?
Zr0V O04G C58 O03K 9(2) . . . . ?
Zr0V O04G C58 C0AE -175.8(9) . . . . ?
Zr0V O04T C71 O04D -14(2) . . . . ?
Zr0V O04T C71 C0B8 169.3(8) . . . . ?
Zr0V C0BW C0AG C0BB -66.2(5) . . . . ?
Zr0V C0BW C0C1 C0D8 66.4(5) . . . . ?
Zr0V C0AG C0BB C0D8 -66.3(5) . . . . ?
Zr0V C0BB C0D8 C0C1 -66.6(5) . . . . ?
Zr0V C0D8 C0C1 C0BW -66.6(5) . . . . ?
Zr0W O04M C0AQ O04F -8(2) . . . . ?
Zr0W O04M C0AQ C07L 165.7(11) . . . . ?
Zr0W O05C C9 O05Q 7(3) . . . . ?
Zr0W O05C C9 C09D -164.5(9) . . . . ?
Zr0W C0A4 C0D7 C0DH -68.0(16) . . . . ?
Zr0W C0A4 C99 C96 67.0(15) . . . . ?
Zr0W C0D7 C0DH C96 -63.1(17) . . . . ?
Zr0W C0DH C96 C99 -63.3(14) . . . . ?
Zr0W C96 C99 C0A4 -67.5(16) . . . . ?
Zr0X O05S C87 O04U 15(2) . . . . ?
Zr0X O05S C87 C0AU -167.1(11) . . . . ?
Zr0X C090 C0BC C0CJ -61.0(18) . . . . ?
Zr0X C090 C55 C0CM 72.0(16) . . . . ?
Zr0X C0BC C0CJ C0CM -72.5(18) . . . . ?
Zr0X C0CJ C0CM C55 -62.1(13) . . . . ?
Zr0X C0CM C55 C090 -69.5(16) . . . . ?
Zr0Y O05Q C9 O05C -5(3) . . . . ?
Zr0Y O05Q C9 C09D 166.3(9) . . . . ?
Zr0Y O06H C07J O03T 3(2) . . . . ?
Zr0Y O06H C07J C09F -169.8(10) . . . . ?
Zr0Y C0CH C0CX C0DF -66.2(18) . . . . ?
Zr0Y C0CH C0DU C0EH 65.4(13) . . . . ?
Zr0Y C0CX C0DF C0EH -59.4(19) . . . . ?
Zr0Y C0DF C0EH C0DU -70.8(11) . . . . ?
Zr0Y C0DU C0EH C0DF 73.6(12) . . . . ?
Zr0Z O04U C87 O05S -14(2) . . . . ?
Zr0Z O04U C87 C0AU 167.9(11) . . . . ?
Zr0Z O058 C08Z O062 19(3) . . . . ?
Zr0Z O058 C08Z C0BD -167.1(11) . . . . ?
Zr0Z C0C0 C0E7 C0EG -67.0(17) . . . . ?
Zr0Z C0C0 C90 C0DW 62.8(14) . . . . ?
Zr0Z C0DW C0EG C0E7 66(2) . . . . ?
Zr0Z C0DW C90 C0C0 -66.4(13) . . . . ?
Zr0Z C0E7 C0EG C0DW -63(2) . . . . ?
Zr10 O062 C08Z O058 -17(3) . . . . ?
Zr10 O062 C08Z C0BD 168.4(11) . . . . ?
Zr10 C08D C09N C0C6 64.1(13) . . . . ?
Zr10 C08D C0BU C0CL -65.4(14) . . . . ?
Zr10 C08D C95 C2A 164(2) . . . . ?
Zr10 C09N C0C6 C0CL 69.4(16) . . . . ?
Zr10 C0BU C0CL C0C6 -64.9(16) . . . . ?
Zr10 C0C6 C0CL C0BU 65.9(15) . . . . ?
O01H C035 C06U C05U 3.6(16) . . . . ?
O01H C035 C06U C0BE 178.6(11) . . . . ?
O01I C04R C054 C05P 177.4(11) . . . . ?
O01I C04R C054 C074 -1.6(16) . . . . ?
O01M C05D C05H C06D 178.8(10) . . . . ?
O01M C05D C05H C084 -1.5(16) . . . . ?
O01P C035 C06U C05U -173.4(12) . . . . ?
O01P C035 C06U C0BE 1.6(17) . . . . ?
O020 C04O C06C C076 -179.8(11) . . . . ?
O020 C04O C06C C082 -3.9(17) . . . . ?
O024 C047 C04X C05N 176.4(12) . . . . ?
O024 C047 C04X C0AD -5.9(17) . . . . ?
O026 C05B C2 C3 -178.3(14) . . . . ?
O026 C05B C2 C1 -0.3(18) . . . . ?
O027 C26 O3 Zr0F 9.2(15) . . . . ?
O028 C06I C07A C07D -17.2(19) . . . . ?
O028 C06I C07A C0AN 177.0(12) . . . . ?
O02B C04O C06C C076 -3.2(16) . . . . ?
O02B C04O C06C C082 172.7(11) . . . . ?
O02D C25 C20 C22 -179.5(14) . . . . ?
O02D C25 C20 C19 0.7(19) . . . . ?
O02G C047 C04X C05N 7.2(17) . . . . ?
O02G C047 C04X C0AD -175.0(13) . . . . ?
O02I C04Z C09L C0BS -2(2) . . . . ?
O02I C04Z C09L C0DD -179.6(16) . . . . ?
O02M C05D C05H C06D 1.9(15) . . . . ?
O02M C05D C05H C084 -178.5(10) . . . . ?
O02Y C05B C2 C3 2(2) . . . . ?
O02Y C05B C2 C1 180.0(12) . . . . ?
O02Z C07M C07Y C04Q 178.1(13) . . . . ?
O02Z C07M C07Y C05A -6(2) . . . . ?
C030 C049 C04B C04H -171.9(10) . . . . ?
C030 C049 C04B C05J 10.6(17) . . . . ?
C030 C077 C089 O037 179.5(11) . . . . ?
C030 C077 C089 O03G -4.3(17) . . . . ?
C035 C06U C0BE C06J 176.5(13) . . . . ?
O038 C25 C20 C22 0(2) . . . . ?
O038 C25 C20 C19 -179.5(13) . . . . ?
O03A C07H C09T C0AV -8.6(16) . . . . ?
O03A C07H C09T C0B0 178.6(11) . . . . ?
O03C C04R C054 C05P -7.4(15) . . . . ?
O03C C04R C054 C074 173.5(11) . . . . ?
O03F C06E C08J C0A2 -5(2) . . . . ?
O03F C06E C08J C0CU 169.4(15) . . . . ?
O03H C04Z C09L C0BS -179.1(14) . . . . ?
O03H C04Z C09L C0DD 3(2) . . . . ?
O03I C07M C07Y C04Q -1(2) . . . . ?
O03I C07M C07Y C05A 174.8(13) . . . . ?
O03M C07H C09T C0AV 179.1(11) . . . . ?
O03M C07H C09T C0B0 6.3(17) . . . . ?
C03O C08Y C0BV C0DL 170.9(17) . . . . ?
C03O C08Y C0C5 C09Q -169.1(16) . . . . ?
O03Q C06I C07A C07D 168.8(12) . . . . ?
O03Q C06I C07A C0AN 3.1(18) . . . . ?
O03T C07J C09F C09Q 9(2) . . . . ?
O03T C07J C09F C0DL 179.8(17) . . . . ?
C03V C06J C0BE C06U -1(2) . . . . ?
O03W C07P C0A6 C08M -172.9(13) . . . . ?
O03W C07P C0A6 C0B3 10(2) . . . . ?
O03X C06Z C0BQ C08L 7(2) . . . . ?
O03X C06Z C0BQ C0CK -170.6(14) . . . . ?
O043 C06E C08J C0A2 -179.5(14) . . . . ?
O043 C06E C08J C0CU -5(2) . . . . ?
O044 C03O O04L Zr10 9(2) . . . . ?
O044 C03O C08Y C0BV 2(2) . . . . ?
O044 C03O C08Y C0C5 178.7(16) . . . . ?
C27 C26 O3 Zr0F -174.3(6) . . . . ?
C27 C28 C29 C30 0.8(16) . . . . ?
C047 C04X C05N C06M -176.4(11) . . . . ?
C047 C04X C0AD C06W 176.8(15) . . . . ?
C048 C04I C04K O01Z -178.6(11) . . . . ?
C048 C04I C04K O02C 5.1(18) . . . . ?
C048 C04I C05K C05A -1(2) . . . . ?
C048 C04Q C07Y C05A 5.4(19) . . . . ?
C048 C04Q C07Y C07M -178.4(13) . . . . ?
C049 C030 C077 C04V 1.2(16) . . . . ?
C049 C030 C077 C089 -177.6(11) . . . . ?
C049 C04B C04H O01U -179.7(10) . . . . ?
C049 C04B C04H O021 -0.5(15) . . . . ?
C049 C04B C05J C04V -10.2(17) . . . . ?
C26 C27 C28 C29 174.9(10) . . . . ?
C26 C27 C32 C31 -179.9(10) . . . . ?
C04C C06W C0AD C04X 5(3) . . . . ?
C04H C04B C05J C04V 172.2(10) . . . . ?
C04I C048 C04Q C07Y -8.0(19) . . . . ?
C04J C03V C064 C05U 174.8(11) . . . . ?
C04J C03V C06J C0BE -173.9(12) . . . . ?
C04K C04I C05K C05A 176.5(15) . . . . ?
O04L C03O O044 Zr0X -9(2) . . . . ?
O04L C03O C08Y C0BV -176.1(15) . . . . ?
O04L C03O C08Y C0C5 0(2) . . . . ?
O04N C06Z C0BQ C08L -171.1(15) . . . . ?
O04N C06Z C0BQ C0CK 12(2) . . . . ?
C04O C06C C076 C07K 179.8(11) . . . . ?
C04O C06C C082 C06G -172.3(11) . . . . ?
C04P C04C C06M C05N 179.1(11) . . . . ?
C04P C04C C06W C0AD -178.5(14) . . . . ?
C04Q C048 C04I C04K -171.2(13) . . . . ?
C04Q C048 C04I C05K 5.9(19) . . . . ?
C04R C054 C05P C06D -179.8(10) . . . . ?
C04R C054 C074 C084 179.8(11) . . . . ?
C04V C077 C089 O037 0.7(16) . . . . ?
C04V C077 C089 O03G 176.9(10) . . . . ?
C04X C05N C06M C04C -5.9(19) . . . . ?
C04Y C06G C082 C06C -5(2) . . . . ?
C04Z C09L C0BS C0DM 178.3(16) . . . . ?
C04Z C09L C0DD C0D4 -170.9(15) . . . . ?
O051 C07P C0A6 C08M 10(2) . . . . ?
O051 C07P C0A6 C0B3 -167.5(15) . . . . ?
C053 C04Y C06G C082 178.9(12) . . . . ?
C053 C04Y C07K C076 -169.8(13) . . . . ?
C054 C05P C06D C05H -1.4(18) . . . . ?
C054 C074 C084 C05H 1(2) . . . . ?
C28 C27 C26 O027 -0.5(13) . . . . ?
C28 C27 C26 O3 -177.4(9) . . . . ?
C28 C27 C32 C31 -6.0(17) . . . . ?
C28 C29 C30 C31 1.8(16) . . . . ?
C28 C29 C30 C33 -175.3(10) . . . . ?
C057 C4 C3 C2 -4(3) . . . . ?
O058 C08Z C0BD C0D4 -172.3(17) . . . . ?
O058 C08Z C0BD C0DM 11(3) . . . . ?
C25 C20 C19 C18 174.0(14) . . . . ?
C05B C2 C3 C4 175.2(14) . . . . ?
C05B C2 C1 C5 -171.1(13) . . . . ?
C05D C05H C06D C05P -177.1(11) . . . . ?
C05D C05H C084 C074 177.1(12) . . . . ?
C05E C06O C0AT Zr0C 61.5(9) . . . . ?
C05E C06O C0AT C083 -5.7(15) . . . . ?
C05E C06O C0GD C1C 84(5) . . . . ?
C05F C095 C12 Zr02 71.3(8) . . . . ?
C05F C095 C12 C052 4.6(13) . . . . ?
C05F C11 C1M C1N -86.0(19) . . . . ?
C05F C11 C1M C1R 107(4) . . . . ?
C31 C30 C33 O01O 1.3(16) . . . . ?
C31 C30 C33 O02X -175.0(10) . . . . ?
C05J C04B C04H O01U -2.1(15) . . . . ?
C05J C04B C04H O021 177.1(10) . . . . ?
C05J C04V C077 C030 -0.8(16) . . . . ?
C05J C04V C077 C089 178.1(11) . . . . ?
C05K C04I C04K O01Z 4.3(18) . . . . ?
C05K C04I C04K O02C -172.0(11) . . . . ?
C05K C05A C07Y C04Q -1(2) . . . . ?
C05K C05A C07Y C07M -177.0(15) . . . . ?
C29 C30 C33 O01O 178.3(9) . . . . ?
C29 C30 C33 O02X 2.0(15) . . . . ?
C05N C04X C0AD C06W -5(3) . . . . ?
C05P C054 C074 C084 1(2) . . . . ?
C05R C057 C4 C3 -176.1(13) . . . . ?
C05R C057 C5 C1 -179.6(13) . . . . ?
C05T C065 C08R Zr04 68.8(9) . . . . ?
C05T C065 C08R C06V 5.2(16) . . . . ?
C05T C065 C0EJ C0EB 74(2) . . . . ?
C05T C06K C06V Zr04 -68.3(7) . . . . ?
C05T C06K C06V C08R 1.1(15) . . . . ?
C05U C06U C0BE C06J -8(2) . . . . ?
C05V C05X C071 Zr0B 69.9(8) . . . . ?
C05V C05X C071 C09Z 5.9(13) . . . . ?
C05V C05X C071 C0BF -174.8(12) . . . . ?
C05V C09W C09Z Zr0B -69.3(10) . . . . ?
C05V C09W C09Z C071 -0.7(16) . . . . ?
C05W C070 C0BL Zr0H 65.9(9) . . . . ?
C05W C070 C0BL C086 -2.6(17) . . . . ?
C05W C0FI C1U C1T 64(3) . . . . ?
C05W C0FI C1U C1V -95(2) . . . . ?
C05X C05V C09W Zr0B -64.0(10) . . . . ?
C05X C05V C09W C09Z 4.9(16) . . . . ?
C05X C071 C09Z Zr0B 63.1(8) . . . . ?
C05X C071 C09Z C09W -3.3(14) . . . . ?
C05X C071 C0BF C0CS 88.0(16) . . . . ?
C32 C27 C26 O027 173.3(9) . . . . ?
C32 C27 C26 O3 -3.6(13) . . . . ?
C32 C27 C28 C29 1.2(16) . . . . ?
C32 C31 C30 C29 -6.7(18) . . . . ?
C32 C31 C30 C33 170.4(11) . . . . ?
C05Z C48 C21 Zr08 -67.8(10) . . . . ?
C05Z C48 C21 C063 -0.9(16) . . . . ?
C30 C31 C32 C27 8.7(19) . . . . ?
O062 C08Z C0BD C0D4 2(3) . . . . ?
O062 C08Z C0BD C0DM -173.9(16) . . . . ?
C064 C03V C04J O01Q -1.6(15) . . . . ?
C064 C03V C04J O02P 174.4(10) . . . . ?
C064 C03V C06J C0BE 8.2(19) . . . . ?
C064 C05U C06U C035 -175.9(11) . . . . ?
C064 C05U C06U C0BE 9(2) . . . . ?
C065 C05T C06K Zr04 -68.6(8) . . . . ?
C065 C05T C06K C06V 1.9(13) . . . . ?
C065 C0EJ C0EB C0EP -157.2(13) . . . . ?
C065 C0EJ C0EB C0EK 27(2) . . . . ?
C066 C06L C09J Zr03 -69.9(11) . . . . ?
C066 C06L C09J C08F -1.4(15) . . . . ?
C066 C073 C08F Zr03 72.8(12) . . . . ?
C066 C073 C08F C09J 7.2(16) . . . . ?
C067 C06T C07R Zr0I -63.1(4) . . . . ?
C067 C06T C07R C0AJ 0.0 . . . . ?
C067 C06T C0DK C0CY -89.0(18) . . . . ?
C06T C067 C09O Zr0I 69.8(5) . . . . ?
C06T C067 C09O C0AJ 0.0 . . . . ?
C06T C07R C0AJ Zr0I -64.1(4) . . . . ?
C06T C07R C0AJ C09O 0.0 . . . . ?
C06T C0DK C0CY C0FC 152.9(14) . . . . ?
C06T C0DK C0CY C0EC -22(2) . . . . ?
C07R C06T C0DK C0CY 88.4(18) . . . . ?
C07R C0AJ C09O Zr0I -68.3(4) . . . . ?
C07R C0AJ C09O C067 0.0 . . . . ?
C09O C067 C06T Zr0I -66.5(4) . . . . ?
C09O C067 C06T C07R 0.0 . . . . ?
C09O C067 C06T C0DK 177.9(13) . . . . ?
C06A C06P C0AW Zr07 -63.8(10) . . . . ?
C06A C06P C0AW C0A3 5.5(16) . . . . ?
C06A C07C C0A3 Zr07 68.1(9) . . . . ?
C06A C07C C0A3 C0AW 5.1(15) . . . . ?
C06C C076 C07K C04Y -12(2) . . . . ?
C06D C05H C084 C074 -3.2(18) . . . . ?
C06E C08J C0A2 C06Y 177.7(12) . . . . ?
C06E C08J C0CU C0AO -176.5(16) . . . . ?
C06F C06X C08M C0A6 11(2) . . . . ?
C06F C08K C0B3 C0A6 -11(3) . . . . ?
C06G C04Y C053 O01F -176.4(10) . . . . ?
C06G C04Y C053 O01V 5.3(15) . . . . ?
C06G C04Y C07K C076 11(2) . . . . ?
O06H C07J C09F C09Q -177.4(16) . . . . ?
O06H C07J C09F C0DL -6(3) . . . . ?
C06I C07A C07D C08L -177.9(13) . . . . ?
C06I C07A C0AN C0CK -176.8(13) . . . . ?
C06J C03V C04J O01Q -179.6(11) . . . . ?
C06J C03V C04J O02P -3.6(16) . . . . ?
C06J C03V C064 C05U -7.1(18) . . . . ?
C06K C05T C065 Zr04 65.7(6) . . . . ?
C06K C05T C065 C08R -3.9(13) . . . . ?
C06K C05T C065 C0EJ -168.4(13) . . . . ?
C06K C06V C08R Zr04 -67.1(10) . . . . ?
C06K C06V C08R C065 -3.9(17) . . . . ?
C06L C066 C073 Zr03 61.4(11) . . . . ?
C06L C066 C073 C08F -8.7(18) . . . . ?
C06M C04C C04P O02E -4.2(18) . . . . ?
C06M C04C C04P O02S -177.8(11) . . . . ?
C06M C04C C06W C0AD -5(2) . . . . ?
C06O C05E C08C Zr0C -73.8(8) . . . . ?
C06O C05E C08C C083 -17.8(19) . . . . ?
C06O C0GD C1C C1B 108(3) . . . . ?
C06O C0GD C1C C1D -97(4) . . . . ?
C06P C06A C07C Zr07 66.8(9) . . . . ?
C06P C06A C07C C0A3 -1.5(14) . . . . ?
C06Q C052 C12 Zr02 -70.4(7) . . . . ?
C06Q C052 C12 C095 -4.1(12) . . . . ?
C06Q C05F C095 Zr02 65.2(7) . . . . ?
C06Q C05F C095 C12 -3.1(12) . . . . ?
C06Q C05F C11 C1M 105(2) . . . . ?
C06S C64 C36 C0E3 96(2) . . . . ?
C06U C05U C064 C03V -2(2) . . . . ?
C06W C04C C04P O02E 169.3(13) . . . . ?
C06W C04C C04P O02S -4.3(17) . . . . ?
C06W C04C C06M C05N 6(2) . . . . ?
C06X C06F C08K C0B3 16(2) . . . . ?
C06X C06F C10 O034 -16(2) . . . . ?
C06X C06F C10 O03P 170.3(13) . . . . ?
C06X C08M C0A6 C07P 175.7(13) . . . . ?
C06X C08M C0A6 C0B3 -7(2) . . . . ?
C06Y C078 C0AO C0CU -2(3) . . . . ?
C06Y C078 C51 O03D 5.0(19) . . . . ?
C06Y C078 C51 O03S -174.8(13) . . . . ?
C06Z C0BQ C0CK C0AN -178.2(15) . . . . ?
C070 C05W C09X Zr0H -67.4(9) . . . . ?
C070 C05W C09X C086 -3.1(17) . . . . ?
C070 C05W C0FI C1U -87(2) . . . . ?
C071 C0BF C0CS C0DZ -129.4(11) . . . . ?
C071 C0BF C0CS C0CP 55.0(16) . . . . ?
C072 C07W C0AC Zr0L -68.9(10) . . . . ?
C072 C07W C0AC C07T -7.4(18) . . . . ?
C073 C066 C06L Zr03 -60.1(11) . . . . ?
C073 C066 C06L C09J 5.9(17) . . . . ?
C073 C08F C09J Zr03 66.6(8) . . . . ?
C073 C08F C09J C06L -3.2(13) . . . . ?
C074 C054 C05P C06D -0.8(19) . . . . ?
C075 C088 C09K Zr0K -66.9(9) . . . . ?
C075 C088 C09K C09C -2.8(15) . . . . ?
C075 C08A C09C Zr0K 67.0(8) . . . . ?
C075 C08A C09C C09K -2.9(14) . . . . ?
C075 C0AI C2O C2N 111.2(19) . . . . ?
C075 C0AI C2O C2P -67(2) . . . . ?
C076 C06C C082 C06G 3.3(19) . . . . ?
C077 C030 C049 C04B -5.9(16) . . . . ?
C077 C04V C05J C04B 5.1(16) . . . . ?
C078 C06Y C0A2 C08J -4(2) . . . . ?
C078 C0AO C0CU C08J 1(3) . . . . ?
C07A C07D C08L C0BQ 4(2) . . . . ?
C07A C0AN C0CK C0BQ -13(2) . . . . ?
C07C C06A C06P Zr07 -66.3(9) . . . . ?
C07C C06A C06P C0AW -2.7(16) . . . . ?
C07C C0A3 C0AW Zr07 62.3(10) . . . . ?
C07C C0A3 C0AW C06P -6.3(15) . . . . ?
C07D C07A C0AN C0CK 17(2) . . . . ?
C07D C08L C0BQ C06Z -176.5(14) . . . . ?
C07D C08L C0BQ C0CK 1(2) . . . . ?
C07F C08E C64 Zr0G -67.4(8) . . . . ?
C07F C08E C64 C06S -4.2(17) . . . . ?
C07F C08E C64 C36 175.7(12) . . . . ?
C2 C1 C5 C057 -5(2) . . . . ?
C07H C09T C0AV C0AK 172.8(14) . . . . ?
C07H C09T C0B0 C0A8 -177.5(11) . . . . ?
C07I C09B C0A1 Zr06 68.4(10) . . . . ?
C07I C09B C0A1 C07S 0.7(17) . . . . ?
C07J C09F C09Q C0C5 178.3(16) . . . . ?
C07J C09F C0DL C0BV -177.0(17) . . . . ?
C07K C04Y C053 O01F 4.1(15) . . . . ?
C07K C04Y C053 O01V -174.2(10) . . . . ?
C07K C04Y C06G C082 -1.5(18) . . . . ?
C07L C0A8 C0B0 C09T -6(2) . . . . ?
C07L C0AK C0AV C09T 14(2) . . . . ?
C07O C09H C0B2 Zr01 66.2(7) . . . . ?
C07O C09H C0B2 C08V -2.9(14) . . . . ?
C07P C0A6 C0B3 C08K -176.3(15) . . . . ?
C4 C057 C05R O02O 4.0(18) . . . . ?
C4 C057 C05R O02Q -176.5(12) . . . . ?
C4 C057 C5 C1 -1(2) . . . . ?
C07V C09I C0DI Zr0E 66.7(5) . . . . ?
C07V C09I C0DI C8 0.0 . . . . ?
C09I C07V C0AR Zr0E -65.6(5) . . . . ?
C09I C07V C0AR C8 0.0 . . . . ?
C09I C0DI C8 Zr0E 66.3(5) . . . . ?
C09I C0DI C8 C0AR 0.0 . . . . ?
C0DI C8 C0AR Zr0E 65.6(4) . . . . ?
C0DI C8 C0AR C07V 0.0 . . . . ?
C0AR C07V C09I Zr0E 66.3(5) . . . . ?
C0AR C07V C09I C0DI 0.0 . . . . ?
C07W C072 C093 Zr0L 65.4(10) . . . . ?
C07W C072 C093 C07T 3.2(17) . . . . ?
C22 C20 C19 C18 -6(2) . . . . ?
C07Y C05A C05K C04I -1(2) . . . . ?
C07Z C081 C0D1 C6 4(2) . . . . ?
C07Z C081 C63 O033 -2(2) . . . . ?
C07Z C081 C63 O03Y -178.2(15) . . . . ?
C080 C09R C0B9 Zr09 -72.8(10) . . . . ?
C080 C09R C0B9 C07N -12(2) . . . . ?
C081 C07Z C0BH C08H 1(3) . . . . ?
C082 C06C C076 C07K 4(2) . . . . ?
C084 C05H C06D C05P 3.2(17) . . . . ?
C085 C08U C23 Zr0S 65.5(12) . . . . ?
C085 C08U C23 C0A0 -3(2) . . . . ?
C088 C075 C08A Zr0K 65.7(10) . . . . ?
C088 C075 C08A C09C 1.0(14) . . . . ?
C088 C075 C0AI C2O 102.3(19) . . . . ?
C08A C075 C088 Zr0K -66.6(10) . . . . ?
C08A C075 C088 C09K 1.2(16) . . . . ?
C08A C075 C0AI C2O -76(2) . . . . ?
C08A C09C C09K Zr0K 69.3(10) . . . . ?
C08A C09C C09K C088 3.6(15) . . . . ?
C08B C08T C09P Zr05 74.1(10) . . . . ?
C08B C08T C09P C56 7.8(17) . . . . ?
C08B C097 C56 Zr05 -68.8(11) . . . . ?
C08B C097 C56 C09P -1(2) . . . . ?
C08C C05E C06O Zr0C 75.2(9) . . . . ?
C08C C05E C06O C0AT 12.4(14) . . . . ?
C08C C05E C06O C0GD -175(3) . . . . ?
C08C C083 C0AT Zr0C -72.1(11) . . . . ?
C08C C083 C0AT C06O -4.7(15) . . . . ?
C08D C09N C0C6 Zr10 -67.7(13) . . . . ?
C08D C09N C0C6 C0CL 2(2) . . . . ?
C08D C0BU C0CL Zr10 67.0(13) . . . . ?
C08D C0BU C0CL C0C6 2(2) . . . . ?
C08D C95 C2A C1Z -134(4) . . . . ?
C08D C95 C2A C2B 39(4) . . . . ?
C08E C07F C59 Zr0G 68.6(10) . . . . ?
C08E C07F C59 C06S 1.3(16) . . . . ?
C08E C64 C36 C0E3 -84(2) . . . . ?
C08G C0AS C35 Zr0O -67.6(11) . . . . ?
C08G C0AS C35 C0AF 1.3(19) . . . . ?
C08H C6 C0D1 C081 -2(2) . . . . ?
C08I C07N C0B9 Zr09 68.7(9) . . . . ?
C08I C07N C0B9 C09R 9.2(19) . . . . ?
C08I C080 C09R Zr09 -64.7(9) . . . . ?
C08I C080 C09R C0B9 10.7(17) . . . . ?
C08K C06F C06X C08M -15(2) . . . . ?
C08K C06F C10 O034 172.1(14) . . . . ?
C08K C06F C10 O03P -2(2) . . . . ?
C08L C0BQ C0CK C0AN 5(2) . . . . ?
C08M C0A6 C0B3 C08K 6(2) . . . . ?
C20 C22 C24 C15 -7(2) . . . . ?
C20 C19 C18 C15 0(3) . . . . ?
C08Q C08O C0CI Zr0F -61.3(5) . . . . ?
C08Q C08O C0CI C16 0.0 . . . . ?
C08O C08Q C66 Zr0F 72.2(5) . . . . ?
C08O C08Q C66 C16 0.0 . . . . ?
C08O C0CI C16 Zr0F -62.8(4) . . . . ?
C08O C0CI C16 C66 0.0 . . . . ?
C0CI C16 C66 Zr0F -69.5(5) . . . . ?
C0CI C16 C66 C08Q 0.0 . . . . ?
C66 C08Q C08O Zr0F -66.8(5) . . . . ?
C66 C08Q C08O C0CI 0.0 . . . . ?
C08R C065 C0EJ C0EB -87(2) . . . . ?
C08S C094 C0C9 Zr0R -73.0(13) . . . . ?
C08S C094 C0C9 C0D2 -13(2) . . . . ?
C08T C08B C097 Zr05 -61.7(10) . . . . ?
C08T C08B C097 C56 5.7(18) . . . . ?
C08T C09P C56 Zr05 64.8(11) . . . . ?
C08T C09P C56 C097 -5(2) . . . . ?
C08U C085 C0A7 Zr0S -68.1(11) . . . . ?
C08U C085 C0A7 C0A0 -1.9(14) . . . . ?
C08W C0AM C42 Zr0A -67.4(12) . . . . ?
C08W C0AM C42 C0BN 2(2) . . . . ?
C08W C0BG C0BN Zr0A 69.8(14) . . . . ?
C08W C0BG C0BN C42 5(2) . . . . ?
C08X C098 C0DJ Zr0M -69.3(12) . . . . ?
C08X C098 C0DJ C0DP -4(2) . . . . ?
C08X C0C8 C0DP Zr0M 68.2(10) . . . . ?
C08X C0C8 C0DP C0DJ 2.8(19) . . . . ?
C08X C0C8 C0ET C0D9 95(3) . . . . ?
C08Y C03O O044 Zr0X 173.2(9) . . . . ?
C08Y C03O O04L Zr10 -172.7(9) . . . . ?
C08Y C0BV C0DL C09F 6(3) . . . . ?
C08Z C0BD C0D4 C0DD -174.6(18) . . . . ?
C08Z C0BD C0DM C0BS -178.0(18) . . . . ?
C090 C0BC C0CJ Zr0X 60.4(17) . . . . ?
C090 C0BC C0CJ C0CM -12(3) . . . . ?
C3 C2 C1 C5 7(2) . . . . ?
C093 C072 C07W Zr0L -67.2(10) . . . . ?
C093 C072 C07W C0AC 2.2(16) . . . . ?
C093 C07T C0AC Zr0L 71.1(12) . . . . ?
C093 C07T C0AC C07W 9.4(19) . . . . ?
C094 C08S C0DO Zr0R 62.5(10) . . . . ?
C094 C08S C0DO C0D2 3.4(19) . . . . ?
C094 C0C9 C0D2 Zr0R -60.9(15) . . . . ?
C094 C0C9 C0D2 C0DO 15(2) . . . . ?
C095 C05F C06Q Zr02 -63.7(8) . . . . ?
C095 C05F C06Q C052 0.6(13) . . . . ?
C095 C05F C11 C1M -71(2) . . . . ?
C097 C08B C08T Zr05 62.7(10) . . . . ?
C097 C08B C08T C09P -7.7(15) . . . . ?
C098 C08X C0C8 Zr0M 66.0(11) . . . . ?
C098 C08X C0C8 C0DP -4.7(17) . . . . ?
C098 C08X C0C8 C0ET 179.6(19) . . . . ?
C098 C0DJ C0DP Zr0M -62.5(11) . . . . ?
C098 C0DJ C0DP C0C8 0(2) . . . . ?
C099 C0AE C0D0 C0CG -3(3) . . . . ?
C099 C0AE C58 O03K -179.8(16) . . . . ?
C099 C0AE C58 O04G 5(2) . . . . ?
C09A C0AX C0CQ Zr0P 70.6(14) . . . . ?
C09A C0AX C0CQ C0CZ 1(2) . . . . ?
C09A C0BA C0CZ Zr0P -66.2(14) . . . . ?
C09A C0BA C0CZ C0CQ 0(2) . . . . ?
C09B C07I C09S Zr06 -66.3(11) . . . . ?
C09B C07I C09S C07S 3.9(19) . . . . ?
C09D C0CG C0D0 C0AE -2(3) . . . . ?
C09E C0BM C0C4 Zr0D -67.0(12) . . . . ?
C09E C0BM C0C4 C09Y 0(2) . . . . ?
C09F C09Q C0C5 C08Y -9(3) . . . . ?
C09H C07O C7 Zr01 -68.9(8) . . . . ?
C09H C07O C7 C08V 1.0(15) . . . . ?
C09L C0BS C0DM C0BD -5(3) . . . . ?
C09M C0B8 C0DA C0DC 6(3) . . . . ?
C09M C0B8 C71 O04D 2(2) . . . . ?
C09M C0B8 C71 O04T 179.3(14) . . . . ?
C09N C08D C0BU Zr10 64.5(12) . . . . ?
C09N C08D C0BU C0CL -1(2) . . . . ?
C09N C08D C95 C2A 82(3) . . . . ?
C09N C0C6 C0CL Zr10 -68.2(14) . . . . ?
C09N C0C6 C0CL C0BU -2(2) . . . . ?
C09Q C09F C0DL C0BV -5(3) . . . . ?
C09R C080 C08I Zr09 62.3(9) . . . . ?
C09R C080 C08I C07N -5.1(14) . . . . ?
C09S C07I C09B Zr06 65.8(10) . . . . ?
C09S C07I C09B C0A1 -2.6(17) . . . . ?
C09S C07S C0A1 Zr06 -64.5(11) . . . . ?
C09S C07S C0A1 C09B 1.5(17) . . . . ?
C24 C22 C20 C25 -170.2(14) . . . . ?
C24 C22 C20 C19 10(3) . . . . ?
C24 C15 C18 C19 2(2) . . . . ?
C24 C15 C17 O02A -174.3(10) . . . . ?
C24 C15 C17 O02N -3.3(17) . . . . ?
C09W C05V C05X Zr0B 62.8(10) . . . . ?
C09W C05V C05X C071 -6.3(14) . . . . ?
C09X C05W C070 Zr0H 68.4(10) . . . . ?
C09X C05W C070 C0BL 3.4(16) . . . . ?
C09X C05W C0FI C1U 76(3) . . . . ?
C09X C086 C0BL Zr0H -68.7(12) . . . . ?
C09X C086 C0BL C070 0.9(19) . . . . ?
C09Z C071 C0BF C0CS -92.9(17) . . . . ?
C0A1 C07S C09S Zr06 65.1(11) . . . . ?
C0A1 C07S C09S C07I -3.4(19) . . . . ?
C0A2 C06Y C078 C0AO 3(2) . . . . ?
C0A2 C06Y C078 C51 -174.6(12) . . . . ?
C0A2 C08J C0CU C0AO -2(3) . . . . ?
C0A4 C0D7 C0DH Zr0W 66.2(16) . . . . ?
C0A4 C0D7 C0DH C96 3(3) . . . . ?
C0A7 C085 C08U Zr0S 69.9(11) . . . . ?
C0A7 C085 C08U C23 3.1(19) . . . . ?
C0A7 C0A0 C23 Zr0S -65.4(12) . . . . ?
C0A7 C0A0 C23 C08U 2(2) . . . . ?
C0A8 C07L C0AK C0AV -10(2) . . . . ?
C0A8 C07L C0AQ O04F -173.4(12) . . . . ?
C0A8 C07L C0AQ O04M 13(2) . . . . ?
C0AB C0AZ C0B1 Zr0J 61.8(16) . . . . ?
C0AB C0AZ C0B1 C0AY -3(2) . . . . ?
C0AC C07T C093 Zr0L -73.3(13) . . . . ?
C0AC C07T C093 C072 -8(2) . . . . ?
C0AD C04X C05N C06M 6(2) . . . . ?
C0AE C099 C0B7 C09D -5(3) . . . . ?
C1 C2 C3 C4 -3(3) . . . . ?
C0AI C075 C088 Zr0K 114.6(13) . . . . ?
C0AI C075 C088 C09K -177.7(13) . . . . ?
C0AI C075 C08A Zr0K -115.6(16) . . . . ?
C0AI C075 C08A C09C 179.7(14) . . . . ?
C0AI C2O C2P C2K 177(2) . . . . ?
C0AK C07L C0A8 C0B0 7(2) . . . . ?
C0AK C07L C0AQ O04F -8(2) . . . . ?
C0AK C07L C0AQ O04M 178.1(17) . . . . ?
C0AM C08W C0BG Zr0A 65.4(11) . . . . ?
C0AM C08W C0BG C0BN -4(2) . . . . ?
C0AN C07A C07D C08L -13(2) . . . . ?
C0AO C078 C51 O03D -172.8(12) . . . . ?
C0AO C078 C51 O03S 7.4(19) . . . . ?
C0AP C09E C0BM Zr0D -65.9(13) . . . . ?
C0AP C09E C0BM C0C4 0(2) . . . . ?
C0AP C09Y C0C4 Zr0D 67.0(10) . . . . ?
C0AP C09Y C0C4 C0BM -0.2(19) . . . . ?
C0AQ C07L C0A8 C0B0 172.2(13) . . . . ?
C0AQ C07L C0AK C0AV -174.7(15) . . . . ?
C0AS C08G C0BJ Zr0O 65.8(12) . . . . ?
C0AS C08G C0BJ C0AF -1(2) . . . . ?
C0AS C08G C77 C2E 72(4) . . . . ?
C0AT C06O C0GD C1C -103(3) . . . . ?
C0AT C083 C08C Zr0C 71.0(10) . . . . ?
C0AT C083 C08C C05E 16(2) . . . . ?
C0AV C09T C0B0 C0A8 10(2) . . . . ?
C0AX C09A C0BA Zr0P -66.4(17) . . . . ?
C0AX C09A C0BA C0CZ 0(3) . . . . ?
C0AX C0CQ C0CZ Zr0P 67.2(15) . . . . ?
C0AX C0CQ C0CZ C0BA 0(2) . . . . ?
C0AZ C0AB C0BX Zr0J -72.7(12) . . . . ?
C0AZ C0AB C0BX C0AY -12(2) . . . . ?
C0B0 C09T C0AV C0AK -15(2) . . . . ?
C0B1 C0AY C0BX Zr0J 71.2(11) . . . . ?
C0B1 C0AY C0BX C0AB 10.3(19) . . . . ?
C0B2 C08V C7 Zr01 64.4(12) . . . . ?
C0B2 C08V C7 C07O -3.2(19) . . . . ?
C18 C15 C24 C22 0.4(19) . . . . ?
C18 C15 C17 O02A 4.7(16) . . . . ?
C18 C15 C17 O02N 175.7(13) . . . . ?
C6 C08H C0BH C07Z 1(3) . . . . ?
C6 C08H C68 O045 -174.4(13) . . . . ?
C6 C08H C68 O05O 3(2) . . . . ?
C5 C057 C05R O02O -177.6(13) . . . . ?
C5 C057 C05R O02Q 1.9(18) . . . . ?
C5 C057 C4 C3 6(2) . . . . ?
C0B7 C099 C0AE C0D0 7(3) . . . . ?
C0B7 C099 C0AE C58 -177.8(16) . . . . ?
C0B7 C09D C0CG C0D0 4(3) . . . . ?
C0B7 C09D C9 O05C 178.5(14) . . . . ?
C0B7 C09D C9 O05Q 6(2) . . . . ?
C0B8 C09M C0BP C0AU -4(2) . . . . ?
C0B8 C0DA C0DC C0AU -14(3) . . . . ?
C0B9 C07N C08I Zr09 -68.5(9) . . . . ?
C0B9 C07N C08I C080 -1.3(14) . . . . ?
C0BA C09A C0AX Zr0P 67.3(17) . . . . ?
C0BA C09A C0AX C0CQ 0(2) . . . . ?
C0BC C090 C55 Zr0X -73.4(13) . . . . ?
C0BC C090 C55 C0CM -1(2) . . . . ?
C0BC C0CJ C0CM Zr0X 71.5(18) . . . . ?
C0BC C0CJ C0CM C55 9(2) . . . . ?
C0BD C0D4 C0DD C09L -10(3) . . . . ?
C0BF C071 C09Z Zr0B -116.1(13) . . . . ?
C0BF C071 C09Z C09W 177.5(13) . . . . ?
C0BF C0CS C0CP C0CT 175.4(13) . . . . ?
C0BG C08W C0AM Zr0A -66.3(12) . . . . ?
C0BG C08W C0AM C42 1(2) . . . . ?
C0BG C0BN C42 Zr0A 65.7(13) . . . . ?
C0BG C0BN C42 C0AM -4(2) . . . . ?
C0BH C07Z C081 C0D1 -3(3) . . . . ?
C0BH C07Z C081 C63 175.0(14) . . . . ?
C0BH C08H C6 C0D1 -1(3) . . . . ?
C0BH C08H C68 O045 5(2) . . . . ?
C0BH C08H C68 O05O -177.5(15) . . . . ?
C0BI C0BK C0CC Zr0T 63.2(10) . . . . ?
C0BI C0BK C0CC C0CD -3(2) . . . . ?
C0BJ C08G C0AS Zr0O -66.6(14) . . . . ?
C0BJ C08G C0AS C35 0(2) . . . . ?
C0BJ C08G C77 C2E -104(3) . . . . ?
C0BJ C0AF C35 Zr0O 68.0(13) . . . . ?
C0BJ C0AF C35 C0AS -2(2) . . . . ?
C0BK C0BI C0D6 Zr0T -67.9(11) . . . . ?
C0BK C0BI C0D6 C0CD -0.2(18) . . . . ?
C0BK C0CC C0CD Zr0T 69.8(15) . . . . ?
C0BK C0CC C0CD C0D6 3(2) . . . . ?
C0BL C086 C09X Zr0H 66.2(12) . . . . ?
C0BL C086 C09X C05W 1.5(19) . . . . ?
C0BM C09E C0AP Zr0D 66.4(13) . . . . ?
C0BM C09E C0AP C09Y -1(2) . . . . ?
C0BP C09M C0B8 C0DA 4(3) . . . . ?
C0BP C09M C0B8 C71 -173.5(13) . . . . ?
C0BP C0AU C0DC C0DA 13(3) . . . . ?
C0BP C0AU C87 O04U -5(3) . . . . ?
C0BP C0AU C87 O05S 176.9(16) . . . . ?
C0BS C09L C0DD C0D4 11(3) . . . . ?
C0BU C08D C09N Zr10 -64.5(12) . . . . ?
C0BU C08D C09N C0C6 -0.4(19) . . . . ?
C0BU C08D C95 C2A -107(3) . . . . ?
C0BV C08Y C0C5 C09Q 8(3) . . . . ?
C0BW C0AG C0BB Zr0V 66.3(5) . . . . ?
C0BW C0AG C0BB C0D8 0.0 . . . . ?
C0AG C0BW C0C1 Zr0V -66.4(5) . . . . ?
C0AG C0BW C0C1 C0D8 0.0 . . . . ?
C0AG C0BB C0D8 Zr0V 66.6(5) . . . . ?
C0AG C0BB C0D8 C0C1 0.0 . . . . ?
C0BB C0D8 C0C1 Zr0V 66.6(5) . . . . ?
C0BB C0D8 C0C1 C0BW 0.0 . . . . ?
C0C1 C0BW C0AG Zr0V 66.2(5) . . . . ?
C0C1 C0BW C0AG C0BB 0.0 . . . . ?
C0BX C0AB C0AZ Zr0J 70.6(10) . . . . ?
C0BX C0AB C0AZ C0B1 9(2) . . . . ?
C0BX C0AY C0B1 Zr0J -73.3(11) . . . . ?
C0BX C0AY C0B1 C0AZ -5(2) . . . . ?
C0BY C0CV C079 Zr0N -63.6(4) . . . . ?
C0BY C0CV C079 C096 0.0 . . . . ?
C0BY C0CV C079 C0FB 173.2(14) . . . . ?
C0CV C0BY C08N Zr0N 68.0(4) . . . . ?
C0CV C0BY C08N C096 0.0 . . . . ?
C0CV C079 C096 Zr0N -67.3(4) . . . . ?
C0CV C079 C096 C08N 0.0 . . . . ?
C0CV C079 C0FB C1H -77.6(16) . . . . ?
C079 C096 C08N Zr0N -70.1(4) . . . . ?
C079 C096 C08N C0BY 0.0 . . . . ?
C079 C0FB C1H C1G -170.5(17) . . . . ?
C079 C0FB C1H C1I 7(3) . . . . ?
C096 C079 C0FB C1H 93(2) . . . . ?
C08N C0BY C0CV Zr0N -64.0(4) . . . . ?
C08N C0BY C0CV C079 0.0 . . . . ?
C0C0 C0E7 C0EG Zr0Z 68.2(14) . . . . ?
C0C0 C0E7 C0EG C0DW 5(3) . . . . ?
C0C4 C09Y C0AP Zr0D -68.9(11) . . . . ?
C0C4 C09Y C0AP C09E 0.5(18) . . . . ?
C0C5 C08Y C0BV C0DL -6(3) . . . . ?
C0C8 C08X C098 Zr0M -67.2(11) . . . . ?
C0C8 C08X C098 C0DJ 6(2) . . . . ?
C0C9 C0D2 C0DO Zr0R -71.6(13) . . . . ?
C0C9 C0D2 C0DO C08S -10(2) . . . . ?
C0CA C0CN C092 Zr0Q -66.7(4) . . . . ?
C0CA C0CN C092 C14 0.0 . . . . ?
C0CN C0CA C07Q Zr0Q 65.7(5) . . . . ?
C0CN C0CA C07Q C14 0.0 . . . . ?
C0CN C092 C14 Zr0Q -67.1(5) . . . . ?
C0CN C092 C14 C07Q 0.0 . . . . ?
C092 C14 C07Q Zr0Q -66.5(5) . . . . ?
C092 C14 C07Q C0CA 0.0 . . . . ?
C07Q C0CA C0CN Zr0Q -65.8(4) . . . . ?
C07Q C0CA C0CN C092 0.0 . . . . ?
C0CC C0CD C0D6 Zr0T 65.0(12) . . . . ?
C0CC C0CD C0D6 C0BI -1.3(19) . . . . ?
C0CG C09D C0B7 C099 -1(2) . . . . ?
C0CG C09D C9 O05C -6(2) . . . . ?
C0CG C09D C9 O05Q -179.1(16) . . . . ?
C0CH C0CX C0DF Zr0Y 64.6(17) . . . . ?
C0CH C0CX C0DF C0EH 5(3) . . . . ?
C0CH C0DU C0EH Zr0Y -67.7(14) . . . . ?
C0CH C0DU C0EH C0DF 6(2) . . . . ?
C0CJ C0CM C55 Zr0X 64.9(14) . . . . ?
C0CJ C0CM C55 C090 -5(2) . . . . ?
C0CU C08J C0A2 C06Y 3(2) . . . . ?
C0CX C0CH C0DU Zr0Y -69.7(18) . . . . ?
C0CX C0CH C0DU C0EH -4(3) . . . . ?
C0CX C0DF C0EH Zr0Y 64(2) . . . . ?
C0CX C0DF C0EH C0DU -7(3) . . . . ?
C0D0 C0AE C58 O03K -4(2) . . . . ?
C0D0 C0AE C58 O04G -179.9(14) . . . . ?
C0D1 C081 C63 O033 176.8(12) . . . . ?
C0D1 C081 C63 O03Y 0.3(19) . . . . ?
C0D4 C0BD C0DM C0BS 6(3) . . . . ?
C0D6 C0BI C0BK Zr0T 67.5(11) . . . . ?
C0D6 C0BI C0BK C0CC 1.9(19) . . . . ?
C0D7 C0A4 C99 Zr0W -66.3(14) . . . . ?
C0D7 C0A4 C99 C96 1(2) . . . . ?
C0D7 C0DH C96 Zr0W 60.9(16) . . . . ?
C0D7 C0DH C96 C99 -2(3) . . . . ?
C0D9 C0E2 C0FL C0CW 0.0 . . . . ?
C0E2 C0D9 C61 C0DR 0.0 . . . . ?
C0E2 C0D9 C0ET C0C8 88(2) . . . . ?
C0E2 C0FL C0CW C0DR 0.0 . . . . ?
C0E2 C0FL C0CW C60 -178(2) . . . . ?
C0FL C0CW C0DR C61 0.0 . . . . ?
C0FL C0CW C60 C0E1 -158(3) . . . . ?
C0CW C0DR C61 C0D9 0.0 . . . . ?
C0DR C0CW C60 C0E1 24(5) . . . . ?
C61 C0D9 C0E2 C0FL 0.0 . . . . ?
C61 C0D9 C0ET C0C8 -91(2) . . . . ?
C0DA C0B8 C71 O04D -175.4(16) . . . . ?
C0DA C0B8 C71 O04T 2(2) . . . . ?
C0DC C0AU C0BP C09M -5(3) . . . . ?
C0DC C0AU C87 O04U -179.7(17) . . . . ?
C0DC C0AU C87 O05S 2(3) . . . . ?
C0DD C09L C0BS C0DM -4(3) . . . . ?
C0DH C96 C99 Zr0W 68.7(16) . . . . ?
C0DH C96 C99 C0A4 1(3) . . . . ?
C0DK C06T C07R Zr0I 119.3(12) . . . . ?
C0DK C06T C07R C0AJ -177.7(14) . . . . ?
C0DL C09F C09Q C0C5 7(3) . . . . ?
C0DM C0BD C0D4 C0DD 2(3) . . . . ?
C0DO C08S C094 Zr0R -68.4(11) . . . . ?
C0DO C08S C094 C0C9 6(2) . . . . ?
C0DP C0C8 C0ET C0D9 -80(2) . . . . ?
C0DU C0CH C0CX Zr0Y 66.0(17) . . . . ?
C0DU C0CH C0CX C0DF 0(3) . . . . ?
C0DX C0F3 C43 C34 0.0 . . . . ?
C0F3 C0DX C0DG C0E3 0.0 . . . . ?
C0F3 C43 C34 C0E3 0.0 . . . . ?
C43 C34 C0E3 C0DG 0.0 . . . . ?
C43 C34 C0E3 C36 176.0(14) . . . . ?
C34 C0E3 C0DG C0DX 0.0 . . . . ?
C34 C0E3 C36 C64 -111.2(18) . . . . ?
C0DG C0DX C0F3 C43 0.0 . . . . ?
C0DG C0E3 C36 C64 65(2) . . . . ?
C0E7 C0C0 C90 Zr0Z -64.8(15) . . . . ?
C0E7 C0C0 C90 C0DW -2(2) . . . . ?
C0E8 C0DZ C0CS C0BF -175.8(12) . . . . ?
C0E8 C0DZ C0CS C0CP 0.0 . . . . ?
C0E8 C0E0 C38 C0BO 174(4) . . . . ?
C0DZ C0E8 C0E0 C0CT 0.0 . . . . ?
C0DZ C0E8 C0E0 C38 172.7(16) . . . . ?
C0DZ C0CS C0CP C0CT 0.0 . . . . ?
C0CS C0CP C0CT C0E0 0.0 . . . . ?
C0CP C0CT C0E0 C0E8 0.0 . . . . ?
C0CP C0CT C0E0 C38 -173.0(15) . . . . ?
C0CT C0E0 C38 C0BO -13(5) . . . . ?
C0E0 C0E8 C0DZ C0CS 0.0 . . . . ?
C0EG C0DW C90 Zr0Z 71.1(18) . . . . ?
C0EG C0DW C90 C0C0 5(2) . . . . ?
C0EJ C065 C08R Zr04 -127.5(15) . . . . ?
C0EJ C065 C08R C06V 168.9(14) . . . . ?
C0EJ C0EB C0EK C73 175.6(17) . . . . ?
C0EP C0EB C0EK C73 0.0 . . . . ?
C0EB C0EP C47 C49 0.0 . . . . ?
C0EB C0EK C73 C49 0.0 . . . . ?
C0EK C73 C49 C47 0.0 . . . . ?
C0EK C73 C49 C50 174(2) . . . . ?
C73 C49 C47 C0EP 0.0 . . . . ?
C73 C49 C50 C39 -9(6) . . . . ?
C47 C0EP C0EB C0EJ -175.8(17) . . . . ?
C47 C0EP C0EB C0EK 0.0 . . . . ?
C47 C49 C50 C39 165(5) . . . . ?
C0ET C0C8 C0DP Zr0M -115.3(16) . . . . ?
C0ET C0C8 C0DP C0DJ 179.2(16) . . . . ?
C0ET C0D9 C0E2 C0FL -179.2(14) . . . . ?
C0ET C0D9 C61 C0DR 179.1(15) . . . . ?
C0FB C079 C096 Zr0N 122(2) . . . . ?
C0FB C079 C096 C08N -171(2) . . . . ?
C0FB C1H C1I C1J -176(2) . . . . ?
C0FC C0ED C0DS C0E5 0.0 . . . . ?
C0FC C0ED C0DS C41 177(2) . . . . ?
C0ED C0FC C0CY C0DK -175.2(17) . . . . ?
C0ED C0FC C0CY C0EC 0.0 . . . . ?
C0ED C0DS C0E5 C0EC 0.0 . . . . ?
C0ED C0DS C41 C0GI -6(5) . . . . ?
C0DS C0E5 C0EC C0CY 0.0 . . . . ?
C0E5 C0DS C41 C0GI 171(4) . . . . ?
C0E5 C0EC C0CY C0DK 174.9(18) . . . . ?
C0E5 C0EC C0CY C0FC 0.0 . . . . ?
C0CY C0FC C0ED C0DS 0.0 . . . . ?
C0FI C05W C070 Zr0H -123.9(14) . . . . ?
C0FI C05W C070 C0BL 171.1(14) . . . . ?
C0FI C05W C09X Zr0H 128(2) . . . . ?
C0FI C05W C09X C086 -167.2(18) . . . . ?
C0FI C1U C1V C1W 162(4) . . . . ?
C0GD C06O C0AT Zr0C -113.5(19) . . . . ?
C0GD C06O C0AT C083 179(2) . . . . ?
C0GD C1C C1D C1E -152(5) . . . . ?
C63 C081 C0D1 C6 -174.8(14) . . . . ?
C68 C08H C6 C0D1 178.6(13) . . . . ?
C68 C08H C0BH C07Z -178.0(14) . . . . ?
C71 C0B8 C0DA C0DC -176.5(19) . . . . ?
C87 C0AU C0BP C09M -179.5(15) . . . . ?
C87 C0AU C0DC C0DA -171.8(18) . . . . ?
C99 C0A4 C0D7 Zr0W 65.8(13) . . . . ?
C99 C0A4 C0D7 C0DH -2(2) . . . . ?
C51 C078 C0AO C0CU 176.5(17) . . . . ?
C59 C06S C64 Zr0G 69.6(11) . . . . ?
C59 C06S C64 C08E 5.4(19) . . . . ?
C59 C06S C64 C36 -174.5(13) . . . . ?
C59 C07F C08E Zr0G -69.4(11) . . . . ?
C59 C07F C08E C64 1.6(16) . . . . ?
C64 C06S C59 Zr0G -71.9(13) . . . . ?
C64 C06S C59 C07F -4.0(18) . . . . ?
C7 C07O C09H Zr01 70.5(9) . . . . ?
C7 C07O C09H C0B2 1.2(13) . . . . ?
C7 C08V C0B2 Zr01 -63.4(12) . . . . ?
C7 C08V C0B2 C09H 4.0(18) . . . . ?
C58 C0AE C0D0 C0CG -178.3(15) . . . . ?
C9 C09D C0B7 C099 174.1(15) . . . . ?
C9 C09D C0CG C0D0 -170.8(15) . . . . ?
C82 C0F4 C0CR Zr0U -65.4(5) . . . . ?
C82 C0F4 C0CR C0CE 0.0 . . . . ?
C0F4 C82 C087 Zr0U 68.2(5) . . . . ?
C0F4 C82 C087 C0CE 0.0 . . . . ?
C0F4 C0CR C0CE Zr0U -64.9(5) . . . . ?
C0F4 C0CR C0CE C087 0.0 . . . . ?
C0CR C0CE C087 Zr0U -66.5(5) . . . . ?
C0CR C0CE C087 C82 0.0 . . . . ?
C087 C82 C0F4 Zr0U -67.4(5) . . . . ?
C087 C82 C0F4 C0CR 0.0 . . . . ?
C10 C06F C06X C08M 173.0(13) . . . . ?
C10 C06F C08K C0B3 -172.5(16) . . . . ?
C48 C05Z C13 Zr08 67.1(12) . . . . ?
C48 C05Z C13 C063 -2.8(18) . . . . ?
C13 C05Z C48 Zr08 -66.0(12) . . . . ?
C13 C05Z C48 C21 2.3(17) . . . . ?
C13 C063 C21 Zr08 64.6(12) . . . . ?
C13 C063 C21 C48 -0.8(19) . . . . ?
C23 C0A0 C0A7 Zr0S 65.8(14) . . . . ?
C23 C0A0 C0A7 C085 0.0(17) . . . . ?
C35 C0AF C0BJ Zr0O -66.5(13) . . . . ?
C35 C0AF C0BJ C08G 2(2) . . . . ?
C21 C063 C13 Zr08 -66.3(13) . . . . ?
C21 C063 C13 C05Z 2.1(18) . . . . ?
C12 C052 C06Q Zr02 68.4(7) . . . . ?
C12 C052 C06Q C05F 2.1(12) . . . . ?
C17 C15 C24 C22 179.3(11) . . . . ?
C17 C15 C18 C19 -176.6(13) . . . . ?
C36 C0E3 C0DG C0DX -175.5(16) . . . . ?
C90 C0C0 C0E7 Zr0Z 65.7(15) . . . . ?
C90 C0C0 C0E7 C0EG -1(3) . . . . ?
C90 C0DW C0EG Zr0Z -72.5(16) . . . . ?
C90 C0DW C0EG C0E7 -6(3) . . . . ?
C55 C090 C0BC Zr0X 68.8(13) . . . . ?
C55 C090 C0BC C0CJ 8(3) . . . . ?
C46 C2H C2I C2J -169(3) . . . . ?
C95 C08D C09N Zr10 109(2) . . . . ?
C95 C08D C09N C0C6 173(2) . . . . ?
C95 C08D C0BU Zr10 -108(3) . . . . ?
C95 C08D C0BU C0CL -173(3) . . . . ?
C95 C2A C2B C2C -162(4) . . . . ?
C11 C05F C06Q Zr02 119.4(16) . . . . ?
C11 C05F C06Q C052 -176.4(15) . . . . ?
C11 C05F C095 Zr02 -117.5(14) . . . . ?
C11 C05F C095 C12 174.3(13) . . . . ?
C11 C1M C1N C1O -172(2) . . . . ?
C11 C1M C1R C1Q 170(4) . . . . ?
C50 C49 C47 C0EP -174(2) . . . . ?
C1G C1H C1I C1J 1.6(19) . . . . ?
C1H C1G C1L C1K -2(2) . . . . ?
C1H C1I C1J C1K -4(3) . . . . ?
C1I C1J C1K C1L 3(3) . . . . ?
C1J C1K C1L C1G 0(2) . . . . ?
C1L C1G C1H C0FB 179(2) . . . . ?
C1L C1G C1H C1I 1.0(18) . . . . ?
C1M C1N C1O C1P 1(2) . . . . ?
C1N C1M C1R C1Q 5(6) . . . . ?
C1N C1O C1P C1Q -4(5) . . . . ?
C1O C1P C1Q C1R 8(8) . . . . ?
C1P C1Q C1R C1M -9(8) . . . . ?
C1R C1M C1N C1O -1(3) . . . . ?
C1S C1T C1U C0FI -158(2) . . . . ?
C1S C1T C1U C1V -1(2) . . . . ?
C1T C1S C1X C1W 9(5) . . . . ?
C1T C1U C1V C1W 0(5) . . . . ?
C1U C1V C1W C1X 5(7) . . . . ?
C1V C1W C1X C1S -9(7) . . . . ?
C1X C1S C1T C1U -3(3) . . . . ?
C1Y C1Z C2A C95 168(5) . . . . ?
C1Y C1Z C2A C2B -4(3) . . . . ?
C1Z C1Y C2D C2C -4(6) . . . . ?
C1Z C2A C2B C2C 12(6) . . . . ?
C2A C2B C2C C2D -17(8) . . . . ?
C2B C2C C2D C1Y 12(8) . . . . ?
C2D C1Y C1Z C2A 0(3) . . . . ?
C60 C0CW C0DR C61 178.1(19) . . . . ?
C2E C2F C2G C2H 2(2) . . . . ?
C2F C2E C2J C2I 12(4) . . . . ?
C2F C2E C77 C08G 119(3) . . . . ?
C2F C2G C2H C46 180(5) . . . . ?
C2F C2G C2H C2I -8(4) . . . . ?
C2G C2H C2I C2J 16(5) . . . . ?
C2H C2I C2J C2E -18(5) . . . . ?
C2J C2E C2F C2G -4(2) . . . . ?
C2J C2E C77 C08G -44(5) . . . . ?
C1A C1B C1C C0GD 155(4) . . . . ?
C1A C1B C1C C1D 0(3) . . . . ?
C1B C1A C1F C1E -3(6) . . . . ?
C1B C1C C1D C1E 1(6) . . . . ?
C1C C1D C1E C1F -2(8) . . . . ?
C1D C1E C1F C1A 3(8) . . . . ?
C1F C1A C1B C1C 1(3) . . . . ?
C2K C2L C2M C2N -1(2) . . . . ?
C2L C2K C2P C2O 1(3) . . . . ?
C2L C2M C2N C2O 1(4) . . . . ?
C2M C2N C2O C0AI -179(2) . . . . ?
C2M C2N C2O C2P 0(3) . . . . ?
C2N C2O C2P C2K -1(2) . . . . ?
C2P C2K C2L C2M 0(2) . . . . ?
C2Q C2R C2S C2T -7(2) . . . . ?
C2R C2Q C2V C2U -4(4) . . . . ?
C2R C2S C2T C2U 20(4) . . . . ?
C2S C2T C2U C2V -23(5) . . . . ?
C2T C2U C2V C2Q 15(4) . . . . ?
C2V C2Q C2R C2S 0(2) . . . . ?
C77 C08G C0AS Zr0O 117(3) . . . . ?
C77 C08G C0AS C35 -177(3) . . . . ?
C77 C08G C0BJ Zr0O -117(2) . . . . ?
C77 C08G C0BJ C0AF 176(2) . . . . ?
C77 C2E C2F C2G -169(3) . . . . ?
C77 C2E C2J C2I 174(3) . . . . ?
C41 C0DS C0E5 C0EC -177(2) . . . . ?

loop_
_smtbx_masks_void_nr
_smtbx_masks_void_average_x
_smtbx_masks_void_average_y
_smtbx_masks_void_average_z
_smtbx_masks_void_volume
_smtbx_masks_void_count_electrons
_smtbx_masks_void_content
1 -0.977 -0.107 -0.797 26252.9 3757.0 '94 DMF'
2 0.225 0.453 0.134 8.0 0.0 ?
3 0.387 0.961 0.528 7.2 0.0 ?
4 0.613 0.039 0.472 7.2 0.0 ?
5 0.775 0.547 0.866 8.0 0.0 ?
